data_4077975
loop_
_publ_author_name
'Mednikov, Evgueni G.'
'Vo, Nicky'
'Fry, Charles G.'
'Dahl, Lawrence F.'

_publ_section_title
;
 High-Yield Synthesis of PPh3-Ligated Decanuclear Tl--Pd Cluster,
 Pd9[Tl(acac)](CO)9(PPh3)6: Comparative Analysis of Tl(I)--Pd(0) Bonding
 Connectivities with Known Tl--Pd Clusters and Resulting Insight
 Concerning Their Dissimilar Dynamic Solution Behavior
;
_journal_issue 7
_journal_name_full Organometallics
_journal_page_first 2878
_journal_paper_doi 10.1021/om201150x
_journal_volume 31
_journal_year 2012
_chemical_formula_sum 'C123.2 H99.4 O11.3 P6 Pd9 Tl'
_chemical_formula_weight 3108.42
_chemical_name_common
;
palladium-thallium carbonylphosphine acetylacetonate
;
_chemical_name_systematic
; 
 ? 
;
_space_group_IT_number 2
_symmetry_cell_setting triclinic
_symmetry_space_group_name_Hall '-P 1'
_symmetry_space_group_name_H-M 'P -1'
_atom_sites_solution_hydrogens geom
_atom_sites_solution_primary direct
_atom_sites_solution_secondary difmap
_audit_creation_method SHELXL-97
_cell_angle_alpha 107.682(2)
_cell_angle_beta 92.176(2)
_cell_angle_gamma 99.572(2)
_cell_formula_units_Z 4
_cell_length_a 16.6815(5)
_cell_length_b 23.9936(7)
_cell_length_c 30.3230(9)
_cell_measurement_reflns_used 9025
_cell_measurement_temperature 100(2)
_cell_measurement_theta_max 71.2729
_cell_measurement_theta_min 2.8521
_cell_volume 11351.7(6)
_computing_structure_refinement 'SHELXL-97 (Sheldrick, 2008)'
_computing_structure_solution 'SHELXS-97 (Sheldrick, 2008)'
_diffrn_ambient_temperature 100(2)
_diffrn_measured_fraction_theta_full 0.968
_diffrn_measured_fraction_theta_max 0.937
_diffrn_measurement_device_type 'Bruker Apex2 diffractometer'
_diffrn_measurement_method 'w scans'
_diffrn_radiation_monochromator graphite
_diffrn_radiation_source 'fine-focus sealed tube'
_diffrn_radiation_type CuK\a
_diffrn_radiation_wavelength 1.54178
_diffrn_reflns_av_R_equivalents 0.0489
_diffrn_reflns_av_sigmaI/netI 0.0411
_diffrn_reflns_limit_h_max 19
_diffrn_reflns_limit_h_min -20
_diffrn_reflns_limit_k_max 29
_diffrn_reflns_limit_k_min -29
_diffrn_reflns_limit_l_max 37
_diffrn_reflns_limit_l_min -37
_diffrn_reflns_number 180753
_diffrn_reflns_theta_full 67.00
_diffrn_reflns_theta_max 72.27
_diffrn_reflns_theta_min 1.54
_diffrn_standards_decay_% '< 1'
_exptl_absorpt_coefficient_mu 15.154
_exptl_absorpt_correction_T_max 0.5754
_exptl_absorpt_correction_T_min 0.1914
_exptl_absorpt_correction_type analytical
_exptl_crystal_colour dark-red
_exptl_crystal_density_diffrn 1.819
_exptl_crystal_density_method 'not measured'
_exptl_crystal_description 'plate crystal'
_exptl_crystal_F_000 6056
_exptl_crystal_size_max 0.16
_exptl_crystal_size_mid 0.13
_exptl_crystal_size_min 0.04
_refine_diff_density_max 3.521
_refine_diff_density_min -2.029
_refine_diff_density_rms 0.156
_refine_ls_extinction_method none
_refine_ls_goodness_of_fit_ref 1.078
_refine_ls_hydrogen_treatment constr
_refine_ls_matrix_type full
_refine_ls_number_parameters 2127
_refine_ls_number_reflns 42046
_refine_ls_number_restraints 159
_refine_ls_restrained_S_all 1.630
_refine_ls_R_factor_all 0.0657
_refine_ls_R_factor_gt 0.0448
_refine_ls_shift/su_max 0.002
_refine_ls_shift/su_mean 0.000
_refine_ls_structure_factor_coef Fsqd
_refine_ls_weighting_details 'calc w=1/[\s^2^(Fo^2^)+(0.1000P)^2^+0.0000P] where P=(Fo^2^+2Fc^2^)/3'
_refine_ls_weighting_scheme calc
_refine_ls_wR_factor_gt 0.1331
_refine_ls_wR_factor_ref 0.1506
_reflns_number_gt 32669
_reflns_number_total 42046
_reflns_threshold_expression >2sigma(I)
_cod_data_source_file om201150x_si_003.cif
_cod_data_source_block dahl391
_cod_original_formula_sum 'C123.20 H99.40 O11.30 P6 Pd9 Tl'
_cod_database_code 4077975

loop_
_symmetry_equiv_pos_as_xyz
'x, y, z'
'-x, -y, -z'

loop_
_atom_site_label
_atom_site_type_symbol
_atom_site_fract_x
_atom_site_fract_y
_atom_site_fract_z
_atom_site_U_iso_or_equiv
_atom_site_adp_type
_atom_site_occupancy
_atom_site_symmetry_multiplicity
_atom_site_calc_flag
_atom_site_refinement_flags
_atom_site_disorder_assembly
_atom_site_disorder_group
Tl1 Tl 0.82210(2) 0.252445(17) 0.466142(14) 0.02423(10) Uani 1 1 d . . .
Tl2 Tl 0.32575(3) 0.24576(2) 0.965564(16) 0.03728(12) Uani 1 1 d . . .
Pd1 Pd 0.71210(4) 0.20849(3) 0.38470(2) 0.02112(15) Uani 1 1 d . . .
Pd2 Pd 0.66050(4) 0.20711(3) 0.47937(2) 0.01969(15) Uani 1 1 d . . .
Pd3 Pd 0.70389(4) 0.32381(3) 0.45923(2) 0.02053(15) Uani 1 1 d . . .
Pd4 Pd 0.79847(4) 0.31648(3) 0.38725(2) 0.02418(16) Uani 1 1 d . . .
Pd5 Pd 0.73005(4) 0.12122(3) 0.42144(2) 0.02323(16) Uani 1 1 d . . .
Pd6 Pd 0.71881(4) 0.31301(3) 0.54601(2) 0.02247(16) Uani 1 1 d . . .
Pd7 Pd 0.54533(4) 0.27228(3) 0.47052(2) 0.02092(15) Uani 1 1 d . . .
Pd8 Pd 0.58953(4) 0.27288(3) 0.38294(2) 0.02247(16) Uani 1 1 d . . .
Pd9 Pd 0.55523(4) 0.16325(3) 0.39984(2) 0.02083(15) Uani 1 1 d . . .
Pd10 Pd 0.15891(5) 0.20242(3) 0.97158(2) 0.02704(17) Uani 1 1 d D A .
Pd11 Pd 0.21104(5) 0.31146(4) 0.94086(3) 0.03130(18) Uani 1 1 d D A .
Pd12 Pd 0.23339(4) 0.18828(3) 0.88000(2) 0.02567(16) Uani 1 1 d . A .
Pd13 Pd 0.22154(7) 0.31482(4) 1.03028(3) 0.0381(2) Uani 0.90 1 d P A 11
P7 P 0.2873(2) 0.35690(17) 1.10471(12) 0.0444(9) Uani 0.90 1 d P A 11
C200 C 0.3990(6) 0.3694(8) 1.1105(5) 0.117(4) Uani 0.90 1 d PGU A 11
C201 C 0.4436(8) 0.3554(8) 1.1440(5) 0.117(4) Uani 0.90 1 d PGU A 11
H20 H 0.4163 0.3338 1.1624 0.140 Uiso 0.90 1 calc PR A 11
C202 C 0.5280(8) 0.3731(8) 1.1507(5) 0.117(4) Uani 0.90 1 d PGU A 11
H20A H 0.5585 0.3635 1.1736 0.140 Uiso 0.90 1 calc PR A 11
C203 C 0.5679(6) 0.4047(8) 1.1238(5) 0.117(4) Uani 0.90 1 d PGU A 11
H20B H 0.6256 0.4168 1.1283 0.140 Uiso 0.90 1 calc PR A 11
C204 C 0.5233(8) 0.4187(8) 1.0903(5) 0.117(4) Uani 0.90 1 d PGU A 11
H20C H 0.5506 0.4403 1.0719 0.140 Uiso 0.90 1 calc PR A 11
C205 C 0.4389(8) 0.4011(8) 1.0836(5) 0.117(4) Uani 0.90 1 d PGU A 11
H20D H 0.4084 0.4106 1.0607 0.140 Uiso 0.90 1 calc PR A 11
C206 C 0.2665(6) 0.4299(3) 1.1385(3) 0.044(3) Uani 0.90 1 d PG A 11
C207 C 0.1992(5) 0.4494(4) 1.1241(3) 0.052(4) Uani 0.90 1 d PG A 11
H20E H 0.1636 0.4245 1.0978 0.063 Uiso 0.90 1 calc PR A 11
C208 C 0.1840(6) 0.5054(4) 1.1482(3) 0.056(4) Uani 0.90 1 d PG A 11
H20F H 0.1380 0.5187 1.1384 0.067 Uiso 0.90 1 calc PR A 11
C209 C 0.2360(7) 0.5418(3) 1.1867(3) 0.061(5) Uani 0.90 1 d PG A 11
H20G H 0.2256 0.5801 1.2032 0.073 Uiso 0.90 1 calc PR A 11
C210 C 0.3033(6) 0.5223(4) 1.2011(3) 0.055(4) Uani 0.90 1 d PG A 11
H21A H 0.3389 0.5472 1.2274 0.066 Uiso 0.90 1 calc PR A 11
C211 C 0.3186(5) 0.4664(4) 1.1770(3) 0.055(4) Uani 0.90 1 d PG A 11
H21B H 0.3646 0.4530 1.1869 0.065 Uiso 0.90 1 calc PR A 11
C212 C 0.2570(6) 0.3110(4) 1.1411(3) 0.046(4) Uani 0.90 1 d PG A 11
C213 C 0.2778(5) 0.2549(4) 1.1296(3) 0.056(4) Uani 0.90 1 d PG A 11
H21C H 0.3101 0.2427 1.1045 0.067 Uiso 0.90 1 calc PR A 11
C214 C 0.2515(7) 0.2168(3) 1.1548(4) 0.070(5) Uani 0.90 1 d PG A 11
H21D H 0.2657 0.1785 1.1470 0.085 Uiso 0.90 1 calc PR A 11
C215 C 0.2043(7) 0.2347(4) 1.1915(4) 0.072(6) Uani 0.90 1 d PG A 11
H21E H 0.1863 0.2087 1.2088 0.087 Uiso 0.90 1 calc PR A 11
C216 C 0.1834(6) 0.2908(5) 1.2030(3) 0.070(5) Uani 0.90 1 d PG A 11
H21F H 0.1512 0.3031 1.2281 0.084 Uiso 0.90 1 calc PR A 11
C217 C 0.2098(6) 0.3289(4) 1.1778(3) 0.054(4) Uani 0.90 1 d PG A 11
H21G H 0.1955 0.3672 1.1856 0.065 Uiso 0.90 1 calc PR A 11
Pd1A Pd 0.1736(6) 0.31552(15) 1.02913(12) 0.0276(17) Uiso 0.10 1 d PD A 12
P1A P 0.1816(19) 0.3534(13) 1.10959(15) 0.038(6) Uiso 0.10 1 d PD A 12
Pd14 Pd 0.31449(5) 0.29267(4) 0.87280(3) 0.0430(2) Uani 1 1 d . A .
Pd15 Pd 0.23179(5) 0.10927(4) 0.92810(3) 0.02947(18) Uani 1 1 d . A .
Pd16 Pd 0.07131(4) 0.14776(3) 0.88573(2) 0.02436(16) Uani 1 1 d . . .
Pd17 Pd 0.04938(5) 0.26004(3) 0.94224(3) 0.02803(17) Uani 1 1 d . A .
Pd18 Pd 0.11963(4) 0.24946(3) 0.85745(2) 0.02631(17) Uani 1 1 d . A .
P1 P 0.90915(16) 0.35239(12) 0.35274(9) 0.0286(6) Uani 1 1 d . . .
P2 P 0.79127(16) 0.04379(11) 0.42826(9) 0.0259(5) Uani 1 1 d . . .
P3 P 0.79342(16) 0.36038(11) 0.61761(9) 0.0250(5) Uani 1 1 d . . .
P4 P 0.44640(15) 0.30208(11) 0.52046(8) 0.0225(5) Uani 1 1 d . . .
P5 P 0.51461(18) 0.30498(13) 0.33250(10) 0.0327(6) Uani 1 1 d . . .
P6 P 0.46313(15) 0.07933(11) 0.35445(9) 0.0247(5) Uani 1 1 d . . .
P8 P 0.4311(2) 0.34045(16) 0.85084(13) 0.0554(10) Uani 1 1 d D . .
P9 P 0.30002(19) 0.03549(14) 0.93579(10) 0.0379(7) Uani 1 1 d . . .
P10 P -0.01671(16) 0.05749(12) 0.85080(9) 0.0281(6) Uani 1 1 d . A .
P11 P -0.06378(18) 0.29926(12) 0.97014(9) 0.0348(6) Uani 1 1 d D . .
P12 P 0.07387(17) 0.26163(13) 0.78828(9) 0.0317(6) Uani 1 1 d . . .
O1 O 0.7712(5) 0.1012(4) 0.3222(3) 0.044(2) Uani 1 1 d . . .
O2 O 0.6255(4) 0.0873(3) 0.4917(3) 0.0309(16) Uani 1 1 d . . .
O3 O 0.6858(5) 0.2023(3) 0.5763(3) 0.0352(18) Uani 1 1 d . . .
O4 O 0.6960(4) 0.4324(3) 0.5391(2) 0.0303(16) Uani 1 1 d . . .
O5 O 0.7917(4) 0.4400(3) 0.4498(3) 0.0316(16) Uani 1 1 d . . .
O6 O 0.7709(5) 0.2173(4) 0.2949(3) 0.041(2) Uani 1 1 d . . .
O7 O 0.5635(4) 0.3904(3) 0.4490(2) 0.0281(15) Uani 1 1 d . . .
O8 O 0.5866(4) 0.1632(3) 0.2991(2) 0.0284(16) Uani 1 1 d . . .
O9 O 0.4738(4) 0.1555(3) 0.4866(2) 0.0284(16) Uani 1 1 d . . .
O10 O 0.1052(5) 0.2305(5) 1.0676(3) 0.056(3) Uani 1 1 d . A .
O11 O 0.2445(6) 0.4326(4) 1.0119(3) 0.061(3) Uani 1 1 d . A .
O12 O 0.2695(8) 0.4148(4) 0.9069(4) 0.079(4) Uani 1 1 d . A .
O13 O 0.3538(5) 0.1785(4) 0.8085(3) 0.047(2) Uani 1 1 d . A .
O14 O 0.2687(5) 0.0672(3) 0.8276(3) 0.0379(18) Uani 1 1 d . A .
O15 O 0.1690(6) 0.1131(4) 1.0214(3) 0.052(2) Uani 1 1 d . A .
O16 O 0.1249(4) 0.1283(3) 0.7869(2) 0.0282(15) Uani 1 1 d . . .
O17 O -0.0248(5) 0.1503(3) 0.9694(2) 0.0329(17) Uani 1 1 d . . .
O18 O 0.0686(5) 0.3672(4) 0.9074(3) 0.044(2) Uani 1 1 d . A .
C1 C 0.7544(6) 0.1259(5) 0.3582(4) 0.029(2) Uani 1 1 d . . .
C2 C 0.6588(6) 0.1192(4) 0.4743(3) 0.025(2) Uani 1 1 d . . .
C3 C 0.6909(6) 0.2290(4) 0.5509(4) 0.027(2) Uani 1 1 d . . .
C4 C 0.7079(6) 0.3847(4) 0.5256(3) 0.022(2) Uani 1 1 d . . .
C5 C 0.7797(6) 0.3886(4) 0.4381(3) 0.025(2) Uani 1 1 d . . .
C6 C 0.7697(6) 0.2376(4) 0.3343(4) 0.028(2) Uani 1 1 d . . .
C7 C 0.5769(6) 0.3421(4) 0.4430(3) 0.023(2) Uani 1 1 d . . .
C8 C 0.5926(6) 0.1866(4) 0.3393(3) 0.023(2) Uani 1 1 d . . .
C9 C 0.5154(6) 0.1819(4) 0.4662(3) 0.026(2) Uani 1 1 d . . .
C10 C 0.1444(8) 0.2431(6) 1.0407(4) 0.043(3) Uani 1 1 d . . .
C11 C 0.2360(9) 0.3823(6) 1.0025(4) 0.051(3) Uani 1 1 d . . .
C12 C 0.2709(9) 0.3670(6) 0.9064(5) 0.058(4) Uani 1 1 d . . .
C13 C 0.3242(7) 0.2075(5) 0.8387(4) 0.034(3) Uani 1 1 d . . .
C14 C 0.2556(6) 0.1005(5) 0.8613(4) 0.031(2) Uani 1 1 d . . .
C15 C 0.1838(7) 0.1293(6) 0.9904(4) 0.039(3) Uani 1 1 d . . .
C16 C 0.1232(6) 0.1577(5) 0.8252(3) 0.026(2) Uani 1 1 d . A .
C17 C 0.0211(6) 0.1737(5) 0.9496(3) 0.027(2) Uani 1 1 d . A .
C18 C 0.0861(7) 0.3217(5) 0.9066(4) 0.033(2) Uani 1 1 d . . .
C20 C 0.9522(5) 0.2919(3) 0.3142(2) 0.035(3) Uani 1 1 d G . .
C21 C 0.9719(5) 0.2494(3) 0.3332(2) 0.041(3) Uani 1 1 d G . .
H21 H 0.9643 0.2533 0.3648 0.049 Uiso 1 1 calc R . .
C22 C 1.0026(5) 0.2012(3) 0.3059(3) 0.063(4) Uani 1 1 d G . .
H22 H 1.0161 0.1722 0.3189 0.075 Uiso 1 1 calc R . .
C23 C 1.0136(6) 0.1955(3) 0.2596(3) 0.067(5) Uani 1 1 d G . .
H23 H 1.0346 0.1626 0.2410 0.081 Uiso 1 1 calc R . .
C24 C 0.9939(6) 0.2380(4) 0.2406(2) 0.073(5) Uani 1 1 d G . .
H24 H 1.0014 0.2341 0.2090 0.088 Uiso 1 1 calc R . .
C25 C 0.9632(5) 0.2862(4) 0.2679(3) 0.052(4) Uani 1 1 d G . .
H25 H 0.9497 0.3152 0.2549 0.062 Uiso 1 1 calc R . .
C26 C 0.8810(5) 0.3940(3) 0.3148(3) 0.036(3) Uani 1 1 d G . .
C27 C 0.9256(5) 0.4486(4) 0.3152(3) 0.054(4) Uani 1 1 d G . .
H27 H 0.9739 0.4660 0.3357 0.065 Uiso 1 1 calc R . .
C28 C 0.8994(6) 0.4776(3) 0.2856(3) 0.067(4) Uani 1 1 d G . .
H28 H 0.9299 0.5148 0.2858 0.080 Uiso 1 1 calc R . .
C29 C 0.8287(6) 0.4520(4) 0.2556(3) 0.065(4) Uani 1 1 d G . .
H29 H 0.8109 0.4719 0.2354 0.078 Uiso 1 1 calc R . .
C30 C 0.7842(5) 0.3975(5) 0.2552(3) 0.078(5) Uani 1 1 d G . .
H30 H 0.7359 0.3801 0.2348 0.093 Uiso 1 1 calc R . .
C31 C 0.8103(5) 0.3685(3) 0.2849(3) 0.069(5) Uani 1 1 d G . .
H31 H 0.7799 0.3312 0.2846 0.083 Uiso 1 1 calc R . .
C32 C 1.0008(3) 0.3992(3) 0.3892(2) 0.029(2) Uani 1 1 d G . .
C33 C 1.0736(4) 0.4091(3) 0.36960(18) 0.039(3) Uani 1 1 d G . .
H33 H 1.0756 0.3927 0.3370 0.046 Uiso 1 1 calc R . .
C34 C 1.1435(3) 0.4429(3) 0.3976(2) 0.038(3) Uani 1 1 d G . .
H34 H 1.1933 0.4497 0.3842 0.046 Uiso 1 1 calc R . .
C35 C 1.1406(3) 0.4669(3) 0.4453(2) 0.036(3) Uani 1 1 d G . .
H35 H 1.1884 0.4900 0.4645 0.044 Uiso 1 1 calc R . .
C36 C 1.0677(4) 0.4570(3) 0.46493(18) 0.039(3) Uani 1 1 d G . .
H36 H 1.0657 0.4734 0.4975 0.046 Uiso 1 1 calc R . .
C37 C 0.9978(3) 0.4232(3) 0.4369(2) 0.037(3) Uani 1 1 d G . .
H37 H 0.9480 0.4165 0.4503 0.045 Uiso 1 1 calc R . .
C38 C 0.9006(3) 0.0483(3) 0.4238(3) 0.028(2) Uani 1 1 d G . .
C39 C 0.9457(4) 0.0961(3) 0.4134(3) 0.030(2) Uani 1 1 d G . .
H39 H 0.9195 0.1265 0.4089 0.036 Uiso 1 1 calc R . .
C40 C 1.0290(4) 0.0995(3) 0.4096(3) 0.035(3) Uani 1 1 d G . .
H40 H 1.0597 0.1322 0.4025 0.042 Uiso 1 1 calc R . .
C41 C 1.0673(3) 0.0551(3) 0.4162(3) 0.037(3) Uani 1 1 d G . .
H41 H 1.1242 0.0574 0.4136 0.045 Uiso 1 1 calc R . .
C42 C 1.0223(4) 0.0072(3) 0.4266(3) 0.040(3) Uani 1 1 d G . .
H42 H 1.0485 -0.0232 0.4311 0.048 Uiso 1 1 calc R . .
C43 C 0.9390(4) 0.0038(3) 0.4304(3) 0.039(3) Uani 1 1 d G . .
H43 H 0.9082 -0.0289 0.4375 0.046 Uiso 1 1 calc R . .
C44 C 0.7806(5) 0.0295(3) 0.48408(19) 0.030(2) Uani 1 1 d G . .
C45 C 0.8047(4) 0.0787(3) 0.5235(2) 0.036(3) Uani 1 1 d G . .
H45 H 0.8290 0.1160 0.5204 0.043 Uiso 1 1 calc R . .
C46 C 0.7934(5) 0.0736(3) 0.5673(2) 0.045(3) Uani 1 1 d G . .
H46 H 0.8099 0.1072 0.5942 0.053 Uiso 1 1 calc R . .
C47 C 0.7579(5) 0.0191(4) 0.5718(2) 0.053(4) Uani 1 1 d G . .
H47 H 0.7502 0.0156 0.6018 0.064 Uiso 1 1 calc R . .
C48 C 0.7338(5) -0.0301(3) 0.5324(3) 0.051(3) Uani 1 1 d G . .
H48 H 0.7095 -0.0673 0.5355 0.062 Uiso 1 1 calc R . .
C49 C 0.7451(5) -0.0249(3) 0.4886(2) 0.040(3) Uani 1 1 d G . .
H49 H 0.7286 -0.0586 0.4617 0.048 Uiso 1 1 calc R . .
C50 C 0.7422(4) -0.0228(3) 0.3821(2) 0.032(2) Uani 1 1 d G . .
C51 C 0.7799(3) -0.0436(3) 0.3417(3) 0.039(3) Uani 1 1 d G . .
H51 H 0.8358 -0.0283 0.3406 0.047 Uiso 1 1 calc R . .
C52 C 0.7357(4) -0.0866(3) 0.3031(2) 0.051(3) Uani 1 1 d G . .
H52 H 0.7614 -0.1008 0.2755 0.061 Uiso 1 1 calc R . .
C53 C 0.6538(4) -0.1089(3) 0.3047(2) 0.047(3) Uani 1 1 d G . .
H53 H 0.6236 -0.1384 0.2783 0.057 Uiso 1 1 calc R . .
C54 C 0.6161(3) -0.0882(3) 0.3451(3) 0.045(3) Uani 1 1 d G . .
H54 H 0.5602 -0.1034 0.3462 0.054 Uiso 1 1 calc R . .
C55 C 0.6603(4) -0.0451(3) 0.3838(2) 0.038(3) Uani 1 1 d G . .
H55 H 0.6346 -0.0309 0.4113 0.046 Uiso 1 1 calc R . .
C56 C 0.7829(4) 0.3188(3) 0.6596(2) 0.029(2) Uani 1 1 d G . .
C57 C 0.8135(4) 0.2663(3) 0.6500(2) 0.033(2) Uani 1 1 d G . .
H57 H 0.8441 0.2549 0.6239 0.040 Uiso 1 1 calc R . .
C58 C 0.7995(4) 0.2306(2) 0.6784(2) 0.036(3) Uani 1 1 d G . .
H58 H 0.8204 0.1947 0.6718 0.043 Uiso 1 1 calc R . .
C59 C 0.7549(5) 0.2473(3) 0.7165(2) 0.039(3) Uani 1 1 d G . .
H59 H 0.7453 0.2229 0.7359 0.047 Uiso 1 1 calc R . .
C60 C 0.7242(4) 0.2998(3) 0.7261(2) 0.039(3) Uani 1 1 d G . .
H60 H 0.6937 0.3112 0.7521 0.047 Uiso 1 1 calc R . .
C61 C 0.7383(4) 0.3355(2) 0.6977(2) 0.031(2) Uani 1 1 d G . .
H61 H 0.7174 0.3714 0.7043 0.038 Uiso 1 1 calc R . .
C62 C 0.7725(4) 0.4332(2) 0.6516(2) 0.028(2) Uani 1 1 d G . .
C63 C 0.8308(3) 0.4749(3) 0.6843(3) 0.036(3) Uani 1 1 d G . .
H63 H 0.8839 0.4668 0.6886 0.044 Uiso 1 1 calc R . .
C64 C 0.8114(5) 0.5284(3) 0.7108(2) 0.050(3) Uani 1 1 d G . .
H64 H 0.8513 0.5570 0.7332 0.060 Uiso 1 1 calc R . .
C65 C 0.7338(5) 0.5403(3) 0.7046(3) 0.048(3) Uani 1 1 d G . .
H65 H 0.7205 0.5769 0.7227 0.058 Uiso 1 1 calc R . .
C66 C 0.6755(4) 0.4986(3) 0.6718(3) 0.045(3) Uani 1 1 d G . .
H66 H 0.6224 0.5067 0.6676 0.055 Uiso 1 1 calc R . .
C67 C 0.6948(4) 0.4450(3) 0.6453(2) 0.030(2) Uani 1 1 d G . .
H67 H 0.6550 0.4165 0.6230 0.036 Uiso 1 1 calc R . .
C68 C 0.9037(3) 0.3750(4) 0.6119(3) 0.035(3) Uani 1 1 d G . .
C69 C 0.9619(4) 0.3700(4) 0.6438(2) 0.041(3) Uani 1 1 d G . .
H69 H 0.9454 0.3592 0.6702 0.049 Uiso 1 1 calc R . .
C70 C 1.0443(4) 0.3808(4) 0.6371(3) 0.052(3) Uani 1 1 d G . .
H70 H 1.0841 0.3774 0.6589 0.063 Uiso 1 1 calc R . .
C71 C 1.0685(3) 0.3966(4) 0.5984(3) 0.054(4) Uani 1 1 d G . .
H71 H 1.1248 0.4040 0.5939 0.065 Uiso 1 1 calc R . .
C72 C 1.0102(5) 0.4017(4) 0.5666(2) 0.053(4) Uani 1 1 d G . .
H72 H 1.0267 0.4125 0.5402 0.064 Uiso 1 1 calc R . .
C73 C 0.9279(4) 0.3909(4) 0.5733(2) 0.039(3) Uani 1 1 d G . .
H73 H 0.8881 0.3943 0.5515 0.047 Uiso 1 1 calc R . .
C74 C 0.3526(3) 0.2464(3) 0.5130(2) 0.023(2) Uani 1 1 d G . .
C75 C 0.3148(4) 0.2363(3) 0.55066(16) 0.031(2) Uani 1 1 d G . .
H75 H 0.3396 0.2564 0.5814 0.037 Uiso 1 1 calc R . .
C76 C 0.2408(4) 0.1969(3) 0.5434(2) 0.037(3) Uani 1 1 d G . .
H76 H 0.2150 0.1900 0.5691 0.045 Uiso 1 1 calc R . .
C77 C 0.2046(3) 0.1675(3) 0.4984(2) 0.037(3) Uani 1 1 d G . .
H77 H 0.1540 0.1405 0.4935 0.045 Uiso 1 1 calc R . .
C78 C 0.2424(4) 0.1776(3) 0.46076(18) 0.035(2) Uani 1 1 d G . .
H78 H 0.2176 0.1575 0.4300 0.041 Uiso 1 1 calc R . .
C79 C 0.3164(4) 0.2171(3) 0.46804(17) 0.027(2) Uani 1 1 d G . .
H79 H 0.3422 0.2240 0.4423 0.032 Uiso 1 1 calc R . .
C80 C 0.4064(4) 0.3698(2) 0.5243(2) 0.024(2) Uani 1 1 d G . .
C81 C 0.4632(3) 0.4221(3) 0.5321(2) 0.029(2) Uani 1 1 d G . .
H81 H 0.5199 0.4214 0.5345 0.034 Uiso 1 1 calc R . .
C82 C 0.4369(4) 0.4754(2) 0.5365(3) 0.032(2) Uani 1 1 d G . .
H82 H 0.4757 0.5111 0.5419 0.039 Uiso 1 1 calc R . .
C83 C 0.3539(4) 0.4764(2) 0.5330(3) 0.034(2) Uani 1 1 d G . .
H83 H 0.3359 0.5129 0.5360 0.040 Uiso 1 1 calc R . .
C84 C 0.2971(3) 0.4242(3) 0.5251(3) 0.038(3) Uani 1 1 d G . .
H84 H 0.2404 0.4249 0.5227 0.046 Uiso 1 1 calc R . .
C85 C 0.3233(3) 0.3709(2) 0.5208(3) 0.031(2) Uani 1 1 d G . .
H85 H 0.2845 0.3352 0.5154 0.037 Uiso 1 1 calc R . .
C86 C 0.4821(4) 0.3154(3) 0.58138(17) 0.027(2) Uani 1 1 d G . .
C87 C 0.4642(4) 0.3618(3) 0.6176(2) 0.031(2) Uani 1 1 d G . .
H87 H 0.4342 0.3892 0.6112 0.037 Uiso 1 1 calc R . .
C88 C 0.4904(5) 0.3682(3) 0.66328(19) 0.040(3) Uani 1 1 d G . .
H88 H 0.4782 0.3999 0.6881 0.048 Uiso 1 1 calc R . .
C89 C 0.5344(5) 0.3280(3) 0.67264(17) 0.040(3) Uani 1 1 d G . .
H89 H 0.5523 0.3324 0.7038 0.048 Uiso 1 1 calc R . .
C90 C 0.5523(4) 0.2816(3) 0.6364(2) 0.040(3) Uani 1 1 d G . .
H90 H 0.5824 0.2542 0.6428 0.047 Uiso 1 1 calc R . .
C91 C 0.5262(4) 0.2752(3) 0.5907(2) 0.033(2) Uani 1 1 d G . .
H91 H 0.5384 0.2435 0.5660 0.039 Uiso 1 1 calc R . .
C92 C 0.4066(4) 0.3102(4) 0.3421(2) 0.034(2) Uani 1 1 d G . .
C93 C 0.3840(4) 0.3173(4) 0.3869(2) 0.040(3) Uani 1 1 d G . .
H93 H 0.4228 0.3176 0.4108 0.047 Uiso 1 1 calc R . .
C94 C 0.3047(4) 0.3239(4) 0.3966(2) 0.043(3) Uani 1 1 d G . .
H94 H 0.2893 0.3287 0.4272 0.052 Uiso 1 1 calc R . .
C95 C 0.2480(3) 0.3234(4) 0.3617(3) 0.051(3) Uani 1 1 d G . .
H95 H 0.1939 0.3279 0.3683 0.062 Uiso 1 1 calc R . .
C96 C 0.2706(4) 0.3163(4) 0.3169(3) 0.055(4) Uani 1 1 d G . .
H96 H 0.2319 0.3159 0.2930 0.066 Uiso 1 1 calc R . .
C97 C 0.3499(5) 0.3097(4) 0.3071(2) 0.051(3) Uani 1 1 d G . .
H97 H 0.3653 0.3048 0.2765 0.061 Uiso 1 1 calc R . .
C98 C 0.5615(5) 0.3819(3) 0.3352(3) 0.047(3) Uani 1 1 d G . .
C99 C 0.6445(5) 0.4005(4) 0.3492(3) 0.050(3) Uani 1 1 d G . .
H99 H 0.6749 0.3745 0.3575 0.060 Uiso 1 1 calc R . .
C100 C 0.6830(5) 0.4573(4) 0.3510(4) 0.081(3) Uani 1 1 d GU . .
H10 H 0.7397 0.4701 0.3606 0.098 Uiso 1 1 calc R . .
C101 C 0.6386(6) 0.4954(3) 0.3389(4) 0.076(5) Uani 1 1 d G . .
H10A H 0.6649 0.5343 0.3402 0.092 Uiso 1 1 calc R . .
C102 C 0.5555(6) 0.4768(4) 0.3249(4) 0.083(3) Uani 1 1 d GU . .
H10B H 0.5252 0.5028 0.3166 0.100 Uiso 1 1 calc R . .
C103 C 0.5170(4) 0.4200(4) 0.3230(4) 0.082(3) Uani 1 1 d GU . .
H10C H 0.4603 0.4072 0.3134 0.099 Uiso 1 1 calc R . .
C104 C 0.5104(6) 0.2616(4) 0.2714(2) 0.048(3) Uani 1 1 d G . .
C105 C 0.5730(6) 0.2748(4) 0.2450(3) 0.087(3) Uani 1 1 d GU . .
H10D H 0.6134 0.3099 0.2575 0.105 Uiso 1 1 calc R . .
C106 C 0.5764(7) 0.2368(6) 0.2005(3) 0.089(3) Uani 1 1 d GU . .
H10E H 0.6191 0.2458 0.1825 0.106 Uiso 1 1 calc R . .
C107 C 0.5173(8) 0.1855(5) 0.1824(3) 0.088(3) Uani 1 1 d GU . .
H10F H 0.5196 0.1595 0.1519 0.106 Uiso 1 1 calc R . .
C108 C 0.4547(7) 0.1723(4) 0.2087(3) 0.088(3) Uani 1 1 d GU . .
H10G H 0.4143 0.1373 0.1962 0.105 Uiso 1 1 calc R . .
C109 C 0.4513(6) 0.2104(5) 0.2532(3) 0.071(5) Uani 1 1 d G . .
H10H H 0.4086 0.2013 0.2712 0.085 Uiso 1 1 calc R . .
C110 C 0.3605(3) 0.0945(3) 0.3428(2) 0.029(2) Uani 1 1 d G . .
C111 C 0.2905(4) 0.0506(2) 0.3314(3) 0.035(3) Uani 1 1 d G . .
H11 H 0.2937 0.0112 0.3307 0.042 Uiso 1 1 calc R . .
C112 C 0.2157(3) 0.0644(3) 0.3211(3) 0.040(3) Uani 1 1 d G . .
H11A H 0.1679 0.0344 0.3134 0.048 Uiso 1 1 calc R . .
C113 C 0.2110(3) 0.1221(3) 0.3222(3) 0.042(3) Uani 1 1 d G . .
H11B H 0.1600 0.1315 0.3151 0.050 Uiso 1 1 calc R . .
C114 C 0.2811(4) 0.1659(3) 0.3335(3) 0.049(3) Uani 1 1 d G . .
H11C H 0.2779 0.2053 0.3342 0.059 Uiso 1 1 calc R . .
C115 C 0.3558(3) 0.1521(3) 0.3438(3) 0.040(3) Uani 1 1 d G . .
H11D H 0.4037 0.1821 0.3516 0.048 Uiso 1 1 calc R . .
C116 C 0.4429(4) 0.0119(2) 0.3724(2) 0.030(2) Uani 1 1 d G . .
C117 C 0.4075(4) -0.0432(3) 0.34109(18) 0.035(3) Uani 1 1 d G . .
H11E H 0.3927 -0.0467 0.3097 0.042 Uiso 1 1 calc R . .
C118 C 0.3938(4) -0.0932(2) 0.3558(2) 0.041(3) Uani 1 1 d G . .
H11F H 0.3696 -0.1309 0.3344 0.049 Uiso 1 1 calc R . .
C119 C 0.4155(5) -0.0881(2) 0.4018(3) 0.047(3) Uani 1 1 d G . .
H11G H 0.4061 -0.1223 0.4118 0.056 Uiso 1 1 calc R . .
C120 C 0.4509(5) -0.0330(3) 0.4330(2) 0.043(3) Uani 1 1 d G . .
H12 H 0.4657 -0.0295 0.4644 0.052 Uiso 1 1 calc R . .
C121 C 0.4646(4) 0.0170(2) 0.4183(2) 0.032(2) Uani 1 1 d G . .
H12A H 0.4888 0.0547 0.4397 0.039 Uiso 1 1 calc R . .
C122 C 0.4963(4) 0.0475(3) 0.29629(19) 0.031(2) Uani 1 1 d G . .
C123 C 0.5623(4) 0.0186(3) 0.2941(2) 0.040(3) Uani 1 1 d G . .
H12B H 0.5881 0.0161 0.3218 0.048 Uiso 1 1 calc R . .
C124 C 0.5908(4) -0.0067(3) 0.2514(3) 0.051(3) Uani 1 1 d G . .
H12C H 0.6359 -0.0264 0.2499 0.061 Uiso 1 1 calc R . .
C125 C 0.5532(5) -0.0030(4) 0.2110(2) 0.052(4) Uani 1 1 d G . .
H12D H 0.5726 -0.0203 0.1818 0.063 Uiso 1 1 calc R . .
C126 C 0.4871(5) 0.0259(4) 0.21316(19) 0.047(3) Uani 1 1 d G . .
H12E H 0.4614 0.0283 0.1855 0.056 Uiso 1 1 calc R . .
C127 C 0.4586(4) 0.0511(3) 0.2558(2) 0.036(3) Uani 1 1 d G . .
H12F H 0.4135 0.0709 0.2573 0.044 Uiso 1 1 calc R . .
C218 C 0.4904(5) 0.2884(4) 0.8161(3) 0.051(3) Uani 1 1 d G A .
C219 C 0.5266(6) 0.2547(5) 0.8383(2) 0.075(5) Uani 1 1 d G . .
H21H H 0.5273 0.2637 0.8711 0.091 Uiso 1 1 calc R A .
C220 C 0.5618(6) 0.2080(5) 0.8126(3) 0.080(5) Uani 1 1 d G A .
H22A H 0.5865 0.1850 0.8278 0.096 Uiso 1 1 calc R . .
C221 C 0.5608(5) 0.1949(4) 0.7647(3) 0.057(4) Uani 1 1 d G . .
H22B H 0.5848 0.1630 0.7471 0.068 Uiso 1 1 calc R A .
C222 C 0.5246(5) 0.2286(4) 0.7424(2) 0.053(4) Uani 1 1 d G A .
H22C H 0.5239 0.2196 0.7097 0.063 Uiso 1 1 calc R . .
C223 C 0.4894(5) 0.2753(4) 0.7682(3) 0.054(4) Uani 1 1 d G . .
H22D H 0.4647 0.2983 0.7530 0.065 Uiso 1 1 calc R A .
C224 C 0.4113(7) 0.3903(5) 0.8166(5) 0.088(2) Uani 1 1 d G A .
C225 C 0.4719(5) 0.4325(5) 0.8086(4) 0.088(2) Uani 1 1 d G . .
H22E H 0.5271 0.4355 0.8194 0.106 Uiso 1 1 calc R A .
C226 C 0.4516(6) 0.4702(5) 0.7848(4) 0.088(2) Uani 1 1 d G A .
H22F H 0.4930 0.4990 0.7794 0.106 Uiso 1 1 calc R . .
C227 C 0.3707(7) 0.4657(5) 0.7690(4) 0.088(2) Uani 1 1 d G . .
H22G H 0.3569 0.4915 0.7528 0.106 Uiso 1 1 calc R A .
C228 C 0.3101(5) 0.4235(5) 0.7770(5) 0.088(2) Uani 1 1 d G A .
H22H H 0.2549 0.4204 0.7662 0.106 Uiso 1 1 calc R . .
C229 C 0.3304(6) 0.3858(5) 0.8007(5) 0.088(2) Uani 1 1 d G . .
H22I H 0.2890 0.3569 0.8062 0.106 Uiso 1 1 calc R A .
C30A C 0.5126(19) 0.3762(13) 0.8980(10) 0.086(8) Uiso 0.32 1 d PGD A 5
C31A C 0.4933(14) 0.3844(13) 0.9435(12) 0.086(8) Uiso 0.32 1 d PG A 5
H31A H 0.4391 0.3711 0.9493 0.104 Uiso 0.32 1 calc PR A 5
C32A C 0.553(2) 0.4121(12) 0.9803(8) 0.086(8) Uiso 0.32 1 d PG A 5
H32 H 0.5400 0.4177 1.0113 0.104 Uiso 0.32 1 calc PR A 5
C33A C 0.6325(18) 0.4316(14) 0.9717(9) 0.086(8) Uiso 0.32 1 d PG A 5
H33A H 0.6735 0.4506 0.9968 0.104 Uiso 0.32 1 calc PR A 5
C34A C 0.6519(14) 0.4235(14) 0.9262(11) 0.086(8) Uiso 0.32 1 d PG A 5
H34A H 0.7061 0.4368 0.9203 0.104 Uiso 0.32 1 calc PR A 5
C35A C 0.592(2) 0.3957(12) 0.8894(7) 0.086(8) Uiso 0.32 1 d PG A 5
H35A H 0.6052 0.3901 0.8583 0.104 Uiso 0.32 1 calc PR A 5
C30B C 0.5018(7) 0.3926(5) 0.8988(3) 0.047(5) Uiso 0.68 1 d PGD A 6
C31B C 0.4739(6) 0.4039(6) 0.9427(5) 0.073(7) Uiso 0.68 1 d PG A 6
H31B H 0.4195 0.3873 0.9461 0.087 Uiso 0.68 1 calc PR A 6
C32B C 0.5255(8) 0.4394(5) 0.9817(3) 0.093(9) Uiso 0.68 1 d PG A 6
H32A H 0.5064 0.4471 1.0117 0.111 Uiso 0.68 1 calc PR A 6
C33B C 0.6050(8) 0.4637(6) 0.9768(3) 0.081(8) Uiso 0.68 1 d PG A 6
H33B H 0.6403 0.4879 1.0034 0.097 Uiso 0.68 1 calc PR A 6
C34B C 0.6330(5) 0.4524(6) 0.9329(4) 0.053(5) Uiso 0.68 1 d PG A 6
H34B H 0.6873 0.4689 0.9295 0.064 Uiso 0.68 1 calc PR A 6
C35B C 0.5813(7) 0.4168(5) 0.8939(3) 0.047(5) Uiso 0.68 1 d PG A 6
H35B H 0.6004 0.4091 0.8639 0.056 Uiso 0.68 1 calc PR A 6
C236 C 0.4109(4) 0.0560(4) 0.9355(3) 0.045(3) Uani 1 1 d G A .
C237 C 0.4627(6) 0.0233(4) 0.9492(4) 0.076(5) Uani 1 1 d G . .
H23A H 0.4408 -0.0088 0.9600 0.091 Uiso 1 1 calc R A .
C238 C 0.5464(5) 0.0375(5) 0.9471(4) 0.085(6) Uani 1 1 d G A .
H23B H 0.5818 0.0151 0.9565 0.102 Uiso 1 1 calc R . .
C239 C 0.5784(4) 0.0845(5) 0.9313(4) 0.073(5) Uani 1 1 d G . .
H23C H 0.6356 0.0942 0.9299 0.087 Uiso 1 1 calc R A .
C240 C 0.5266(5) 0.1173(4) 0.9176(3) 0.057(4) Uani 1 1 d G A .
H24A H 0.5484 0.1494 0.9068 0.069 Uiso 1 1 calc R . .
C241 C 0.4429(4) 0.1030(4) 0.9197(3) 0.045(3) Uani 1 1 d G . .
H24B H 0.4075 0.1254 0.9104 0.054 Uiso 1 1 calc R A .
C242 C 0.2882(5) 0.0202(4) 0.9913(2) 0.039(3) Uani 1 1 d G A .
C243 C 0.3213(5) 0.0665(3) 1.0313(3) 0.049(3) Uani 1 1 d G . .
H24C H 0.3539 0.1017 1.0288 0.059 Uiso 1 1 calc R A .
C244 C 0.3067(6) 0.0613(3) 1.0748(2) 0.056(4) Uani 1 1 d G A .
H24D H 0.3293 0.0929 1.1021 0.067 Uiso 1 1 calc R . .
C245 C 0.2589(6) 0.0098(4) 1.0784(2) 0.056(4) Uani 1 1 d G . .
H24E H 0.2490 0.0063 1.1082 0.067 Uiso 1 1 calc R A .
C246 C 0.2258(5) -0.0364(3) 1.0385(3) 0.051(3) Uani 1 1 d G A .
H24F H 0.1932 -0.0716 1.0409 0.061 Uiso 1 1 calc R . .
C247 C 0.2404(5) -0.0312(3) 0.9949(2) 0.045(3) Uani 1 1 d G . .
H24G H 0.2178 -0.0628 0.9676 0.054 Uiso 1 1 calc R A .
C248 C 0.2710(5) -0.0364(3) 0.8894(3) 0.041(3) Uani 1 1 d G A .
C249 C 0.3268(4) -0.0618(4) 0.8605(4) 0.067(4) Uani 1 1 d G . .
H24H H 0.3827 -0.0432 0.8655 0.081 Uiso 1 1 calc R A .
C250 C 0.3008(6) -0.1145(4) 0.8242(3) 0.088(6) Uani 1 1 d G A .
H25A H 0.3389 -0.1319 0.8045 0.105 Uiso 1 1 calc R . .
C251 C 0.2189(6) -0.1417(3) 0.8168(3) 0.063(4) Uani 1 1 d G . .
H25B H 0.2012 -0.1777 0.7921 0.076 Uiso 1 1 calc R A .
C252 C 0.1631(5) -0.1163(4) 0.8457(3) 0.055(4) Uani 1 1 d G A .
H25C H 0.1072 -0.1349 0.8407 0.065 Uiso 1 1 calc R . .
C253 C 0.1891(5) -0.0636(4) 0.8820(3) 0.056(4) Uani 1 1 d G . .
H25D H 0.1510 -0.0463 0.9017 0.067 Uiso 1 1 calc R A .
C254 C -0.1256(3) 0.0587(4) 0.8392(2) 0.033(2) Uani 1 1 d G . .
C255 C -0.1555(4) 0.1065(3) 0.8677(2) 0.052(4) Uani 1 1 d G A .
H25E H -0.1202 0.1365 0.8917 0.063 Uiso 1 1 calc R . .
C256 C -0.2370(5) 0.1105(4) 0.8610(3) 0.074(5) Uani 1 1 d G A .
H25F H -0.2574 0.1432 0.8805 0.089 Uiso 1 1 calc R . .
C257 C -0.2886(3) 0.0666(4) 0.8259(3) 0.063(4) Uani 1 1 d G A .
H25G H -0.3443 0.0694 0.8214 0.075 Uiso 1 1 calc R . .
C258 C -0.2588(4) 0.0188(4) 0.7974(3) 0.055(4) Uani 1 1 d G A .
H25H H -0.2941 -0.0112 0.7734 0.066 Uiso 1 1 calc R . .
C259 C -0.1773(4) 0.0148(3) 0.8041(2) 0.042(3) Uani 1 1 d G A .
H25I H -0.1569 -0.0179 0.7846 0.050 Uiso 1 1 calc R . .
C260 C 0.0142(4) 0.0157(3) 0.79482(17) 0.027(2) Uani 1 1 d G . .
C261 C -0.0132(4) 0.0231(3) 0.7535(2) 0.029(2) Uani 1 1 d G A .
H26 H -0.0529 0.0473 0.7534 0.035 Uiso 1 1 calc R . .
C262 C 0.0176(4) -0.0047(3) 0.71219(17) 0.032(2) Uani 1 1 d G A .
H26A H -0.0011 0.0004 0.6839 0.039 Uiso 1 1 calc R . .
C263 C 0.0757(4) -0.0401(3) 0.71225(18) 0.035(3) Uani 1 1 d G A .
H26B H 0.0967 -0.0592 0.6840 0.042 Uiso 1 1 calc R . .
C264 C 0.1030(4) -0.0476(3) 0.7536(2) 0.043(3) Uani 1 1 d G A .
H26C H 0.1427 -0.0717 0.7536 0.051 Uiso 1 1 calc R . .
C265 C 0.0723(4) -0.0197(3) 0.79489(18) 0.038(3) Uani 1 1 d G A .
H26D H 0.0909 -0.0248 0.8231 0.045 Uiso 1 1 calc R . .
C266 C -0.0203(5) 0.0030(3) 0.8833(2) 0.029(2) Uani 1 1 d G . .
C267 C 0.0277(4) 0.0198(2) 0.9253(2) 0.037(3) Uani 1 1 d G A .
H26E H 0.0577 0.0593 0.9379 0.045 Uiso 1 1 calc R . .
C268 C 0.0317(4) -0.0212(3) 0.94893(19) 0.042(3) Uani 1 1 d G A .
H26F H 0.0645 -0.0098 0.9777 0.051 Uiso 1 1 calc R . .
C269 C -0.0122(5) -0.0790(3) 0.9305(3) 0.048(3) Uani 1 1 d G A .
H26G H -0.0095 -0.1070 0.9466 0.058 Uiso 1 1 calc R . .
C270 C -0.0602(5) -0.0958(3) 0.8885(3) 0.054(4) Uani 1 1 d G A .
H27A H -0.0903 -0.1353 0.8759 0.065 Uiso 1 1 calc R . .
C271 C -0.0643(5) -0.0548(3) 0.8648(2) 0.047(3) Uani 1 1 d G A .
H27B H -0.0971 -0.0662 0.8361 0.056 Uiso 1 1 calc R . .
C42A C -0.0413(11) 0.3750(3) 1.0110(5) 0.046(11) Uiso 0.62 1 d PGD A 7
C43A C 0.0343(9) 0.4111(6) 1.0135(6) 0.036(6) Uiso 0.62 1 d PG A 7
H43A H 0.0763 0.3951 0.9965 0.044 Uiso 0.62 1 calc PR A 7
C44A C 0.0483(8) 0.4704(5) 1.0410(7) 0.053(10) Uiso 0.62 1 d PG A 7
H44 H 0.1000 0.4951 1.0427 0.063 Uiso 0.62 1 calc PR A 7
C45A C -0.0132(11) 0.4938(3) 1.0659(6) 0.052(7) Uiso 0.62 1 d PG A 7
H45A H -0.0036 0.5344 1.0847 0.062 Uiso 0.62 1 calc PR A 7
C46A C -0.0888(9) 0.4578(5) 1.0634(5) 0.063(6) Uiso 0.62 1 d PG A 7
H46A H -0.1308 0.4737 1.0804 0.076 Uiso 0.62 1 calc PR A 7
C47A C -0.1028(9) 0.3984(5) 1.0359(5) 0.056(6) Uiso 0.62 1 d PG A 7
H47A H -0.1545 0.3738 1.0342 0.068 Uiso 0.62 1 calc PR A 7
C42B C -0.048(2) 0.3772(5) 1.0066(10) 0.06(2) Uiso 0.38 1 d PGD A 8
C43B C 0.0327(18) 0.4050(10) 1.0216(11) 0.043(11) Uiso 0.38 1 d PG A 8
H43B H 0.0752 0.3827 1.0147 0.052 Uiso 0.38 1 calc PR A 8
C44B C 0.0510(16) 0.4654(11) 1.0465(11) 0.045(14) Uiso 0.38 1 d PG A 8
H44A H 0.1062 0.4843 1.0567 0.054 Uiso 0.38 1 calc PR A 8
C45B C -0.011(2) 0.4979(4) 1.0565(13) 0.13(3) Uiso 0.38 1 d PG A 8
H45B H 0.0013 0.5392 1.0735 0.153 Uiso 0.38 1 calc PR A 8
C46B C -0.0919(19) 0.4702(9) 1.0415(12) 0.091(16) Uiso 0.38 1 d PG A 8
H46B H -0.1344 0.4924 1.0483 0.110 Uiso 0.38 1 calc PR A 8
C47B C -0.1103(16) 0.4098(10) 1.0166(10) 0.077(13) Uiso 0.38 1 d PG A 8
H47B H -0.1654 0.3908 1.0063 0.092 Uiso 0.38 1 calc PR A 8
C278 C -0.1304(6) 0.2573(4) 1.0006(4) 0.057(4) Uani 1 1 d G A .
C279 C -0.0923(5) 0.2448(5) 1.0372(4) 0.095(4) Uani 1 1 d GU . .
H27C H -0.0354 0.2588 1.0456 0.113 Uiso 1 1 calc R A .
C280 C -0.1374(7) 0.2117(6) 1.0614(4) 0.095(4) Uani 1 1 d GU A .
H28A H -0.1114 0.2032 1.0863 0.114 Uiso 1 1 calc R . .
C281 C -0.2207(7) 0.1912(5) 1.0491(4) 0.097(3) Uani 1 1 d GU . .
H28B H -0.2516 0.1687 1.0656 0.117 Uiso 1 1 calc R A .
C282 C -0.2588(5) 0.2037(5) 1.0126(4) 0.097(3) Uani 1 1 d G A .
H28C H -0.3157 0.1897 1.0042 0.117 Uiso 1 1 calc R . .
C283 C -0.2136(6) 0.2368(5) 0.9883(3) 0.093(7) Uani 1 1 d G . .
H28D H -0.2396 0.2453 0.9634 0.112 Uiso 1 1 calc R A .
C84A C -0.1334(6) 0.3055(6) 0.9245(3) 0.028(3) Uiso 0.70 1 d PGD A 9
C85A C -0.1529(8) 0.3598(5) 0.9251(4) 0.075(7) Uiso 0.70 1 d PG A 9
H85A H -0.1302 0.3949 0.9497 0.090 Uiso 0.70 1 calc PR A 9
C86A C -0.2058(9) 0.3627(6) 0.8896(5) 0.086(8) Uiso 0.70 1 d PG A 9
H86 H -0.2191 0.3998 0.8900 0.103 Uiso 0.70 1 calc PR A 9
C87A C -0.2391(8) 0.3113(8) 0.8536(4) 0.069(7) Uiso 0.70 1 d PG A 9
H87A H -0.2752 0.3133 0.8293 0.083 Uiso 0.70 1 calc PR A 9
C88A C -0.2196(9) 0.2570(6) 0.8530(4) 0.096(9) Uiso 0.70 1 d PG A 9
H88A H -0.2423 0.2218 0.8283 0.115 Uiso 0.70 1 calc PR A 9
C89A C -0.1667(9) 0.2541(5) 0.8884(4) 0.090(8) Uiso 0.70 1 d PG A 9
H89A H -0.1534 0.2169 0.8880 0.108 Uiso 0.70 1 calc PR A 9
C84B C -0.134(2) 0.3131(18) 0.9286(8) 0.115(13) Uiso 0.30 1 d PGD A 10
C85B C -0.122(2) 0.2846(18) 0.8828(8) 0.115(13) Uiso 0.30 1 d PG A 10
H85B H -0.0758 0.2657 0.8762 0.138 Uiso 0.30 1 calc PR A 10
C86B C -0.176(3) 0.284(2) 0.8467(8) 0.115(13) Uiso 0.30 1 d PG A 10
H86A H -0.1672 0.2646 0.8154 0.138 Uiso 0.30 1 calc PR A 10
C87B C -0.243(3) 0.312(2) 0.8563(14) 0.115(13) Uiso 0.30 1 d PG A 10
H87B H -0.2800 0.3114 0.8316 0.138 Uiso 0.30 1 calc PR A 10
C88B C -0.2555(15) 0.340(2) 0.9021(17) 0.115(13) Uiso 0.30 1 d PG A 10
H88B H -0.3013 0.3592 0.9087 0.138 Uiso 0.30 1 calc PR A 10
C89B C -0.2012(18) 0.3408(16) 0.9382(11) 0.115(13) Uiso 0.30 1 d PG A 10
H89B H -0.2099 0.3603 0.9695 0.138 Uiso 0.30 1 calc PR A 10
C290 C 0.1479(4) 0.2633(4) 0.7450(2) 0.039(3) Uani 1 1 d G A .
C291 C 0.1376(5) 0.2902(5) 0.7110(3) 0.064(4) Uani 1 1 d G . .
H29A H 0.0906 0.3073 0.7092 0.077 Uiso 1 1 calc R A .
C292 C 0.1960(6) 0.2921(5) 0.6798(3) 0.087(6) Uani 1 1 d G A .
H29B H 0.1889 0.3105 0.6566 0.104 Uiso 1 1 calc R . .
C293 C 0.2647(5) 0.2671(5) 0.6824(3) 0.069(5) Uani 1 1 d G . .
H29C H 0.3046 0.2684 0.6611 0.083 Uiso 1 1 calc R A .
C294 C 0.2751(4) 0.2402(4) 0.7164(3) 0.051(3) Uani 1 1 d G A .
H29D H 0.3221 0.2232 0.7182 0.061 Uiso 1 1 calc R . .
C295 C 0.2167(5) 0.2383(4) 0.7477(2) 0.041(3) Uani 1 1 d G . .
H29E H 0.2237 0.2200 0.7709 0.049 Uiso 1 1 calc R A .
C296 C -0.0087(5) 0.2004(3) 0.7543(3) 0.042(3) Uani 1 1 d G A .
C297 C -0.0053(5) 0.1681(4) 0.7081(3) 0.056(4) Uani 1 1 d G . .
H29F H 0.0406 0.1776 0.6923 0.068 Uiso 1 1 calc R A .
C298 C -0.0690(7) 0.1218(4) 0.6849(3) 0.070(5) Uani 1 1 d G A .
H29G H -0.0666 0.0998 0.6533 0.084 Uiso 1 1 calc R . .
C299 C -0.1361(6) 0.1079(3) 0.7079(4) 0.074(6) Uani 1 1 d G . .
H29H H -0.1796 0.0763 0.6921 0.089 Uiso 1 1 calc R A .
C300 C -0.1395(5) 0.1402(4) 0.7542(4) 0.070(5) Uani 1 1 d G A .
H30A H -0.1854 0.1307 0.7700 0.084 Uiso 1 1 calc R . .
C301 C -0.0759(5) 0.1865(4) 0.7774(2) 0.053(3) Uani 1 1 d G . .
H30B H -0.0782 0.2086 0.8090 0.063 Uiso 1 1 calc R A .
C302 C 0.0360(4) 0.3302(3) 0.7915(3) 0.034(2) Uani 1 1 d G A .
C303 C 0.0902(4) 0.3832(3) 0.8130(3) 0.042(3) Uani 1 1 d G . .
H30C H 0.1418 0.3826 0.8271 0.051 Uiso 1 1 calc R A .
C304 C 0.0690(5) 0.4372(3) 0.8140(3) 0.045(3) Uani 1 1 d G A .
H30D H 0.1061 0.4734 0.8287 0.054 Uiso 1 1 calc R . .
C305 C -0.0064(5) 0.4381(3) 0.7934(3) 0.052(3) Uani 1 1 d G . .
H30E H -0.0209 0.4750 0.7940 0.062 Uiso 1 1 calc R A .
C306 C -0.0607(4) 0.3850(4) 0.7718(3) 0.052(3) Uani 1 1 d G A .
H30F H -0.1122 0.3857 0.7578 0.063 Uiso 1 1 calc R . .
C307 C -0.0395(4) 0.3311(3) 0.7709(3) 0.042(3) Uani 1 1 d G . .
H30G H -0.0766 0.2948 0.7562 0.050 Uiso 1 1 calc R A .
O500 O 0.9567(4) 0.2713(4) 0.4493(3) 0.044(2) Uani 1 1 d . . .
O501 O 0.8936(5) 0.2234(4) 0.5229(3) 0.0388(19) Uani 1 1 d . . .
C500 C 1.1007(7) 0.2912(7) 0.4504(6) 0.059(4) Uani 1 1 d . . .
H50A H 1.0857 0.3039 0.4239 0.088 Uiso 1 1 calc R . .
H50B H 1.1320 0.2592 0.4402 0.088 Uiso 1 1 calc R . .
H50C H 1.1340 0.3251 0.4745 0.088 Uiso 1 1 calc R . .
C501 C 1.0240(7) 0.2689(5) 0.4699(5) 0.041(3) Uani 1 1 d . . .
C502 C 1.0314(7) 0.2484(5) 0.5080(5) 0.042(3) Uani 1 1 d . . .
H50 H 1.0855 0.2490 0.5194 0.050 Uiso 1 1 calc R . .
C503 C 0.9691(7) 0.2269(5) 0.5314(4) 0.041(3) Uani 1 1 d . . .
C504 C 0.9928(9) 0.2045(8) 0.5706(6) 0.068(5) Uani 1 1 d . . .
H50D H 0.9435 0.1911 0.5840 0.101 Uiso 1 1 calc R . .
H50E H 1.0289 0.2367 0.5946 0.101 Uiso 1 1 calc R . .
H50F H 1.0212 0.1712 0.5586 0.101 Uiso 1 1 calc R . .
O60A O 0.3917(6) 0.2147(5) 1.0217(3) 0.063(3) Uani 1 1 d . A .
O61A O 0.4635(6) 0.2660(7) 0.9518(4) 0.094(5) Uani 1 1 d . A .
C60A C 0.4887(13) 0.2023(11) 1.0740(6) 0.116(9) Uani 1 1 d D A .
H60A H 0.4385 0.1832 1.0834 0.173 Uiso 1 1 calc R . .
H60B H 0.5177 0.2347 1.1009 0.173 Uiso 1 1 calc R . .
H60C H 0.5237 0.1730 1.0627 0.173 Uiso 1 1 calc R . .
C61A C 0.4674(10) 0.2272(8) 1.0358(5) 0.069(5) Uani 1 1 d D . .
C62A C 0.5322(12) 0.2561(10) 1.0180(6) 0.091(6) Uani 1 1 d . A .
H62 H 0.5846 0.2649 1.0346 0.109 Uiso 1 1 calc R . .
C63A C 0.5272(7) 0.2729(10) 0.9788(7) 0.101(8) Uani 1 1 d D . .
C64A C 0.602(2) 0.312(2) 0.9698(18) 0.110(9) Uiso 0.45 1 d PD A 1
H64A H 0.5894 0.3228 0.9421 0.165 Uiso 0.45 1 calc PR A 1
H64B H 0.6470 0.2897 0.9648 0.165 Uiso 0.45 1 calc PR A 1
H64C H 0.6174 0.3477 0.9966 0.165 Uiso 0.45 1 calc PR A 1
C64B C 0.6077(7) 0.2956(6) 0.9632(4) 0.110(9) Uiso 0.55 1 d PD A 2
H64D H 0.5975 0.3077 0.9357 0.165 Uiso 0.55 1 calc PR A 2
H64E H 0.6401 0.2640 0.9555 0.165 Uiso 0.55 1 calc PR A 2
H64F H 0.6376 0.3299 0.9883 0.165 Uiso 0.55 1 calc PR A 2
O700 O 0.7863(7) 0.3658(6) 0.1387(4) 0.100 Uiso 0.60 1 d PRD . .
C701 C 0.8765(7) 0.3876(6) 0.1358(4) 0.100 Uiso 0.60 1 d PRD . .
H70A H 0.8880 0.3783 0.1028 0.120 Uiso 0.60 1 calc PR . .
H70B H 0.8904 0.4313 0.1505 0.120 Uiso 0.60 1 calc PR . .
C702 C 0.9254(7) 0.3590(6) 0.1592(4) 0.100 Uiso 0.60 1 d PRD . .
H70C H 0.9672 0.3430 0.1393 0.120 Uiso 0.60 1 calc PR . .
H70D H 0.9535 0.3880 0.1886 0.120 Uiso 0.60 1 calc PR . .
C703 C 0.8716(7) 0.3116(6) 0.1687(4) 0.100 Uiso 0.60 1 d PRD . .
H70E H 0.8735 0.3189 0.2027 0.120 Uiso 0.60 1 calc PR . .
H70F H 0.8897 0.2734 0.1544 0.120 Uiso 0.60 1 calc PR . .
C704 C 0.7813(7) 0.3075(6) 0.1486(4) 0.100 Uiso 0.60 1 d PRD . .
H70G H 0.7653 0.2733 0.1199 0.120 Uiso 0.60 1 calc PR . .
H70H H 0.7419 0.3041 0.1717 0.120 Uiso 0.60 1 calc PR . .

loop_
_atom_site_aniso_label
_atom_site_aniso_U_11
_atom_site_aniso_U_22
_atom_site_aniso_U_33
_atom_site_aniso_U_23
_atom_site_aniso_U_13
_atom_site_aniso_U_12
Tl1 0.0147(2) 0.0233(2) 0.0330(2) 0.00635(16) 0.00108(15) 0.00379(16)
Tl2 0.0225(2) 0.0492(3) 0.0345(2) 0.0062(2) -0.00587(18) 0.0061(2)
Pd1 0.0173(3) 0.0187(3) 0.0267(3) 0.0059(3) 0.0041(3) 0.0034(3)
Pd2 0.0155(3) 0.0173(3) 0.0253(3) 0.0048(3) 0.0014(3) 0.0040(3)
Pd3 0.0173(3) 0.0187(3) 0.0250(3) 0.0061(3) 0.0031(3) 0.0030(3)
Pd4 0.0212(4) 0.0216(3) 0.0286(4) 0.0069(3) 0.0066(3) 0.0019(3)
Pd5 0.0198(4) 0.0197(3) 0.0304(4) 0.0062(3) 0.0044(3) 0.0072(3)
Pd6 0.0218(4) 0.0188(3) 0.0250(3) 0.0051(3) 0.0003(3) 0.0027(3)
Pd7 0.0155(3) 0.0195(3) 0.0282(4) 0.0069(3) 0.0039(3) 0.0052(3)
Pd8 0.0215(4) 0.0201(3) 0.0258(4) 0.0062(3) 0.0018(3) 0.0059(3)
Pd9 0.0156(3) 0.0186(3) 0.0261(3) 0.0047(3) 0.0011(3) 0.0017(3)
Pd10 0.0223(4) 0.0334(4) 0.0223(4) 0.0028(3) -0.0005(3) 0.0087(3)
Pd11 0.0269(4) 0.0298(4) 0.0302(4) 0.0011(3) -0.0016(3) 0.0027(3)
Pd12 0.0188(4) 0.0304(4) 0.0260(4) 0.0056(3) 0.0003(3) 0.0063(3)
Pd13 0.0343(6) 0.0418(6) 0.0281(5) -0.0035(4) -0.0024(4) 0.0080(4)
P7 0.042(2) 0.048(2) 0.0308(17) -0.0050(15) -0.0011(14) 0.0067(17)
C200 0.061(6) 0.188(11) 0.075(6) 0.027(7) -0.016(4) -0.018(7)
C201 0.061(6) 0.188(11) 0.075(6) 0.027(7) -0.016(4) -0.018(7)
C202 0.061(6) 0.188(11) 0.075(6) 0.027(7) -0.016(4) -0.018(7)
C203 0.061(6) 0.188(11) 0.075(6) 0.027(7) -0.016(4) -0.018(7)
C204 0.061(6) 0.188(11) 0.075(6) 0.027(7) -0.016(4) -0.018(7)
C205 0.061(6) 0.188(11) 0.075(6) 0.027(7) -0.016(4) -0.018(7)
C206 0.053(9) 0.040(8) 0.023(6) -0.008(5) 0.006(6) 0.001(7)
C207 0.053(9) 0.058(9) 0.036(7) -0.001(7) 0.006(7) 0.012(8)
C208 0.055(10) 0.054(9) 0.050(9) 0.000(7) 0.001(7) 0.018(8)
C209 0.097(14) 0.037(8) 0.041(8) 0.006(7) 0.005(8) 0.003(9)
C210 0.073(11) 0.043(8) 0.029(7) -0.009(6) 0.005(7) -0.003(8)
C211 0.049(9) 0.067(10) 0.039(8) 0.007(7) 0.005(7) 0.004(8)
C212 0.053(9) 0.043(8) 0.034(7) 0.002(6) -0.018(6) 0.008(7)
C213 0.042(9) 0.061(10) 0.049(9) 0.001(8) -0.020(7) 0.000(8)
C214 0.081(13) 0.043(9) 0.077(13) 0.009(9) -0.012(10) 0.007(9)
C215 0.096(15) 0.051(10) 0.055(10) 0.010(8) -0.038(10) -0.003(10)
C216 0.095(14) 0.069(12) 0.028(8) 0.002(7) -0.013(8) -0.006(10)
C217 0.067(10) 0.062(10) 0.027(7) 0.003(7) -0.005(7) 0.020(8)
Pd14 0.0293(5) 0.0345(5) 0.0550(5) 0.0026(4) 0.0121(4) -0.0022(4)
Pd15 0.0273(4) 0.0368(4) 0.0271(4) 0.0095(3) 0.0032(3) 0.0148(3)
Pd16 0.0194(4) 0.0284(4) 0.0226(3) 0.0035(3) 0.0004(3) 0.0061(3)
Pd17 0.0240(4) 0.0308(4) 0.0273(4) 0.0036(3) 0.0016(3) 0.0106(3)
Pd18 0.0221(4) 0.0288(4) 0.0257(4) 0.0047(3) -0.0006(3) 0.0062(3)
P1 0.0257(14) 0.0246(13) 0.0342(14) 0.0080(11) 0.0097(11) 0.0020(11)
P2 0.0237(13) 0.0219(12) 0.0343(14) 0.0084(11) 0.0079(10) 0.0100(11)
P3 0.0236(13) 0.0231(12) 0.0273(12) 0.0076(10) -0.0006(10) 0.0026(10)
P4 0.0160(12) 0.0231(12) 0.0282(12) 0.0065(10) 0.0034(9) 0.0059(10)
P5 0.0369(16) 0.0348(15) 0.0316(14) 0.0126(12) 0.0048(12) 0.0169(13)
P6 0.0162(12) 0.0218(12) 0.0307(13) 0.0024(10) 0.0017(10) 0.0002(10)
P8 0.0375(18) 0.046(2) 0.066(2) 0.0028(17) 0.0155(16) -0.0110(16)
P9 0.0400(17) 0.0490(18) 0.0354(15) 0.0190(14) 0.0113(13) 0.0257(15)
P10 0.0219(13) 0.0332(14) 0.0253(12) 0.0042(11) 0.0011(10) 0.0043(11)
P11 0.0320(15) 0.0375(16) 0.0336(14) 0.0045(12) 0.0042(12) 0.0155(13)
P12 0.0283(14) 0.0352(15) 0.0290(13) 0.0071(11) -0.0031(11) 0.0060(12)
O1 0.057(6) 0.043(5) 0.045(5) 0.017(4) 0.020(4) 0.032(4)
O2 0.024(4) 0.025(4) 0.043(4) 0.011(3) 0.004(3) 0.004(3)
O3 0.041(5) 0.024(4) 0.037(4) 0.014(3) -0.007(3) -0.008(3)
O4 0.029(4) 0.024(4) 0.037(4) 0.010(3) 0.002(3) 0.002(3)
O5 0.027(4) 0.028(4) 0.038(4) 0.008(3) 0.009(3) 0.007(3)
O6 0.043(5) 0.037(4) 0.034(4) 0.002(4) 0.012(4) -0.006(4)
O7 0.031(4) 0.022(4) 0.032(4) 0.008(3) 0.004(3) 0.007(3)
O8 0.025(4) 0.024(4) 0.032(4) 0.004(3) 0.003(3) 0.002(3)
O9 0.029(4) 0.025(4) 0.033(4) 0.009(3) 0.014(3) 0.006(3)
O10 0.045(5) 0.090(7) 0.032(5) 0.014(5) 0.007(4) 0.020(5)
O11 0.069(7) 0.038(5) 0.056(6) -0.005(4) 0.001(5) -0.001(5)
O12 0.106(9) 0.033(5) 0.096(9) 0.013(5) 0.055(7) 0.008(6)
O13 0.048(5) 0.043(5) 0.048(5) 0.009(4) 0.017(4) 0.008(4)
O14 0.045(5) 0.040(4) 0.032(4) 0.011(4) 0.010(4) 0.018(4)
O15 0.059(6) 0.072(6) 0.042(5) 0.029(5) 0.023(4) 0.035(5)
O16 0.027(4) 0.028(4) 0.027(4) 0.006(3) 0.004(3) 0.000(3)
O17 0.035(4) 0.034(4) 0.028(4) 0.005(3) 0.008(3) 0.009(3)
O18 0.055(6) 0.038(5) 0.046(5) 0.018(4) 0.015(4) 0.020(4)
C1 0.024(5) 0.030(5) 0.038(6) 0.007(5) 0.013(5) 0.019(5)
C2 0.017(5) 0.023(5) 0.036(5) 0.010(4) 0.000(4) 0.007(4)
C3 0.016(5) 0.026(5) 0.034(5) 0.008(5) -0.002(4) -0.002(4)
C4 0.015(5) 0.019(5) 0.030(5) 0.005(4) 0.004(4) -0.001(4)
C5 0.022(5) 0.022(5) 0.029(5) 0.004(4) 0.005(4) 0.004(4)
C6 0.028(6) 0.025(5) 0.033(6) 0.010(4) 0.010(4) 0.003(4)
C7 0.020(5) 0.023(5) 0.025(5) 0.008(4) 0.001(4) 0.002(4)
C8 0.017(5) 0.020(5) 0.032(6) 0.009(4) 0.003(4) 0.000(4)
C9 0.028(6) 0.023(5) 0.027(5) 0.007(4) 0.004(4) 0.008(4)
C10 0.042(7) 0.051(7) 0.032(6) 0.001(5) -0.003(5) 0.023(6)
C11 0.058(9) 0.042(8) 0.041(7) -0.004(6) -0.009(6) 0.016(7)
C12 0.062(9) 0.041(8) 0.062(9) 0.002(7) 0.034(7) 0.001(7)
C13 0.027(6) 0.038(6) 0.037(6) 0.011(5) 0.008(5) 0.002(5)
C14 0.026(6) 0.037(6) 0.031(6) 0.009(5) 0.008(4) 0.013(5)
C15 0.036(7) 0.055(7) 0.030(6) 0.011(5) 0.005(5) 0.025(6)
C16 0.020(5) 0.030(5) 0.030(6) 0.013(5) -0.002(4) 0.008(4)
C17 0.023(5) 0.033(6) 0.026(5) 0.008(4) 0.003(4) 0.013(5)
C18 0.035(6) 0.033(6) 0.032(6) 0.011(5) 0.004(5) 0.011(5)
C20 0.022(6) 0.031(6) 0.046(7) 0.004(5) 0.012(5) -0.001(5)
C21 0.035(7) 0.031(6) 0.047(7) 0.000(5) 0.012(5) 0.001(5)
C22 0.048(8) 0.038(7) 0.091(12) 0.002(7) 0.017(8) 0.011(7)
C23 0.066(10) 0.043(8) 0.077(11) -0.011(8) 0.035(9) 0.013(7)
C24 0.067(10) 0.070(11) 0.061(10) -0.009(8) 0.035(8) 0.002(9)
C25 0.055(8) 0.047(8) 0.046(7) 0.003(6) 0.025(6) 0.004(6)
C26 0.038(7) 0.037(6) 0.037(6) 0.015(5) 0.010(5) 0.009(5)
C27 0.058(9) 0.037(7) 0.064(9) 0.020(7) 0.003(7) -0.005(6)
C28 0.093(13) 0.042(8) 0.069(10) 0.029(8) -0.004(9) 0.001(8)
C29 0.084(12) 0.070(10) 0.061(9) 0.043(8) 0.014(8) 0.026(9)
C30 0.057(10) 0.103(14) 0.076(11) 0.048(11) -0.008(8) -0.013(10)
C31 0.051(9) 0.078(11) 0.085(12) 0.052(10) -0.009(8) -0.012(8)
C32 0.031(6) 0.016(5) 0.039(6) 0.007(4) 0.009(5) 0.001(4)
C33 0.030(6) 0.032(6) 0.048(7) 0.006(5) 0.017(5) 0.000(5)
C34 0.029(6) 0.030(6) 0.056(7) 0.012(5) 0.021(5) 0.006(5)
C35 0.024(6) 0.028(6) 0.054(7) 0.008(5) 0.009(5) 0.004(5)
C36 0.032(6) 0.029(6) 0.050(7) 0.007(5) 0.013(5) 0.000(5)
C37 0.030(6) 0.038(6) 0.037(6) 0.006(5) 0.007(5) 0.001(5)
C38 0.028(6) 0.027(5) 0.032(5) 0.008(4) 0.009(4) 0.010(5)
C39 0.027(6) 0.029(5) 0.032(5) 0.006(4) -0.001(4) 0.010(5)
C40 0.025(6) 0.031(6) 0.043(6) 0.008(5) -0.006(5) -0.006(5)
C41 0.025(6) 0.043(7) 0.037(6) 0.000(5) -0.006(5) 0.011(5)
C42 0.033(6) 0.042(7) 0.049(7) 0.014(6) 0.009(5) 0.017(6)
C43 0.042(7) 0.032(6) 0.050(7) 0.016(5) 0.016(6) 0.018(5)
C44 0.027(6) 0.034(6) 0.038(6) 0.017(5) 0.007(5) 0.018(5)
C45 0.025(6) 0.042(7) 0.044(7) 0.015(5) 0.003(5) 0.015(5)
C46 0.036(7) 0.063(8) 0.044(7) 0.019(6) 0.005(5) 0.031(6)
C47 0.048(8) 0.093(11) 0.042(7) 0.036(8) 0.022(6) 0.048(8)
C48 0.055(9) 0.057(8) 0.064(9) 0.038(7) 0.023(7) 0.030(7)
C49 0.040(7) 0.039(6) 0.055(7) 0.024(6) 0.019(6) 0.025(6)
C50 0.034(6) 0.019(5) 0.043(6) 0.007(4) 0.007(5) 0.009(5)
C51 0.033(6) 0.030(6) 0.049(7) 0.007(5) 0.016(5) 0.002(5)
C52 0.050(8) 0.038(7) 0.053(8) 0.000(6) 0.011(6) 0.003(6)
C53 0.037(7) 0.034(7) 0.054(8) -0.004(6) 0.001(6) -0.003(6)
C54 0.027(6) 0.038(7) 0.065(8) 0.008(6) 0.008(6) 0.005(5)
C55 0.028(6) 0.036(6) 0.050(7) 0.012(5) 0.011(5) 0.006(5)
C56 0.024(5) 0.027(5) 0.031(5) 0.009(4) -0.011(4) -0.003(4)
C57 0.029(6) 0.030(6) 0.038(6) 0.008(5) 0.001(5) 0.005(5)
C58 0.035(6) 0.031(6) 0.040(6) 0.012(5) -0.005(5) -0.001(5)
C59 0.042(7) 0.034(6) 0.041(6) 0.015(5) -0.009(5) -0.002(5)
C60 0.037(7) 0.045(7) 0.035(6) 0.015(5) -0.003(5) 0.002(6)
C61 0.030(6) 0.029(6) 0.032(6) 0.005(4) 0.000(4) 0.004(5)
C62 0.034(6) 0.023(5) 0.027(5) 0.010(4) 0.005(4) 0.005(4)
C63 0.040(7) 0.026(6) 0.035(6) 0.004(5) 0.000(5) -0.004(5)
C64 0.062(9) 0.026(6) 0.045(7) -0.003(5) 0.000(6) -0.006(6)
C65 0.068(10) 0.025(6) 0.051(8) 0.007(6) 0.024(7) 0.011(6)
C66 0.056(8) 0.042(7) 0.043(7) 0.013(6) 0.018(6) 0.022(6)
C67 0.033(6) 0.022(5) 0.032(5) 0.005(4) 0.005(4) 0.002(4)
C68 0.031(6) 0.030(6) 0.035(6) 0.005(5) 0.000(5) -0.004(5)
C69 0.029(6) 0.047(7) 0.057(8) 0.033(6) -0.004(5) 0.002(5)
C70 0.028(7) 0.055(8) 0.081(10) 0.034(8) -0.003(6) 0.006(6)
C71 0.026(7) 0.047(8) 0.089(11) 0.020(8) 0.014(7) 0.004(6)
C72 0.044(8) 0.058(9) 0.066(9) 0.032(7) 0.022(7) 0.006(7)
C73 0.028(6) 0.038(6) 0.047(7) 0.013(5) -0.001(5) -0.001(5)
C74 0.012(5) 0.020(5) 0.033(5) 0.002(4) 0.000(4) 0.004(4)
C75 0.030(6) 0.031(6) 0.028(5) 0.008(4) 0.007(4) 0.001(5)
C76 0.026(6) 0.037(6) 0.042(6) 0.006(5) 0.008(5) -0.002(5)
C77 0.026(6) 0.029(6) 0.051(7) 0.005(5) 0.005(5) 0.001(5)
C78 0.026(6) 0.032(6) 0.040(6) 0.005(5) -0.007(5) 0.003(5)
C79 0.020(5) 0.027(5) 0.033(5) 0.011(4) 0.000(4) 0.003(4)
C80 0.021(5) 0.025(5) 0.023(5) 0.004(4) 0.005(4) 0.004(4)
C81 0.029(6) 0.026(5) 0.033(5) 0.010(4) 0.006(4) 0.008(5)
C82 0.035(6) 0.024(5) 0.038(6) 0.008(5) 0.012(5) 0.007(5)
C83 0.038(6) 0.029(6) 0.037(6) 0.010(5) 0.011(5) 0.016(5)
C84 0.023(6) 0.035(6) 0.055(7) 0.011(5) -0.001(5) 0.012(5)
C85 0.020(5) 0.030(6) 0.041(6) 0.006(5) 0.000(4) 0.007(5)
C86 0.019(5) 0.030(5) 0.033(5) 0.012(4) 0.002(4) 0.002(4)
C87 0.026(6) 0.034(6) 0.032(6) 0.009(5) 0.004(4) 0.008(5)
C88 0.035(6) 0.044(7) 0.039(6) 0.011(5) 0.006(5) 0.004(6)
C89 0.040(7) 0.047(7) 0.034(6) 0.016(5) 0.002(5) 0.005(6)
C90 0.042(7) 0.039(6) 0.043(7) 0.019(5) 0.002(5) 0.010(6)
C91 0.028(6) 0.029(6) 0.038(6) 0.005(5) 0.004(5) 0.009(5)
C92 0.033(6) 0.030(6) 0.039(6) 0.006(5) -0.003(5) 0.012(5)
C93 0.030(6) 0.049(7) 0.039(6) 0.012(5) 0.004(5) 0.010(6)
C94 0.031(6) 0.052(8) 0.045(7) 0.011(6) 0.005(5) 0.010(6)
C95 0.027(7) 0.040(7) 0.089(11) 0.018(7) 0.008(7) 0.015(6)
C96 0.047(8) 0.060(9) 0.065(9) 0.027(7) -0.013(7) 0.021(7)
C97 0.048(8) 0.058(8) 0.052(8) 0.019(7) -0.005(6) 0.024(7)
C98 0.060(9) 0.054(8) 0.053(8) 0.036(7) 0.035(7) 0.039(7)
C99 0.064(9) 0.040(7) 0.044(7) 0.015(6) -0.003(6) 0.005(7)
C100 0.074(7) 0.065(6) 0.134(10) 0.067(7) 0.025(7) 0.023(6)
C101 0.078(12) 0.046(8) 0.120(15) 0.034(9) 0.057(11) 0.026(8)
C102 0.075(7) 0.066(6) 0.137(10) 0.066(7) 0.025(7) 0.023(6)
C103 0.074(7) 0.066(6) 0.136(10) 0.067(7) 0.025(7) 0.023(6)
C104 0.065(9) 0.055(8) 0.032(6) 0.009(6) -0.007(6) 0.043(7)
C105 0.112(8) 0.113(8) 0.038(4) 0.014(5) 0.013(5) 0.041(6)
C106 0.113(8) 0.113(8) 0.039(4) 0.013(5) 0.013(5) 0.041(6)
C107 0.113(8) 0.113(8) 0.039(4) 0.012(5) 0.012(5) 0.042(6)
C108 0.113(8) 0.112(8) 0.039(4) 0.013(5) 0.012(5) 0.042(6)
C109 0.109(14) 0.070(11) 0.041(8) 0.010(7) 0.001(8) 0.049(10)
C110 0.014(5) 0.040(6) 0.026(5) 0.004(4) 0.000(4) 0.003(4)
C111 0.022(6) 0.047(7) 0.035(6) 0.013(5) -0.002(4) 0.001(5)
C112 0.025(6) 0.050(7) 0.037(6) 0.007(5) -0.002(5) -0.001(5)
C113 0.020(6) 0.064(8) 0.038(6) 0.012(6) -0.003(5) 0.007(6)
C114 0.032(7) 0.046(7) 0.067(9) 0.011(7) -0.004(6) 0.016(6)
C115 0.027(6) 0.034(6) 0.051(7) 0.004(5) 0.001(5) 0.000(5)
C116 0.018(5) 0.023(5) 0.046(6) 0.009(5) 0.006(4) 0.002(4)
C117 0.022(5) 0.030(6) 0.042(6) 0.001(5) 0.007(5) -0.005(5)
C118 0.033(6) 0.022(5) 0.056(8) -0.003(5) 0.020(6) -0.002(5)
C119 0.041(7) 0.036(7) 0.065(9) 0.020(6) 0.024(6) 0.000(6)
C120 0.048(8) 0.027(6) 0.057(8) 0.021(6) 0.007(6) 0.001(5)
C121 0.029(6) 0.022(5) 0.040(6) 0.005(5) 0.005(5) -0.002(5)
C122 0.024(6) 0.029(6) 0.037(6) 0.006(5) 0.007(4) -0.001(5)
C123 0.033(6) 0.037(6) 0.048(7) 0.010(5) 0.008(5) 0.009(5)
C124 0.049(8) 0.043(7) 0.066(9) 0.015(7) 0.029(7) 0.025(6)
C125 0.062(9) 0.047(8) 0.042(7) 0.002(6) 0.022(6) 0.010(7)
C126 0.043(7) 0.052(8) 0.034(6) 0.003(6) 0.005(5) -0.003(6)
C127 0.025(6) 0.038(6) 0.039(6) 0.006(5) 0.004(5) -0.002(5)
C218 0.020(6) 0.063(9) 0.062(9) 0.016(7) 0.003(6) -0.004(6)
C219 0.047(9) 0.125(16) 0.060(10) 0.028(10) 0.016(7) 0.029(10)
C220 0.056(10) 0.132(17) 0.070(11) 0.042(11) 0.025(8) 0.046(11)
C221 0.038(8) 0.057(9) 0.077(10) 0.025(8) 0.019(7) 0.005(7)
C222 0.047(8) 0.050(8) 0.052(8) 0.009(7) 0.011(6) -0.006(7)
C223 0.045(8) 0.042(7) 0.064(9) 0.010(7) 0.017(7) -0.010(6)
C224 0.074(5) 0.066(5) 0.118(7) 0.031(4) 0.009(5) -0.006(4)
C225 0.074(5) 0.066(5) 0.118(7) 0.031(4) 0.009(5) -0.006(4)
C226 0.074(5) 0.066(5) 0.118(7) 0.031(4) 0.009(5) -0.006(4)
C227 0.074(5) 0.066(5) 0.118(7) 0.031(4) 0.009(5) -0.006(4)
C228 0.074(5) 0.066(5) 0.118(7) 0.031(4) 0.009(5) -0.006(4)
C229 0.074(5) 0.066(5) 0.118(7) 0.031(4) 0.009(5) -0.006(4)
C236 0.038(7) 0.065(9) 0.041(7) 0.020(6) 0.010(5) 0.031(7)
C237 0.047(9) 0.123(15) 0.102(13) 0.081(12) 0.025(8) 0.050(10)
C238 0.059(11) 0.133(17) 0.103(14) 0.071(13) 0.021(10) 0.063(12)
C239 0.036(8) 0.134(16) 0.064(10) 0.046(11) 0.008(7) 0.034(10)
C240 0.036(7) 0.092(12) 0.054(8) 0.034(8) 0.009(6) 0.021(8)
C241 0.040(7) 0.059(8) 0.043(7) 0.021(6) 0.008(5) 0.016(6)
C242 0.041(7) 0.054(7) 0.036(6) 0.022(6) 0.011(5) 0.030(6)
C243 0.062(9) 0.051(8) 0.042(7) 0.018(6) 0.004(6) 0.025(7)
C244 0.082(11) 0.052(8) 0.039(7) 0.011(6) -0.002(7) 0.035(8)
C245 0.065(10) 0.079(10) 0.041(7) 0.028(7) 0.013(7) 0.040(8)
C246 0.045(8) 0.068(9) 0.057(8) 0.037(7) 0.012(6) 0.021(7)
C247 0.037(7) 0.060(8) 0.043(7) 0.019(6) 0.003(5) 0.022(6)
C248 0.045(7) 0.046(7) 0.043(7) 0.016(6) 0.020(6) 0.029(6)
C249 0.067(10) 0.055(9) 0.080(11) 0.013(8) 0.034(9) 0.022(8)
C250 0.097(14) 0.064(11) 0.103(14) 0.011(10) 0.067(12) 0.032(10)
C251 0.103(13) 0.047(8) 0.045(8) 0.008(6) 0.022(8) 0.037(9)
C252 0.063(9) 0.061(9) 0.040(7) 0.007(6) 0.006(6) 0.030(8)
C253 0.069(10) 0.065(9) 0.034(7) 0.002(6) 0.006(6) 0.039(8)
C254 0.024(5) 0.050(7) 0.023(5) 0.009(5) 0.000(4) 0.008(5)
C255 0.036(7) 0.075(10) 0.036(7) -0.002(6) -0.003(5) 0.022(7)
C256 0.042(8) 0.119(15) 0.051(9) -0.003(9) -0.003(7) 0.048(9)
C257 0.027(7) 0.116(14) 0.042(8) 0.015(8) 0.000(6) 0.022(8)
C258 0.024(6) 0.089(11) 0.046(7) 0.022(7) -0.006(5) -0.004(7)
C259 0.025(6) 0.051(7) 0.040(7) 0.006(6) 0.000(5) -0.002(5)
C260 0.020(5) 0.030(5) 0.027(5) 0.003(4) 0.001(4) 0.000(4)
C261 0.023(5) 0.027(5) 0.035(6) 0.006(4) 0.002(4) 0.007(4)
C262 0.031(6) 0.037(6) 0.023(5) 0.003(4) 0.001(4) 0.003(5)
C263 0.035(6) 0.039(6) 0.031(6) 0.008(5) 0.008(5) 0.012(5)
C264 0.044(7) 0.052(7) 0.040(7) 0.018(6) 0.010(5) 0.027(6)
C265 0.042(7) 0.042(7) 0.030(6) 0.011(5) 0.001(5) 0.013(6)
C266 0.028(6) 0.029(5) 0.033(5) 0.012(4) 0.010(4) 0.007(5)
C267 0.044(7) 0.037(6) 0.028(6) 0.005(5) 0.002(5) 0.009(5)
C268 0.050(8) 0.051(7) 0.030(6) 0.012(5) 0.008(5) 0.018(6)
C269 0.049(8) 0.044(7) 0.060(8) 0.024(6) 0.023(6) 0.016(6)
C270 0.058(9) 0.043(8) 0.053(8) 0.012(6) 0.004(7) -0.007(7)
C271 0.050(8) 0.041(7) 0.042(7) 0.011(6) 0.002(6) -0.006(6)
C278 0.057(9) 0.055(9) 0.071(10) 0.024(7) 0.029(8) 0.029(7)
C279 0.104(8) 0.093(7) 0.114(8) 0.054(6) 0.060(7) 0.043(7)
C280 0.104(8) 0.094(7) 0.114(8) 0.054(6) 0.060(7) 0.043(7)
C281 0.105(8) 0.095(7) 0.117(8) 0.052(6) 0.060(7) 0.040(7)
C282 0.105(8) 0.095(7) 0.117(8) 0.052(6) 0.060(7) 0.040(7)
C283 0.064(11) 0.111(16) 0.077(12) 0.003(11) 0.024(9) -0.017(11)
C290 0.041(7) 0.053(7) 0.026(5) 0.011(5) 0.008(5) 0.022(6)
C291 0.072(10) 0.103(12) 0.047(8) 0.042(8) 0.029(7) 0.056(10)
C292 0.125(16) 0.114(15) 0.067(11) 0.061(11) 0.056(11) 0.074(13)
C293 0.079(11) 0.088(12) 0.059(9) 0.034(9) 0.039(8) 0.037(10)
C294 0.045(8) 0.062(9) 0.048(7) 0.013(7) 0.014(6) 0.019(7)
C295 0.043(7) 0.041(7) 0.034(6) 0.006(5) 0.000(5) 0.008(6)
C296 0.046(7) 0.032(6) 0.045(7) 0.008(5) -0.018(6) 0.010(6)
C297 0.067(10) 0.046(8) 0.049(8) 0.002(6) -0.028(7) 0.025(7)
C298 0.097(13) 0.040(8) 0.061(9) -0.009(7) -0.048(9) 0.041(9)
C299 0.089(13) 0.036(8) 0.087(12) 0.021(8) -0.060(10) -0.007(8)
C300 0.054(9) 0.047(9) 0.114(14) 0.046(9) -0.038(9) -0.006(7)
C301 0.049(8) 0.043(7) 0.066(9) 0.025(7) -0.011(7) -0.001(6)
C302 0.033(6) 0.042(6) 0.025(5) 0.010(5) -0.004(4) 0.005(5)
C303 0.037(7) 0.040(7) 0.046(7) 0.016(6) -0.004(5) -0.004(6)
C304 0.047(8) 0.042(7) 0.045(7) 0.013(6) 0.002(6) 0.006(6)
C305 0.058(9) 0.044(8) 0.059(8) 0.015(6) 0.004(7) 0.022(7)
C306 0.042(8) 0.055(8) 0.053(8) 0.003(6) -0.009(6) 0.017(7)
C307 0.028(6) 0.046(7) 0.046(7) 0.007(6) -0.013(5) 0.010(6)
O500 0.014(4) 0.066(6) 0.058(5) 0.028(5) 0.006(3) 0.009(4)
O501 0.022(4) 0.047(5) 0.049(5) 0.019(4) -0.002(3) 0.008(4)
C500 0.022(6) 0.064(9) 0.091(11) 0.028(8) 0.017(7) 0.003(6)
C501 0.022(6) 0.040(7) 0.058(8) 0.007(6) 0.001(5) 0.010(5)
C502 0.015(5) 0.041(7) 0.066(8) 0.012(6) -0.005(5) 0.010(5)
C503 0.032(7) 0.040(7) 0.047(7) 0.007(5) -0.007(5) 0.014(6)
C504 0.042(8) 0.092(12) 0.087(12) 0.051(10) -0.003(8) 0.022(8)
O60A 0.052(6) 0.077(7) 0.056(6) 0.015(5) -0.019(5) 0.017(5)
O61A 0.032(6) 0.174(14) 0.077(8) 0.046(9) 0.002(5) 0.016(7)
C60A 0.085(15) 0.19(3) 0.081(14) 0.049(16) -0.029(11) 0.033(16)
C61A 0.060(10) 0.106(14) 0.035(7) 0.005(8) -0.008(7) 0.034(10)
C62A 0.066(12) 0.15(2) 0.059(11) 0.028(12) -0.006(9) 0.026(12)
C63A 0.036(9) 0.18(2) 0.092(14) 0.051(15) -0.012(9) 0.016(12)

loop_
_atom_type_symbol
_atom_type_description
_atom_type_scat_dispersion_real
_atom_type_scat_dispersion_imag
_atom_type_scat_source
C C 0.0181 0.0091 'International Tables Vol C Tables 4.2.6.8 and 6.1.1.4'
H H 0.0000 0.0000 'International Tables Vol C Tables 4.2.6.8 and 6.1.1.4'
O O 0.0492 0.0322 'International Tables Vol C Tables 4.2.6.8 and 6.1.1.4'
P P 0.2955 0.4335 'International Tables Vol C Tables 4.2.6.8 and 6.1.1.4'
Pd Pd 0.1215 3.9337 'International Tables Vol C Tables 4.2.6.8 and 6.1.1.4'
Tl Tl -4.1627 8.0900 'International Tables Vol C Tables 4.2.6.8 and 6.1.1.4'

loop_
_geom_angle_atom_site_label_1
_geom_angle_atom_site_label_2
_geom_angle_atom_site_label_3
_geom_angle
O500 Tl1 O501 77.7(3)
O500 Tl1 Pd2 169.4(2)
O501 Tl1 Pd2 98.97(18)
O500 Tl1 Pd1 111.9(2)
O501 Tl1 Pd1 143.6(2)
Pd2 Tl1 Pd1 64.94(2)
O500 Tl1 Pd3 124.5(2)
O501 Tl1 Pd3 140.5(2)
Pd2 Tl1 Pd3 64.24(2)
Pd1 Tl1 Pd3 64.17(2)
O500 Tl1 Pd5 115.4(2)
O501 Tl1 Pd5 90.00(19)
Pd2 Tl1 Pd5 54.27(2)
Pd1 Tl1 Pd5 53.78(2)
Pd3 Tl1 Pd5 104.82(2)
O500 Tl1 Pd6 135.3(2)
O501 Tl1 Pd6 87.2(2)
Pd2 Tl1 Pd6 53.746(19)
Pd1 Tl1 Pd6 105.18(2)
Pd3 Tl1 Pd6 53.66(2)
Pd5 Tl1 Pd6 106.37(2)
O500 Tl1 Pd4 80.5(2)
O501 Tl1 Pd4 157.30(18)
Pd2 Tl1 Pd4 103.62(2)
Pd1 Tl1 Pd4 52.627(19)
Pd3 Tl1 Pd4 52.356(19)
Pd5 Tl1 Pd4 104.93(2)
Pd6 Tl1 Pd4 104.32(2)
O61A Tl2 O60A 77.7(4)
O61A Tl2 Pd12 108.3(3)
O60A Tl2 Pd12 135.3(3)
O61A Tl2 Pd10 170.5(4)
O60A Tl2 Pd10 101.9(3)
Pd12 Tl2 Pd10 65.13(2)
O61A Tl2 Pd11 120.4(4)
O60A Tl2 Pd11 150.3(3)
Pd12 Tl2 Pd11 65.24(2)
Pd10 Tl2 Pd11 64.23(2)
O61A Tl2 Pd13 133.2(4)
O60A Tl2 Pd13 95.8(3)
Pd12 Tl2 Pd13 108.21(3)
Pd10 Tl2 Pd13 56.30(3)
Pd11 Tl2 Pd13 54.53(3)
O61A Tl2 Pd15 117.7(4)
O60A Tl2 Pd15 84.1(3)
Pd12 Tl2 Pd15 53.14(2)
Pd10 Tl2 Pd15 53.09(2)
Pd11 Tl2 Pd15 104.16(2)
Pd13 Tl2 Pd15 107.49(3)
O61A Tl2 Pd14 77.7(3)
O60A Tl2 Pd14 155.1(3)
Pd12 Tl2 Pd14 51.60(2)
Pd10 Tl2 Pd14 101.68(2)
Pd11 Tl2 Pd14 51.19(2)
Pd13 Tl2 Pd14 103.83(3)
Pd15 Tl2 Pd14 103.92(2)
C6 Pd1 C1 89.0(4)
C6 Pd1 C8 88.5(4)
C1 Pd1 C8 99.9(4)
C6 Pd1 Pd5 132.9(3)
C1 Pd1 Pd5 47.2(3)
C8 Pd1 Pd5 112.0(2)
C6 Pd1 Pd4 48.1(3)
C1 Pd1 Pd4 124.2(3)
C8 Pd1 Pd4 110.6(2)
Pd5 Pd1 Pd4 137.40(4)
C6 Pd1 Pd8 92.0(3)
C1 Pd1 Pd8 147.8(3)
C8 Pd1 Pd8 48.1(2)
Pd5 Pd1 Pd8 133.62(3)
Pd4 Pd1 Pd8 77.92(3)
C6 Pd1 Pd9 138.0(3)
C1 Pd1 Pd9 98.5(3)
C8 Pd1 Pd9 49.5(2)
Pd5 Pd1 Pd9 75.25(3)
Pd4 Pd1 Pd9 136.87(3)
Pd8 Pd1 Pd9 60.75(2)
C6 Pd1 Tl1 106.6(3)
C1 Pd1 Tl1 95.3(3)
C8 Pd1 Tl1 158.7(2)
Pd5 Pd1 Tl1 68.64(2)
Pd4 Pd1 Tl1 71.74(2)
Pd8 Pd1 Tl1 115.02(3)
Pd9 Pd1 Tl1 113.60(3)
C6 Pd1 Pd3 102.6(3)
C1 Pd1 Pd3 153.2(3)
C8 Pd1 Pd3 104.4(3)
Pd5 Pd1 Pd3 111.69(3)
Pd4 Pd1 Pd3 56.24(2)
Pd8 Pd1 Pd3 56.89(2)
Pd9 Pd1 Pd3 88.92(3)
Tl1 Pd1 Pd3 58.38(2)
C6 Pd1 Pd2 160.1(3)
C1 Pd1 Pd2 103.4(3)
C8 Pd1 Pd2 104.2(2)
Pd5 Pd1 Pd2 56.33(2)
Pd4 Pd1 Pd2 112.29(3)
Pd8 Pd1 Pd2 85.64(3)
Pd9 Pd1 Pd2 56.15(2)
Tl1 Pd1 Pd2 57.46(2)
Pd3 Pd1 Pd2 59.85(2)
C2 Pd2 C3 88.1(4)
C2 Pd2 C9 87.1(4)
C3 Pd2 C9 107.3(3)
C2 Pd2 Pd6 134.4(3)
C3 Pd2 Pd6 48.1(3)
C9 Pd2 Pd6 114.6(2)
C2 Pd2 Pd7 135.1(3)
C3 Pd2 Pd7 105.5(3)
C9 Pd2 Pd7 48.1(2)
Pd6 Pd2 Pd7 78.12(3)
C2 Pd2 Pd5 48.0(3)
C3 Pd2 Pd5 117.8(3)
C9 Pd2 Pd5 110.7(2)
Pd6 Pd2 Pd5 134.74(3)
Pd7 Pd2 Pd5 136.54(3)
C2 Pd2 Pd9 85.8(3)
C3 Pd2 Pd9 154.1(3)
C9 Pd2 Pd9 47.3(2)
Pd6 Pd2 Pd9 138.78(3)
Pd7 Pd2 Pd9 63.28(3)
Pd5 Pd2 Pd9 75.39(3)
C2 Pd2 Tl1 105.4(3)
C3 Pd2 Tl1 91.2(3)
C9 Pd2 Tl1 158.2(2)
Pd6 Pd2 Tl1 69.34(2)
Pd7 Pd2 Tl1 116.60(3)
Pd5 Pd2 Tl1 68.43(2)
Pd9 Pd2 Tl1 114.65(3)
C2 Pd2 Pd3 159.0(3)
C3 Pd2 Pd3 104.5(3)
C9 Pd2 Pd3 104.6(2)
Pd6 Pd2 Pd3 56.43(2)
Pd7 Pd2 Pd3 58.21(2)
Pd5 Pd2 Pd3 111.08(3)
Pd9 Pd2 Pd3 89.44(3)
Tl1 Pd2 Pd3 58.42(2)
C2 Pd2 Pd1 100.9(3)
C3 Pd2 Pd1 148.8(3)
C9 Pd2 Pd1 103.0(2)
Pd6 Pd2 Pd1 111.41(3)
Pd7 Pd2 Pd1 89.17(3)
Pd5 Pd2 Pd1 55.68(2)
Pd9 Pd2 Pd1 57.06(2)
Tl1 Pd2 Pd1 57.60(2)
Pd3 Pd2 Pd1 59.84(2)
C4 Pd3 C5 90.2(4)
C4 Pd3 C7 88.4(4)
C5 Pd3 C7 101.2(4)
C4 Pd3 Pd4 134.2(2)
C5 Pd3 Pd4 47.3(3)
C7 Pd3 Pd4 112.6(2)
C4 Pd3 Pd6 47.6(3)
C5 Pd3 Pd6 123.8(3)
C7 Pd3 Pd6 110.7(2)
Pd4 Pd3 Pd6 136.66(4)
C4 Pd3 Pd8 136.1(3)
C5 Pd3 Pd8 101.5(3)
C7 Pd3 Pd8 48.0(2)
Pd4 Pd3 Pd8 78.00(3)
Pd6 Pd3 Pd8 134.29(3)
C4 Pd3 Pd7 88.4(2)
C5 Pd3 Pd7 148.2(3)
C7 Pd3 Pd7 47.0(2)
Pd4 Pd3 Pd7 136.03(3)
Pd6 Pd3 Pd7 76.58(3)
Pd8 Pd3 Pd7 59.98(2)
C4 Pd3 Tl1 105.6(3)
C5 Pd3 Tl1 98.1(3)
C7 Pd3 Tl1 156.1(2)
Pd4 Pd3 Tl1 71.35(2)
Pd6 Pd3 Tl1 68.74(2)
Pd8 Pd3 Tl1 114.13(3)
Pd7 Pd3 Tl1 112.90(3)
C4 Pd3 Pd1 159.1(3)
C5 Pd3 Pd1 103.6(3)
C7 Pd3 Pd1 103.9(2)
Pd4 Pd3 Pd1 56.35(2)
Pd6 Pd3 Pd1 111.60(3)
Pd8 Pd3 Pd1 56.93(2)
Pd7 Pd3 Pd1 87.93(3)
Tl1 Pd3 Pd1 57.45(2)
C4 Pd3 Pd2 101.1(3)
C5 Pd3 Pd2 154.8(3)
C7 Pd3 Pd2 101.6(2)
Pd4 Pd3 Pd2 112.82(3)
Pd6 Pd3 Pd2 56.17(2)
Pd8 Pd3 Pd2 85.93(3)
Pd7 Pd3 Pd2 55.58(2)
Tl1 Pd3 Pd2 57.34(2)
Pd1 Pd3 Pd2 60.31(2)
C5 Pd4 C6 157.9(4)
C5 Pd4 P1 104.3(3)
C6 Pd4 P1 93.3(3)
C5 Pd4 Pd3 50.2(3)
C6 Pd4 Pd3 114.1(3)
P1 Pd4 Pd3 152.30(7)
C5 Pd4 Pd1 117.5(3)
C6 Pd4 Pd1 48.9(3)
P1 Pd4 Pd1 137.38(7)
Pd3 Pd4 Pd1 67.41(3)
C5 Pd4 Tl1 88.4(3)
C6 Pd4 Tl1 93.7(3)
P1 Pd4 Tl1 121.44(8)
Pd3 Pd4 Tl1 56.30(2)
Pd1 Pd4 Tl1 55.63(2)
C1 Pd5 C2 155.7(4)
C1 Pd5 P2 103.6(3)
C2 Pd5 P2 93.6(3)
C1 Pd5 Pd1 51.7(3)
C2 Pd5 Pd1 113.4(3)
P2 Pd5 Pd1 152.92(7)
C1 Pd5 Pd2 119.6(3)
C2 Pd5 Pd2 48.7(3)
P2 Pd5 Pd2 136.09(7)
Pd1 Pd5 Pd2 67.99(3)
C1 Pd5 Tl1 89.9(3)
C2 Pd5 Tl1 96.4(3)
P2 Pd5 Tl1 119.42(7)
Pd1 Pd5 Tl1 57.57(2)
Pd2 Pd5 Tl1 57.30(2)
C4 Pd6 C3 158.9(4)
C4 Pd6 P3 99.9(3)
C3 Pd6 P3 98.9(3)
C4 Pd6 Pd2 113.5(3)
C3 Pd6 Pd2 49.7(3)
P3 Pd6 Pd2 145.97(7)
C4 Pd6 Pd3 49.5(3)
C3 Pd6 Pd3 117.0(3)
P3 Pd6 Pd3 140.09(7)
Pd2 Pd6 Pd3 67.40(3)
C4 Pd6 Tl1 97.5(3)
C3 Pd6 Tl1 83.2(3)
P3 Pd6 Tl1 114.40(7)
Pd2 Pd6 Tl1 56.91(2)
Pd3 Pd6 Tl1 57.60(2)
C7 Pd7 C9 154.0(4)
C7 Pd7 P4 104.3(3)
C9 Pd7 P4 94.8(3)
C7 Pd7 Pd2 118.4(3)
C9 Pd7 Pd2 57.4(3)
P4 Pd7 Pd2 128.64(7)
C7 Pd7 Pd8 48.6(3)
C9 Pd7 Pd8 105.6(3)
P4 Pd7 Pd8 139.53(7)
Pd2 Pd7 Pd8 91.57(3)
C7 Pd7 Pd3 53.6(3)
C9 Pd7 Pd3 121.3(3)
P4 Pd7 Pd3 135.10(7)
Pd2 Pd7 Pd3 66.22(2)
Pd8 Pd7 Pd3 59.29(2)
C7 Pd7 Pd9 108.0(3)
C9 Pd7 Pd9 46.5(3)
P4 Pd7 Pd9 133.38(7)
Pd2 Pd7 Pd9 58.69(2)
Pd8 Pd7 Pd9 59.37(2)
Pd3 Pd7 Pd9 91.40(3)
C8 Pd8 C7 159.7(4)
C8 Pd8 P5 99.2(3)
C7 Pd8 P5 95.3(3)
C8 Pd8 Pd3 118.9(3)
C7 Pd8 Pd3 54.3(3)
P5 Pd8 Pd3 137.38(8)
C8 Pd8 Pd1 53.4(3)
C7 Pd8 Pd1 119.1(3)
P5 Pd8 Pd1 141.38(8)
Pd3 Pd8 Pd1 66.18(3)
C8 Pd8 Pd7 111.6(3)
C7 Pd8 Pd7 48.1(3)
P5 Pd8 Pd7 123.88(8)
Pd3 Pd8 Pd7 60.72(2)
Pd1 Pd8 Pd7 93.61(3)
C8 Pd8 Pd9 49.8(3)
C7 Pd8 Pd9 109.9(3)
P5 Pd8 Pd9 127.07(8)
Pd3 Pd8 Pd9 93.68(3)
Pd1 Pd8 Pd9 59.70(2)
Pd7 Pd8 Pd9 61.77(2)
C9 Pd9 C8 153.4(4)
C9 Pd9 P6 105.0(3)
C8 Pd9 P6 91.9(3)
C9 Pd9 Pd2 57.2(3)
C8 Pd9 Pd2 117.9(3)
P6 Pd9 Pd2 143.34(7)
C9 Pd9 Pd1 122.0(3)
C8 Pd9 Pd1 53.0(3)
P6 Pd9 Pd1 129.79(7)
Pd2 Pd9 Pd1 66.79(2)
C9 Pd9 Pd8 105.7(3)
C8 Pd9 Pd8 48.0(3)
P6 Pd9 Pd8 125.79(7)
Pd2 Pd9 Pd8 90.84(3)
Pd1 Pd9 Pd8 59.55(2)
C9 Pd9 Pd7 47.1(3)
C8 Pd9 Pd7 106.8(3)
P6 Pd9 Pd7 136.23(7)
Pd2 Pd9 Pd7 58.03(2)
Pd1 Pd9 Pd7 91.75(3)
Pd8 Pd9 Pd7 58.86(2)
C10 Pd10 C15 87.9(5)
C10 Pd10 C17 94.3(4)
C15 Pd10 C17 101.0(4)
C10 Pd10 Pd1A 43.4(4)
C15 Pd10 Pd1A 126.1(3)
C17 Pd10 Pd1A 103.6(3)
C10 Pd10 Pd15 132.7(4)
C15 Pd10 Pd15 47.6(3)
C17 Pd10 Pd15 107.7(3)
Pd1A Pd10 Pd15 148.8(2)
C10 Pd10 Pd17 92.0(3)
C15 Pd10 Pd17 150.0(3)
C17 Pd10 Pd17 49.0(3)
Pd1A Pd10 Pd17 69.09(19)
Pd15 Pd10 Pd17 134.04(4)
C10 Pd10 Pd13 48.8(4)
C15 Pd10 Pd13 118.3(3)
C17 Pd10 Pd13 120.4(3)
Pd1A Pd10 Pd13 16.9(2)
Pd15 Pd10 Pd13 131.89(4)
Pd17 Pd10 Pd13 82.70(4)
C10 Pd10 Pd16 141.9(3)
C15 Pd10 Pd16 102.1(3)
C17 Pd10 Pd16 47.9(2)
Pd1A Pd10 Pd16 129.75(18)
Pd15 Pd10 Pd16 74.11(3)
Pd17 Pd10 Pd16 61.43(3)
Pd13 Pd10 Pd16 139.53(4)
C10 Pd10 Tl2 102.6(4)
C15 Pd10 Tl2 93.5(3)
C17 Pd10 Tl2 158.1(2)
Pd1A Pd10 Tl2 80.23(19)
Pd15 Pd10 Tl2 70.66(3)
Pd17 Pd10 Tl2 115.69(3)
Pd13 Pd10 Tl2 64.41(3)
Pd16 Pd10 Tl2 113.15(3)
C10 Pd10 Pd12 156.5(4)
C15 Pd10 Pd12 103.6(3)
C17 Pd10 Pd12 103.4(2)
Pd1A Pd10 Pd12 115.96(9)
Pd15 Pd10 Pd12 55.99(3)
Pd17 Pd10 Pd12 88.16(3)
Pd13 Pd10 Pd12 108.00(4)
Pd16 Pd10 Pd12 56.37(2)
Tl2 Pd10 Pd12 56.79(2)
C10 Pd10 Pd11 100.1(4)
C15 Pd10 Pd11 152.0(3)
C17 Pd10 Pd11 105.0(3)
Pd1A Pd10 Pd11 56.74(7)
Pd15 Pd10 Pd11 113.16(3)
Pd17 Pd10 Pd11 57.20(3)
Pd13 Pd10 Pd11 55.02(3)
Pd16 Pd10 Pd11 88.09(3)
Tl2 Pd10 Pd11 58.63(2)
Pd12 Pd10 Pd11 60.56(2)
C11 Pd11 C12 88.9(6)
C11 Pd11 C18 104.7(5)
C12 Pd11 C18 87.6(5)
C11 Pd11 Pd13 48.3(4)
C12 Pd11 Pd13 132.3(4)
C18 Pd11 Pd13 119.0(3)
C11 Pd11 Pd14 123.5(4)
C12 Pd11 Pd14 47.8(4)
C18 Pd11 Pd14 106.9(3)
Pd13 Pd11 Pd14 134.06(5)
C11 Pd11 Pd1A 50.5(4)
C12 Pd11 Pd1A 139.3(4)
C18 Pd11 Pd1A 102.2(3)
Pd13 Pd11 Pd1A 16.9(2)
Pd14 Pd11 Pd1A 150.6(2)
C11 Pd11 Pd18 151.8(4)
C12 Pd11 Pd18 86.9(4)
C18 Pd11 Pd18 47.3(3)
Pd13 Pd11 Pd18 140.56(4)
Pd14 Pd11 Pd18 71.84(3)
Pd1A Pd11 Pd18 128.46(17)
C11 Pd11 Pd17 104.3(4)
C12 Pd11 Pd17 135.0(5)
C18 Pd11 Pd17 47.5(3)
Pd13 Pd11 Pd17 83.03(4)
Pd14 Pd11 Pd17 131.51(4)
Pd1A Pd11 Pd17 67.95(19)
Pd18 Pd11 Pd17 61.34(3)
C11 Pd11 Tl2 95.3(4)
C12 Pd11 Tl2 108.3(5)
C18 Pd11 Tl2 154.7(3)
Pd13 Pd11 Tl2 64.49(3)
Pd14 Pd11 Tl2 73.13(3)
Pd1A Pd11 Tl2 78.76(18)
Pd18 Pd11 Tl2 112.47(3)
Pd17 Pd11 Tl2 112.93(3)
C11 Pd11 Pd10 104.6(4)
C12 Pd11 Pd10 160.5(4)
C18 Pd11 Pd10 102.2(3)
Pd13 Pd11 Pd10 56.88(3)
Pd14 Pd11 Pd10 112.74(4)
Pd1A Pd11 Pd10 55.51(7)
Pd18 Pd11 Pd10 87.50(3)
Pd17 Pd11 Pd10 55.92(3)
Tl2 Pd11 Pd10 57.14(2)
C11 Pd11 Pd12 151.2(4)
C12 Pd11 Pd12 102.1(4)
C18 Pd11 Pd12 102.3(3)
Pd13 Pd11 Pd12 108.73(4)
Pd14 Pd11 Pd12 55.64(3)
Pd1A Pd11 Pd12 113.80(9)
Pd18 Pd11 Pd12 56.49(3)
Pd17 Pd11 Pd12 86.83(3)
Tl2 Pd11 Pd12 56.01(2)
Pd10 Pd11 Pd12 59.58(2)
C13 Pd12 C14 88.3(4)
C13 Pd12 C16 99.1(4)
C14 Pd12 C16 89.9(4)
C13 Pd12 Pd14 47.8(3)
C14 Pd12 Pd14 134.4(3)
C16 Pd12 Pd14 106.3(2)
C13 Pd12 Pd15 125.3(3)
C14 Pd12 Pd15 47.8(3)
C16 Pd12 Pd15 109.7(2)
Pd14 Pd12 Pd15 144.03(4)
C13 Pd12 Pd16 147.8(3)
C14 Pd12 Pd16 90.6(3)
C16 Pd12 Pd16 48.7(2)
Pd14 Pd12 Pd16 132.20(4)
Pd15 Pd12 Pd16 74.52(3)
C13 Pd12 Pd18 99.6(3)
C14 Pd12 Pd18 138.6(3)
C16 Pd12 Pd18 48.8(3)
Pd14 Pd12 Pd18 71.74(3)
Pd15 Pd12 Pd18 134.36(3)
Pd16 Pd12 Pd18 61.74(3)
C13 Pd12 Tl2 96.5(3)
C14 Pd12 Tl2 104.3(3)
C16 Pd12 Tl2 159.2(3)
Pd14 Pd12 Tl2 74.60(3)
Pd15 Pd12 Tl2 71.44(3)
Pd16 Pd12 Tl2 114.91(3)
Pd18 Pd12 Tl2 114.88(3)
C13 Pd12 Pd10 153.9(3)
C14 Pd12 Pd10 103.0(3)
C16 Pd12 Pd10 104.3(3)
Pd14 Pd12 Pd10 113.15(3)
Pd15 Pd12 Pd10 56.33(3)
Pd16 Pd12 Pd10 56.84(2)
Pd18 Pd12 Pd10 87.49(3)
Tl2 Pd12 Pd10 58.08(2)
C13 Pd12 Pd11 103.5(3)
C14 Pd12 Pd11 160.0(3)
C16 Pd12 Pd11 103.9(3)
Pd14 Pd12 Pd11 55.78(3)
Pd15 Pd12 Pd11 112.82(3)
Pd16 Pd12 Pd11 87.92(3)
Pd18 Pd12 Pd11 56.16(3)
Tl2 Pd12 Pd11 58.75(2)
Pd10 Pd12 Pd11 59.86(3)
C11 Pd13 C10 148.1(5)
C11 Pd13 P7 104.5(4)
C10 Pd13 P7 98.7(3)
C11 Pd13 Pd11 50.1(4)
C10 Pd13 Pd11 112.0(3)
P7 Pd13 Pd11 148.92(11)
C11 Pd13 Pd10 117.4(4)
C10 Pd13 Pd10 48.3(3)
P7 Pd13 Pd10 137.07(11)
Pd11 Pd13 Pd10 68.11(3)
C11 Pd13 Tl2 93.8(4)
C10 Pd13 Tl2 97.9(3)
P7 Pd13 Tl2 111.37(10)
Pd11 Pd13 Tl2 60.98(3)
Pd10 Pd13 Tl2 59.29(3)
C212 P7 C200 104.5(6)
C212 P7 C206 103.0(5)
C200 P7 C206 102.4(7)
C212 P7 Pd13 111.2(3)
C200 P7 Pd13 117.4(5)
C206 P7 Pd13 116.7(3)
C201 C200 C205 120.0
C201 C200 P7 122.8(9)
C205 C200 P7 116.7(9)
C200 C201 C202 120.0
C200 C201 H20 120.0
C202 C201 H20 120.0
C203 C202 C201 120.0
C203 C202 H20A 120.0
C201 C202 H20A 120.0
C204 C203 C202 120.0
C204 C203 H20B 120.0
C202 C203 H20B 120.0
C203 C204 C205 120.0
C203 C204 H20C 120.0
C205 C204 H20C 120.0
C204 C205 C200 120.0
C204 C205 H20D 120.0
C200 C205 H20D 120.0
C207 C206 C211 120.0
C207 C206 P7 119.0(5)
C211 C206 P7 120.9(5)
C206 C207 C208 120.0
C206 C207 H20E 120.0
C208 C207 H20E 120.0
C207 C208 C209 120.0
C207 C208 H20F 120.0
C209 C208 H20F 120.0
C210 C209 C208 120.0
C210 C209 H20G 120.0
C208 C209 H20G 120.0
C209 C210 C211 120.0
C209 C210 H21A 120.0
C211 C210 H21A 120.0
C210 C211 C206 120.0
C210 C211 H21B 120.0
C206 C211 H21B 120.0
C213 C212 C217 120.0
C213 C212 P7 118.1(6)
C217 C212 P7 121.8(6)
C212 C213 C214 120.0
C212 C213 H21C 120.0
C214 C213 H21C 120.0
C215 C214 C213 120.0
C215 C214 H21D 120.0
C213 C214 H21D 120.0
C216 C215 C214 120.0
C216 C215 H21E 120.0
C214 C215 H21E 120.0
C215 C216 C217 120.0
C215 C216 H21F 120.0
C217 C216 H21F 120.0
C216 C217 C212 120.0
C216 C217 H21G 120.0
C212 C217 H21G 120.0
C10 Pd1A C11 160.5(6)
C10 Pd1A P1A 82.6(8)
C11 Pd1A P1A 109.1(8)
C10 Pd1A Pd10 49.7(4)
C11 Pd1A Pd10 114.6(4)
P1A Pd1A Pd10 131.1(8)
C10 Pd1A Pd11 117.4(4)
C11 Pd1A Pd11 48.4(3)
P1A Pd1A Pd11 156.8(8)
Pd10 Pd1A Pd11 67.75(6)
C10 Pd1A Pd17 85.8(4)
C11 Pd1A Pd17 93.3(4)
P1A Pd1A Pd17 142.0(9)
Pd10 Pd1A Pd17 55.92(11)
Pd11 Pd1A Pd17 56.52(11)
C13 Pd14 C12 163.6(5)
C13 Pd14 P8 98.3(3)
C12 Pd14 P8 97.0(4)
C13 Pd14 Pd12 49.5(3)
C12 Pd14 Pd12 116.3(4)
P8 Pd14 Pd12 145.97(11)
C13 Pd14 Pd11 118.0(3)
C12 Pd14 Pd11 49.4(4)
P8 Pd14 Pd11 140.39(10)
Pd12 Pd14 Pd11 68.58(3)
C13 Pd14 Pd18 87.8(3)
C12 Pd14 Pd18 76.1(4)
P8 Pd14 Pd18 148.46(12)
Pd12 Pd14 Pd18 54.87(3)
Pd11 Pd14 Pd18 54.60(3)
C13 Pd14 Tl2 82.4(3)
C12 Pd14 Tl2 94.8(5)
P8 Pd14 Tl2 120.09(11)
Pd12 Pd14 Tl2 53.80(2)
Pd11 Pd14 Tl2 55.68(3)
Pd18 Pd14 Tl2 91.34(3)
C15 Pd15 C14 164.3(5)
C15 Pd15 P9 99.0(3)
C14 Pd15 P9 95.8(3)
C15 Pd15 Pd12 117.4(4)
C14 Pd15 Pd12 50.2(3)
P9 Pd15 Pd12 140.58(8)
C15 Pd15 Pd10 49.8(3)
C14 Pd15 Pd10 116.4(3)
P9 Pd15 Pd10 146.97(8)
Pd12 Pd15 Pd10 67.68(3)
C15 Pd15 Tl2 84.3(4)
C14 Pd15 Tl2 93.0(3)
P9 Pd15 Tl2 118.72(9)
Pd12 Pd15 Tl2 55.43(2)
Pd10 Pd15 Tl2 56.25(2)
C17 Pd16 C16 157.3(4)
C17 Pd16 P10 99.1(3)
C16 Pd16 P10 97.8(3)
C17 Pd16 Pd12 120.0(3)
C16 Pd16 Pd12 54.4(3)
P10 Pd16 Pd12 133.35(7)
C17 Pd16 Pd10 54.4(3)
C16 Pd16 Pd10 119.5(3)
P10 Pd16 Pd10 135.24(7)
Pd12 Pd16 Pd10 66.80(3)
C17 Pd16 Pd17 48.8(3)
C16 Pd16 Pd17 108.6(3)
P10 Pd16 Pd17 133.70(7)
Pd12 Pd16 Pd17 92.69(3)
Pd10 Pd16 Pd17 58.88(3)
C17 Pd16 Pd18 108.9(3)
C16 Pd16 Pd18 48.5(3)
P10 Pd16 Pd18 132.81(7)
Pd12 Pd16 Pd18 59.48(3)
Pd10 Pd16 Pd18 91.78(3)
Pd17 Pd16 Pd18 60.11(3)
C18 Pd17 C17 155.1(4)
C18 Pd17 P11 95.6(3)
C17 Pd17 P11 101.0(3)
C18 Pd17 Pd10 121.2(3)
C17 Pd17 Pd10 54.6(3)
P11 Pd17 Pd10 136.45(8)
C18 Pd17 Pd11 56.1(3)
C17 Pd17 Pd11 119.9(3)
P11 Pd17 Pd11 132.89(8)
Pd10 Pd17 Pd11 66.88(3)
C18 Pd17 Pd16 107.5(3)
C17 Pd17 Pd16 47.9(3)
P11 Pd17 Pd16 133.96(8)
Pd10 Pd17 Pd16 59.69(3)
Pd11 Pd17 Pd16 92.55(3)
C18 Pd17 Pd18 47.4(3)
C17 Pd17 Pd18 108.2(3)
P11 Pd17 Pd18 131.09(8)
Pd10 Pd17 Pd18 92.37(3)
Pd11 Pd17 Pd18 58.93(3)
Pd16 Pd17 Pd18 60.29(3)
C18 Pd17 Pd1A 98.6(3)
C17 Pd17 Pd1A 96.4(3)
P11 Pd17 Pd1A 100.51(15)
Pd10 Pd17 Pd1A 54.99(11)
Pd11 Pd17 Pd1A 55.53(11)
Pd16 Pd17 Pd1A 114.12(12)
Pd18 Pd17 Pd1A 113.84(12)
C18 Pd18 C16 155.3(4)
C18 Pd18 P12 101.6(3)
C16 Pd18 P12 93.0(3)
C18 Pd18 Pd11 56.7(3)
C16 Pd18 Pd11 119.9(3)
P12 Pd18 Pd11 141.37(8)
C18 Pd18 Pd12 121.9(3)
C16 Pd18 Pd12 53.9(3)
P12 Pd18 Pd12 133.38(8)
Pd11 Pd18 Pd12 67.35(3)
C18 Pd18 Pd17 48.0(3)
C16 Pd18 Pd17 107.7(3)
P12 Pd18 Pd17 132.36(8)
Pd11 Pd18 Pd17 59.73(3)
Pd12 Pd18 Pd17 91.95(3)
C18 Pd18 Pd16 107.5(3)
C16 Pd18 Pd16 48.1(3)
P12 Pd18 Pd16 125.72(8)
Pd11 Pd18 Pd16 92.63(3)
Pd12 Pd18 Pd16 58.78(3)
Pd17 Pd18 Pd16 59.61(3)
C18 Pd18 Pd14 99.0(3)
C16 Pd18 Pd14 95.2(3)
P12 Pd18 Pd14 107.86(8)
Pd11 Pd18 Pd14 53.56(3)
Pd12 Pd18 Pd14 53.39(3)
Pd17 Pd18 Pd14 112.18(3)
Pd16 Pd18 Pd14 111.34(3)
C26 P1 C32 105.3(4)
C26 P1 C20 104.1(4)
C32 P1 C20 101.5(4)
C26 P1 Pd4 112.6(3)
C32 P1 Pd4 119.8(2)
C20 P1 Pd4 111.9(3)
C50 P2 C38 105.9(3)
C50 P2 C44 108.4(3)
C38 P2 C44 101.5(4)
C50 P2 Pd5 107.0(3)
C38 P2 Pd5 119.6(2)
C44 P2 Pd5 113.8(2)
C62 P3 C56 102.3(3)
C62 P3 C68 103.9(4)
C56 P3 C68 104.7(3)
C62 P3 Pd6 117.5(2)
C56 P3 Pd6 115.4(2)
C68 P3 Pd6 111.7(3)
C80 P4 C86 101.5(3)
C80 P4 C74 102.3(3)
C86 P4 C74 101.6(3)
C80 P4 Pd7 121.5(2)
C86 P4 Pd7 111.8(2)
C74 P4 Pd7 115.5(2)
C104 P5 C92 104.0(4)
C104 P5 C98 104.5(5)
C92 P5 C98 103.2(4)
C104 P5 Pd8 114.8(3)
C92 P5 Pd8 118.6(3)
C98 P5 Pd8 110.3(3)
C116 P6 C122 99.8(3)
C116 P6 C110 104.4(3)
C122 P6 C110 104.3(3)
C116 P6 Pd9 120.4(2)
C122 P6 Pd9 112.4(3)
C110 P6 Pd9 113.7(2)
C218 P8 C30B 106.4(6)
C218 P8 C30A 94.7(14)
C30B P8 C30A 14.2(12)
C218 P8 C224 106.7(6)
C30B P8 C224 100.8(6)
C30A P8 C224 112.6(10)
C218 P8 Pd14 112.6(3)
C30B P8 Pd14 115.1(5)
C30A P8 Pd14 114.3(12)
C224 P8 Pd14 114.2(4)
C236 P9 C248 104.7(4)
C236 P9 C242 103.8(4)
C248 P9 C242 106.9(4)
C236 P9 Pd15 112.5(3)
C248 P9 Pd15 114.7(3)
C242 P9 Pd15 113.3(3)
C260 P10 C254 105.0(3)
C260 P10 C266 101.6(3)
C254 P10 C266 102.6(4)
C260 P10 Pd16 112.7(3)
C254 P10 Pd16 118.1(3)
C266 P10 Pd16 114.9(2)
C84B P11 C84A 5.9(11)
C84B P11 C42B 91.1(16)
C84A P11 C42B 96.9(12)
C84B P11 C42A 97.2(12)
C84A P11 C42A 103.0(7)
C42B P11 C42A 6.1(14)
C84B P11 C278 104.1(16)
C84A P11 C278 103.6(6)
C42B P11 C278 105.8(11)
C42A P11 C278 103.7(7)
C84B P11 Pd17 117.7(11)
C84A P11 Pd17 113.4(4)
C42B P11 Pd17 118.4(11)
C42A P11 Pd17 115.3(6)
C278 P11 Pd17 116.2(4)
C302 P12 C290 99.5(4)
C302 P12 C296 105.1(4)
C290 P12 C296 101.7(4)
C302 P12 Pd18 117.8(3)
C290 P12 Pd18 117.4(3)
C296 P12 Pd18 113.0(3)
O1 C1 Pd5 146.1(9)
O1 C1 Pd1 132.2(9)
Pd5 C1 Pd1 81.1(3)
O2 C2 Pd5 141.7(8)
O2 C2 Pd2 134.6(8)
Pd5 C2 Pd2 83.3(4)
O3 C3 Pd6 144.0(9)
O3 C3 Pd2 133.6(8)
Pd6 C3 Pd2 82.2(4)
O4 C4 Pd6 142.4(8)
O4 C4 Pd3 133.6(8)
Pd6 C4 Pd3 82.9(4)
O5 C5 Pd4 142.8(8)
O5 C5 Pd3 134.0(8)
Pd4 C5 Pd3 82.5(4)
O6 C6 Pd4 142.1(8)
O6 C6 Pd1 134.1(8)
Pd4 C6 Pd1 83.0(4)
O7 C7 Pd7 137.8(8)
O7 C7 Pd8 132.9(7)
Pd7 C7 Pd8 83.3(3)
O7 C7 Pd3 123.1(7)
Pd7 C7 Pd3 79.4(3)
Pd8 C7 Pd3 77.7(3)
O8 C8 Pd8 135.3(8)
O8 C8 Pd9 136.9(7)
Pd8 C8 Pd9 82.2(4)
O8 C8 Pd1 123.1(7)
Pd8 C8 Pd1 78.5(3)
Pd9 C8 Pd1 77.4(3)
O9 C9 Pd9 136.3(8)
O9 C9 Pd7 134.1(8)
Pd9 C9 Pd7 86.5(4)
O9 C9 Pd2 124.0(8)
Pd9 C9 Pd2 75.5(3)
Pd7 C9 Pd2 74.5(3)
O10 C10 Pd1A 131.2(11)
O10 C10 Pd10 135.1(11)
Pd1A C10 Pd10 86.9(5)
O10 C10 Pd13 141.7(10)
Pd1A C10 Pd13 22.6(3)
Pd10 C10 Pd13 82.8(5)
O11 C11 Pd13 142.7(11)
O11 C11 Pd11 135.2(12)
Pd13 C11 Pd11 81.6(5)
O11 C11 Pd1A 136.1(12)
Pd13 C11 Pd1A 21.9(3)
Pd11 C11 Pd1A 81.1(5)
O12 C12 Pd14 142.9(11)
O12 C12 Pd11 134.0(11)
Pd14 C12 Pd11 82.8(5)
O13 C13 Pd14 143.3(9)
O13 C13 Pd12 133.5(9)
Pd14 C13 Pd12 82.7(4)
O14 C14 Pd15 143.1(9)
O14 C14 Pd12 134.7(9)
Pd15 C14 Pd12 82.0(4)
O15 C15 Pd15 144.5(10)
O15 C15 Pd10 132.8(9)
Pd15 C15 Pd10 82.6(4)
O16 C16 Pd16 137.5(8)
O16 C16 Pd18 133.9(8)
Pd16 C16 Pd18 83.4(4)
O16 C16 Pd12 123.9(8)
Pd16 C16 Pd12 76.9(3)
Pd18 C16 Pd12 77.3(3)
O17 C17 Pd16 135.6(8)
O17 C17 Pd17 135.9(8)
Pd16 C17 Pd17 83.3(4)
O17 C17 Pd10 123.9(8)
Pd16 C17 Pd10 77.7(3)
Pd17 C17 Pd10 76.4(3)
O18 C18 Pd18 136.9(9)
O18 C18 Pd17 133.8(9)
Pd18 C18 Pd17 84.6(4)
O18 C18 Pd11 124.6(9)
Pd18 C18 Pd11 76.0(4)
Pd17 C18 Pd11 76.4(4)
C21 C20 C25 120.0
C21 C20 P1 116.4(4)
C25 C20 P1 123.6(4)
C20 C21 C22 120.0
C20 C21 H21 120.0
C22 C21 H21 120.0
C21 C22 C23 120.0
C21 C22 H22 120.0
C23 C22 H22 120.0
C24 C23 C22 120.0
C24 C23 H23 120.0
C22 C23 H23 120.0
C23 C24 C25 120.0
C23 C24 H24 120.0
C25 C24 H24 120.0
C24 C25 C20 120.0
C24 C25 H25 120.0
C20 C25 H25 120.0
C27 C26 C31 120.0
C27 C26 P1 123.7(5)
C31 C26 P1 116.3(5)
C26 C27 C28 120.0
C26 C27 H27 120.0
C28 C27 H27 120.0
C29 C28 C27 120.0
C29 C28 H28 120.0
C27 C28 H28 120.0
C28 C29 C30 120.0
C28 C29 H29 120.0
C30 C29 H29 120.0
C31 C30 C29 120.0
C31 C30 H30 120.0
C29 C30 H30 120.0
C30 C31 C26 120.0
C30 C31 H31 120.0
C26 C31 H31 120.0
C33 C32 C37 120.0
C33 C32 P1 120.2(4)
C37 C32 P1 119.7(4)
C34 C33 C32 120.0
C34 C33 H33 120.0
C32 C33 H33 120.0
C33 C34 C35 120.0
C33 C34 H34 120.0
C35 C34 H34 120.0
C36 C35 C34 120.0
C36 C35 H35 120.0
C34 C35 H35 120.0
C35 C36 C37 120.0
C35 C36 H36 120.0
C37 C36 H36 120.0
C36 C37 C32 120.0
C36 C37 H37 120.0
C32 C37 H37 120.0
C39 C38 C43 120.0
C39 C38 P2 119.7(4)
C43 C38 P2 120.3(4)
C40 C39 C38 120.0
C40 C39 H39 120.0
C38 C39 H39 120.0
C39 C40 C41 120.0
C39 C40 H40 120.0
C41 C40 H40 120.0
C42 C41 C40 120.0
C42 C41 H41 120.0
C40 C41 H41 120.0
C41 C42 C43 120.0
C41 C42 H42 120.0
C43 C42 H42 120.0
C42 C43 C38 120.0
C42 C43 H43 120.0
C38 C43 H43 120.0
C45 C44 C49 120.0
C45 C44 P2 115.6(4)
C49 C44 P2 124.2(4)
C46 C45 C44 120.0
C46 C45 H45 120.0
C44 C45 H45 120.0
C47 C46 C45 120.0
C47 C46 H46 120.0
C45 C46 H46 120.0
C46 C47 C48 120.0
C46 C47 H47 120.0
C48 C47 H47 120.0
C49 C48 C47 120.0
C49 C48 H48 120.0
C47 C48 H48 120.0
C48 C49 C44 120.0
C48 C49 H49 120.0
C44 C49 H49 120.0
C51 C50 C55 120.0
C51 C50 P2 120.5(4)
C55 C50 P2 118.2(4)
C52 C51 C50 120.0
C52 C51 H51 120.0
C50 C51 H51 120.0
C51 C52 C53 120.0
C51 C52 H52 120.0
C53 C52 H52 120.0
C54 C53 C52 120.0
C54 C53 H53 120.0
C52 C53 H53 120.0
C53 C54 C55 120.0
C53 C54 H54 120.0
C55 C54 H54 120.0
C54 C55 C50 120.0
C54 C55 H55 120.0
C50 C55 H55 120.0
C57 C56 C61 120.0
C57 C56 P3 118.4(4)
C61 C56 P3 121.3(4)
C58 C57 C56 120.0
C58 C57 H57 120.0
C56 C57 H57 120.0
C57 C58 C59 120.0
C57 C58 H58 120.0
C59 C58 H58 120.0
C60 C59 C58 120.0
C60 C59 H59 120.0
C58 C59 H59 120.0
C59 C60 C61 120.0
C59 C60 H60 120.0
C61 C60 H60 120.0
C60 C61 C56 120.0
C60 C61 H61 120.0
C56 C61 H61 120.0
C63 C62 C67 120.0
C63 C62 P3 121.7(4)
C67 C62 P3 118.2(4)
C64 C63 C62 120.0
C64 C63 H63 120.0
C62 C63 H63 120.0
C63 C64 C65 120.0
C63 C64 H64 120.0
C65 C64 H64 120.0
C66 C65 C64 120.0
C66 C65 H65 120.0
C64 C65 H65 120.0
C67 C66 C65 120.0
C67 C66 H66 120.0
C65 C66 H66 120.0
C66 C67 C62 120.0
C66 C67 H67 120.0
C62 C67 H67 120.0
C69 C68 C73 120.0
C69 C68 P3 122.8(4)
C73 C68 P3 117.2(4)
C70 C69 C68 120.0
C70 C69 H69 120.0
C68 C69 H69 120.0
C69 C70 C71 120.0
C69 C70 H70 120.0
C71 C70 H70 120.0
C72 C71 C70 120.0
C72 C71 H71 120.0
C70 C71 H71 120.0
C71 C72 C73 120.0
C71 C72 H72 120.0
C73 C72 H72 120.0
C72 C73 C68 120.0
C72 C73 H73 120.0
C68 C73 H73 120.0
C75 C74 C79 120.0
C75 C74 P4 122.1(3)
C79 C74 P4 117.8(3)
C76 C75 C74 120.0
C76 C75 H75 120.0
C74 C75 H75 120.0
C77 C76 C75 120.0
C77 C76 H76 120.0
C75 C76 H76 120.0
C76 C77 C78 120.0
C76 C77 H77 120.0
C78 C77 H77 120.0
C77 C78 C79 120.0
C77 C78 H78 120.0
C79 C78 H78 120.0
C78 C79 C74 120.0
C78 C79 H79 120.0
C74 C79 H79 120.0
C81 C80 C85 120.0
C81 C80 P4 117.0(3)
C85 C80 P4 123.0(3)
C82 C81 C80 120.0
C82 C81 H81 120.0
C80 C81 H81 120.0
C81 C82 C83 120.0
C81 C82 H82 120.0
C83 C82 H82 120.0
C84 C83 C82 120.0
C84 C83 H83 120.0
C82 C83 H83 120.0
C83 C84 C85 120.0
C83 C84 H84 120.0
C85 C84 H84 120.0
C84 C85 C80 120.0
C84 C85 H85 120.0
C80 C85 H85 120.0
C87 C86 C91 120.0
C87 C86 P4 122.7(4)
C91 C86 P4 117.2(4)
C86 C87 C88 120.0
C86 C87 H87 120.0
C88 C87 H87 120.0
C89 C88 C87 120.0
C89 C88 H88 120.0
C87 C88 H88 120.0
C90 C89 C88 120.0
C90 C89 H89 120.0
C88 C89 H89 120.0
C89 C90 C91 120.0
C89 C90 H90 120.0
C91 C90 H90 120.0
C90 C91 C86 120.0
C90 C91 H91 120.0
C86 C91 H91 120.0
C93 C92 C97 120.0
C93 C92 P5 117.3(4)
C97 C92 P5 122.6(4)
C92 C93 C94 120.0
C92 C93 H93 120.0
C94 C93 H93 120.0
C93 C94 C95 120.0
C93 C94 H94 120.0
C95 C94 H94 120.0
C96 C95 C94 120.0
C96 C95 H95 120.0
C94 C95 H95 120.0
C95 C96 C97 120.0
C95 C96 H96 120.0
C97 C96 H96 120.0
C96 C97 C92 120.0
C96 C97 H97 120.0
C92 C97 H97 120.0
C99 C98 C103 120.0
C99 C98 P5 117.6(5)
C103 C98 P5 122.4(5)
C100 C99 C98 120.0
C100 C99 H99 120.0
C98 C99 H99 120.0
C99 C100 C101 120.0
C99 C100 H10 120.0
C101 C100 H10 120.0
C102 C101 C100 120.0
C102 C101 H10A 120.0
C100 C101 H10A 120.0
C101 C102 C103 120.0
C101 C102 H10B 120.0
C103 C102 H10B 120.0
C102 C103 C98 120.0
C102 C103 H10C 120.0
C98 C103 H10C 120.0
C105 C104 C109 120.0
C105 C104 P5 119.8(6)
C109 C104 P5 119.5(6)
C104 C105 C106 120.0
C104 C105 H10D 120.0
C106 C105 H10D 120.0
C107 C106 C105 120.0
C107 C106 H10E 120.0
C105 C106 H10E 120.0
C106 C107 C108 120.0
C106 C107 H10F 120.0
C108 C107 H10F 120.0
C109 C108 C107 120.0
C109 C108 H10G 120.0
C107 C108 H10G 120.0
C108 C109 C104 120.0
C108 C109 H10H 120.0
C104 C109 H10H 120.0
C111 C110 C115 120.0
C111 C110 P6 122.9(4)
C115 C110 P6 117.0(4)
C110 C111 C112 120.0
C110 C111 H11 120.0
C112 C111 H11 120.0
C113 C112 C111 120.0
C113 C112 H11A 120.0
C111 C112 H11A 120.0
C112 C113 C114 120.0
C112 C113 H11B 120.0
C114 C113 H11B 120.0
C113 C114 C115 120.0
C113 C114 H11C 120.0
C115 C114 H11C 120.0
C114 C115 C110 120.0
C114 C115 H11D 120.0
C110 C115 H11D 120.0
C117 C116 C121 120.0
C117 C116 P6 121.6(4)
C121 C116 P6 118.4(4)
C116 C117 C118 120.0
C116 C117 H11E 120.0
C118 C117 H11E 120.0
C119 C118 C117 120.0
C119 C118 H11F 120.0
C117 C118 H11F 120.0
C120 C119 C118 120.0
C120 C119 H11G 120.0
C118 C119 H11G 120.0
C119 C120 C121 120.0
C119 C120 H12 120.0
C121 C120 H12 120.0
C120 C121 C116 120.0
C120 C121 H12A 120.0
C116 C121 H12A 120.0
C123 C122 C127 120.0
C123 C122 P6 116.6(4)
C127 C122 P6 123.4(4)
C122 C123 C124 120.0
C122 C123 H12B 120.0
C124 C123 H12B 120.0
C123 C124 C125 120.0
C123 C124 H12C 120.0
C125 C124 H12C 120.0
C126 C125 C124 120.0
C126 C125 H12D 120.0
C124 C125 H12D 120.0
C127 C126 C125 120.0
C127 C126 H12E 120.0
C125 C126 H12E 120.0
C126 C127 C122 120.0
C126 C127 H12F 120.0
C122 C127 H12F 120.0
C219 C218 C223 120.0
C219 C218 P8 116.9(6)
C223 C218 P8 122.3(6)
C218 C219 C220 120.0
C218 C219 H21H 120.0
C220 C219 H21H 120.0
C219 C220 C221 120.0
C219 C220 H22A 120.0
C221 C220 H22A 120.0
C222 C221 C220 120.0
C222 C221 H22B 120.0
C220 C221 H22B 120.0
C221 C222 C223 120.0
C221 C222 H22C 120.0
C223 C222 H22C 120.0
C222 C223 C218 120.0
C222 C223 H22D 120.0
C218 C223 H22D 120.0
C225 C224 C229 120.0
C225 C224 P8 123.4(7)
C229 C224 P8 116.5(7)
C226 C225 C224 120.0
C226 C225 H22E 120.0
C224 C225 H22E 120.0
C225 C226 C227 120.0
C225 C226 H22F 120.0
C227 C226 H22F 120.0
C228 C227 C226 120.0
C228 C227 H22G 120.0
C226 C227 H22G 120.0
C229 C228 C227 120.0
C229 C228 H22H 120.0
C227 C228 H22H 120.0
C228 C229 C224 120.0
C228 C229 H22I 120.0
C224 C229 H22I 120.0
C31A C30A C35A 120.0
C31A C30A P8 118(2)
C35A C30A P8 122(2)
C32A C31A C30A 120.0
C32A C31A H31A 120.0
C30A C31A H31A 120.0
C33A C32A C31A 120.0
C33A C32A H32 120.0
C31A C32A H32 120.0
C32A C33A C34A 120.0
C32A C33A H33A 120.0
C34A C33A H33A 120.0
C35A C34A C33A 120.0
C35A C34A H34A 120.0
C33A C34A H34A 120.0
C34A C35A C30A 120.0
C34A C35A H35A 120.0
C30A C35A H35A 120.0
C31B C30B C35B 120.0
C31B C30B P8 115.9(8)
C35B C30B P8 123.9(8)
C32B C31B C30B 120.0
C32B C31B H31B 120.0
C30B C31B H31B 120.0
C31B C32B C33B 120.0
C31B C32B H32A 120.0
C33B C32B H32A 120.0
C34B C33B C32B 120.0
C34B C33B H33B 120.0
C32B C33B H33B 120.0
C33B C34B C35B 120.0
C33B C34B H34B 120.0
C35B C34B H34B 120.0
C34B C35B C30B 120.0
C34B C35B H35B 120.0
C30B C35B H35B 120.0
C237 C236 C241 120.0
C237 C236 P9 120.2(5)
C241 C236 P9 119.7(5)
C236 C237 C238 120.0
C236 C237 H23A 120.0
C238 C237 H23A 120.0
C237 C238 C239 120.0
C237 C238 H23B 120.0
C239 C238 H23B 120.0
C240 C239 C238 120.0
C240 C239 H23C 120.0
C238 C239 H23C 120.0
C241 C240 C239 120.0
C241 C240 H24A 120.0
C239 C240 H24A 120.0
C240 C241 C236 120.0
C240 C241 H24B 120.0
C236 C241 H24B 120.0
C243 C242 C247 120.0
C243 C242 P9 116.3(5)
C247 C242 P9 123.2(5)
C244 C243 C242 120.0
C244 C243 H24C 120.0
C242 C243 H24C 120.0
C243 C244 C245 120.0
C243 C244 H24D 120.0
C245 C244 H24D 120.0
C244 C245 C246 120.0
C244 C245 H24E 120.0
C246 C245 H24E 120.0
C245 C246 C247 120.0
C245 C246 H24F 120.0
C247 C246 H24F 120.0
C246 C247 C242 120.0
C246 C247 H24G 120.0
C242 C247 H24G 120.0
C249 C248 C253 120.0
C249 C248 P9 122.3(5)
C253 C248 P9 117.6(5)
C248 C249 C250 120.0
C248 C249 H24H 120.0
C250 C249 H24H 120.0
C251 C250 C249 120.0
C251 C250 H25A 120.0
C249 C250 H25A 120.0
C252 C251 C250 120.0
C252 C251 H25B 120.0
C250 C251 H25B 120.0
C251 C252 C253 120.0
C251 C252 H25C 120.0
C253 C252 H25C 120.0
C252 C253 C248 120.0
C252 C253 H25D 120.0
C248 C253 H25D 120.0
C255 C254 C259 120.0
C255 C254 P10 116.7(4)
C259 C254 P10 123.3(4)
C256 C255 C254 120.0
C256 C255 H25E 120.0
C254 C255 H25E 120.0
C255 C256 C257 120.0
C255 C256 H25F 120.0
C257 C256 H25F 120.0
C258 C257 C256 120.0
C258 C257 H25G 120.0
C256 C257 H25G 120.0
C259 C258 C257 120.0
C259 C258 H25H 120.0
C257 C258 H25H 120.0
C258 C259 C254 120.0
C258 C259 H25I 120.0
C254 C259 H25I 120.0
C261 C260 C265 120.0
C261 C260 P10 121.4(4)
C265 C260 P10 118.3(4)
C260 C261 C262 120.0
C260 C261 H26 120.0
C262 C261 H26 120.0
C261 C262 C263 120.0
C261 C262 H26A 120.0
C263 C262 H26A 120.0
C264 C263 C262 120.0
C264 C263 H26B 120.0
C262 C263 H26B 120.0
C263 C264 C265 120.0
C263 C264 H26C 120.0
C265 C264 H26C 120.0
C264 C265 C260 120.0
C264 C265 H26D 120.0
C260 C265 H26D 120.0
C267 C266 C271 120.0
C267 C266 P10 118.2(4)
C271 C266 P10 121.6(4)
C268 C267 C266 120.0
C268 C267 H26E 120.0
C266 C267 H26E 120.0
C267 C268 C269 120.0
C267 C268 H26F 120.0
C269 C268 H26F 120.0
C270 C269 C268 120.0
C270 C269 H26G 120.0
C268 C269 H26G 120.0
C269 C270 C271 120.0
C269 C270 H27A 120.0
C271 C270 H27A 120.0
C270 C271 C266 120.0
C270 C271 H27B 120.0
C266 C271 H27B 120.0
C43A C42A C47A 120.0
C43A C42A P11 120.1(10)
C47A C42A P11 119.5(10)
C42A C43A C44A 120.0
C42A C43A H43A 120.0
C44A C43A H43A 120.0
C45A C44A C43A 120.0
C45A C44A H44 120.0
C43A C44A H44 120.0
C46A C45A C44A 120.0
C46A C45A H45A 120.0
C44A C45A H45A 120.0
C45A C46A C47A 120.0
C45A C46A H46A 120.0
C47A C46A H46A 120.0
C46A C47A C42A 120.0
C46A C47A H47A 120.0
C42A C47A H47A 120.0
C43B C42B C47B 120.0
C43B C42B P11 115.9(19)
C47B C42B P11 123.9(19)
C42B C43B C44B 120.0
C42B C43B H43B 120.0
C44B C43B H43B 120.0
C45B C44B C43B 120.0
C45B C44B H44A 120.0
C43B C44B H44A 120.0
C46B C45B C44B 120.0
C46B C45B H45B 120.0
C44B C45B H45B 120.0
C45B C46B C47B 120.0
C45B C46B H46B 120.0
C47B C46B H46B 120.0
C46B C47B C42B 120.0
C46B C47B H47B 120.0
C42B C47B H47B 120.0
C279 C278 C283 120.0
C279 C278 P11 116.0(6)
C283 C278 P11 124.0(6)
C278 C279 C280 120.0
C278 C279 H27C 120.0
C280 C279 H27C 120.0
C281 C280 C279 120.0
C281 C280 H28A 120.0
C279 C280 H28A 120.0
C282 C281 C280 120.0
C282 C281 H28B 120.0
C280 C281 H28B 120.0
C281 C282 C283 120.0
C281 C282 H28C 120.0
C283 C282 H28C 120.0
C282 C283 C278 120.0
C282 C283 H28D 120.0
C278 C283 H28D 120.0
C85A C84A C89A 120.0
C85A C84A P11 121.8(8)
C89A C84A P11 118.2(8)
C84A C85A C86A 120.0
C84A C85A H85A 120.0
C86A C85A H85A 120.0
C87A C86A C85A 120.0
C87A C86A H86 120.0
C85A C86A H86 120.0
C86A C87A C88A 120.0
C86A C87A H87A 120.0
C88A C87A H87A 120.0
C89A C88A C87A 120.0
C89A C88A H88A 120.0
C87A C88A H88A 120.0
C88A C89A C84A 120.0
C88A C89A H89A 120.0
C84A C89A H89A 120.0
C85B C84B C89B 120.0
C85B C84B P11 112.1(15)
C89B C84B P11 127.3(17)
C86B C85B C84B 120.0
C86B C85B H85B 120.0
C84B C85B H85B 120.0
C87B C86B C85B 120.0
C87B C86B H86A 120.0
C85B C86B H86A 120.0
C88B C87B C86B 120.0
C88B C87B H87B 120.0
C86B C87B H87B 120.0
C87B C88B C89B 120.0
C87B C88B H88B 120.0
C89B C88B H88B 120.0
C88B C89B C84B 120.0
C88B C89B H89B 120.0
C84B C89B H89B 120.0
C291 C290 C295 120.0
C291 C290 P12 121.6(4)
C295 C290 P12 118.3(4)
C290 C291 C292 120.0
C290 C291 H29A 120.0
C292 C291 H29A 120.0
C293 C292 C291 120.0
C293 C292 H29B 120.0
C291 C292 H29B 120.0
C292 C293 C294 120.0
C292 C293 H29C 120.0
C294 C293 H29C 120.0
C295 C294 C293 120.0
C295 C294 H29D 120.0
C293 C294 H29D 120.0
C294 C295 C290 120.0
C294 C295 H29E 120.0
C290 C295 H29E 120.0
C297 C296 C301 120.0
C297 C296 P12 123.0(5)
C301 C296 P12 117.0(5)
C296 C297 C298 120.0
C296 C297 H29F 120.0
C298 C297 H29F 120.0
C299 C298 C297 120.0
C299 C298 H29G 120.0
C297 C298 H29G 120.0
C300 C299 C298 120.0
C300 C299 H29H 120.0
C298 C299 H29H 120.0
C301 C300 C299 120.0
C301 C300 H30A 120.0
C299 C300 H30A 120.0
C300 C301 C296 120.0
C300 C301 H30B 120.0
C296 C301 H30B 120.0
C303 C302 C307 120.0
C303 C302 P12 116.0(4)
C307 C302 P12 123.8(4)
C304 C303 C302 120.0
C304 C303 H30C 120.0
C302 C303 H30C 120.0
C303 C304 C305 120.0
C303 C304 H30D 120.0
C305 C304 H30D 120.0
C306 C305 C304 120.0
C306 C305 H30E 120.0
C304 C305 H30E 120.0
C305 C306 C307 120.0
C305 C306 H30F 120.0
C307 C306 H30F 120.0
C306 C307 C302 120.0
C306 C307 H30G 120.0
C302 C307 H30G 120.0
C501 O500 Tl1 131.8(8)
C503 O501 Tl1 129.8(8)
C501 C500 H50A 109.5
C501 C500 H50B 109.5
H50A C500 H50B 109.5
C501 C500 H50C 109.5
H50A C500 H50C 109.5
H50B C500 H50C 109.5
O500 C501 C502 125.7(11)
O500 C501 C500 115.3(12)
C502 C501 C500 119.0(11)
C501 C502 C503 128.0(11)
C501 C502 H50 116.0
C503 C502 H50 116.0
O501 C503 C502 126.7(12)
O501 C503 C504 115.3(12)
C502 C503 C504 118.0(11)
C503 C504 H50D 109.5
C503 C504 H50E 109.5
H50D C504 H50E 109.5
C503 C504 H50F 109.5
H50D C504 H50F 109.5
H50E C504 H50F 109.5
C61A O60A Tl2 127.8(10)
C63A O61A Tl2 129.0(10)
C61A C60A H60A 109.5
C61A C60A H60B 109.5
H60A C60A H60B 109.5
C61A C60A H60C 109.5
H60A C60A H60C 109.5
H60B C60A H60C 109.5
O60A C61A C62A 128.3(14)
O60A C61A C60A 114.1(15)
C62A C61A C60A 117.3(16)
C63A C62A C61A 126.1(15)
C63A C62A H62 116.9
C61A C62A H62 116.9
O61A C63A C62A 127.1(13)
O61A C63A C64B 116.7(14)
C62A C63A C64B 115.8(14)
O61A C63A C64A 115(2)
C62A C63A C64A 117(3)
C64B C63A C64A 15(2)
C63A C64A H64A 109.5
C63A C64A H64B 109.5
H64A C64A H64B 109.5
C63A C64A H64C 109.5
H64A C64A H64C 109.5
H64B C64A H64C 109.5
C63A C64B H64D 109.5
C63A C64B H64E 109.5
H64D C64B H64E 109.5
C63A C64B H64F 109.5
H64D C64B H64F 109.5
H64E C64B H64F 109.5
C704 O700 C701 106.0
C702 C701 O700 109.6
C702 C701 H70A 109.7
O700 C701 H70A 109.7
C702 C701 H70B 109.7
O700 C701 H70B 109.7
H70A C701 H70B 108.2
C703 C702 C701 107.6
C703 C702 H70C 110.2
C701 C702 H70C 110.2
C703 C702 H70D 110.2
C701 C702 H70D 110.2
H70C C702 H70D 108.5
C702 C703 C704 110.1
C702 C703 H70E 109.6
C704 C703 H70E 109.6
C702 C703 H70F 109.6
C704 C703 H70F 109.6
H70E C703 H70F 108.2
O700 C704 C703 102.3
O700 C704 H70G 111.3
C703 C704 H70G 111.3
O700 C704 H70H 111.3
C703 C704 H70H 111.3
H70G C704 H70H 109.2

loop_
_geom_bond_atom_site_label_1
_geom_bond_atom_site_label_2
_geom_bond_distance
Tl1 O500 2.322(7)
Tl1 O501 2.392(8)
Tl1 Pd2 2.8254(7)
Tl1 Pd1 2.8299(8)
Tl1 Pd3 2.8589(8)
Tl1 Pd5 3.1226(8)
Tl1 Pd6 3.1555(8)
Tl1 Pd4 3.2559(8)
Tl2 O61A 2.348(10)
Tl2 O60A 2.358(10)
Tl2 Pd12 2.7972(8)
Tl2 Pd10 2.8377(9)
Tl2 Pd11 2.8842(10)
Tl2 Pd13 2.9767(11)
Tl2 Pd15 3.2203(10)
Tl2 Pd14 3.3419(12)
Pd1 C6 2.069(10)
Pd1 C1 2.148(10)
Pd1 C8 2.269(10)
Pd1 Pd5 2.7050(10)
Pd1 Pd4 2.7246(9)
Pd1 Pd8 2.7682(10)
Pd1 Pd9 2.7724(9)
Pd1 Pd3 3.0221(9)
Pd1 Pd2 3.0363(9)
Pd2 C2 2.062(10)
Pd2 C3 2.092(10)
Pd2 C9 2.383(10)
Pd2 Pd6 2.7194(9)
Pd2 Pd7 2.7243(10)
Pd2 Pd5 2.7257(10)
Pd2 Pd9 2.7438(10)
Pd2 Pd3 3.0223(9)
Pd3 C4 2.089(9)
Pd3 C5 2.107(10)
Pd3 C7 2.298(10)
Pd3 Pd4 2.7210(9)
Pd3 Pd6 2.7275(10)
Pd3 Pd8 2.7671(10)
Pd3 Pd7 2.8072(9)
Pd4 C5 2.017(10)
Pd4 C6 2.045(10)
Pd4 P1 2.326(3)
Pd5 C1 2.008(11)
Pd5 C2 2.039(10)
Pd5 P2 2.321(3)
Pd6 C4 2.030(10)
Pd6 C3 2.044(10)
Pd6 P3 2.319(3)
Pd7 C7 2.090(9)
Pd7 C9 2.104(10)
Pd7 P4 2.335(2)
Pd7 Pd8 2.7867(10)
Pd7 Pd9 2.8685(9)
Pd8 C8 2.101(10)
Pd8 C7 2.105(10)
Pd8 P5 2.321(3)
Pd8 Pd9 2.8017(10)
Pd9 C9 2.084(10)
Pd9 C8 2.161(9)
Pd9 P6 2.332(2)
Pd10 C10 2.068(12)
Pd10 C15 2.101(12)
Pd10 C17 2.298(10)
Pd10 Pd1A 2.709(3)
Pd10 Pd15 2.7289(11)
Pd10 Pd17 2.7396(11)
Pd10 Pd13 2.7458(12)
Pd10 Pd16 2.7626(10)
Pd10 Pd12 3.0333(10)
Pd10 Pd11 3.0421(11)
Pd11 C11 2.081(12)
Pd11 C12 2.084(14)
Pd11 C18 2.375(11)
Pd11 Pd13 2.6863(12)
Pd11 Pd14 2.7210(12)
Pd11 Pd1A 2.748(3)
Pd11 Pd18 2.7572(10)
Pd11 Pd17 2.7804(11)
Pd11 Pd12 3.0636(11)
Pd12 C13 2.084(10)
Pd12 C14 2.109(11)
Pd12 C16 2.293(10)
Pd12 Pd14 2.7165(12)
Pd12 Pd15 2.7179(11)
Pd12 Pd16 2.7477(10)
Pd12 Pd18 2.7679(11)
Pd13 C11 2.027(15)
Pd13 C10 2.083(14)
Pd13 P7 2.318(4)
P7 C212 1.811(8)
P7 C200 1.831(10)
P7 C206 1.838(7)
C200 C201 1.3900
C200 C205 1.3900
C201 C202 1.3900
C201 H20 0.9500
C202 C203 1.3900
C202 H20A 0.9500
C203 C204 1.3900
C203 H20B 0.9500
C204 C205 1.3900
C204 H20C 0.9500
C205 H20D 0.9500
C206 C207 1.3900
C206 C211 1.3900
C207 C208 1.3900
C207 H20E 0.9500
C208 C209 1.3900
C208 H20F 0.9500
C209 C210 1.3900
C209 H20G 0.9500
C210 C211 1.3900
C210 H21A 0.9500
C211 H21B 0.9500
C212 C213 1.3900
C212 C217 1.3900
C213 C214 1.3900
C213 H21C 0.9500
C214 C215 1.3900
C214 H21D 0.9500
C215 C216 1.3900
C215 H21E 0.9500
C216 C217 1.3900
C216 H21F 0.9500
C217 H21G 0.9500
Pd1A C10 1.864(14)
Pd1A C11 2.146(16)
Pd1A P1A 2.3204(16)
Pd1A Pd17 3.090(8)
Pd14 C13 2.027(12)
Pd14 C12 2.032(14)
Pd14 P8 2.315(3)
Pd14 Pd18 3.2138(11)
Pd15 C15 2.034(11)
Pd15 C14 2.034(10)
Pd15 P9 2.321(3)
Pd16 C17 2.099(10)
Pd16 C16 2.120(10)
Pd16 P10 2.324(3)
Pd16 Pd17 2.8105(10)
Pd16 Pd18 2.8299(11)
Pd17 C18 2.109(11)
Pd17 C17 2.129(11)
Pd17 P11 2.322(3)
Pd17 Pd18 2.8247(10)
Pd18 C18 2.087(11)
Pd18 C16 2.133(10)
Pd18 P12 2.322(3)
P1 C26 1.831(7)
P1 C32 1.835(6)
P1 C20 1.836(6)
P2 C50 1.817(6)
P2 C38 1.822(5)
P2 C44 1.836(5)
P3 C62 1.836(5)
P3 C56 1.838(5)
P3 C68 1.840(6)
P4 C80 1.832(5)
P4 C86 1.834(5)
P4 C74 1.838(5)
P5 C104 1.822(7)
P5 C92 1.855(6)
P5 C98 1.856(7)
P6 C116 1.842(5)
P6 C122 1.843(5)
P6 C110 1.851(5)
P8 C218 1.828(8)
P8 C30B 1.8296(16)
P8 C30A 1.8307(16)
P8 C224 1.865(10)
P9 C236 1.835(7)
P9 C248 1.840(7)
P9 C242 1.840(6)
P10 C260 1.832(5)
P10 C254 1.844(6)
P10 C266 1.855(6)
P11 C84B 1.8300(16)
P11 C84A 1.8301(15)
P11 C42B 1.8303(16)
P11 C42A 1.8305(16)
P11 C278 1.837(8)
P12 C302 1.835(6)
P12 C290 1.841(6)
P12 C296 1.848(6)
O1 C1 1.143(12)
O2 C2 1.140(12)
O3 C3 1.139(12)
O4 C4 1.146(12)
O5 C5 1.155(12)
O6 C6 1.149(12)
O7 C7 1.177(12)
O8 C8 1.169(12)
O9 C9 1.179(12)
O10 C10 1.146(15)
O11 C11 1.134(16)
O12 C12 1.148(17)
O13 C13 1.152(13)
O14 C14 1.143(13)
O15 C15 1.140(14)
O16 C16 1.165(12)
O17 C17 1.164(12)
O18 C18 1.170(13)
C20 C21 1.3900
C20 C25 1.3900
C21 C22 1.3900
C21 H21 0.9500
C22 C23 1.3900
C22 H22 0.9500
C23 C24 1.3900
C23 H23 0.9500
C24 C25 1.3900
C24 H24 0.9500
C25 H25 0.9500
C26 C27 1.3900
C26 C31 1.3900
C27 C28 1.3900
C27 H27 0.9500
C28 C29 1.3900
C28 H28 0.9500
C29 C30 1.3900
C29 H29 0.9500
C30 C31 1.3900
C30 H30 0.9500
C31 H31 0.9500
C32 C33 1.3900
C32 C37 1.3900
C33 C34 1.3900
C33 H33 0.9500
C34 C35 1.3900
C34 H34 0.9500
C35 C36 1.3900
C35 H35 0.9500
C36 C37 1.3900
C36 H36 0.9500
C37 H37 0.9500
C38 C39 1.3900
C38 C43 1.3900
C39 C40 1.3900
C39 H39 0.9500
C40 C41 1.3900
C40 H40 0.9500
C41 C42 1.3900
C41 H41 0.9500
C42 C43 1.3900
C42 H42 0.9500
C43 H43 0.9500
C44 C45 1.3900
C44 C49 1.3900
C45 C46 1.3900
C45 H45 0.9500
C46 C47 1.3900
C46 H46 0.9500
C47 C48 1.3900
C47 H47 0.9500
C48 C49 1.3900
C48 H48 0.9500
C49 H49 0.9500
C50 C51 1.3900
C50 C55 1.3900
C51 C52 1.3900
C51 H51 0.9500
C52 C53 1.3900
C52 H52 0.9500
C53 C54 1.3900
C53 H53 0.9500
C54 C55 1.3900
C54 H54 0.9500
C55 H55 0.9500
C56 C57 1.3900
C56 C61 1.3900
C57 C58 1.3900
C57 H57 0.9500
C58 C59 1.3900
C58 H58 0.9500
C59 C60 1.3900
C59 H59 0.9500
C60 C61 1.3900
C60 H60 0.9500
C61 H61 0.9500
C62 C63 1.3900
C62 C67 1.3900
C63 C64 1.3900
C63 H63 0.9500
C64 C65 1.3900
C64 H64 0.9500
C65 C66 1.3900
C65 H65 0.9500
C66 C67 1.3900
C66 H66 0.9500
C67 H67 0.9500
C68 C69 1.3900
C68 C73 1.3900
C69 C70 1.3900
C69 H69 0.9500
C70 C71 1.3900
C70 H70 0.9500
C71 C72 1.3900
C71 H71 0.9500
C72 C73 1.3900
C72 H72 0.9500
C73 H73 0.9500
C74 C75 1.3900
C74 C79 1.3900
C75 C76 1.3900
C75 H75 0.9500
C76 C77 1.3900
C76 H76 0.9500
C77 C78 1.3900
C77 H77 0.9500
C78 C79 1.3900
C78 H78 0.9500
C79 H79 0.9500
C80 C81 1.3900
C80 C85 1.3900
C81 C82 1.3900
C81 H81 0.9500
C82 C83 1.3900
C82 H82 0.9500
C83 C84 1.3900
C83 H83 0.9500
C84 C85 1.3900
C84 H84 0.9500
C85 H85 0.9500
C86 C87 1.3900
C86 C91 1.3900
C87 C88 1.3900
C87 H87 0.9500
C88 C89 1.3900
C88 H88 0.9500
C89 C90 1.3900
C89 H89 0.9500
C90 C91 1.3900
C90 H90 0.9500
C91 H91 0.9500
C92 C93 1.3900
C92 C97 1.3900
C93 C94 1.3900
C93 H93 0.9500
C94 C95 1.3900
C94 H94 0.9500
C95 C96 1.3900
C95 H95 0.9500
C96 C97 1.3900
C96 H96 0.9500
C97 H97 0.9500
C98 C99 1.3900
C98 C103 1.3900
C99 C100 1.3900
C99 H99 0.9500
C100 C101 1.3900
C100 H10 0.9500
C101 C102 1.3900
C101 H10A 0.9500
C102 C103 1.3900
C102 H10B 0.9500
C103 H10C 0.9500
C104 C105 1.3900
C104 C109 1.3900
C105 C106 1.3900
C105 H10D 0.9500
C106 C107 1.3900
C106 H10E 0.9500
C107 C108 1.3900
C107 H10F 0.9500
C108 C109 1.3900
C108 H10G 0.9500
C109 H10H 0.9500
C110 C111 1.3900
C110 C115 1.3900
C111 C112 1.3900
C111 H11 0.9500
C112 C113 1.3900
C112 H11A 0.9500
C113 C114 1.3900
C113 H11B 0.9500
C114 C115 1.3900
C114 H11C 0.9500
C115 H11D 0.9500
C116 C117 1.3900
C116 C121 1.3900
C117 C118 1.3900
C117 H11E 0.9500
C118 C119 1.3900
C118 H11F 0.9500
C119 C120 1.3900
C119 H11G 0.9500
C120 C121 1.3900
C120 H12 0.9500
C121 H12A 0.9500
C122 C123 1.3900
C122 C127 1.3900
C123 C124 1.3900
C123 H12B 0.9500
C124 C125 1.3900
C124 H12C 0.9500
C125 C126 1.3900
C125 H12D 0.9500
C126 C127 1.3900
C126 H12E 0.9500
C127 H12F 0.9500
C218 C219 1.3900
C218 C223 1.3900
C219 C220 1.3900
C219 H21H 0.9500
C220 C221 1.3900
C220 H22A 0.9500
C221 C222 1.3900
C221 H22B 0.9500
C222 C223 1.3900
C222 H22C 0.9500
C223 H22D 0.9500
C224 C225 1.3900
C224 C229 1.3900
C225 C226 1.3900
C225 H22E 0.9500
C226 C227 1.3900
C226 H22F 0.9500
C227 C228 1.3900
C227 H22G 0.9500
C228 C229 1.3900
C228 H22H 0.9500
C229 H22I 0.9500
C30A C31A 1.3900
C30A C35A 1.3900
C31A C32A 1.3900
C31A H31A 0.9500
C32A C33A 1.3900
C32A H32 0.9500
C33A C34A 1.3900
C33A H33A 0.9500
C34A C35A 1.3900
C34A H34A 0.9500
C35A H35A 0.9500
C30B C31B 1.3900
C30B C35B 1.3900
C31B C32B 1.3900
C31B H31B 0.9500
C32B C33B 1.3900
C32B H32A 0.9500
C33B C34B 1.3900
C33B H33B 0.9500
C34B C35B 1.3900
C34B H34B 0.9500
C35B H35B 0.9500
C236 C237 1.3900
C236 C241 1.3900
C237 C238 1.3900
C237 H23A 0.9500
C238 C239 1.3900
C238 H23B 0.9500
C239 C240 1.3900
C239 H23C 0.9500
C240 C241 1.3900
C240 H24A 0.9500
C241 H24B 0.9500
C242 C243 1.3900
C242 C247 1.3900
C243 C244 1.3900
C243 H24C 0.9500
C244 C245 1.3900
C244 H24D 0.9500
C245 C246 1.3900
C245 H24E 0.9500
C246 C247 1.3900
C246 H24F 0.9500
C247 H24G 0.9500
C248 C249 1.3900
C248 C253 1.3900
C249 C250 1.3900
C249 H24H 0.9500
C250 C251 1.3900
C250 H25A 0.9500
C251 C252 1.3900
C251 H25B 0.9500
C252 C253 1.3900
C252 H25C 0.9500
C253 H25D 0.9500
C254 C255 1.3900
C254 C259 1.3900
C255 C256 1.3900
C255 H25E 0.9500
C256 C257 1.3900
C256 H25F 0.9500
C257 C258 1.3900
C257 H25G 0.9500
C258 C259 1.3900
C258 H25H 0.9500
C259 H25I 0.9500
C260 C261 1.3900
C260 C265 1.3900
C261 C262 1.3900
C261 H26 0.9500
C262 C263 1.3900
C262 H26A 0.9500
C263 C264 1.3900
C263 H26B 0.9500
C264 C265 1.3900
C264 H26C 0.9500
C265 H26D 0.9500
C266 C267 1.3900
C266 C271 1.3900
C267 C268 1.3900
C267 H26E 0.9500
C268 C269 1.3900
C268 H26F 0.9500
C269 C270 1.3900
C269 H26G 0.9500
C270 C271 1.3900
C270 H27A 0.9500
C271 H27B 0.9500
C42A C43A 1.3900
C42A C47A 1.3900
C43A C44A 1.3900
C43A H43A 0.9500
C44A C45A 1.3900
C44A H44 0.9500
C45A C46A 1.3900
C45A H45A 0.9500
C46A C47A 1.3900
C46A H46A 0.9500
C47A H47A 0.9500
C42B C43B 1.3900
C42B C47B 1.3900
C43B C44B 1.3900
C43B H43B 0.9500
C44B C45B 1.3900
C44B H44A 0.9500
C45B C46B 1.3900
C45B H45B 0.9500
C46B C47B 1.3900
C46B H46B 0.9500
C47B H47B 0.9500
C278 C279 1.3900
C278 C283 1.3900
C279 C280 1.3900
C279 H27C 0.9500
C280 C281 1.3900
C280 H28A 0.9500
C281 C282 1.3900
C281 H28B 0.9500
C282 C283 1.3900
C282 H28C 0.9500
C283 H28D 0.9500
C84A C85A 1.3900
C84A C89A 1.3900
C85A C86A 1.3900
C85A H85A 0.9500
C86A C87A 1.3900
C86A H86 0.9500
C87A C88A 1.3900
C87A H87A 0.9500
C88A C89A 1.3900
C88A H88A 0.9500
C89A H89A 0.9500
C84B C85B 1.3900
C84B C89B 1.3900
C85B C86B 1.3900
C85B H85B 0.9500
C86B C87B 1.3900
C86B H86A 0.9500
C87B C88B 1.3900
C87B H87B 0.9500
C88B C89B 1.3900
C88B H88B 0.9500
C89B H89B 0.9500
C290 C291 1.3900
C290 C295 1.3900
C291 C292 1.3900
C291 H29A 0.9500
C292 C293 1.3900
C292 H29B 0.9500
C293 C294 1.3900
C293 H29C 0.9500
C294 C295 1.3900
C294 H29D 0.9500
C295 H29E 0.9500
C296 C297 1.3900
C296 C301 1.3900
C297 C298 1.3900
C297 H29F 0.9500
C298 C299 1.3900
C298 H29G 0.9500
C299 C300 1.3900
C299 H29H 0.9500
C300 C301 1.3900
C300 H30A 0.9500
C301 H30B 0.9500
C302 C303 1.3900
C302 C307 1.3900
C303 C304 1.3900
C303 H30C 0.9500
C304 C305 1.3900
C304 H30D 0.9500
C305 C306 1.3900
C305 H30E 0.9500
C306 C307 1.3900
C306 H30F 0.9500
C307 H30G 0.9500
O500 C501 1.283(14)
O501 C503 1.259(14)
C500 C501 1.516(16)
C500 H50A 0.9800
C500 H50B 0.9800
C500 H50C 0.9800
C501 C502 1.394(18)
C502 C503 1.395(17)
C502 H50 0.9500
C503 C504 1.511(18)
C504 H50D 0.9800
C504 H50E 0.9800
C504 H50F 0.9800
O60A C61A 1.273(18)
O61A C63A 1.272(18)
C60A C61A 1.5112(16)
C60A H60A 0.9800
C60A H60B 0.9800
C60A H60C 0.9800
C61A C62A 1.40(2)
C62A C63A 1.37(2)
C62A H62 0.9500
C63A C64B 1.5109(16)
C63A C64A 1.5112(16)
C64A H64A 0.9800
C64A H64B 0.9800
C64A H64C 0.9800
C64B H64D 0.9800
C64B H64E 0.9800
C64B H64F 0.9800
O700 C704 1.5051
O700 C701 1.5233
C701 C702 1.4417
C701 H70A 0.9900
C701 H70B 0.9900
C702 C703 1.4369
C702 H70C 0.9900
C702 H70D 0.9900
C703 C704 1.5810
C703 H70E 0.9900
C703 H70F 0.9900
C704 H70G 0.9900
C704 H70H 0.9900

loop_
_geom_torsion_atom_site_label_1
_geom_torsion_atom_site_label_2
_geom_torsion_atom_site_label_3
_geom_torsion_atom_site_label_4
_geom_torsion
O500 Tl1 Pd1 C6 -24.1(4)
O501 Tl1 Pd1 C6 -123.2(4)
Pd2 Tl1 Pd1 C6 166.9(3)
Pd3 Tl1 Pd1 C6 94.8(3)
Pd5 Tl1 Pd1 C6 -130.3(3)
Pd6 Tl1 Pd1 C6 130.3(3)
Pd4 Tl1 Pd1 C6 33.7(3)
O500 Tl1 Pd1 C1 66.4(4)
O501 Tl1 Pd1 C1 -32.6(4)
Pd2 Tl1 Pd1 C1 -102.5(3)
Pd3 Tl1 Pd1 C1 -174.7(3)
Pd5 Tl1 Pd1 C1 -39.7(3)
Pd6 Tl1 Pd1 C1 -139.1(3)
Pd4 Tl1 Pd1 C1 124.3(3)
O500 Tl1 Pd1 C8 -158.0(7)
O501 Tl1 Pd1 C8 103.0(7)
Pd2 Tl1 Pd1 C8 33.1(6)
Pd3 Tl1 Pd1 C8 -39.0(6)
Pd5 Tl1 Pd1 C8 95.9(6)
Pd6 Tl1 Pd1 C8 -3.5(6)
Pd4 Tl1 Pd1 C8 -100.1(6)
O500 Tl1 Pd1 Pd5 106.1(2)
O501 Tl1 Pd1 Pd5 7.1(3)
Pd2 Tl1 Pd1 Pd5 -62.83(2)
Pd3 Tl1 Pd1 Pd5 -134.97(3)
Pd6 Tl1 Pd1 Pd5 -99.39(2)
Pd4 Tl1 Pd1 Pd5 163.99(3)
O500 Tl1 Pd1 Pd4 -57.9(2)
O501 Tl1 Pd1 Pd4 -156.9(3)
Pd2 Tl1 Pd1 Pd4 133.18(3)
Pd3 Tl1 Pd1 Pd4 61.04(2)
Pd5 Tl1 Pd1 Pd4 -163.99(3)
Pd6 Tl1 Pd1 Pd4 96.62(2)
O500 Tl1 Pd1 Pd8 -124.5(2)
O501 Tl1 Pd1 Pd8 136.5(3)
Pd2 Tl1 Pd1 Pd8 66.58(3)
Pd3 Tl1 Pd1 Pd8 -5.55(3)
Pd5 Tl1 Pd1 Pd8 129.41(4)
Pd6 Tl1 Pd1 Pd8 30.02(3)
Pd4 Tl1 Pd1 Pd8 -66.60(3)
O500 Tl1 Pd1 Pd9 168.1(2)
O501 Tl1 Pd1 Pd9 69.1(3)
Pd2 Tl1 Pd1 Pd9 -0.81(3)
Pd3 Tl1 Pd1 Pd9 -72.94(3)
Pd5 Tl1 Pd1 Pd9 62.02(3)
Pd6 Tl1 Pd1 Pd9 -37.37(3)
Pd4 Tl1 Pd1 Pd9 -133.99(4)
O500 Tl1 Pd1 Pd3 -118.9(2)
O501 Tl1 Pd1 Pd3 142.0(3)
Pd2 Tl1 Pd1 Pd3 72.13(2)
Pd5 Tl1 Pd1 Pd3 134.97(3)
Pd6 Tl1 Pd1 Pd3 35.57(2)
Pd4 Tl1 Pd1 Pd3 -61.04(2)
O500 Tl1 Pd1 Pd2 168.9(2)
O501 Tl1 Pd1 Pd2 69.9(3)
Pd3 Tl1 Pd1 Pd2 -72.14(2)
Pd5 Tl1 Pd1 Pd2 62.83(2)
Pd6 Tl1 Pd1 Pd2 -36.56(2)
Pd4 Tl1 Pd1 Pd2 -133.18(3)
O500 Tl1 Pd2 C2 18.2(12)
O501 Tl1 Pd2 C2 -52.3(4)
Pd1 Tl1 Pd2 C2 93.3(3)
Pd3 Tl1 Pd2 C2 165.4(3)
Pd5 Tl1 Pd2 C2 31.2(3)
Pd6 Tl1 Pd2 C2 -132.1(3)
Pd4 Tl1 Pd2 C2 129.9(3)
O500 Tl1 Pd2 C3 106.6(12)
O501 Tl1 Pd2 C3 36.0(4)
Pd1 Tl1 Pd2 C3 -178.3(3)
Pd3 Tl1 Pd2 C3 -106.3(3)
Pd5 Tl1 Pd2 C3 119.5(3)
Pd6 Tl1 Pd2 C3 -43.8(3)
Pd4 Tl1 Pd2 C3 -141.7(3)
O500 Tl1 Pd2 C9 -104.8(13)
O501 Tl1 Pd2 C9 -175.4(7)
Pd1 Tl1 Pd2 C9 -29.7(6)
Pd3 Tl1 Pd2 C9 42.3(6)
Pd5 Tl1 Pd2 C9 -91.9(6)
Pd6 Tl1 Pd2 C9 104.8(6)
Pd4 Tl1 Pd2 C9 6.9(6)
O500 Tl1 Pd2 Pd6 150.4(11)
O501 Tl1 Pd2 Pd6 79.8(2)
Pd1 Tl1 Pd2 Pd6 -134.53(3)
Pd3 Tl1 Pd2 Pd6 -62.48(2)
Pd5 Tl1 Pd2 Pd6 163.32(3)
Pd4 Tl1 Pd2 Pd6 -97.92(3)
O500 Tl1 Pd2 Pd7 -145.4(11)
O501 Tl1 Pd2 Pd7 144.1(2)
Pd1 Tl1 Pd2 Pd7 -70.30(3)
Pd3 Tl1 Pd2 Pd7 1.74(3)
Pd5 Tl1 Pd2 Pd7 -132.45(4)
Pd6 Tl1 Pd2 Pd7 64.22(3)
Pd4 Tl1 Pd2 Pd7 -33.70(3)
O500 Tl1 Pd2 Pd5 -12.9(11)
O501 Tl1 Pd2 Pd5 -83.5(2)
Pd1 Tl1 Pd2 Pd5 62.15(2)
Pd3 Tl1 Pd2 Pd5 134.19(3)
Pd6 Tl1 Pd2 Pd5 -163.32(3)
Pd4 Tl1 Pd2 Pd5 98.76(3)
O500 Tl1 Pd2 Pd9 -74.3(11)
O501 Tl1 Pd2 Pd9 -144.8(2)
Pd1 Tl1 Pd2 Pd9 0.82(3)
Pd3 Tl1 Pd2 Pd9 72.86(3)
Pd5 Tl1 Pd2 Pd9 -61.33(3)
Pd6 Tl1 Pd2 Pd9 135.35(4)
Pd4 Tl1 Pd2 Pd9 37.43(3)
O500 Tl1 Pd2 Pd3 -147.1(11)
O501 Tl1 Pd2 Pd3 142.3(2)
Pd1 Tl1 Pd2 Pd3 -72.04(2)
Pd5 Tl1 Pd2 Pd3 -134.19(3)
Pd6 Tl1 Pd2 Pd3 62.48(2)
Pd4 Tl1 Pd2 Pd3 -35.44(2)
O500 Tl1 Pd2 Pd1 -75.1(11)
O501 Tl1 Pd2 Pd1 -145.6(2)
Pd3 Tl1 Pd2 Pd1 72.04(2)
Pd5 Tl1 Pd2 Pd1 -62.15(2)
Pd6 Tl1 Pd2 Pd1 134.53(3)
Pd4 Tl1 Pd2 Pd1 36.61(2)
C6 Pd1 Pd2 C2 -141.1(9)
C1 Pd1 Pd2 C2 -13.6(4)
C8 Pd1 Pd2 C2 90.4(4)
Pd5 Pd1 Pd2 C2 -16.8(3)
Pd4 Pd1 Pd2 C2 -149.9(3)
Pd8 Pd1 Pd2 C2 135.1(3)
Pd9 Pd1 Pd2 C2 77.7(3)
Tl1 Pd1 Pd2 C2 -101.4(3)
Pd3 Pd1 Pd2 C2 -171.0(3)
C6 Pd1 Pd2 C3 -36.5(11)
C1 Pd1 Pd2 C3 91.0(6)
C8 Pd1 Pd2 C3 -165.0(6)
Pd5 Pd1 Pd2 C3 87.8(6)
Pd4 Pd1 Pd2 C3 -45.3(6)
Pd8 Pd1 Pd2 C3 -120.3(6)
Pd9 Pd1 Pd2 C3 -177.7(6)
Tl1 Pd1 Pd2 C3 3.2(6)
Pd3 Pd1 Pd2 C3 -66.4(6)
C6 Pd1 Pd2 C9 129.4(9)
C1 Pd1 Pd2 C9 -103.1(4)
C8 Pd1 Pd2 C9 0.9(3)
Pd5 Pd1 Pd2 C9 -106.3(2)
Pd4 Pd1 Pd2 C9 120.6(2)
Pd8 Pd1 Pd2 C9 45.6(2)
Pd9 Pd1 Pd2 C9 -11.8(2)
Tl1 Pd1 Pd2 C9 169.1(2)
Pd3 Pd1 Pd2 C9 99.5(2)
C6 Pd1 Pd2 Pd6 6.0(9)
C1 Pd1 Pd2 Pd6 133.5(3)
C8 Pd1 Pd2 Pd6 -122.4(3)
Pd5 Pd1 Pd2 Pd6 130.38(4)
Pd4 Pd1 Pd2 Pd6 -2.69(4)
Pd8 Pd1 Pd2 Pd6 -77.73(3)
Pd9 Pd1 Pd2 Pd6 -135.12(4)
Tl1 Pd1 Pd2 Pd6 45.77(3)
Pd3 Pd1 Pd2 Pd6 -23.83(3)
C6 Pd1 Pd2 Pd7 82.9(9)
C1 Pd1 Pd2 Pd7 -149.6(3)
C8 Pd1 Pd2 Pd7 -45.5(3)
Pd5 Pd1 Pd2 Pd7 -152.74(3)
Pd4 Pd1 Pd2 Pd7 74.20(3)
Pd8 Pd1 Pd2 Pd7 -0.84(3)
Pd9 Pd1 Pd2 Pd7 -58.24(3)
Tl1 Pd1 Pd2 Pd7 122.66(3)
Pd3 Pd1 Pd2 Pd7 53.06(2)
C6 Pd1 Pd2 Pd5 -124.3(9)
C1 Pd1 Pd2 Pd5 3.2(3)
C8 Pd1 Pd2 Pd5 107.2(3)
Pd4 Pd1 Pd2 Pd5 -133.06(4)
Pd8 Pd1 Pd2 Pd5 151.89(3)
Pd9 Pd1 Pd2 Pd5 94.50(3)
Tl1 Pd1 Pd2 Pd5 -84.61(3)
Pd3 Pd1 Pd2 Pd5 -154.21(3)
C6 Pd1 Pd2 Pd9 141.2(9)
C1 Pd1 Pd2 Pd9 -91.3(3)
C8 Pd1 Pd2 Pd9 12.7(3)
Pd5 Pd1 Pd2 Pd9 -94.50(3)
Pd4 Pd1 Pd2 Pd9 132.44(4)
Pd8 Pd1 Pd2 Pd9 57.40(3)
Tl1 Pd1 Pd2 Pd9 -179.11(3)
Pd3 Pd1 Pd2 Pd9 111.30(3)
C6 Pd1 Pd2 Tl1 -39.7(9)
C1 Pd1 Pd2 Tl1 87.8(3)
C8 Pd1 Pd2 Tl1 -168.2(3)
Pd5 Pd1 Pd2 Tl1 84.61(3)
Pd4 Pd1 Pd2 Tl1 -48.45(3)
Pd8 Pd1 Pd2 Tl1 -123.50(3)
Pd9 Pd1 Pd2 Tl1 179.11(3)
Pd3 Pd1 Pd2 Tl1 -69.60(2)
C6 Pd1 Pd2 Pd3 29.9(9)
C1 Pd1 Pd2 Pd3 157.4(3)
C8 Pd1 Pd2 Pd3 -98.6(3)
Pd5 Pd1 Pd2 Pd3 154.21(3)
Pd4 Pd1 Pd2 Pd3 21.14(3)
Pd8 Pd1 Pd2 Pd3 -53.90(2)
Pd9 Pd1 Pd2 Pd3 -111.30(3)
Tl1 Pd1 Pd2 Pd3 69.60(2)
O500 Tl1 Pd3 C4 -93.7(4)
O501 Tl1 Pd3 C4 21.6(4)
Pd2 Tl1 Pd3 C4 93.3(3)
Pd1 Tl1 Pd3 C4 166.5(3)
Pd5 Tl1 Pd3 C4 130.3(3)
Pd6 Tl1 Pd3 C4 30.7(3)
Pd4 Tl1 Pd3 C4 -132.1(3)
O500 Tl1 Pd3 C5 -1.2(4)
O501 Tl1 Pd3 C5 114.1(4)
Pd2 Tl1 Pd3 C5 -174.2(3)
Pd1 Tl1 Pd3 C5 -101.0(3)
Pd5 Tl1 Pd3 C5 -137.2(3)
Pd6 Tl1 Pd3 C5 123.2(3)
Pd4 Tl1 Pd3 C5 -39.6(3)
O500 Tl1 Pd3 C7 142.3(6)
O501 Tl1 Pd3 C7 -102.4(6)
Pd2 Tl1 Pd3 C7 -30.7(6)
Pd1 Tl1 Pd3 C7 42.5(6)
Pd5 Tl1 Pd3 C7 6.3(6)
Pd6 Tl1 Pd3 C7 -93.3(6)
Pd4 Tl1 Pd3 C7 103.9(6)
O500 Tl1 Pd3 Pd4 38.4(3)
O501 Tl1 Pd3 Pd4 153.6(3)
Pd2 Tl1 Pd3 Pd4 -134.63(3)
Pd1 Tl1 Pd3 Pd4 -61.42(2)
Pd5 Tl1 Pd3 Pd4 -97.61(3)
Pd6 Tl1 Pd3 Pd4 162.76(3)
O500 Tl1 Pd3 Pd6 -124.4(3)
O501 Tl1 Pd3 Pd6 -9.1(3)
Pd2 Tl1 Pd3 Pd6 62.60(2)
Pd1 Tl1 Pd3 Pd6 135.81(3)
Pd5 Tl1 Pd3 Pd6 99.62(2)
Pd4 Tl1 Pd3 Pd6 -162.76(3)
O500 Tl1 Pd3 Pd8 105.3(3)
O501 Tl1 Pd3 Pd8 -139.4(3)
Pd2 Tl1 Pd3 Pd8 -67.69(3)
Pd1 Tl1 Pd3 Pd8 5.52(3)
Pd5 Tl1 Pd3 Pd8 -30.67(3)
Pd6 Tl1 Pd3 Pd8 -130.30(3)
Pd4 Tl1 Pd3 Pd8 66.94(3)
O500 Tl1 Pd3 Pd7 171.4(3)
O501 Tl1 Pd3 Pd7 -73.4(3)
Pd2 Tl1 Pd3 Pd7 -1.64(3)
Pd1 Tl1 Pd3 Pd7 71.57(3)
Pd5 Tl1 Pd3 Pd7 35.38(3)
Pd6 Tl1 Pd3 Pd7 -64.24(3)
Pd4 Tl1 Pd3 Pd7 133.00(4)
O500 Tl1 Pd3 Pd1 99.8(3)
O501 Tl1 Pd3 Pd1 -144.9(3)
Pd2 Tl1 Pd3 Pd1 -73.21(2)
Pd5 Tl1 Pd3 Pd1 -36.19(2)
Pd6 Tl1 Pd3 Pd1 -135.81(3)
Pd4 Tl1 Pd3 Pd1 61.42(2)
O500 Tl1 Pd3 Pd2 173.0(3)
O501 Tl1 Pd3 Pd2 -71.7(3)
Pd1 Tl1 Pd3 Pd2 73.21(2)
Pd5 Tl1 Pd3 Pd2 37.02(2)
Pd6 Tl1 Pd3 Pd2 -62.60(2)
Pd4 Tl1 Pd3 Pd2 134.63(3)
C6 Pd1 Pd3 C4 -141.0(8)
C1 Pd1 Pd3 C4 -27.2(9)
C8 Pd1 Pd3 C4 127.3(7)
Pd5 Pd1 Pd3 C4 6.1(7)
Pd4 Pd1 Pd3 C4 -127.3(7)
Pd8 Pd1 Pd3 C4 134.9(7)
Pd9 Pd1 Pd3 C4 79.8(7)
Tl1 Pd1 Pd3 C4 -39.0(7)
Pd2 Pd1 Pd3 C4 29.1(7)
C6 Pd1 Pd3 C5 -10.9(4)
C1 Pd1 Pd3 C5 102.9(7)
C8 Pd1 Pd3 C5 -102.7(4)
Pd5 Pd1 Pd3 C5 136.1(3)
Pd4 Pd1 Pd3 C5 2.8(3)
Pd8 Pd1 Pd3 C5 -95.0(3)
Pd9 Pd1 Pd3 C5 -150.2(3)
Tl1 Pd1 Pd3 C5 91.0(3)
Pd2 Pd1 Pd3 C5 159.1(3)
C6 Pd1 Pd3 C7 94.4(4)
C1 Pd1 Pd3 C7 -151.8(7)
C8 Pd1 Pd3 C7 2.7(3)
Pd5 Pd1 Pd3 C7 -118.5(2)
Pd4 Pd1 Pd3 C7 108.1(2)
Pd8 Pd1 Pd3 C7 10.3(2)
Pd9 Pd1 Pd3 C7 -44.8(2)
Tl1 Pd1 Pd3 C7 -163.6(2)
Pd2 Pd1 Pd3 C7 -95.5(2)
C6 Pd1 Pd3 Pd4 -13.7(3)
C1 Pd1 Pd3 Pd4 100.1(6)
C8 Pd1 Pd3 Pd4 -105.4(2)
Pd5 Pd1 Pd3 Pd4 133.39(4)
Pd8 Pd1 Pd3 Pd4 -97.78(3)
Pd9 Pd1 Pd3 Pd4 -152.96(3)
Tl1 Pd1 Pd3 Pd4 88.23(3)
Pd2 Pd1 Pd3 Pd4 156.33(3)
C6 Pd1 Pd3 Pd6 -146.2(3)
C1 Pd1 Pd3 Pd6 -32.4(6)
C8 Pd1 Pd3 Pd6 122.0(2)
Pd5 Pd1 Pd3 Pd6 0.85(4)
Pd4 Pd1 Pd3 Pd6 -132.54(4)
Pd8 Pd1 Pd3 Pd6 129.67(3)
Pd9 Pd1 Pd3 Pd6 74.50(3)
Tl1 Pd1 Pd3 Pd6 -44.32(3)
Pd2 Pd1 Pd3 Pd6 23.79(3)
C6 Pd1 Pd3 Pd8 84.1(3)
C1 Pd1 Pd3 Pd8 -162.1(6)
C8 Pd1 Pd3 Pd8 -7.6(2)
Pd5 Pd1 Pd3 Pd8 -128.82(4)
Pd4 Pd1 Pd3 Pd8 97.78(3)
Pd9 Pd1 Pd3 Pd8 -55.18(3)
Tl1 Pd1 Pd3 Pd8 -173.99(3)
Pd2 Pd1 Pd3 Pd8 -105.89(3)
C6 Pd1 Pd3 Pd7 139.1(3)
C1 Pd1 Pd3 Pd7 -107.1(6)
C8 Pd1 Pd3 Pd7 47.3(2)
Pd5 Pd1 Pd3 Pd7 -73.84(3)
Pd4 Pd1 Pd3 Pd7 152.76(3)
Pd8 Pd1 Pd3 Pd7 54.98(3)
Pd9 Pd1 Pd3 Pd7 -0.19(3)
Tl1 Pd1 Pd3 Pd7 -119.01(3)
Pd2 Pd1 Pd3 Pd7 -50.91(2)
C6 Pd1 Pd3 Tl1 -101.9(3)
C1 Pd1 Pd3 Tl1 11.9(6)
C8 Pd1 Pd3 Tl1 166.4(2)
Pd5 Pd1 Pd3 Tl1 45.16(3)
Pd4 Pd1 Pd3 Tl1 -88.23(3)
Pd8 Pd1 Pd3 Tl1 173.99(3)
Pd9 Pd1 Pd3 Tl1 118.81(3)
Pd2 Pd1 Pd3 Tl1 68.10(2)
C6 Pd1 Pd3 Pd2 -170.0(3)
C1 Pd1 Pd3 Pd2 -56.2(6)
C8 Pd1 Pd3 Pd2 98.3(2)
Pd5 Pd1 Pd3 Pd2 -22.94(3)
Pd4 Pd1 Pd3 Pd2 -156.33(3)
Pd8 Pd1 Pd3 Pd2 105.89(3)
Pd9 Pd1 Pd3 Pd2 50.71(2)
Tl1 Pd1 Pd3 Pd2 -68.10(2)
C2 Pd2 Pd3 C4 -144.5(8)
C3 Pd2 Pd3 C4 -19.2(4)
C9 Pd2 Pd3 C4 93.4(4)
Pd6 Pd2 Pd3 C4 -16.7(3)
Pd7 Pd2 Pd3 C4 80.3(3)
Pd5 Pd2 Pd3 C4 -147.2(3)
Pd9 Pd2 Pd3 C4 138.7(3)
Tl1 Pd2 Pd3 C4 -101.6(3)
Pd1 Pd2 Pd3 C4 -169.8(3)
C2 Pd2 Pd3 C5 -29.3(10)
C3 Pd2 Pd3 C5 95.9(7)
C9 Pd2 Pd3 C5 -151.4(7)
Pd6 Pd2 Pd3 C5 98.5(6)
Pd7 Pd2 Pd3 C5 -164.6(6)
Pd5 Pd2 Pd3 C5 -32.0(6)
Pd9 Pd2 Pd3 C5 -106.1(6)
Tl1 Pd2 Pd3 C5 13.6(6)
Pd1 Pd2 Pd3 C5 -54.7(6)
C2 Pd2 Pd3 C7 124.9(8)
C3 Pd2 Pd3 C7 -109.8(4)
C9 Pd2 Pd3 C7 2.8(3)
Pd6 Pd2 Pd3 C7 -107.3(2)
Pd7 Pd2 Pd3 C7 -10.4(2)
Pd5 Pd2 Pd3 C7 122.2(2)
Pd9 Pd2 Pd3 C7 48.1(2)
Tl1 Pd2 Pd3 C7 167.8(2)
Pd1 Pd2 Pd3 C7 99.6(2)
C2 Pd2 Pd3 Pd4 4.1(8)
C3 Pd2 Pd3 Pd4 129.4(3)
C9 Pd2 Pd3 Pd4 -118.0(2)
Pd6 Pd2 Pd3 Pd4 131.91(4)
Pd7 Pd2 Pd3 Pd4 -131.16(4)
Pd5 Pd2 Pd3 Pd4 1.40(4)
Pd9 Pd2 Pd3 Pd4 -72.70(3)
Tl1 Pd2 Pd3 Pd4 47.01(3)
Pd1 Pd2 Pd3 Pd4 -21.26(3)
C2 Pd2 Pd3 Pd6 -127.8(8)
C3 Pd2 Pd3 Pd6 -2.6(3)
C9 Pd2 Pd3 Pd6 110.1(2)
Pd7 Pd2 Pd3 Pd6 96.93(3)
Pd5 Pd2 Pd3 Pd6 -130.51(4)
Pd9 Pd2 Pd3 Pd6 155.40(3)
Tl1 Pd2 Pd3 Pd6 -84.89(3)
Pd1 Pd2 Pd3 Pd6 -153.16(3)
C2 Pd2 Pd3 Pd8 79.3(8)
C3 Pd2 Pd3 Pd8 -155.5(3)
C9 Pd2 Pd3 Pd8 -42.9(2)
Pd6 Pd2 Pd3 Pd8 -152.93(3)
Pd7 Pd2 Pd3 Pd8 -56.00(3)
Pd5 Pd2 Pd3 Pd8 76.56(3)
Pd9 Pd2 Pd3 Pd8 2.46(3)
Tl1 Pd2 Pd3 Pd8 122.17(3)
Pd1 Pd2 Pd3 Pd8 53.90(2)
C2 Pd2 Pd3 Pd7 135.3(8)
C3 Pd2 Pd3 Pd7 -99.5(3)
C9 Pd2 Pd3 Pd7 13.1(2)
Pd6 Pd2 Pd3 Pd7 -96.93(3)
Pd5 Pd2 Pd3 Pd7 132.56(4)
Pd9 Pd2 Pd3 Pd7 58.46(3)
Tl1 Pd2 Pd3 Pd7 178.17(3)
Pd1 Pd2 Pd3 Pd7 109.90(3)
C2 Pd2 Pd3 Tl1 -42.9(7)
C3 Pd2 Pd3 Tl1 82.3(3)
C9 Pd2 Pd3 Tl1 -165.0(2)
Pd6 Pd2 Pd3 Tl1 84.89(3)
Pd7 Pd2 Pd3 Tl1 -178.17(3)
Pd5 Pd2 Pd3 Tl1 -45.61(3)
Pd9 Pd2 Pd3 Tl1 -119.71(3)
Pd1 Pd2 Pd3 Tl1 -68.27(2)
C2 Pd2 Pd3 Pd1 25.4(7)
C3 Pd2 Pd3 Pd1 150.6(3)
C9 Pd2 Pd3 Pd1 -96.8(2)
Pd6 Pd2 Pd3 Pd1 153.16(3)
Pd7 Pd2 Pd3 Pd1 -109.90(3)
Pd5 Pd2 Pd3 Pd1 22.66(3)
Pd9 Pd2 Pd3 Pd1 -51.44(2)
Tl1 Pd2 Pd3 Pd1 68.27(2)
C4 Pd3 Pd4 C5 -27.0(5)
C7 Pd3 Pd4 C5 84.3(5)
Pd6 Pd3 Pd4 C5 -97.1(4)
Pd8 Pd3 Pd4 C5 118.3(4)
Pd7 Pd3 Pd4 C5 135.2(4)
Tl1 Pd3 Pd4 C5 -120.9(4)
Pd1 Pd3 Pd4 C5 176.4(4)
Pd2 Pd3 Pd4 C5 -161.4(4)
C4 Pd3 Pd4 C6 171.5(5)
C5 Pd3 Pd4 C6 -161.5(5)
C7 Pd3 Pd4 C6 -77.2(4)
Pd6 Pd3 Pd4 C6 101.3(3)
Pd8 Pd3 Pd4 C6 -43.2(3)
Pd7 Pd3 Pd4 C6 -26.4(3)
Tl1 Pd3 Pd4 C6 77.6(3)
Pd1 Pd3 Pd4 C6 14.8(3)
Pd2 Pd3 Pd4 C6 37.1(3)
C4 Pd3 Pd4 P1 -0.6(4)
C5 Pd3 Pd4 P1 26.4(4)
C7 Pd3 Pd4 P1 110.7(3)
Pd6 Pd3 Pd4 P1 -70.77(18)
Pd8 Pd3 Pd4 P1 144.65(17)
Pd7 Pd3 Pd4 P1 161.53(17)
Tl1 Pd3 Pd4 P1 -94.49(17)
Pd1 Pd3 Pd4 P1 -157.27(18)
Pd2 Pd3 Pd4 P1 -135.04(17)
C4 Pd3 Pd4 Pd1 156.7(4)
C5 Pd3 Pd4 Pd1 -176.4(4)
C7 Pd3 Pd4 Pd1 -92.0(3)
Pd6 Pd3 Pd4 Pd1 86.50(5)
Pd8 Pd3 Pd4 Pd1 -58.08(3)
Pd7 Pd3 Pd4 Pd1 -41.20(5)
Tl1 Pd3 Pd4 Pd1 62.77(2)
Pd2 Pd3 Pd4 Pd1 22.23(3)
C4 Pd3 Pd4 Tl1 93.9(4)
C5 Pd3 Pd4 Tl1 120.9(4)
C7 Pd3 Pd4 Tl1 -154.8(3)
Pd6 Pd3 Pd4 Tl1 23.73(4)
Pd8 Pd3 Pd4 Tl1 -120.86(3)
Pd7 Pd3 Pd4 Tl1 -103.98(5)
Pd1 Pd3 Pd4 Tl1 -62.77(2)
Pd2 Pd3 Pd4 Tl1 -40.54(2)
C6 Pd1 Pd4 C5 158.8(5)
C1 Pd1 Pd4 C5 -150.8(5)
C8 Pd1 Pd4 C5 90.7(4)
Pd5 Pd1 Pd4 C5 -89.1(3)
Pd8 Pd1 Pd4 C5 54.9(3)
Pd9 Pd1 Pd4 C5 38.5(3)
Tl1 Pd1 Pd4 C5 -66.8(3)
Pd3 Pd1 Pd4 C5 -3.2(3)
Pd2 Pd1 Pd4 C5 -25.2(3)
C1 Pd1 Pd4 C6 50.5(5)
C8 Pd1 Pd4 C6 -68.0(5)
Pd5 Pd1 Pd4 C6 112.1(4)
Pd8 Pd1 Pd4 C6 -103.9(4)
Pd9 Pd1 Pd4 C6 -120.3(4)
Tl1 Pd1 Pd4 C6 134.4(4)
Pd3 Pd1 Pd4 C6 -161.9(4)
Pd2 Pd1 Pd4 C6 176.0(4)
C6 Pd1 Pd4 P1 -33.5(4)
C1 Pd1 Pd4 P1 17.0(4)
C8 Pd1 Pd4 P1 -101.5(3)
Pd5 Pd1 Pd4 P1 78.65(13)
Pd8 Pd1 Pd4 P1 -137.31(12)
Pd9 Pd1 Pd4 P1 -153.71(12)
Tl1 Pd1 Pd4 P1 100.95(12)
Pd3 Pd1 Pd4 P1 164.61(12)
Pd2 Pd1 Pd4 P1 142.58(12)
C6 Pd1 Pd4 Pd3 161.9(4)
C1 Pd1 Pd4 Pd3 -147.6(4)
C8 Pd1 Pd4 Pd3 93.9(3)
Pd5 Pd1 Pd4 Pd3 -85.97(5)
Pd8 Pd1 Pd4 Pd3 58.07(3)
Pd9 Pd1 Pd4 Pd3 41.67(5)
Tl1 Pd1 Pd4 Pd3 -63.67(2)
Pd2 Pd1 Pd4 Pd3 -22.03(3)
C6 Pd1 Pd4 Tl1 -134.4(4)
C1 Pd1 Pd4 Tl1 -83.9(4)
C8 Pd1 Pd4 Tl1 157.6(3)
Pd5 Pd1 Pd4 Tl1 -22.30(4)
Pd8 Pd1 Pd4 Tl1 121.74(3)
Pd9 Pd1 Pd4 Tl1 105.34(5)
Pd3 Pd1 Pd4 Tl1 63.67(2)
Pd2 Pd1 Pd4 Tl1 41.63(2)
O500 Tl1 Pd4 C5 -107.5(4)
O501 Tl1 Pd4 C5 -91.8(6)
Pd2 Tl1 Pd4 C5 82.5(3)
Pd1 Tl1 Pd4 C5 125.3(3)
Pd3 Tl1 Pd4 C5 41.2(3)
Pd5 Tl1 Pd4 C5 138.6(3)
Pd6 Tl1 Pd4 C5 27.0(3)
O500 Tl1 Pd4 C6 94.5(4)
O501 Tl1 Pd4 C6 110.3(6)
Pd2 Tl1 Pd4 C6 -75.5(3)
Pd1 Tl1 Pd4 C6 -32.7(3)
Pd3 Tl1 Pd4 C6 -116.7(3)
Pd5 Tl1 Pd4 C6 -19.3(3)
Pd6 Tl1 Pd4 C6 -131.0(3)
O500 Tl1 Pd4 P1 -1.6(2)
O501 Tl1 Pd4 P1 14.1(5)
Pd2 Tl1 Pd4 P1 -171.64(8)
Pd1 Tl1 Pd4 P1 -128.82(9)
Pd3 Tl1 Pd4 P1 147.10(9)
Pd5 Tl1 Pd4 P1 -115.51(8)
Pd6 Tl1 Pd4 P1 132.84(8)
O500 Tl1 Pd4 Pd3 -148.7(2)
O501 Tl1 Pd4 Pd3 -133.0(5)
Pd2 Tl1 Pd4 Pd3 41.26(3)
Pd1 Tl1 Pd4 Pd3 84.08(3)
Pd5 Tl1 Pd4 Pd3 97.39(3)
Pd6 Tl1 Pd4 Pd3 -14.26(3)
O500 Tl1 Pd4 Pd1 127.2(2)
O501 Tl1 Pd4 Pd1 142.9(5)
Pd2 Tl1 Pd4 Pd1 -42.82(3)
Pd3 Tl1 Pd4 Pd1 -84.08(3)
Pd5 Tl1 Pd4 Pd1 13.31(3)
Pd6 Tl1 Pd4 Pd1 -98.34(3)
C6 Pd1 Pd5 C1 -26.7(6)
C8 Pd1 Pd5 C1 83.0(5)
Pd4 Pd1 Pd5 C1 -97.1(4)
Pd8 Pd1 Pd5 C1 135.3(4)
Pd9 Pd1 Pd5 C1 116.9(4)
Tl1 Pd1 Pd5 C1 -119.9(4)
Pd3 Pd1 Pd5 C1 -160.3(4)
Pd2 Pd1 Pd5 C1 175.8(4)
C6 Pd1 Pd5 C2 175.7(5)
C1 Pd1 Pd5 C2 -157.6(5)
C8 Pd1 Pd5 C2 -74.6(4)
Pd4 Pd1 Pd5 C2 105.3(3)
Pd8 Pd1 Pd5 C2 -22.2(3)
Pd9 Pd1 Pd5 C2 -40.7(3)
Tl1 Pd1 Pd5 C2 82.5(3)
Pd3 Pd1 Pd5 C2 42.1(3)
Pd2 Pd1 Pd5 C2 18.2(3)
C6 Pd1 Pd5 P2 1.1(4)
C1 Pd1 Pd5 P2 27.9(4)
C8 Pd1 Pd5 P2 110.9(3)
Pd4 Pd1 Pd5 P2 -69.28(18)
Pd8 Pd1 Pd5 P2 163.20(16)
Pd9 Pd1 Pd5 P2 144.76(17)
Tl1 Pd1 Pd5 P2 -92.05(17)
Pd3 Pd1 Pd5 P2 -132.46(16)
Pd2 Pd1 Pd5 P2 -156.35(17)
C6 Pd1 Pd5 Pd2 157.5(4)
C1 Pd1 Pd5 Pd2 -175.8(4)
C8 Pd1 Pd5 Pd2 -92.8(3)
Pd4 Pd1 Pd5 Pd2 87.07(5)
Pd8 Pd1 Pd5 Pd2 -40.45(4)
Pd9 Pd1 Pd5 Pd2 -58.89(2)
Tl1 Pd1 Pd5 Pd2 64.30(2)
Pd3 Pd1 Pd5 Pd2 23.89(3)
C6 Pd1 Pd5 Tl1 93.2(4)
C1 Pd1 Pd5 Tl1 119.9(4)
C8 Pd1 Pd5 Tl1 -157.1(3)
Pd4 Pd1 Pd5 Tl1 22.76(4)
Pd8 Pd1 Pd5 Tl1 -104.76(4)
Pd9 Pd1 Pd5 Tl1 -123.19(2)
Pd3 Pd1 Pd5 Tl1 -40.42(2)
Pd2 Pd1 Pd5 Tl1 -64.30(2)
C2 Pd2 Pd5 C1 153.7(5)
C3 Pd2 Pd5 C1 -148.0(5)
C9 Pd2 Pd5 C1 88.2(4)
Pd6 Pd2 Pd5 C1 -90.7(4)
Pd7 Pd2 Pd5 C1 38.0(4)
Pd9 Pd2 Pd5 C1 56.0(4)
Tl1 Pd2 Pd5 C1 -68.5(4)
Pd3 Pd2 Pd5 C1 -27.6(4)
Pd1 Pd2 Pd5 C1 -3.8(4)
C3 Pd2 Pd5 C2 58.3(5)
C9 Pd2 Pd5 C2 -65.6(4)
Pd6 Pd2 Pd5 C2 115.6(4)
Pd7 Pd2 Pd5 C2 -115.8(4)
Pd9 Pd2 Pd5 C2 -97.7(4)
Tl1 Pd2 Pd5 C2 137.8(4)
Pd3 Pd2 Pd5 C2 178.7(4)
Pd1 Pd2 Pd5 C2 -157.5(4)
C2 Pd2 Pd5 P2 -37.7(4)
C3 Pd2 Pd5 P2 20.6(3)
C9 Pd2 Pd5 P2 -103.3(3)
Pd6 Pd2 Pd5 P2 77.85(11)
Pd7 Pd2 Pd5 P2 -153.51(10)
Pd9 Pd2 Pd5 P2 -135.43(11)
Tl1 Pd2 Pd5 P2 100.06(10)
Pd3 Pd2 Pd5 P2 140.95(10)
Pd1 Pd2 Pd5 P2 164.73(11)
C2 Pd2 Pd5 Pd1 157.5(4)
C3 Pd2 Pd5 Pd1 -144.2(3)
C9 Pd2 Pd5 Pd1 91.9(3)
Pd6 Pd2 Pd5 Pd1 -86.89(5)
Pd7 Pd2 Pd5 Pd1 41.76(5)
Pd9 Pd2 Pd5 Pd1 59.83(2)
Tl1 Pd2 Pd5 Pd1 -64.67(2)
Pd3 Pd2 Pd5 Pd1 -23.78(3)
C2 Pd2 Pd5 Tl1 -137.8(4)
C3 Pd2 Pd5 Tl1 -79.5(3)
C9 Pd2 Pd5 Tl1 156.6(3)
Pd6 Pd2 Pd5 Tl1 -22.21(4)
Pd7 Pd2 Pd5 Tl1 106.43(5)
Pd9 Pd2 Pd5 Tl1 124.51(3)
Pd3 Pd2 Pd5 Tl1 40.89(2)
Pd1 Pd2 Pd5 Tl1 64.67(2)
O500 Tl1 Pd5 C1 -56.6(4)
O501 Tl1 Pd5 C1 -132.9(3)
Pd2 Tl1 Pd5 C1 126.0(3)
Pd1 Tl1 Pd5 C1 42.9(3)
Pd3 Tl1 Pd5 C1 84.1(3)
Pd6 Tl1 Pd5 C1 139.9(3)
Pd4 Tl1 Pd5 C1 29.8(3)
O500 Tl1 Pd5 C2 146.9(4)
O501 Tl1 Pd5 C2 70.5(3)
Pd2 Tl1 Pd5 C2 -30.5(3)
Pd1 Tl1 Pd5 C2 -113.6(3)
Pd3 Tl1 Pd5 C2 -72.4(3)
Pd6 Tl1 Pd5 C2 -16.6(3)
Pd4 Tl1 Pd5 C2 -126.8(3)
O500 Tl1 Pd5 P2 49.0(2)
O501 Tl1 Pd5 P2 -27.3(2)
Pd2 Tl1 Pd5 P2 -128.37(8)
Pd1 Tl1 Pd5 P2 148.51(8)
Pd3 Tl1 Pd5 P2 -170.28(8)
Pd6 Tl1 Pd5 P2 -114.42(8)
Pd4 Tl1 Pd5 P2 135.40(8)
O500 Tl1 Pd5 Pd1 -99.5(2)
O501 Tl1 Pd5 Pd1 -175.81(19)
Pd2 Tl1 Pd5 Pd1 83.12(3)
Pd3 Tl1 Pd5 Pd1 41.21(3)
Pd6 Tl1 Pd5 Pd1 97.07(3)
Pd4 Tl1 Pd5 Pd1 -13.11(2)
O500 Tl1 Pd5 Pd2 177.4(2)
O501 Tl1 Pd5 Pd2 101.07(19)
Pd1 Tl1 Pd5 Pd2 -83.12(3)
Pd3 Tl1 Pd5 Pd2 -41.91(3)
Pd6 Tl1 Pd5 Pd2 13.96(3)
Pd4 Tl1 Pd5 Pd2 -96.23(3)
C2 Pd2 Pd6 C4 175.1(5)
C3 Pd2 Pd6 C4 -164.9(5)
C9 Pd2 Pd6 C4 -73.2(4)
Pd7 Pd2 Pd6 C4 -41.2(3)
Pd5 Pd2 Pd6 C4 105.6(3)
Pd9 Pd2 Pd6 C4 -20.8(3)
Tl1 Pd2 Pd6 C4 83.5(3)
Pd3 Pd2 Pd6 C4 18.4(3)
Pd1 Pd2 Pd6 C4 43.2(3)
C2 Pd2 Pd6 C3 -20.0(5)
C9 Pd2 Pd6 C3 91.7(4)
Pd7 Pd2 Pd6 C3 123.8(4)
Pd5 Pd2 Pd6 C3 -89.5(4)
Pd9 Pd2 Pd6 C3 144.1(4)
Tl1 Pd2 Pd6 C3 -111.6(4)
Pd3 Pd2 Pd6 C3 -176.7(4)
Pd1 Pd2 Pd6 C3 -151.9(4)
C2 Pd2 Pd6 P3 6.5(4)
C3 Pd2 Pd6 P3 26.4(4)
C9 Pd2 Pd6 P3 118.1(3)
Pd7 Pd2 Pd6 P3 150.18(13)
Pd5 Pd2 Pd6 P3 -63.12(14)
Pd9 Pd2 Pd6 P3 170.57(12)
Tl1 Pd2 Pd6 P3 -85.19(13)
Pd3 Pd2 Pd6 P3 -150.26(13)
Pd1 Pd2 Pd6 P3 -125.47(13)
C2 Pd2 Pd6 Pd3 156.7(4)
C3 Pd2 Pd6 Pd3 176.7(4)
C9 Pd2 Pd6 Pd3 -91.7(3)
Pd7 Pd2 Pd6 Pd3 -59.56(2)
Pd5 Pd2 Pd6 Pd3 87.14(5)
Pd9 Pd2 Pd6 Pd3 -39.18(5)
Tl1 Pd2 Pd6 Pd3 65.07(2)
Pd1 Pd2 Pd6 Pd3 24.79(3)
C2 Pd2 Pd6 Tl1 91.6(4)
C3 Pd2 Pd6 Tl1 111.6(4)
C9 Pd2 Pd6 Tl1 -156.7(3)
Pd7 Pd2 Pd6 Tl1 -124.63(3)
Pd5 Pd2 Pd6 Tl1 22.07(4)
Pd9 Pd2 Pd6 Tl1 -104.25(5)
Pd3 Pd2 Pd6 Tl1 -65.07(2)
Pd1 Pd2 Pd6 Tl1 -40.28(2)
C5 Pd3 Pd6 C4 52.8(5)
C7 Pd3 Pd6 C4 -67.3(4)
Pd4 Pd3 Pd6 C4 114.1(3)
Pd8 Pd3 Pd6 C4 -118.2(3)
Pd7 Pd3 Pd6 C4 -100.3(3)
Tl1 Pd3 Pd6 C4 138.3(3)
Pd1 Pd3 Pd6 C4 177.5(3)
Pd2 Pd3 Pd6 C4 -157.6(3)
C4 Pd3 Pd6 C3 160.4(5)
C5 Pd3 Pd6 C3 -146.8(4)
C7 Pd3 Pd6 C3 93.1(4)
Pd4 Pd3 Pd6 C3 -85.4(3)
Pd8 Pd3 Pd6 C3 42.2(3)
Pd7 Pd3 Pd6 C3 60.2(3)
Tl1 Pd3 Pd6 C3 -61.3(3)
Pd1 Pd3 Pd6 C3 -22.1(3)
Pd2 Pd3 Pd6 C3 2.8(3)
C4 Pd3 Pd6 P3 -48.0(4)
C5 Pd3 Pd6 P3 4.8(4)
C7 Pd3 Pd6 P3 -115.4(3)
Pd4 Pd3 Pd6 P3 66.08(13)
Pd8 Pd3 Pd6 P3 -166.29(11)
Pd7 Pd3 Pd6 P3 -148.31(11)
Tl1 Pd3 Pd6 P3 90.22(11)
Pd1 Pd3 Pd6 P3 129.41(11)
Pd2 Pd3 Pd6 P3 154.36(12)
C4 Pd3 Pd6 Pd2 157.6(3)
C5 Pd3 Pd6 Pd2 -149.6(3)
C7 Pd3 Pd6 Pd2 90.3(3)
Pd4 Pd3 Pd6 Pd2 -88.28(5)
Pd8 Pd3 Pd6 Pd2 39.35(5)
Pd7 Pd3 Pd6 Pd2 57.33(2)
Tl1 Pd3 Pd6 Pd2 -64.14(2)
Pd1 Pd3 Pd6 Pd2 -24.95(3)
C4 Pd3 Pd6 Tl1 -138.3(3)
C5 Pd3 Pd6 Tl1 -85.5(3)
C7 Pd3 Pd6 Tl1 154.4(3)
Pd4 Pd3 Pd6 Tl1 -24.15(4)
Pd8 Pd3 Pd6 Tl1 103.49(4)
Pd7 Pd3 Pd6 Tl1 121.47(2)
Pd1 Pd3 Pd6 Tl1 39.19(2)
Pd2 Pd3 Pd6 Tl1 64.14(2)
O500 Tl1 Pd6 C4 74.2(4)
O501 Tl1 Pd6 C4 143.5(3)
Pd2 Tl1 Pd6 C4 -113.2(3)
Pd1 Tl1 Pd6 C4 -71.2(3)
Pd3 Tl1 Pd6 C4 -30.7(3)
Pd5 Tl1 Pd6 C4 -127.3(3)
Pd4 Tl1 Pd6 C4 -16.7(3)
O500 Tl1 Pd6 C3 -127.0(4)
O501 Tl1 Pd6 C3 -57.7(3)
Pd2 Tl1 Pd6 C3 45.5(3)
Pd1 Tl1 Pd6 C3 87.5(3)
Pd3 Tl1 Pd6 C3 128.1(3)
Pd5 Tl1 Pd6 C3 31.5(3)
Pd4 Tl1 Pd6 C3 142.1(3)
O500 Tl1 Pd6 P3 -30.3(3)
O501 Tl1 Pd6 P3 39.0(2)
Pd2 Tl1 Pd6 P3 142.24(8)
Pd1 Tl1 Pd6 P3 -175.75(7)
Pd3 Tl1 Pd6 P3 -135.21(8)
Pd5 Tl1 Pd6 P3 128.19(7)
Pd4 Tl1 Pd6 P3 -121.19(7)
O500 Tl1 Pd6 Pd2 -172.6(3)
O501 Tl1 Pd6 Pd2 -103.24(19)
Pd1 Tl1 Pd6 Pd2 42.00(3)
Pd3 Tl1 Pd6 Pd2 82.55(3)
Pd5 Tl1 Pd6 Pd2 -14.05(3)
Pd4 Tl1 Pd6 Pd2 96.56(3)
O500 Tl1 Pd6 Pd3 104.9(3)
O501 Tl1 Pd6 Pd3 174.21(19)
Pd2 Tl1 Pd6 Pd3 -82.55(3)
Pd1 Tl1 Pd6 Pd3 -40.55(3)
Pd5 Tl1 Pd6 Pd3 -96.60(3)
Pd4 Tl1 Pd6 Pd3 14.01(2)
C2 Pd2 Pd7 C7 -146.4(5)
C3 Pd2 Pd7 C7 110.4(4)
C9 Pd2 Pd7 C7 -150.1(4)
Pd6 Pd2 Pd7 C7 70.4(3)
Pd5 Pd2 Pd7 C7 -75.1(3)
Pd9 Pd2 Pd7 C7 -94.7(3)
Tl1 Pd2 Pd7 C7 11.0(3)
Pd3 Pd2 Pd7 C7 12.7(3)
Pd1 Pd2 Pd7 C7 -41.7(3)
C2 Pd2 Pd7 C9 3.7(5)
C3 Pd2 Pd7 C9 -99.5(4)
Pd6 Pd2 Pd7 C9 -139.5(3)
Pd5 Pd2 Pd7 C9 75.0(3)
Pd9 Pd2 Pd7 C9 55.4(3)
Tl1 Pd2 Pd7 C9 161.1(3)
Pd3 Pd2 Pd7 C9 162.8(3)
Pd1 Pd2 Pd7 C9 108.4(3)
C2 Pd2 Pd7 P4 71.2(4)
C3 Pd2 Pd7 P4 -32.0(3)
C9 Pd2 Pd7 P4 67.5(3)
Pd6 Pd2 Pd7 P4 -72.00(9)
Pd5 Pd2 Pd7 P4 142.53(9)
Pd9 Pd2 Pd7 P4 122.89(9)
Tl1 Pd2 Pd7 P4 -131.44(8)
Pd3 Pd2 Pd7 P4 -129.70(9)
Pd1 Pd2 Pd7 P4 175.91(8)
C2 Pd2 Pd7 Pd8 -103.9(4)
C3 Pd2 Pd7 Pd8 152.9(3)
C9 Pd2 Pd7 Pd8 -107.6(3)
Pd6 Pd2 Pd7 Pd8 112.92(3)
Pd5 Pd2 Pd7 Pd8 -32.54(5)
Pd9 Pd2 Pd7 Pd8 -52.18(3)
Tl1 Pd2 Pd7 Pd8 53.49(3)
Pd3 Pd2 Pd7 Pd8 55.23(2)
Pd1 Pd2 Pd7 Pd8 0.83(3)
C2 Pd2 Pd7 Pd3 -159.1(4)
C3 Pd2 Pd7 Pd3 97.7(3)
C9 Pd2 Pd7 Pd3 -162.8(3)
Pd6 Pd2 Pd7 Pd3 57.69(2)
Pd5 Pd2 Pd7 Pd3 -87.77(5)
Pd9 Pd2 Pd7 Pd3 -107.41(3)
Tl1 Pd2 Pd7 Pd3 -1.74(3)
Pd1 Pd2 Pd7 Pd3 -54.40(2)
C2 Pd2 Pd7 Pd9 -51.7(4)
C3 Pd2 Pd7 Pd9 -154.9(3)
C9 Pd2 Pd7 Pd9 -55.4(3)
Pd6 Pd2 Pd7 Pd9 165.11(3)
Pd5 Pd2 Pd7 Pd9 19.64(4)
Tl1 Pd2 Pd7 Pd9 105.67(3)
Pd3 Pd2 Pd7 Pd9 107.41(3)
Pd1 Pd2 Pd7 Pd9 53.02(2)
C4 Pd3 Pd7 C7 89.3(4)
C5 Pd3 Pd7 C7 1.5(6)
Pd4 Pd3 Pd7 C7 -78.0(3)
Pd6 Pd3 Pd7 C7 136.0(3)
Pd8 Pd3 Pd7 C7 -58.8(3)
Tl1 Pd3 Pd7 C7 -164.4(3)
Pd1 Pd3 Pd7 C7 -111.3(3)
Pd2 Pd3 Pd7 C7 -166.1(3)
C4 Pd3 Pd7 C9 -121.6(4)
C5 Pd3 Pd7 C9 150.6(6)
C7 Pd3 Pd7 C9 149.1(5)
Pd4 Pd3 Pd7 C9 71.1(3)
Pd6 Pd3 Pd7 C9 -74.9(3)
Pd8 Pd3 Pd7 C9 90.3(3)
Tl1 Pd3 Pd7 C9 -15.3(3)
Pd1 Pd3 Pd7 C9 37.9(3)
Pd2 Pd3 Pd7 C9 -17.0(3)
C4 Pd3 Pd7 P4 17.0(3)
C5 Pd3 Pd7 P4 -70.8(5)
C7 Pd3 Pd7 P4 -72.3(3)
Pd4 Pd3 Pd7 P4 -150.26(10)
Pd6 Pd3 Pd7 P4 63.67(10)
Pd8 Pd3 Pd7 P4 -131.12(10)
Tl1 Pd3 Pd7 P4 123.31(10)
Pd1 Pd3 Pd7 P4 176.46(10)
Pd2 Pd3 Pd7 P4 121.64(10)
C4 Pd3 Pd7 Pd2 -104.6(3)
C5 Pd3 Pd7 Pd2 167.6(5)
C7 Pd3 Pd7 Pd2 166.1(3)
Pd4 Pd3 Pd7 Pd2 88.10(5)
Pd6 Pd3 Pd7 Pd2 -57.97(2)
Pd8 Pd3 Pd7 Pd2 107.25(3)
Tl1 Pd3 Pd7 Pd2 1.67(3)
Pd1 Pd3 Pd7 Pd2 54.82(2)
C4 Pd3 Pd7 Pd8 148.1(3)
C5 Pd3 Pd7 Pd8 60.4(5)
C7 Pd3 Pd7 Pd8 58.8(3)
Pd4 Pd3 Pd7 Pd8 -19.15(5)
Pd6 Pd3 Pd7 Pd8 -165.22(3)
Tl1 Pd3 Pd7 Pd8 -105.58(3)
Pd1 Pd3 Pd7 Pd8 -52.43(2)
Pd2 Pd3 Pd7 Pd8 -107.25(3)
C4 Pd3 Pd7 Pd9 -159.2(3)
C5 Pd3 Pd7 Pd9 113.0(5)
C7 Pd3 Pd7 Pd9 111.4(3)
Pd4 Pd3 Pd7 Pd9 33.47(5)
Pd6 Pd3 Pd7 Pd9 -112.60(3)
Pd8 Pd3 Pd7 Pd9 52.61(3)
Tl1 Pd3 Pd7 Pd9 -52.96(3)
Pd1 Pd3 Pd7 Pd9 0.19(3)
Pd2 Pd3 Pd7 Pd9 -54.63(2)
C4 Pd3 Pd8 C8 -149.5(5)
C5 Pd3 Pd8 C8 107.9(4)
C7 Pd3 Pd8 C8 -157.3(4)
Pd4 Pd3 Pd8 C8 66.6(3)
Pd6 Pd3 Pd8 C8 -79.6(3)
Pd7 Pd3 Pd8 C8 -99.9(3)
Tl1 Pd3 Pd8 C8 3.6(3)
Pd1 Pd3 Pd8 C8 9.1(3)
Pd2 Pd3 Pd8 C8 -47.8(3)
C4 Pd3 Pd8 C7 7.8(5)
C5 Pd3 Pd8 C7 -94.8(4)
Pd4 Pd3 Pd8 C7 -136.1(3)
Pd6 Pd3 Pd8 C7 77.7(3)
Pd7 Pd3 Pd8 C7 57.4(3)
Tl1 Pd3 Pd8 C7 160.9(3)
Pd1 Pd3 Pd8 C7 166.4(3)
Pd2 Pd3 Pd8 C7 109.5(3)
C4 Pd3 Pd8 P5 60.0(4)
C5 Pd3 Pd8 P5 -42.6(3)
C7 Pd3 Pd8 P5 52.2(3)
Pd4 Pd3 Pd8 P5 -83.92(11)
Pd6 Pd3 Pd8 P5 129.84(11)
Pd7 Pd3 Pd8 P5 109.55(11)
Tl1 Pd3 Pd8 P5 -146.94(11)
Pd1 Pd3 Pd8 P5 -141.39(11)
Pd2 Pd3 Pd8 P5 161.71(11)
C4 Pd3 Pd8 Pd1 -158.6(4)
C5 Pd3 Pd8 Pd1 98.8(3)
C7 Pd3 Pd8 Pd1 -166.4(3)
Pd4 Pd3 Pd8 Pd1 57.48(3)
Pd6 Pd3 Pd8 Pd1 -88.77(5)
Pd7 Pd3 Pd8 Pd1 -109.06(3)
Tl1 Pd3 Pd8 Pd1 -5.55(3)
Pd2 Pd3 Pd8 Pd1 -56.89(2)
C4 Pd3 Pd8 Pd7 -49.6(4)
C5 Pd3 Pd8 Pd7 -152.1(3)
C7 Pd3 Pd8 Pd7 -57.4(3)
Pd4 Pd3 Pd8 Pd7 166.54(3)
Pd6 Pd3 Pd8 Pd7 20.29(4)
Tl1 Pd3 Pd8 Pd7 103.51(3)
Pd1 Pd3 Pd8 Pd7 109.06(3)
Pd2 Pd3 Pd8 Pd7 52.16(2)
C4 Pd3 Pd8 Pd9 -104.2(4)
C5 Pd3 Pd8 Pd9 153.3(3)
C7 Pd3 Pd8 Pd9 -112.0(3)
Pd4 Pd3 Pd8 Pd9 111.95(3)
Pd6 Pd3 Pd8 Pd9 -34.29(5)
Pd7 Pd3 Pd8 Pd9 -54.58(3)
Tl1 Pd3 Pd8 Pd9 48.92(3)
Pd1 Pd3 Pd8 Pd9 54.47(2)
Pd2 Pd3 Pd8 Pd9 -2.42(3)
C6 Pd1 Pd8 C8 86.2(4)
C1 Pd1 Pd8 C8 -5.1(6)
Pd5 Pd1 Pd8 C8 -80.7(3)
Pd4 Pd1 Pd8 C8 132.6(3)
Pd9 Pd1 Pd8 C8 -60.2(3)
Tl1 Pd1 Pd8 C8 -164.4(3)
Pd3 Pd1 Pd8 C8 -170.0(3)
Pd2 Pd1 Pd8 C8 -113.5(3)
C6 Pd1 Pd8 C7 -116.3(4)
C1 Pd1 Pd8 C7 152.4(6)
C8 Pd1 Pd8 C7 157.5(4)
Pd5 Pd1 Pd8 C7 76.7(3)
Pd4 Pd1 Pd8 C7 -70.0(3)
Pd9 Pd1 Pd8 C7 97.3(3)
Tl1 Pd1 Pd8 C7 -6.9(3)
Pd3 Pd1 Pd8 C7 -12.6(3)
Pd2 Pd1 Pd8 C7 43.9(3)
C6 Pd1 Pd8 P5 33.7(3)
C1 Pd1 Pd8 P5 -57.7(5)
C8 Pd1 Pd8 P5 -52.6(3)
Pd5 Pd1 Pd8 P5 -133.29(13)
Pd4 Pd1 Pd8 P5 80.01(13)
Pd9 Pd1 Pd8 P5 -112.77(13)
Tl1 Pd1 Pd8 P5 143.05(13)
Pd3 Pd1 Pd8 P5 137.40(13)
Pd2 Pd1 Pd8 P5 -166.08(13)
C6 Pd1 Pd8 Pd3 -103.7(3)
C1 Pd1 Pd8 Pd3 164.9(5)
C8 Pd1 Pd8 Pd3 170.0(3)
Pd5 Pd1 Pd8 Pd3 89.31(5)
Pd4 Pd1 Pd8 Pd3 -57.39(2)
Pd9 Pd1 Pd8 Pd3 109.83(3)
Tl1 Pd1 Pd8 Pd3 5.65(3)
Pd2 Pd1 Pd8 Pd3 56.52(2)
C6 Pd1 Pd8 Pd7 -159.4(3)
C1 Pd1 Pd8 Pd7 109.2(5)
C8 Pd1 Pd8 Pd7 114.3(3)
Pd5 Pd1 Pd8 Pd7 33.61(5)
Pd4 Pd1 Pd8 Pd7 -113.09(3)
Pd9 Pd1 Pd8 Pd7 54.13(3)
Tl1 Pd1 Pd8 Pd7 -50.05(3)
Pd3 Pd1 Pd8 Pd7 -55.70(2)
Pd2 Pd1 Pd8 Pd7 0.82(3)
C6 Pd1 Pd8 Pd9 146.4(3)
C1 Pd1 Pd8 Pd9 55.1(5)
C8 Pd1 Pd8 Pd9 60.2(3)
Pd5 Pd1 Pd8 Pd9 -20.52(4)
Pd4 Pd1 Pd8 Pd9 -167.22(3)
Tl1 Pd1 Pd8 Pd9 -104.19(3)
Pd3 Pd1 Pd8 Pd9 -109.83(3)
Pd2 Pd1 Pd8 Pd9 -53.31(2)
C7 Pd7 Pd8 C8 178.6(5)
C9 Pd7 Pd8 C8 -5.5(4)
P4 Pd7 Pd8 C8 -123.1(3)
Pd2 Pd7 Pd8 C8 51.0(3)
Pd3 Pd7 Pd8 C8 112.0(3)
Pd9 Pd7 Pd8 C8 -0.7(3)
C9 Pd7 Pd8 C7 175.9(5)
P4 Pd7 Pd8 C7 58.4(4)
Pd2 Pd7 Pd8 C7 -127.6(4)
Pd3 Pd7 Pd8 C7 -66.6(4)
Pd9 Pd7 Pd8 C7 -179.2(4)
C7 Pd7 Pd8 P5 -63.2(4)
C9 Pd7 Pd8 P5 112.7(3)
P4 Pd7 Pd8 P5 -4.79(14)
Pd2 Pd7 Pd8 P5 169.27(9)
Pd3 Pd7 Pd8 P5 -129.77(10)
Pd9 Pd7 Pd8 P5 117.61(10)
C7 Pd7 Pd8 Pd3 66.6(4)
C9 Pd7 Pd8 Pd3 -117.5(3)
P4 Pd7 Pd8 Pd3 124.97(10)
Pd2 Pd7 Pd8 Pd3 -60.96(3)
Pd9 Pd7 Pd8 Pd3 -112.62(3)
C7 Pd7 Pd8 Pd1 126.7(4)
C9 Pd7 Pd8 Pd1 -57.5(3)
P4 Pd7 Pd8 Pd1 -174.98(10)
Pd2 Pd7 Pd8 Pd1 -0.91(3)
Pd3 Pd7 Pd8 Pd1 60.04(3)
Pd9 Pd7 Pd8 Pd1 -52.57(3)
C7 Pd7 Pd8 Pd9 179.2(4)
C9 Pd7 Pd8 Pd9 -4.9(3)
P4 Pd7 Pd8 Pd9 -122.41(10)
Pd2 Pd7 Pd8 Pd9 51.66(3)
Pd3 Pd7 Pd8 Pd9 112.62(3)
C2 Pd2 Pd9 C9 89.8(4)
C3 Pd2 Pd9 C9 13.0(7)
Pd6 Pd2 Pd9 C9 -78.8(3)
Pd7 Pd2 Pd9 C9 -56.4(3)
Pd5 Pd2 Pd9 C9 137.4(3)
Tl1 Pd2 Pd9 C9 -165.1(3)
Pd3 Pd2 Pd9 C9 -110.6(3)
Pd1 Pd2 Pd9 C9 -164.3(3)
C2 Pd2 Pd9 C8 -120.5(4)
C3 Pd2 Pd9 C8 162.6(7)
C9 Pd2 Pd9 C8 149.6(4)
Pd6 Pd2 Pd9 C8 70.8(3)
Pd7 Pd2 Pd9 C8 93.2(3)
Pd5 Pd2 Pd9 C8 -73.0(3)
Tl1 Pd2 Pd9 C8 -15.5(3)
Pd3 Pd2 Pd9 C8 39.0(3)
Pd1 Pd2 Pd9 C8 -14.7(3)
C2 Pd2 Pd9 P6 20.3(3)
C3 Pd2 Pd9 P6 -56.6(7)
C9 Pd2 Pd9 P6 -69.5(3)
Pd6 Pd2 Pd9 P6 -148.40(11)
Pd7 Pd2 Pd9 P6 -125.96(12)
Pd5 Pd2 Pd9 P6 67.86(12)
Tl1 Pd2 Pd9 P6 125.34(11)
Pd3 Pd2 Pd9 P6 179.85(11)
Pd1 Pd2 Pd9 P6 126.17(12)
C2 Pd2 Pd9 Pd1 -105.9(3)
C3 Pd2 Pd9 Pd1 177.3(7)
C9 Pd2 Pd9 Pd1 164.3(3)
Pd6 Pd2 Pd9 Pd1 85.43(5)
Pd7 Pd2 Pd9 Pd1 107.87(3)
Pd5 Pd2 Pd9 Pd1 -58.31(2)
Tl1 Pd2 Pd9 Pd1 -0.83(3)
Pd3 Pd2 Pd9 Pd1 53.67(2)
C2 Pd2 Pd9 Pd8 -162.0(3)
C3 Pd2 Pd9 Pd8 121.2(7)
C9 Pd2 Pd9 Pd8 108.2(3)
Pd6 Pd2 Pd9 Pd8 29.33(5)
Pd7 Pd2 Pd9 Pd8 51.77(3)
Pd5 Pd2 Pd9 Pd8 -114.41(3)
Tl1 Pd2 Pd9 Pd8 -56.93(3)
Pd3 Pd2 Pd9 Pd8 -2.43(3)
Pd1 Pd2 Pd9 Pd8 -56.10(2)
C2 Pd2 Pd9 Pd7 146.2(3)
C3 Pd2 Pd9 Pd7 69.4(7)
C9 Pd2 Pd9 Pd7 56.4(3)
Pd6 Pd2 Pd9 Pd7 -22.44(4)
Pd5 Pd2 Pd9 Pd7 -166.18(3)
Tl1 Pd2 Pd9 Pd7 -108.70(3)
Pd3 Pd2 Pd9 Pd7 -54.20(2)
Pd1 Pd2 Pd9 Pd7 -107.87(3)
C6 Pd1 Pd9 C9 -145.8(5)
C1 Pd1 Pd9 C9 116.1(4)
C8 Pd1 Pd9 C9 -148.2(5)
Pd5 Pd1 Pd9 C9 74.7(3)
Pd4 Pd1 Pd9 C9 -71.7(3)
Pd8 Pd1 Pd9 C9 -90.1(3)
Tl1 Pd1 Pd9 C9 16.4(3)
Pd3 Pd1 Pd9 C9 -38.1(3)
Pd2 Pd1 Pd9 C9 15.6(3)
C6 Pd1 Pd9 C8 2.3(5)
C1 Pd1 Pd9 C8 -95.8(4)
Pd5 Pd1 Pd9 C8 -137.2(3)
Pd4 Pd1 Pd9 C8 76.5(3)
Pd8 Pd1 Pd9 C8 58.0(3)
Tl1 Pd1 Pd9 C8 164.6(3)
Pd3 Pd1 Pd9 C8 110.1(3)
Pd2 Pd1 Pd9 C8 163.7(3)
C6 Pd1 Pd9 P6 57.4(4)
C1 Pd1 Pd9 P6 -40.7(3)
C8 Pd1 Pd9 P6 55.1(3)
Pd5 Pd1 Pd9 P6 -82.07(10)
Pd4 Pd1 Pd9 P6 131.59(10)
Pd8 Pd1 Pd9 P6 113.15(10)
Tl1 Pd1 Pd9 P6 -140.33(9)
Pd3 Pd1 Pd9 P6 165.16(9)
Pd2 Pd1 Pd9 P6 -141.15(10)
C6 Pd1 Pd9 Pd2 -161.4(4)
C1 Pd1 Pd9 Pd2 100.5(3)
C8 Pd1 Pd9 Pd2 -163.7(3)
Pd5 Pd1 Pd9 Pd2 59.09(3)
Pd4 Pd1 Pd9 Pd2 -87.25(5)
Pd8 Pd1 Pd9 Pd2 -105.70(3)
Tl1 Pd1 Pd9 Pd2 0.82(3)
Pd3 Pd1 Pd9 Pd2 -53.69(2)
C6 Pd1 Pd9 Pd8 -55.7(4)
C1 Pd1 Pd9 Pd8 -153.8(3)
C8 Pd1 Pd9 Pd8 -58.0(3)
Pd5 Pd1 Pd9 Pd8 164.79(3)
Pd4 Pd1 Pd9 Pd8 18.45(5)
Tl1 Pd1 Pd9 Pd8 106.52(3)
Pd3 Pd1 Pd9 Pd8 52.01(2)
Pd2 Pd1 Pd9 Pd8 105.70(3)
C6 Pd1 Pd9 Pd7 -107.5(4)
C1 Pd1 Pd9 Pd7 154.4(3)
C8 Pd1 Pd9 Pd7 -109.9(3)
Pd5 Pd1 Pd9 Pd7 112.97(3)
Pd4 Pd1 Pd9 Pd7 -33.37(5)
Pd8 Pd1 Pd9 Pd7 -51.82(3)
Tl1 Pd1 Pd9 Pd7 54.70(3)
Pd3 Pd1 Pd9 Pd7 0.19(3)
Pd2 Pd1 Pd9 Pd7 53.88(2)
C8 Pd8 Pd9 C9 -175.9(5)
C7 Pd8 Pd9 C9 5.5(4)
P5 Pd8 Pd9 C9 -107.9(3)
Pd3 Pd8 Pd9 C9 58.7(3)
Pd1 Pd8 Pd9 C9 118.3(3)
Pd7 Pd8 Pd9 C9 4.9(3)
C7 Pd8 Pd9 C8 -178.6(4)
P5 Pd8 Pd9 C8 68.0(4)
Pd3 Pd8 Pd9 C8 -125.4(3)
Pd1 Pd8 Pd9 C8 -65.8(3)
Pd7 Pd8 Pd9 C8 -179.2(3)
C8 Pd8 Pd9 P6 -53.6(4)
C7 Pd8 Pd9 P6 127.8(3)
P5 Pd8 Pd9 P6 14.40(13)
Pd3 Pd8 Pd9 P6 -179.02(8)
Pd1 Pd8 Pd9 P6 -119.43(8)
Pd7 Pd8 Pd9 P6 127.20(8)
C8 Pd8 Pd9 Pd2 128.1(3)
C7 Pd8 Pd9 Pd2 -50.5(3)
P5 Pd8 Pd9 Pd2 -163.93(9)
Pd3 Pd8 Pd9 Pd2 2.66(3)
Pd1 Pd8 Pd9 Pd2 62.24(3)
Pd7 Pd8 Pd9 Pd2 -51.13(3)
C8 Pd8 Pd9 Pd1 65.8(3)
C7 Pd8 Pd9 Pd1 -112.8(3)
P5 Pd8 Pd9 Pd1 133.84(10)
Pd3 Pd8 Pd9 Pd1 -59.58(3)
Pd7 Pd8 Pd9 Pd1 -113.37(3)
C8 Pd8 Pd9 Pd7 179.2(3)
C7 Pd8 Pd9 Pd7 0.6(3)
P5 Pd8 Pd9 Pd7 -112.79(10)
Pd3 Pd8 Pd9 Pd7 53.79(3)
Pd1 Pd8 Pd9 Pd7 113.37(3)
C7 Pd7 Pd9 C9 -174.1(5)
P4 Pd7 Pd9 C9 -42.4(4)
Pd2 Pd7 Pd9 C9 73.1(4)
Pd8 Pd7 Pd9 C9 -173.5(4)
Pd3 Pd7 Pd9 C9 133.9(4)
C7 Pd7 Pd9 C8 0.0(4)
C9 Pd7 Pd9 C8 174.1(5)
P4 Pd7 Pd9 C8 131.7(3)
Pd2 Pd7 Pd9 C8 -112.8(3)
Pd8 Pd7 Pd9 C8 0.6(3)
Pd3 Pd7 Pd9 C8 -51.9(3)
C7 Pd7 Pd9 P6 -111.5(3)
C9 Pd7 Pd9 P6 62.6(4)
P4 Pd7 Pd9 P6 20.16(15)
Pd2 Pd7 Pd9 P6 135.68(11)
Pd8 Pd7 Pd9 P6 -110.91(11)
Pd3 Pd7 Pd9 P6 -163.46(10)
C7 Pd7 Pd9 Pd2 112.8(3)
C9 Pd7 Pd9 Pd2 -73.1(4)
P4 Pd7 Pd9 Pd2 -115.52(10)
Pd8 Pd7 Pd9 Pd2 113.41(3)
Pd3 Pd7 Pd9 Pd2 60.86(3)
C7 Pd7 Pd9 Pd1 51.7(3)
C9 Pd7 Pd9 Pd1 -134.1(4)
P4 Pd7 Pd9 Pd1 -176.58(9)
Pd2 Pd7 Pd9 Pd1 -61.06(3)
Pd8 Pd7 Pd9 Pd1 52.35(3)
Pd3 Pd7 Pd9 Pd1 -0.20(3)
C7 Pd7 Pd9 Pd8 -0.6(3)
C9 Pd7 Pd9 Pd8 173.5(4)
P4 Pd7 Pd9 Pd8 131.07(10)
Pd2 Pd7 Pd9 Pd8 -113.41(3)
Pd3 Pd7 Pd9 Pd8 -52.55(3)
O61A Tl2 Pd10 C10 145(2)
O60A Tl2 Pd10 C10 57.9(5)
Pd12 Tl2 Pd10 C10 -167.5(4)
Pd11 Tl2 Pd10 C10 -94.3(4)
Pd13 Tl2 Pd10 C10 -31.2(4)
Pd15 Tl2 Pd10 C10 131.1(4)
Pd14 Tl2 Pd10 C10 -130.1(4)
O61A Tl2 Pd10 C15 56.0(19)
O60A Tl2 Pd10 C15 -30.7(4)
Pd12 Tl2 Pd10 C15 103.9(3)
Pd11 Tl2 Pd10 C15 177.1(3)
Pd13 Tl2 Pd10 C15 -119.8(3)
Pd15 Tl2 Pd10 C15 42.5(3)
Pd14 Tl2 Pd10 C15 141.3(3)
O61A Tl2 Pd10 C17 -76(2)
O60A Tl2 Pd10 C17 -162.6(7)
Pd12 Tl2 Pd10 C17 -28.0(7)
Pd11 Tl2 Pd10 C17 45.2(7)
Pd13 Tl2 Pd10 C17 108.3(7)
Pd15 Tl2 Pd10 C17 -89.4(7)
Pd14 Tl2 Pd10 C17 9.4(7)
O61A Tl2 Pd10 Pd1A -178.0(19)
O60A Tl2 Pd10 Pd1A 95.3(3)
Pd12 Tl2 Pd10 Pd1A -130.06(13)
Pd11 Tl2 Pd10 Pd1A -56.85(13)
Pd13 Tl2 Pd10 Pd1A 6.25(13)
Pd15 Tl2 Pd10 Pd1A 168.55(13)
Pd14 Tl2 Pd10 Pd1A -92.70(13)
O61A Tl2 Pd10 Pd15 13.5(19)
O60A Tl2 Pd10 Pd15 -73.2(3)
Pd12 Tl2 Pd10 Pd15 61.39(3)
Pd11 Tl2 Pd10 Pd15 134.61(3)
Pd13 Tl2 Pd10 Pd15 -162.30(4)
Pd14 Tl2 Pd10 Pd15 98.75(3)
O61A Tl2 Pd10 Pd17 -117.0(19)
O60A Tl2 Pd10 Pd17 156.3(3)
Pd12 Tl2 Pd10 Pd17 -69.06(3)
Pd11 Tl2 Pd10 Pd17 4.16(3)
Pd13 Tl2 Pd10 Pd17 67.25(4)
Pd15 Tl2 Pd10 Pd17 -130.45(4)
Pd14 Tl2 Pd10 Pd17 -31.70(4)
O61A Tl2 Pd10 Pd13 175.8(19)
O60A Tl2 Pd10 Pd13 89.1(3)
Pd12 Tl2 Pd10 Pd13 -136.31(4)
Pd11 Tl2 Pd10 Pd13 -63.10(3)
Pd15 Tl2 Pd10 Pd13 162.30(4)
Pd14 Tl2 Pd10 Pd13 -98.95(3)
O61A Tl2 Pd10 Pd16 -48.8(19)
O60A Tl2 Pd10 Pd16 -135.5(3)
Pd12 Tl2 Pd10 Pd16 -0.86(3)
Pd11 Tl2 Pd10 Pd16 72.35(3)
Pd13 Tl2 Pd10 Pd16 135.45(4)
Pd15 Tl2 Pd10 Pd16 -62.26(3)
Pd14 Tl2 Pd10 Pd16 36.49(4)
O61A Tl2 Pd10 Pd12 -47.9(19)
O60A Tl2 Pd10 Pd12 -134.6(3)
Pd11 Tl2 Pd10 Pd12 73.21(3)
Pd13 Tl2 Pd10 Pd12 136.31(4)
Pd15 Tl2 Pd10 Pd12 -61.39(3)
Pd14 Tl2 Pd10 Pd12 37.36(3)
O61A Tl2 Pd10 Pd11 -121.1(19)
O60A Tl2 Pd10 Pd11 152.2(3)
Pd12 Tl2 Pd10 Pd11 -73.21(3)
Pd13 Tl2 Pd10 Pd11 63.10(3)
Pd15 Tl2 Pd10 Pd11 -134.61(3)
Pd14 Tl2 Pd10 Pd11 -35.86(3)
O61A Tl2 Pd11 C11 -85.5(6)
O60A Tl2 Pd11 C11 36.6(7)
Pd12 Tl2 Pd11 C11 177.0(4)
Pd10 Tl2 Pd11 C11 103.9(4)
Pd13 Tl2 Pd11 C11 38.3(4)
Pd15 Tl2 Pd11 C11 139.9(4)
Pd14 Tl2 Pd11 C11 -123.5(4)
O61A Tl2 Pd11 C12 5.1(6)
O60A Tl2 Pd11 C12 127.1(7)
Pd12 Tl2 Pd11 C12 -92.4(4)
Pd10 Tl2 Pd11 C12 -165.5(4)
Pd13 Tl2 Pd11 C12 128.9(4)
Pd15 Tl2 Pd11 C12 -129.5(4)
Pd14 Tl2 Pd11 C12 -32.9(4)
O61A Tl2 Pd11 C18 131.9(7)
O60A Tl2 Pd11 C18 -106.1(8)
Pd12 Tl2 Pd11 C18 34.4(6)
Pd10 Tl2 Pd11 C18 -38.7(6)
Pd13 Tl2 Pd11 C18 -104.3(6)
Pd15 Tl2 Pd11 C18 -2.7(6)
Pd14 Tl2 Pd11 C18 93.9(6)
O61A Tl2 Pd11 Pd13 -123.8(4)
O60A Tl2 Pd11 Pd13 -1.7(5)
Pd12 Tl2 Pd11 Pd13 138.68(4)
Pd10 Tl2 Pd11 Pd13 65.63(3)
Pd15 Tl2 Pd11 Pd13 101.58(3)
Pd14 Tl2 Pd11 Pd13 -161.78(4)
O61A Tl2 Pd11 Pd14 38.0(4)
O60A Tl2 Pd11 Pd14 160.0(5)
Pd12 Tl2 Pd11 Pd14 -59.54(3)
Pd10 Tl2 Pd11 Pd14 -132.59(3)
Pd13 Tl2 Pd11 Pd14 161.78(4)
Pd15 Tl2 Pd11 Pd14 -96.64(3)
O61A Tl2 Pd11 Pd1A -133.4(4)
O60A Tl2 Pd11 Pd1A -11.4(5)
Pd12 Tl2 Pd11 Pd1A 129.07(13)
Pd10 Tl2 Pd11 Pd1A 56.02(13)
Pd13 Tl2 Pd11 Pd1A -9.62(13)
Pd15 Tl2 Pd11 Pd1A 91.97(13)
Pd14 Tl2 Pd11 Pd1A -171.39(13)
O61A Tl2 Pd11 Pd18 99.4(4)
O60A Tl2 Pd11 Pd18 -138.5(5)
Pd12 Tl2 Pd11 Pd18 1.91(3)
Pd10 Tl2 Pd11 Pd18 -71.14(3)
Pd13 Tl2 Pd11 Pd18 -136.77(4)
Pd15 Tl2 Pd11 Pd18 -35.19(4)
Pd14 Tl2 Pd11 Pd18 61.45(3)
O61A Tl2 Pd11 Pd17 166.6(4)
O60A Tl2 Pd11 Pd17 -71.4(5)
Pd12 Tl2 Pd11 Pd17 69.04(3)
Pd10 Tl2 Pd11 Pd17 -4.01(3)
Pd13 Tl2 Pd11 Pd17 -69.64(4)
Pd15 Tl2 Pd11 Pd17 31.95(4)
Pd14 Tl2 Pd11 Pd17 128.59(4)
O61A Tl2 Pd11 Pd10 170.6(4)
O60A Tl2 Pd11 Pd10 -67.4(5)
Pd12 Tl2 Pd11 Pd10 73.05(3)
Pd13 Tl2 Pd11 Pd10 -65.63(3)
Pd15 Tl2 Pd11 Pd10 35.95(2)
Pd14 Tl2 Pd11 Pd10 132.59(3)
O61A Tl2 Pd11 Pd12 97.5(4)
O60A Tl2 Pd11 Pd12 -140.4(5)
Pd10 Tl2 Pd11 Pd12 -73.05(3)
Pd13 Tl2 Pd11 Pd12 -138.68(4)
Pd15 Tl2 Pd11 Pd12 -37.10(2)
Pd14 Tl2 Pd11 Pd12 59.54(3)
C10 Pd10 Pd11 C11 11.8(5)
C15 Pd10 Pd11 C11 -93.1(8)
C17 Pd10 Pd11 C11 109.0(5)
Pd1A Pd10 Pd11 C11 12.4(5)
Pd15 Pd10 Pd11 C11 -133.9(4)
Pd17 Pd10 Pd11 C11 97.5(4)
Pd13 Pd10 Pd11 C11 -7.9(4)
Pd16 Pd10 Pd11 C11 154.3(4)
Tl2 Pd10 Pd11 C11 -86.9(4)
Pd12 Pd10 Pd11 C11 -153.8(4)
C10 Pd10 Pd11 C12 144.1(14)
C15 Pd10 Pd11 C12 39.2(15)
C17 Pd10 Pd11 C12 -118.7(14)
Pd1A Pd10 Pd11 C12 144.7(14)
Pd15 Pd10 Pd11 C12 -1.6(14)
Pd17 Pd10 Pd11 C12 -130.2(14)
Pd13 Pd10 Pd11 C12 124.4(14)
Pd16 Pd10 Pd11 C12 -73.4(14)
Tl2 Pd10 Pd11 C12 45.4(14)
Pd12 Pd10 Pd11 C12 -21.5(14)
C10 Pd10 Pd11 C18 -97.2(4)
C15 Pd10 Pd11 C18 158.0(7)
C17 Pd10 Pd11 C18 0.1(4)
Pd1A Pd10 Pd11 C18 -96.5(4)
Pd15 Pd10 Pd11 C18 117.2(3)
Pd17 Pd10 Pd11 C18 -11.4(3)
Pd13 Pd10 Pd11 C18 -116.8(3)
Pd16 Pd10 Pd11 C18 45.4(3)
Tl2 Pd10 Pd11 C18 164.2(3)
Pd12 Pd10 Pd11 C18 97.3(3)
C10 Pd10 Pd11 Pd13 19.7(3)
C15 Pd10 Pd11 Pd13 -85.1(7)
C17 Pd10 Pd11 Pd13 116.9(3)
Pd1A Pd10 Pd11 Pd13 20.3(2)
Pd15 Pd10 Pd11 Pd13 -125.94(5)
Pd17 Pd10 Pd11 Pd13 105.46(4)
Pd16 Pd10 Pd11 Pd13 162.25(4)
Tl2 Pd10 Pd11 Pd13 -79.00(4)
Pd12 Pd10 Pd11 Pd13 -145.89(4)
C10 Pd10 Pd11 Pd14 148.5(3)
C15 Pd10 Pd11 Pd14 43.7(7)
C17 Pd10 Pd11 Pd14 -114.3(3)
Pd1A Pd10 Pd11 Pd14 149.2(3)
Pd15 Pd10 Pd11 Pd14 2.87(5)
Pd17 Pd10 Pd11 Pd14 -125.73(4)
Pd13 Pd10 Pd11 Pd14 128.81(5)
Pd16 Pd10 Pd11 Pd14 -68.94(4)
Tl2 Pd10 Pd11 Pd14 49.81(3)
Pd12 Pd10 Pd11 Pd14 -17.08(3)
C10 Pd10 Pd11 Pd1A -0.7(4)
C15 Pd10 Pd11 Pd1A -105.5(7)
C17 Pd10 Pd11 Pd1A 96.6(4)
Pd15 Pd10 Pd11 Pd1A -146.3(3)
Pd17 Pd10 Pd11 Pd1A 85.1(3)
Pd13 Pd10 Pd11 Pd1A -20.3(2)
Pd16 Pd10 Pd11 Pd1A 141.9(3)
Tl2 Pd10 Pd11 Pd1A -99.3(3)
Pd12 Pd10 Pd11 Pd1A -166.2(3)
C10 Pd10 Pd11 Pd18 -142.4(3)
C15 Pd10 Pd11 Pd18 112.8(7)
C17 Pd10 Pd11 Pd18 -45.2(3)
Pd1A Pd10 Pd11 Pd18 -141.7(3)
Pd15 Pd10 Pd11 Pd18 71.98(4)
Pd17 Pd10 Pd11 Pd18 -56.63(3)
Pd13 Pd10 Pd11 Pd18 -162.08(4)
Pd16 Pd10 Pd11 Pd18 0.17(3)
Tl2 Pd10 Pd11 Pd18 118.92(3)
Pd12 Pd10 Pd11 Pd18 52.03(3)
C10 Pd10 Pd11 Pd17 -85.8(3)
C15 Pd10 Pd11 Pd17 169.4(7)
C17 Pd10 Pd11 Pd17 11.5(3)
Pd1A Pd10 Pd11 Pd17 -85.1(3)
Pd15 Pd10 Pd11 Pd17 128.60(4)
Pd13 Pd10 Pd11 Pd17 -105.46(4)
Pd16 Pd10 Pd11 Pd17 56.79(3)
Tl2 Pd10 Pd11 Pd17 175.54(3)
Pd12 Pd10 Pd11 Pd17 108.66(3)
C10 Pd10 Pd11 Tl2 98.7(3)
C15 Pd10 Pd11 Tl2 -6.1(7)
C17 Pd10 Pd11 Tl2 -164.1(3)
Pd1A Pd10 Pd11 Tl2 99.3(3)
Pd15 Pd10 Pd11 Tl2 -46.94(3)
Pd17 Pd10 Pd11 Tl2 -175.54(3)
Pd13 Pd10 Pd11 Tl2 79.00(4)
Pd16 Pd10 Pd11 Tl2 -118.75(3)
Pd12 Pd10 Pd11 Tl2 -66.89(2)
C10 Pd10 Pd11 Pd12 165.6(3)
C15 Pd10 Pd11 Pd12 60.8(7)
C17 Pd10 Pd11 Pd12 -97.2(3)
Pd1A Pd10 Pd11 Pd12 166.2(3)
Pd15 Pd10 Pd11 Pd12 19.94(3)
Pd17 Pd10 Pd11 Pd12 -108.66(3)
Pd13 Pd10 Pd11 Pd12 145.89(4)
Pd16 Pd10 Pd11 Pd12 -51.87(3)
Tl2 Pd10 Pd11 Pd12 66.89(2)
O61A Tl2 Pd12 C13 -13.9(5)
O60A Tl2 Pd12 C13 -104.8(5)
Pd10 Tl2 Pd12 C13 173.5(3)
Pd11 Tl2 Pd12 C13 101.8(3)
Pd13 Tl2 Pd12 C13 136.3(3)
Pd15 Tl2 Pd12 C13 -125.1(3)
Pd14 Tl2 Pd12 C13 42.8(3)
O61A Tl2 Pd12 C14 76.0(5)
O60A Tl2 Pd12 C14 -14.9(5)
Pd10 Tl2 Pd12 C14 -96.6(3)
Pd11 Tl2 Pd12 C14 -168.3(3)
Pd13 Tl2 Pd12 C14 -133.8(3)
Pd15 Tl2 Pd12 C14 -35.2(3)
Pd14 Tl2 Pd12 C14 132.7(3)
O61A Tl2 Pd12 C16 -152.1(8)
O60A Tl2 Pd12 C16 117.0(8)
Pd10 Tl2 Pd12 C16 35.3(7)
Pd11 Tl2 Pd12 C16 -36.4(7)
Pd13 Tl2 Pd12 C16 -1.9(7)
Pd15 Tl2 Pd12 C16 96.6(7)
Pd14 Tl2 Pd12 C16 -95.4(7)
O61A Tl2 Pd12 Pd14 -56.7(4)
O60A Tl2 Pd12 Pd14 -147.6(4)
Pd10 Tl2 Pd12 Pd14 130.69(3)
Pd11 Tl2 Pd12 Pd14 58.99(3)
Pd13 Tl2 Pd12 Pd14 93.47(3)
Pd15 Tl2 Pd12 Pd14 -167.98(3)
O61A Tl2 Pd12 Pd15 111.3(4)
O60A Tl2 Pd12 Pd15 20.4(4)
Pd10 Tl2 Pd12 Pd15 -61.33(3)
Pd11 Tl2 Pd12 Pd15 -133.03(3)
Pd13 Tl2 Pd12 Pd15 -98.55(3)
Pd14 Tl2 Pd12 Pd15 167.98(3)
O61A Tl2 Pd12 Pd16 173.5(4)
O60A Tl2 Pd12 Pd16 82.6(4)
Pd10 Tl2 Pd12 Pd16 0.88(3)
Pd11 Tl2 Pd12 Pd16 -70.82(3)
Pd13 Tl2 Pd12 Pd16 -36.35(4)
Pd15 Tl2 Pd12 Pd16 62.21(3)
Pd14 Tl2 Pd12 Pd16 -129.81(4)
O61A Tl2 Pd12 Pd18 -117.6(4)
O60A Tl2 Pd12 Pd18 151.5(4)
Pd10 Tl2 Pd12 Pd18 69.77(3)
Pd11 Tl2 Pd12 Pd18 -1.94(3)
Pd13 Tl2 Pd12 Pd18 32.54(4)
Pd15 Tl2 Pd12 Pd18 131.09(4)
Pd14 Tl2 Pd12 Pd18 -60.92(3)
O61A Tl2 Pd12 Pd10 172.6(4)
O60A Tl2 Pd12 Pd10 81.7(4)
Pd11 Tl2 Pd12 Pd10 -71.70(3)
Pd13 Tl2 Pd12 Pd10 -37.23(3)
Pd15 Tl2 Pd12 Pd10 61.33(3)
Pd14 Tl2 Pd12 Pd10 -130.69(3)
O61A Tl2 Pd12 Pd11 -115.7(4)
O60A Tl2 Pd12 Pd11 153.4(4)
Pd10 Tl2 Pd12 Pd11 71.70(3)
Pd13 Tl2 Pd12 Pd11 34.48(3)
Pd15 Tl2 Pd12 Pd11 133.03(3)
Pd14 Tl2 Pd12 Pd11 -58.99(3)
C10 Pd10 Pd12 C13 17.2(12)
C15 Pd10 Pd12 C13 -100.0(8)
C17 Pd10 Pd12 C13 154.9(8)
Pd1A Pd10 Pd12 C13 42.3(8)
Pd15 Pd10 Pd12 C13 -102.7(8)
Pd17 Pd10 Pd12 C13 107.9(8)
Pd13 Pd10 Pd12 C13 26.2(8)
Pd16 Pd10 Pd12 C13 164.3(8)
Tl2 Pd10 Pd12 C13 -14.7(8)
Pd11 Pd10 Pd12 C13 55.1(8)
C10 Pd10 Pd12 C14 130.9(9)
C15 Pd10 Pd12 C14 13.6(5)
C17 Pd10 Pd12 C14 -91.4(4)
Pd1A Pd10 Pd12 C14 156.0(4)
Pd15 Pd10 Pd12 C14 11.0(3)
Pd17 Pd10 Pd12 C14 -138.4(3)
Pd13 Pd10 Pd12 C14 139.9(3)
Pd16 Pd10 Pd12 C14 -82.0(3)
Tl2 Pd10 Pd12 C14 98.9(3)
Pd11 Pd10 Pd12 C14 168.8(3)
C10 Pd10 Pd12 C16 -135.8(9)
C15 Pd10 Pd12 C16 107.0(4)
C17 Pd10 Pd12 C16 1.9(4)
Pd1A Pd10 Pd12 C16 -110.7(3)
Pd15 Pd10 Pd12 C16 104.3(3)
Pd17 Pd10 Pd12 C16 -45.1(3)
Pd13 Pd10 Pd12 C16 -126.8(3)
Pd16 Pd10 Pd12 C16 11.3(3)
Tl2 Pd10 Pd12 C16 -167.7(3)
Pd11 Pd10 Pd12 C16 -97.9(3)
C10 Pd10 Pd12 Pd14 -20.7(9)
C15 Pd10 Pd12 Pd14 -138.0(3)
C17 Pd10 Pd12 Pd14 117.0(3)
Pd1A Pd10 Pd12 Pd14 4.4(2)
Pd15 Pd10 Pd12 Pd14 -140.61(4)
Pd17 Pd10 Pd12 Pd14 69.98(4)
Pd13 Pd10 Pd12 Pd14 -11.73(5)
Pd16 Pd10 Pd12 Pd14 126.39(4)
Tl2 Pd10 Pd12 Pd14 -52.66(4)
Pd11 Pd10 Pd12 Pd14 17.16(4)
C10 Pd10 Pd12 Pd15 119.9(9)
C15 Pd10 Pd12 Pd15 2.7(3)
C17 Pd10 Pd12 Pd15 -102.4(3)
Pd1A Pd10 Pd12 Pd15 145.0(2)
Pd17 Pd10 Pd12 Pd15 -149.41(4)
Pd13 Pd10 Pd12 Pd15 128.88(4)
Pd16 Pd10 Pd12 Pd15 -93.00(3)
Tl2 Pd10 Pd12 Pd15 87.95(3)
Pd11 Pd10 Pd12 Pd15 157.77(4)
C10 Pd10 Pd12 Pd16 -147.1(9)
C15 Pd10 Pd12 Pd16 95.7(3)
C17 Pd10 Pd12 Pd16 -9.4(3)
Pd1A Pd10 Pd12 Pd16 -122.0(2)
Pd15 Pd10 Pd12 Pd16 93.00(3)
Pd17 Pd10 Pd12 Pd16 -56.41(3)
Pd13 Pd10 Pd12 Pd16 -138.12(4)
Tl2 Pd10 Pd12 Pd16 -179.05(3)
Pd11 Pd10 Pd12 Pd16 -109.23(3)
C10 Pd10 Pd12 Pd18 -89.6(9)
C15 Pd10 Pd12 Pd18 153.1(3)
C17 Pd10 Pd12 Pd18 48.1(3)
Pd1A Pd10 Pd12 Pd18 -64.5(2)
Pd15 Pd10 Pd12 Pd18 150.48(4)
Pd17 Pd10 Pd12 Pd18 1.08(3)
Pd13 Pd10 Pd12 Pd18 -80.64(4)
Pd16 Pd10 Pd12 Pd18 57.48(3)
Tl2 Pd10 Pd12 Pd18 -121.56(3)
Pd11 Pd10 Pd12 Pd18 -51.75(3)
C10 Pd10 Pd12 Tl2 31.9(9)
C15 Pd10 Pd12 Tl2 -85.3(3)
C17 Pd10 Pd12 Tl2 169.6(3)
Pd1A Pd10 Pd12 Tl2 57.0(2)
Pd15 Pd10 Pd12 Tl2 -87.95(3)
Pd17 Pd10 Pd12 Tl2 122.64(3)
Pd13 Pd10 Pd12 Tl2 40.92(3)
Pd16 Pd10 Pd12 Tl2 179.05(3)
Pd11 Pd10 Pd12 Tl2 69.81(3)
C10 Pd10 Pd12 Pd11 -37.9(9)
C15 Pd10 Pd12 Pd11 -155.1(3)
C17 Pd10 Pd12 Pd11 99.8(3)
Pd1A Pd10 Pd12 Pd11 -12.8(2)
Pd15 Pd10 Pd12 Pd11 -157.77(4)
Pd17 Pd10 Pd12 Pd11 52.83(3)
Pd13 Pd10 Pd12 Pd11 -28.89(4)
Pd16 Pd10 Pd12 Pd11 109.23(3)
Tl2 Pd10 Pd12 Pd11 -69.81(3)
C11 Pd11 Pd12 C13 -95.7(9)
C12 Pd11 Pd12 C13 14.6(6)
C18 Pd11 Pd12 C13 104.8(4)
Pd13 Pd11 Pd12 C13 -128.5(3)
Pd14 Pd11 Pd12 C13 2.6(3)
Pd1A Pd11 Pd12 C13 -145.8(4)
Pd18 Pd11 Pd12 C13 92.6(3)
Pd17 Pd11 Pd12 C13 150.0(3)
Tl2 Pd11 Pd12 C13 -89.5(3)
Pd10 Pd11 Pd12 C13 -158.2(3)
C11 Pd11 Pd12 C14 28.8(12)
C12 Pd11 Pd12 C14 139.1(10)
C18 Pd11 Pd12 C14 -130.7(9)
Pd13 Pd11 Pd12 C14 -3.9(8)
Pd14 Pd11 Pd12 C14 127.2(8)
Pd1A Pd11 Pd12 C14 -21.3(9)
Pd18 Pd11 Pd12 C14 -142.8(8)
Pd17 Pd11 Pd12 C14 -85.5(8)
Tl2 Pd11 Pd12 C14 35.1(8)
Pd10 Pd11 Pd12 C14 -33.7(8)
C11 Pd11 Pd12 C16 161.2(9)
C12 Pd11 Pd12 C16 -88.5(5)
C18 Pd11 Pd12 C16 1.7(4)
Pd13 Pd11 Pd12 C16 128.4(3)
Pd14 Pd11 Pd12 C16 -100.4(3)
Pd1A Pd11 Pd12 C16 111.1(3)
Pd18 Pd11 Pd12 C16 -10.4(3)
Pd17 Pd11 Pd12 C16 46.9(3)
Tl2 Pd11 Pd12 C16 167.4(3)
Pd10 Pd11 Pd12 C16 98.7(3)
C11 Pd11 Pd12 Pd14 -98.4(9)
C12 Pd11 Pd12 Pd14 12.0(5)
C18 Pd11 Pd12 Pd14 102.1(3)
Pd13 Pd11 Pd12 Pd14 -131.12(5)
Pd1A Pd11 Pd12 Pd14 -148.5(2)
Pd18 Pd11 Pd12 Pd14 89.99(4)
Pd17 Pd11 Pd12 Pd14 147.35(4)
Tl2 Pd11 Pd12 Pd14 -92.13(3)
Pd10 Pd11 Pd12 Pd14 -160.85(4)
C11 Pd11 Pd12 Pd15 42.5(9)
C12 Pd11 Pd12 Pd15 152.8(5)
C18 Pd11 Pd12 Pd15 -117.0(3)
Pd13 Pd11 Pd12 Pd15 9.76(5)
Pd14 Pd11 Pd12 Pd15 140.87(4)
Pd1A Pd11 Pd12 Pd15 -7.6(2)
Pd18 Pd11 Pd12 Pd15 -129.14(4)
Pd17 Pd11 Pd12 Pd15 -71.78(4)
Tl2 Pd11 Pd12 Pd15 48.75(3)
Pd10 Pd11 Pd12 Pd15 -19.98(3)
C11 Pd11 Pd12 Pd16 114.7(9)
C12 Pd11 Pd12 Pd16 -134.9(5)
C18 Pd11 Pd12 Pd16 -44.7(3)
Pd13 Pd11 Pd12 Pd16 82.00(4)
Pd14 Pd11 Pd12 Pd16 -146.88(4)
Pd1A Pd11 Pd12 Pd16 64.7(2)
Pd18 Pd11 Pd12 Pd16 -56.89(3)
Pd17 Pd11 Pd12 Pd16 0.46(3)
Tl2 Pd11 Pd12 Pd16 120.99(3)
Pd10 Pd11 Pd12 Pd16 52.27(3)
C11 Pd11 Pd12 Pd18 171.6(9)
C12 Pd11 Pd12 Pd18 -78.0(5)
C18 Pd11 Pd12 Pd18 12.2(3)
Pd13 Pd11 Pd12 Pd18 138.89(4)
Pd14 Pd11 Pd12 Pd18 -89.99(4)
Pd1A Pd11 Pd12 Pd18 121.5(2)
Pd17 Pd11 Pd12 Pd18 57.36(3)
Tl2 Pd11 Pd12 Pd18 177.89(3)
Pd10 Pd11 Pd12 Pd18 109.16(3)
C11 Pd11 Pd12 Tl2 -6.3(9)
C12 Pd11 Pd12 Tl2 104.1(5)
C18 Pd11 Pd12 Tl2 -165.7(3)
Pd13 Pd11 Pd12 Tl2 -38.99(3)
Pd14 Pd11 Pd12 Tl2 92.13(3)
Pd1A Pd11 Pd12 Tl2 -56.3(2)
Pd18 Pd11 Pd12 Tl2 -177.89(3)
Pd17 Pd11 Pd12 Tl2 -120.53(3)
Pd10 Pd11 Pd12 Tl2 -68.72(2)
C11 Pd11 Pd12 Pd10 62.5(9)
C12 Pd11 Pd12 Pd10 172.8(5)
C18 Pd11 Pd12 Pd10 -97.0(3)
Pd13 Pd11 Pd12 Pd10 29.73(4)
Pd14 Pd11 Pd12 Pd10 160.85(4)
Pd1A Pd11 Pd12 Pd10 12.4(2)
Pd18 Pd11 Pd12 Pd10 -109.16(3)
Pd17 Pd11 Pd12 Pd10 -51.81(3)
Tl2 Pd11 Pd12 Pd10 68.72(2)
C12 Pd11 Pd13 C11 32.2(8)
C18 Pd11 Pd13 C11 -83.9(6)
Pd14 Pd11 Pd13 C11 99.7(5)
Pd1A Pd11 Pd13 C11 -90.0(6)
Pd18 Pd11 Pd13 C11 -140.8(5)
Pd17 Pd11 Pd13 C11 -116.2(5)
Tl2 Pd11 Pd13 C11 124.3(5)
Pd10 Pd11 Pd13 C11 -169.7(5)
Pd12 Pd11 Pd13 C11 159.6(5)
C11 Pd11 Pd13 C10 148.9(6)
C12 Pd11 Pd13 C10 -178.9(7)
C18 Pd11 Pd13 C10 65.0(5)
Pd14 Pd11 Pd13 C10 -111.4(4)
Pd1A Pd11 Pd13 C10 58.9(4)
Pd18 Pd11 Pd13 C10 8.1(4)
Pd17 Pd11 Pd13 C10 32.7(4)
Tl2 Pd11 Pd13 C10 -86.8(4)
Pd10 Pd11 Pd13 C10 -20.8(4)
Pd12 Pd11 Pd13 C10 -51.5(4)
C11 Pd11 Pd13 P7 -40.8(6)
C12 Pd11 Pd13 P7 -8.6(6)
C18 Pd11 Pd13 P7 -124.7(4)
Pd14 Pd11 Pd13 P7 58.9(2)
Pd1A Pd11 Pd13 P7 -130.7(3)
Pd18 Pd11 Pd13 P7 178.5(2)
Pd17 Pd11 Pd13 P7 -156.9(2)
Tl2 Pd11 Pd13 P7 83.5(2)
Pd10 Pd11 Pd13 P7 149.5(2)
Pd12 Pd11 Pd13 P7 118.8(2)
C11 Pd11 Pd13 Pd10 169.7(5)
C12 Pd11 Pd13 Pd10 -158.1(6)
C18 Pd11 Pd13 Pd10 85.8(3)
Pd14 Pd11 Pd13 Pd10 -90.63(6)
Pd1A Pd11 Pd13 Pd10 79.7(3)
Pd18 Pd11 Pd13 Pd10 28.94(7)
Pd17 Pd11 Pd13 Pd10 53.54(3)
Tl2 Pd11 Pd13 Pd10 -66.02(3)
Pd12 Pd11 Pd13 Pd10 -30.71(4)
C11 Pd11 Pd13 Tl2 -124.3(5)
C12 Pd11 Pd13 Tl2 -92.1(6)
C18 Pd11 Pd13 Tl2 151.8(3)
Pd14 Pd11 Pd13 Tl2 -24.61(5)
Pd1A Pd11 Pd13 Tl2 145.8(3)
Pd18 Pd11 Pd13 Tl2 94.96(6)
Pd17 Pd11 Pd13 Tl2 119.56(3)
Pd10 Pd11 Pd13 Tl2 66.02(3)
Pd12 Pd11 Pd13 Tl2 35.31(3)
C10 Pd10 Pd13 C11 -145.0(6)
C15 Pd10 Pd13 C11 156.8(6)
C17 Pd10 Pd13 C11 -78.6(5)
Pd1A Pd10 Pd13 C11 -81.1(5)
Pd15 Pd10 Pd13 C11 99.9(5)
Pd17 Pd10 Pd13 C11 -45.9(5)
Pd16 Pd10 Pd13 C11 -19.1(5)
Tl2 Pd10 Pd13 C11 77.2(5)
Pd12 Pd10 Pd13 C11 39.8(5)
Pd11 Pd10 Pd13 C11 8.9(5)
C15 Pd10 Pd13 C10 -58.2(6)
C17 Pd10 Pd13 C10 66.4(5)
Pd1A Pd10 Pd13 C10 63.8(5)
Pd15 Pd10 Pd13 C10 -115.2(5)
Pd17 Pd10 Pd13 C10 99.1(4)
Pd16 Pd10 Pd13 C10 125.9(5)
Tl2 Pd10 Pd13 C10 -137.8(4)
Pd12 Pd10 Pd13 C10 -175.2(5)
Pd11 Pd10 Pd13 C10 153.9(5)
C10 Pd10 Pd13 P7 48.8(5)
C15 Pd10 Pd13 P7 -9.4(4)
C17 Pd10 Pd13 P7 115.2(3)
Pd1A Pd10 Pd13 P7 112.6(3)
Pd15 Pd10 Pd13 P7 -66.40(16)
Pd17 Pd10 Pd13 P7 147.85(15)
Pd16 Pd10 Pd13 P7 174.61(14)
Tl2 Pd10 Pd13 P7 -89.07(15)
Pd12 Pd10 Pd13 P7 -126.49(15)
Pd11 Pd10 Pd13 P7 -157.39(16)
C10 Pd10 Pd13 Pd11 -153.9(4)
C15 Pd10 Pd13 Pd11 148.0(4)
C17 Pd10 Pd13 Pd11 -87.4(3)
Pd1A Pd10 Pd13 Pd11 -90.0(3)
Pd15 Pd10 Pd13 Pd11 90.99(5)
Pd17 Pd10 Pd13 Pd11 -54.76(3)
Pd16 Pd10 Pd13 Pd11 -28.00(6)
Tl2 Pd10 Pd13 Pd11 68.32(3)
Pd12 Pd10 Pd13 Pd11 30.90(4)
C10 Pd10 Pd13 Tl2 137.8(4)
C15 Pd10 Pd13 Tl2 79.6(4)
C17 Pd10 Pd13 Tl2 -155.7(3)
Pd1A Pd10 Pd13 Tl2 -158.3(3)
Pd15 Pd10 Pd13 Tl2 22.67(5)
Pd17 Pd10 Pd13 Tl2 -123.08(3)
Pd16 Pd10 Pd13 Tl2 -96.33(6)
Pd12 Pd10 Pd13 Tl2 -37.42(3)
Pd11 Pd10 Pd13 Tl2 -68.32(3)
O61A Tl2 Pd13 C11 61.1(6)
O60A Tl2 Pd13 C11 139.7(5)
Pd12 Tl2 Pd13 C11 -78.5(4)
Pd10 Tl2 Pd13 C11 -119.8(4)
Pd11 Tl2 Pd13 C11 -39.4(4)
Pd15 Tl2 Pd13 C11 -134.6(4)
Pd14 Tl2 Pd13 C11 -24.9(4)
O61A Tl2 Pd13 C10 -148.6(6)
O60A Tl2 Pd13 C10 -70.0(4)
Pd12 Tl2 Pd13 C10 71.7(3)
Pd10 Tl2 Pd13 C10 30.4(3)
Pd11 Tl2 Pd13 C10 110.8(3)
Pd15 Tl2 Pd13 C10 15.7(3)
Pd14 Tl2 Pd13 C10 125.4(3)
O61A Tl2 Pd13 P7 -46.0(5)
O60A Tl2 Pd13 P7 32.6(3)
Pd12 Tl2 Pd13 P7 174.28(11)
Pd10 Tl2 Pd13 P7 133.00(12)
Pd11 Tl2 Pd13 P7 -146.58(12)
Pd15 Tl2 Pd13 P7 118.23(11)
Pd14 Tl2 Pd13 P7 -132.05(11)
O61A Tl2 Pd13 Pd11 100.5(4)
O60A Tl2 Pd13 Pd11 179.1(3)
Pd12 Tl2 Pd13 Pd11 -39.14(3)
Pd10 Tl2 Pd13 Pd11 -80.42(3)
Pd15 Tl2 Pd13 Pd11 -95.19(3)
Pd14 Tl2 Pd13 Pd11 14.53(3)
O61A Tl2 Pd13 Pd10 -179.0(4)
O60A Tl2 Pd13 Pd10 -100.4(3)
Pd12 Tl2 Pd13 Pd10 41.28(3)
Pd11 Tl2 Pd13 Pd10 80.42(3)
Pd15 Tl2 Pd13 Pd10 -14.77(3)
Pd14 Tl2 Pd13 Pd10 94.95(3)
C11 Pd13 P7 C212 163.3(6)
C10 Pd13 P7 C212 5.4(5)
Pd11 Pd13 P7 C212 -165.5(4)
Pd10 Pd13 P7 C212 -29.2(4)
Tl2 Pd13 P7 C212 -96.6(4)
C11 Pd13 P7 C200 -76.4(8)
C10 Pd13 P7 C200 125.6(8)
Pd11 Pd13 P7 C200 -45.3(7)
Pd10 Pd13 P7 C200 91.0(7)
Tl2 Pd13 P7 C200 23.6(7)
C11 Pd13 P7 C206 45.6(6)
C10 Pd13 P7 C206 -112.3(5)
Pd11 Pd13 P7 C206 76.7(4)
Pd10 Pd13 P7 C206 -147.0(4)
Tl2 Pd13 P7 C206 145.6(4)
C212 P7 C200 C201 -11.9(11)
C206 P7 C200 C201 95.3(10)
Pd13 P7 C200 C201 -135.6(8)
C212 P7 C200 C205 176.3(8)
C206 P7 C200 C205 -76.5(9)
Pd13 P7 C200 C205 52.6(10)
C205 C200 C201 C202 0.0
P7 C200 C201 C202 -171.6(13)
C200 C201 C202 C203 0.0
C201 C202 C203 C204 0.0
C202 C203 C204 C205 0.0
C203 C204 C205 C200 0.0
C201 C200 C205 C204 0.0
P7 C200 C205 C204 172.1(12)
C212 P7 C206 C207 -105.8(6)
C200 P7 C206 C207 145.9(7)
Pd13 P7 C206 C207 16.3(6)
C212 P7 C206 C211 76.5(6)
C200 P7 C206 C211 -31.8(8)
Pd13 P7 C206 C211 -161.4(4)
C211 C206 C207 C208 0.0
P7 C206 C207 C208 -177.7(7)
C206 C207 C208 C209 0.0
C207 C208 C209 C210 0.0
C208 C209 C210 C211 0.0
C209 C210 C211 C206 0.0
C207 C206 C211 C210 0.0
P7 C206 C211 C210 177.7(7)
C200 P7 C212 C213 -62.4(8)
C206 P7 C212 C213 -169.0(5)
Pd13 P7 C212 C213 65.2(6)
C200 P7 C212 C217 121.6(7)
C206 P7 C212 C217 14.9(6)
Pd13 P7 C212 C217 -110.8(5)
C217 C212 C213 C214 0.0
P7 C212 C213 C214 -176.1(7)
C212 C213 C214 C215 0.0
C213 C214 C215 C216 0.0
C214 C215 C216 C217 0.0
C215 C216 C217 C212 0.0
C213 C212 C217 C216 0.0
P7 C212 C217 C216 175.9(7)
C15 Pd10 Pd1A C10 -33.1(7)
C17 Pd10 Pd1A C10 81.7(6)
Pd15 Pd10 Pd1A C10 -99.1(5)
Pd17 Pd10 Pd1A C10 117.2(6)
Pd13 Pd10 Pd1A C10 -100.6(7)
Pd16 Pd10 Pd1A C10 127.6(5)
Tl2 Pd10 Pd1A C10 -120.3(5)
Pd12 Pd10 Pd1A C10 -165.7(5)
Pd11 Pd10 Pd1A C10 -179.1(6)
C10 Pd10 Pd1A C11 166.2(9)
C15 Pd10 Pd1A C11 133.2(6)
C17 Pd10 Pd1A C11 -112.0(6)
Pd15 Pd10 Pd1A C11 67.1(6)
Pd17 Pd10 Pd1A C11 -76.5(5)
Pd13 Pd10 Pd1A C11 65.7(5)
Pd16 Pd10 Pd1A C11 -66.1(6)
Tl2 Pd10 Pd1A C11 45.9(5)
Pd12 Pd10 Pd1A C11 0.5(6)
Pd11 Pd10 Pd1A C11 -12.8(5)
C10 Pd10 Pd1A P1A 15.1(12)
C15 Pd10 Pd1A P1A -18.0(13)
C17 Pd10 Pd1A P1A 96.8(12)
Pd15 Pd10 Pd1A P1A -84.1(11)
Pd17 Pd10 Pd1A P1A 132.3(12)
Pd13 Pd10 Pd1A P1A -85.5(12)
Pd16 Pd10 Pd1A P1A 142.7(11)
Tl2 Pd10 Pd1A P1A -105.3(12)
Pd12 Pd10 Pd1A P1A -150.7(11)
Pd11 Pd10 Pd1A P1A -164.0(12)
C10 Pd10 Pd1A Pd11 179.1(6)
C15 Pd10 Pd1A Pd11 146.0(4)
C17 Pd10 Pd1A Pd11 -99.2(3)
Pd15 Pd10 Pd1A Pd11 79.9(2)
Pd17 Pd10 Pd1A Pd11 -63.71(11)
Pd13 Pd10 Pd1A Pd11 78.5(2)
Pd16 Pd10 Pd1A Pd11 -53.3(3)
Tl2 Pd10 Pd1A Pd11 58.75(12)
Pd12 Pd10 Pd1A Pd11 13.3(2)
C10 Pd10 Pd1A Pd17 -117.2(6)
C15 Pd10 Pd1A Pd17 -150.3(4)
C17 Pd10 Pd1A Pd17 -35.5(3)
Pd15 Pd10 Pd1A Pd17 143.65(15)
Pd13 Pd10 Pd1A Pd17 142.2(3)
Pd16 Pd10 Pd1A Pd17 10.40(16)
Tl2 Pd10 Pd1A Pd17 122.46(5)
Pd12 Pd10 Pd1A Pd17 77.04(14)
Pd11 Pd10 Pd1A Pd17 63.71(11)
C11 Pd11 Pd1A C10 -163.5(9)
C12 Pd11 Pd1A C10 -162.0(8)
C18 Pd11 Pd1A C10 97.3(7)
Pd13 Pd11 Pd1A C10 -88.1(7)
Pd14 Pd11 Pd1A C10 -73.9(7)
Pd18 Pd11 Pd1A C10 53.0(7)
Pd17 Pd11 Pd1A C10 63.7(6)
Tl2 Pd11 Pd1A C10 -56.9(6)
Pd10 Pd11 Pd1A C10 0.8(5)
Pd12 Pd11 Pd1A C10 -12.2(7)
C12 Pd11 Pd1A C11 1.6(10)
C18 Pd11 Pd1A C11 -99.1(6)
Pd13 Pd11 Pd1A C11 75.5(6)
Pd14 Pd11 Pd1A C11 89.7(5)
Pd18 Pd11 Pd1A C11 -143.5(5)
Pd17 Pd11 Pd1A C11 -132.7(5)
Tl2 Pd11 Pd1A C11 106.7(5)
Pd10 Pd11 Pd1A C11 164.3(6)
Pd12 Pd11 Pd1A C11 151.4(5)
C11 Pd11 Pd1A P1A -16(2)
C12 Pd11 Pd1A P1A -15(2)
C18 Pd11 Pd1A P1A -115(2)
Pd13 Pd11 Pd1A P1A 59(2)
Pd14 Pd11 Pd1A P1A 74(2)
Pd18 Pd11 Pd1A P1A -160(2)
Pd17 Pd11 Pd1A P1A -149(2)
Tl2 Pd11 Pd1A P1A 91(2)
Pd10 Pd11 Pd1A P1A 148(2)
Pd12 Pd11 Pd1A P1A 135(2)
C11 Pd11 Pd1A Pd10 -164.3(6)
C12 Pd11 Pd1A Pd10 -162.8(7)
C18 Pd11 Pd1A Pd10 96.5(3)
Pd13 Pd11 Pd1A Pd10 -88.9(3)
Pd14 Pd11 Pd1A Pd10 -74.7(3)
Pd18 Pd11 Pd1A Pd10 52.2(3)
Pd17 Pd11 Pd1A Pd10 62.92(11)
Tl2 Pd11 Pd1A Pd10 -57.68(13)
Pd12 Pd11 Pd1A Pd10 -13.0(2)
C11 Pd11 Pd1A Pd17 132.7(5)
C12 Pd11 Pd1A Pd17 134.3(7)
C18 Pd11 Pd1A Pd17 33.6(3)
Pd13 Pd11 Pd1A Pd17 -151.8(3)
Pd14 Pd11 Pd1A Pd17 -137.59(19)
Pd18 Pd11 Pd1A Pd17 -10.73(16)
Tl2 Pd11 Pd1A Pd17 -120.60(5)
Pd10 Pd11 Pd1A Pd17 -62.92(11)
Pd12 Pd11 Pd1A Pd17 -75.88(14)
C14 Pd12 Pd14 C13 19.0(6)
C16 Pd12 Pd14 C13 -87.5(5)
Pd15 Pd12 Pd14 C13 94.5(4)
Pd16 Pd12 Pd14 C13 -136.0(4)
Pd18 Pd12 Pd14 C13 -122.5(4)
Tl2 Pd12 Pd14 C13 114.1(4)
Pd10 Pd12 Pd14 C13 158.6(4)
Pd11 Pd12 Pd14 C13 176.5(4)
C13 Pd12 Pd14 C12 170.1(7)
C14 Pd12 Pd14 C12 -170.9(7)
C16 Pd12 Pd14 C12 82.6(6)
Pd15 Pd12 Pd14 C12 -95.4(5)
Pd16 Pd12 Pd14 C12 34.1(6)
Pd18 Pd12 Pd14 C12 47.6(5)
Tl2 Pd12 Pd14 C12 -75.8(5)
Pd10 Pd12 Pd14 C12 -31.4(5)
Pd11 Pd12 Pd14 C12 -13.4(5)
C13 Pd12 Pd14 P8 -22.6(5)
C14 Pd12 Pd14 P8 -3.6(5)
C16 Pd12 Pd14 P8 -110.2(3)
Pd15 Pd12 Pd14 P8 71.9(2)
Pd16 Pd12 Pd14 P8 -158.62(19)
Pd18 Pd12 Pd14 P8 -145.11(19)
Tl2 Pd12 Pd14 P8 91.50(19)
Pd10 Pd12 Pd14 P8 135.92(19)
Pd11 Pd12 Pd14 P8 153.9(2)
C13 Pd12 Pd14 Pd11 -176.5(4)
C14 Pd12 Pd14 Pd11 -157.5(4)
C16 Pd12 Pd14 Pd11 95.9(3)
Pd15 Pd12 Pd14 Pd11 -82.03(6)
Pd16 Pd12 Pd14 Pd11 47.48(5)
Pd18 Pd12 Pd14 Pd11 61.00(3)
Tl2 Pd12 Pd14 Pd11 -62.39(3)
Pd10 Pd12 Pd14 Pd11 -17.97(4)
C13 Pd12 Pd14 Pd18 122.5(4)
C14 Pd12 Pd14 Pd18 141.5(4)
C16 Pd12 Pd14 Pd18 34.9(3)
Pd15 Pd12 Pd14 Pd18 -143.03(7)
Pd16 Pd12 Pd14 Pd18 -13.52(4)
Tl2 Pd12 Pd14 Pd18 -123.39(3)
Pd10 Pd12 Pd14 Pd18 -78.97(3)
Pd11 Pd12 Pd14 Pd18 -61.00(3)
C13 Pd12 Pd14 Tl2 -114.1(4)
C14 Pd12 Pd14 Tl2 -95.1(4)
C16 Pd12 Pd14 Tl2 158.3(3)
Pd15 Pd12 Pd14 Tl2 -19.64(6)
Pd16 Pd12 Pd14 Tl2 109.87(5)
Pd18 Pd12 Pd14 Tl2 123.39(3)
Pd10 Pd12 Pd14 Tl2 44.42(3)
Pd11 Pd12 Pd14 Tl2 62.39(3)
C11 Pd11 Pd14 C13 142.1(6)
C12 Pd11 Pd14 C13 -167.1(7)
C18 Pd11 Pd14 C13 -96.6(5)
Pd13 Pd11 Pd14 C13 80.1(4)
Pd1A Pd11 Pd14 C13 74.4(4)
Pd18 Pd11 Pd14 C13 -64.3(4)
Pd17 Pd11 Pd14 C13 -49.0(4)
Tl2 Pd11 Pd14 C13 57.0(4)
Pd10 Pd11 Pd14 C13 14.9(4)
Pd12 Pd11 Pd14 C13 -3.0(4)
C11 Pd11 Pd14 C12 -50.7(8)
C18 Pd11 Pd14 C12 70.5(7)
Pd13 Pd11 Pd14 C12 -112.8(6)
Pd1A Pd11 Pd14 C12 -118.5(7)
Pd18 Pd11 Pd14 C12 102.8(6)
Pd17 Pd11 Pd14 C12 118.1(6)
Tl2 Pd11 Pd14 C12 -135.9(6)
Pd10 Pd11 Pd14 C12 -178.0(6)
Pd12 Pd11 Pd14 C12 164.1(6)
C11 Pd11 Pd14 P8 -12.2(5)
C12 Pd11 Pd14 P8 38.6(7)
C18 Pd11 Pd14 P8 109.1(3)
Pd13 Pd11 Pd14 P8 -74.2(2)
Pd1A Pd11 Pd14 P8 -79.9(3)
Pd18 Pd11 Pd14 P8 141.38(19)
Pd17 Pd11 Pd14 P8 156.71(18)
Tl2 Pd11 Pd14 P8 -97.30(19)
Pd10 Pd11 Pd14 P8 -139.41(18)
Pd12 Pd11 Pd14 P8 -157.28(19)
C11 Pd11 Pd14 Pd12 145.1(5)
C12 Pd11 Pd14 Pd12 -164.1(6)
C18 Pd11 Pd14 Pd12 -93.6(3)
Pd13 Pd11 Pd14 Pd12 83.10(6)
Pd1A Pd11 Pd14 Pd12 77.40(19)
Pd18 Pd11 Pd14 Pd12 -61.35(3)
Pd17 Pd11 Pd14 Pd12 -46.01(5)
Tl2 Pd11 Pd14 Pd12 59.97(3)
Pd10 Pd11 Pd14 Pd12 17.86(4)
C11 Pd11 Pd14 Pd18 -153.5(5)
C12 Pd11 Pd14 Pd18 -102.8(6)
C18 Pd11 Pd14 Pd18 -32.3(3)
Pd13 Pd11 Pd14 Pd18 144.44(6)
Pd1A Pd11 Pd14 Pd18 138.74(19)
Pd17 Pd11 Pd14 Pd18 15.34(5)
Tl2 Pd11 Pd14 Pd18 121.32(3)
Pd10 Pd11 Pd14 Pd18 79.21(3)
Pd12 Pd11 Pd14 Pd18 61.35(3)
C11 Pd11 Pd14 Tl2 85.2(5)
C12 Pd11 Pd14 Tl2 135.9(6)
C18 Pd11 Pd14 Tl2 -153.6(3)
Pd13 Pd11 Pd14 Tl2 23.12(5)
Pd1A Pd11 Pd14 Tl2 17.42(19)
Pd18 Pd11 Pd14 Tl2 -121.32(3)
Pd17 Pd11 Pd14 Tl2 -105.98(5)
Pd10 Pd11 Pd14 Tl2 -42.11(3)
Pd12 Pd11 Pd14 Tl2 -59.97(3)
O61A Tl2 Pd14 C13 81.2(5)
O60A Tl2 Pd14 C13 72.0(7)
Pd12 Tl2 Pd14 C13 -44.5(3)
Pd10 Tl2 Pd14 C13 -89.1(3)
Pd11 Tl2 Pd14 C13 -131.7(3)
Pd13 Tl2 Pd14 C13 -146.9(3)
Pd15 Tl2 Pd14 C13 -34.6(3)
O61A Tl2 Pd14 C12 -115.0(6)
O60A Tl2 Pd14 C12 -124.3(7)
Pd12 Tl2 Pd14 C12 119.3(4)
Pd10 Tl2 Pd14 C12 74.7(4)
Pd11 Tl2 Pd14 C12 32.0(4)
Pd13 Tl2 Pd14 C12 16.8(4)
Pd15 Tl2 Pd14 C12 129.2(4)
O61A Tl2 Pd14 P8 -14.0(4)
O60A Tl2 Pd14 P8 -23.3(6)
Pd12 Tl2 Pd14 P8 -139.72(12)
Pd10 Tl2 Pd14 P8 175.66(11)
Pd11 Tl2 Pd14 P8 133.05(12)
Pd13 Tl2 Pd14 P8 117.84(11)
Pd15 Tl2 Pd14 P8 -129.84(11)
O61A Tl2 Pd14 Pd12 125.7(4)
O60A Tl2 Pd14 Pd12 116.4(6)
Pd10 Tl2 Pd14 Pd12 -44.63(3)
Pd11 Tl2 Pd14 Pd12 -87.23(3)
Pd13 Tl2 Pd14 Pd12 -102.44(3)
Pd15 Tl2 Pd14 Pd12 9.88(3)
O61A Tl2 Pd14 Pd11 -147.1(4)
O60A Tl2 Pd14 Pd11 -156.3(6)
Pd12 Tl2 Pd14 Pd11 87.23(3)
Pd10 Tl2 Pd14 Pd11 42.61(3)
Pd13 Tl2 Pd14 Pd11 -15.21(3)
Pd15 Tl2 Pd14 Pd11 97.12(3)
O61A Tl2 Pd14 Pd18 168.8(4)
O60A Tl2 Pd14 Pd18 159.5(6)
Pd12 Tl2 Pd14 Pd18 43.08(3)
Pd10 Tl2 Pd14 Pd18 -1.54(3)
Pd11 Tl2 Pd14 Pd18 -44.15(3)
Pd13 Tl2 Pd14 Pd18 -59.36(3)
Pd15 Tl2 Pd14 Pd18 52.97(3)
C13 Pd12 Pd15 C15 145.2(5)
C14 Pd12 Pd15 C15 -168.5(6)
C16 Pd12 Pd15 C15 -97.5(5)
Pd14 Pd12 Pd15 C15 80.5(4)
Pd16 Pd12 Pd15 C15 -63.2(4)
Pd18 Pd12 Pd15 C15 -46.5(4)
Tl2 Pd12 Pd15 C15 60.5(4)
Pd10 Pd12 Pd15 C15 -3.0(4)
Pd11 Pd12 Pd15 C15 17.8(4)
C13 Pd12 Pd15 C14 -46.3(5)
C16 Pd12 Pd15 C14 71.0(5)
Pd14 Pd12 Pd15 C14 -111.0(4)
Pd16 Pd12 Pd15 C14 105.3(4)
Pd18 Pd12 Pd15 C14 122.0(4)
Tl2 Pd12 Pd15 C14 -131.0(4)
Pd10 Pd12 Pd15 C14 165.5(4)
Pd11 Pd12 Pd15 C14 -173.7(4)
C13 Pd12 Pd15 P9 -9.9(4)
C14 Pd12 Pd15 P9 36.4(4)
C16 Pd12 Pd15 P9 107.4(3)
Pd14 Pd12 Pd15 P9 -74.64(16)
Pd16 Pd12 Pd15 P9 141.73(14)
Pd18 Pd12 Pd15 P9 158.38(14)
Tl2 Pd12 Pd15 P9 -94.63(14)
Pd10 Pd12 Pd15 P9 -158.11(15)
Pd11 Pd12 Pd15 P9 -137.31(14)
C13 Pd12 Pd15 Pd10 148.2(4)
C14 Pd12 Pd15 Pd10 -165.5(4)
C16 Pd12 Pd15 Pd10 -94.5(3)
Pd14 Pd12 Pd15 Pd10 83.47(6)
Pd16 Pd12 Pd15 Pd10 -60.16(3)
Pd18 Pd12 Pd15 Pd10 -43.51(5)
Tl2 Pd12 Pd15 Pd10 63.48(2)
Pd11 Pd12 Pd15 Pd10 20.79(3)
C13 Pd12 Pd15 Tl2 84.8(4)
C14 Pd12 Pd15 Tl2 131.0(4)
C16 Pd12 Pd15 Tl2 -158.0(3)
Pd14 Pd12 Pd15 Tl2 19.99(6)
Pd16 Pd12 Pd15 Tl2 -123.64(3)
Pd18 Pd12 Pd15 Tl2 -106.99(5)
Pd10 Pd12 Pd15 Tl2 -63.48(2)
Pd11 Pd12 Pd15 Tl2 -42.69(3)
C10 Pd10 Pd15 C15 24.6(7)
C17 Pd10 Pd15 C15 -88.9(5)
Pd1A Pd10 Pd15 C15 91.9(5)
Pd17 Pd10 Pd15 C15 -138.4(5)
Pd13 Pd10 Pd15 C15 92.5(5)
Pd16 Pd10 Pd15 C15 -123.7(5)
Tl2 Pd10 Pd15 C15 114.1(5)
Pd12 Pd10 Pd15 C15 176.5(5)
Pd11 Pd10 Pd15 C15 155.5(5)
C10 Pd10 Pd15 C14 -164.3(6)
C15 Pd10 Pd15 C14 171.1(6)
C17 Pd10 Pd15 C14 82.1(4)
Pd1A Pd10 Pd15 C14 -97.0(4)
Pd17 Pd10 Pd15 C14 32.6(4)
Pd13 Pd10 Pd15 C14 -96.4(3)
Pd16 Pd10 Pd15 C14 47.4(3)
Tl2 Pd10 Pd15 C14 -74.8(3)
Pd12 Pd10 Pd15 C14 -12.4(3)
Pd11 Pd10 Pd15 C14 -33.4(3)
C10 Pd10 Pd15 P9 2.4(5)
C15 Pd10 Pd15 P9 -22.3(5)
C17 Pd10 Pd15 P9 -111.2(3)
Pd1A Pd10 Pd15 P9 69.7(2)
Pd17 Pd10 Pd15 P9 -160.70(16)
Pd13 Pd10 Pd15 P9 70.25(18)
Pd16 Pd10 Pd15 P9 -145.93(17)
Tl2 Pd10 Pd15 P9 91.86(17)
Pd12 Pd10 Pd15 P9 154.25(17)
Pd11 Pd10 Pd15 P9 133.25(17)
C10 Pd10 Pd15 Pd12 -151.9(5)
C15 Pd10 Pd15 Pd12 -176.5(5)
C17 Pd10 Pd15 Pd12 94.6(3)
Pd1A Pd10 Pd15 Pd12 -84.57(16)
Pd17 Pd10 Pd15 Pd12 45.05(5)
Pd13 Pd10 Pd15 Pd12 -84.01(5)
Pd16 Pd10 Pd15 Pd12 59.82(3)
Tl2 Pd10 Pd15 Pd12 -62.39(2)
Pd11 Pd10 Pd15 Pd12 -21.00(3)
C10 Pd10 Pd15 Tl2 -89.5(5)
C15 Pd10 Pd15 Tl2 -114.1(5)
C17 Pd10 Pd15 Tl2 157.0(3)
Pd1A Pd10 Pd15 Tl2 -22.18(16)
Pd17 Pd10 Pd15 Tl2 107.44(5)
Pd13 Pd10 Pd15 Tl2 -21.62(4)
Pd16 Pd10 Pd15 Tl2 122.21(3)
Pd12 Pd10 Pd15 Tl2 62.39(2)
Pd11 Pd10 Pd15 Tl2 41.39(3)
O61A Tl2 Pd15 C15 138.0(5)
O60A Tl2 Pd15 C15 65.2(4)
Pd12 Tl2 Pd15 C15 -129.1(3)
Pd10 Tl2 Pd15 C15 -44.5(3)
Pd11 Tl2 Pd15 C15 -85.9(3)
Pd13 Tl2 Pd15 C15 -29.1(3)
Pd14 Tl2 Pd15 C15 -138.7(3)
O61A Tl2 Pd15 C14 -57.4(5)
O60A Tl2 Pd15 C14 -130.3(4)
Pd12 Tl2 Pd15 C14 35.5(3)
Pd10 Tl2 Pd15 C14 120.1(3)
Pd11 Tl2 Pd15 C14 78.7(3)
Pd13 Tl2 Pd15 C14 135.5(3)
Pd14 Tl2 Pd15 C14 25.8(3)
O61A Tl2 Pd15 P9 40.9(3)
O60A Tl2 Pd15 P9 -31.9(3)
Pd12 Tl2 Pd15 P9 133.81(9)
Pd10 Tl2 Pd15 P9 -141.60(9)
Pd11 Tl2 Pd15 P9 177.01(8)
Pd13 Tl2 Pd15 P9 -126.22(9)
Pd14 Tl2 Pd15 P9 124.13(9)
O61A Tl2 Pd15 Pd12 -92.9(3)
O60A Tl2 Pd15 Pd12 -165.7(3)
Pd10 Tl2 Pd15 Pd12 84.60(3)
Pd11 Tl2 Pd15 Pd12 43.20(3)
Pd13 Tl2 Pd15 Pd12 99.98(3)
Pd14 Tl2 Pd15 Pd12 -9.68(3)
O61A Tl2 Pd15 Pd10 -177.5(3)
O60A Tl2 Pd15 Pd10 109.7(3)
Pd12 Tl2 Pd15 Pd10 -84.60(3)
Pd11 Tl2 Pd15 Pd10 -41.39(3)
Pd13 Tl2 Pd15 Pd10 15.38(3)
Pd14 Tl2 Pd15 Pd10 -94.28(3)
C13 Pd12 Pd16 C17 -155.5(7)
C14 Pd12 Pd16 C17 116.8(4)
C16 Pd12 Pd16 C17 -153.8(5)
Pd14 Pd12 Pd16 C17 -80.8(3)
Pd15 Pd12 Pd16 C17 71.2(3)
Pd18 Pd12 Pd16 C17 -95.4(3)
Tl2 Pd12 Pd16 C17 10.7(3)
Pd10 Pd12 Pd16 C17 11.6(3)
Pd11 Pd12 Pd16 C17 -43.2(3)
C13 Pd12 Pd16 C16 -1.7(7)
C14 Pd12 Pd16 C16 -89.4(4)
Pd14 Pd12 Pd16 C16 73.0(3)
Pd15 Pd12 Pd16 C16 -135.1(3)
Pd18 Pd12 Pd16 C16 58.4(3)
Tl2 Pd12 Pd16 C16 164.5(3)
Pd10 Pd12 Pd16 C16 165.4(3)
Pd11 Pd12 Pd16 C16 110.6(3)
C13 Pd12 Pd16 P10 61.8(6)
C14 Pd12 Pd16 P10 -25.9(3)
C16 Pd12 Pd16 P10 63.5(4)
Pd14 Pd12 Pd16 P10 136.50(10)
Pd15 Pd12 Pd16 P10 -71.55(10)
Pd18 Pd12 Pd16 P10 121.90(10)
Tl2 Pd12 Pd16 P10 -132.02(10)
Pd10 Pd12 Pd16 P10 -131.13(11)
Pd11 Pd12 Pd16 P10 174.07(10)
C13 Pd12 Pd16 Pd10 -167.1(6)
C14 Pd12 Pd16 Pd10 105.2(3)
C16 Pd12 Pd16 Pd10 -165.4(3)
Pd14 Pd12 Pd16 Pd10 -92.37(5)
Pd15 Pd12 Pd16 Pd10 59.58(3)
Pd18 Pd12 Pd16 Pd10 -106.97(3)
Tl2 Pd12 Pd16 Pd10 -0.89(3)
Pd11 Pd12 Pd16 Pd10 -54.79(3)
C13 Pd12 Pd16 Pd17 -112.8(6)
C14 Pd12 Pd16 Pd17 159.5(3)
C16 Pd12 Pd16 Pd17 -111.0(3)
Pd14 Pd12 Pd16 Pd17 -38.04(5)
Pd15 Pd12 Pd16 Pd17 113.92(3)
Pd18 Pd12 Pd16 Pd17 -52.64(3)
Tl2 Pd12 Pd16 Pd17 53.44(4)
Pd10 Pd12 Pd16 Pd17 54.33(3)
Pd11 Pd12 Pd16 Pd17 -0.46(3)
C13 Pd12 Pd16 Pd18 -60.1(6)
C14 Pd12 Pd16 Pd18 -147.8(3)
C16 Pd12 Pd16 Pd18 -58.4(3)
Pd14 Pd12 Pd16 Pd18 14.60(5)
Pd15 Pd12 Pd16 Pd18 166.55(3)
Tl2 Pd12 Pd16 Pd18 106.08(4)
Pd10 Pd12 Pd16 Pd18 106.97(3)
Pd11 Pd12 Pd16 Pd18 52.18(3)
C10 Pd10 Pd16 C17 -8.2(7)
C15 Pd10 Pd16 C17 94.0(5)
Pd1A Pd10 Pd16 C17 -70.1(4)
Pd15 Pd10 Pd16 C17 133.0(4)
Pd17 Pd10 Pd16 C17 -59.1(4)
Pd13 Pd10 Pd16 C17 -89.6(4)
Tl2 Pd10 Pd16 C17 -166.8(4)
Pd12 Pd10 Pd16 C17 -167.6(4)
Pd11 Pd10 Pd16 C17 -112.3(4)
C10 Pd10 Pd16 C16 145.8(7)
C15 Pd10 Pd16 C16 -112.0(5)
C17 Pd10 Pd16 C16 154.0(5)
Pd1A Pd10 Pd16 C16 83.8(4)
Pd15 Pd10 Pd16 C16 -73.0(3)
Pd17 Pd10 Pd16 C16 94.9(3)
Pd13 Pd10 Pd16 C16 64.3(3)
Tl2 Pd10 Pd16 C16 -12.8(3)
Pd12 Pd10 Pd16 C16 -13.7(3)
Pd11 Pd10 Pd16 C16 41.7(3)
C10 Pd10 Pd16 P10 -71.6(6)
C15 Pd10 Pd16 P10 30.6(3)
C17 Pd10 Pd16 P10 -63.4(4)
Pd1A Pd10 Pd16 P10 -133.6(2)
Pd15 Pd10 Pd16 P10 69.55(11)
Pd17 Pd10 Pd16 P10 -122.50(11)
Pd13 Pd10 Pd16 P10 -153.06(11)
Tl2 Pd10 Pd16 P10 129.81(10)
Pd12 Pd10 Pd16 P10 128.94(11)
Pd11 Pd10 Pd16 P10 -175.70(10)
C10 Pd10 Pd16 Pd12 159.4(6)
C15 Pd10 Pd16 Pd12 -98.4(3)
C17 Pd10 Pd16 Pd12 167.6(4)
Pd1A Pd10 Pd16 Pd12 97.50(19)
Pd15 Pd10 Pd16 Pd12 -59.39(3)
Pd17 Pd10 Pd16 Pd12 108.57(3)
Pd13 Pd10 Pd16 Pd12 78.00(6)
Tl2 Pd10 Pd16 Pd12 0.87(3)
Pd11 Pd10 Pd16 Pd12 55.36(3)
C10 Pd10 Pd16 Pd17 50.9(6)
C15 Pd10 Pd16 Pd17 153.1(3)
C17 Pd10 Pd16 Pd17 59.1(3)
Pd1A Pd10 Pd16 Pd17 -11.07(18)
Pd15 Pd10 Pd16 Pd17 -167.95(4)
Pd13 Pd10 Pd16 Pd17 -30.56(6)
Tl2 Pd10 Pd16 Pd17 -107.70(4)
Pd12 Pd10 Pd16 Pd17 -108.57(3)
Pd11 Pd10 Pd16 Pd17 -53.20(3)
C10 Pd10 Pd16 Pd18 103.9(6)
C15 Pd10 Pd16 Pd18 -153.9(3)
C17 Pd10 Pd16 Pd18 112.1(3)
Pd1A Pd10 Pd16 Pd18 41.98(19)
Pd15 Pd10 Pd16 Pd18 -114.91(3)
Pd17 Pd10 Pd16 Pd18 53.04(3)
Pd13 Pd10 Pd16 Pd18 22.48(6)
Tl2 Pd10 Pd16 Pd18 -54.66(4)
Pd12 Pd10 Pd16 Pd18 -55.52(3)
Pd11 Pd10 Pd16 Pd18 -0.16(3)
C10 Pd10 Pd17 C18 115.5(5)
C15 Pd10 Pd17 C18 -155.4(7)
C17 Pd10 Pd17 C18 -150.6(5)
Pd1A Pd10 Pd17 C18 77.8(4)
Pd15 Pd10 Pd17 C18 -76.9(4)
Pd13 Pd10 Pd17 C18 67.5(4)
Pd16 Pd10 Pd17 C18 -93.1(4)
Tl2 Pd10 Pd17 C18 10.5(4)
Pd12 Pd10 Pd17 C18 -40.9(4)
Pd11 Pd10 Pd17 C18 14.7(4)
C10 Pd10 Pd17 C17 -93.9(5)
C15 Pd10 Pd17 C17 -4.8(7)
Pd1A Pd10 Pd17 C17 -131.6(3)
Pd15 Pd10 Pd17 C17 73.7(3)
Pd13 Pd10 Pd17 C17 -142.0(3)
Pd16 Pd10 Pd17 C17 57.5(3)
Tl2 Pd10 Pd17 C17 161.1(3)
Pd12 Pd10 Pd17 C17 109.6(3)
Pd11 Pd10 Pd17 C17 165.3(3)
C10 Pd10 Pd17 P11 -27.9(4)
C15 Pd10 Pd17 P11 61.2(6)
C17 Pd10 Pd17 P11 66.0(3)
Pd1A Pd10 Pd17 P11 -65.58(16)
Pd15 Pd10 Pd17 P11 139.73(11)
Pd13 Pd10 Pd17 P11 -75.92(12)
Pd16 Pd10 Pd17 P11 123.51(12)
Tl2 Pd10 Pd17 P11 -132.91(11)
Pd12 Pd10 Pd17 P11 175.67(11)
Pd11 Pd10 Pd17 P11 -128.69(12)
C10 Pd10 Pd17 Pd11 100.8(4)
C15 Pd10 Pd17 Pd11 -170.1(6)
C17 Pd10 Pd17 Pd11 -165.3(3)
Pd1A Pd10 Pd17 Pd11 63.11(12)
Pd15 Pd10 Pd17 Pd11 -91.58(5)
Pd13 Pd10 Pd17 Pd11 52.77(3)
Pd16 Pd10 Pd17 Pd11 -107.80(3)
Tl2 Pd10 Pd17 Pd11 -4.22(3)
Pd12 Pd10 Pd17 Pd11 -55.65(3)
C10 Pd10 Pd17 Pd16 -151.4(4)
C15 Pd10 Pd17 Pd16 -62.3(6)
C17 Pd10 Pd17 Pd16 -57.5(3)
Pd1A Pd10 Pd17 Pd16 170.91(12)
Pd15 Pd10 Pd17 Pd16 16.22(5)
Pd13 Pd10 Pd17 Pd16 160.57(4)
Tl2 Pd10 Pd17 Pd16 103.58(3)
Pd12 Pd10 Pd17 Pd16 52.15(3)
Pd11 Pd10 Pd17 Pd16 107.80(3)
C10 Pd10 Pd17 Pd18 155.4(4)
C15 Pd10 Pd17 Pd18 -115.5(6)
C17 Pd10 Pd17 Pd18 -110.7(3)
Pd1A Pd10 Pd17 Pd18 117.70(12)
Pd15 Pd10 Pd17 Pd18 -36.99(6)
Pd13 Pd10 Pd17 Pd18 107.36(3)
Pd16 Pd10 Pd17 Pd18 -53.21(3)
Tl2 Pd10 Pd17 Pd18 50.37(4)
Pd12 Pd10 Pd17 Pd18 -1.05(3)
Pd11 Pd10 Pd17 Pd18 54.59(3)
C10 Pd10 Pd17 Pd1A 37.7(4)
C15 Pd10 Pd17 Pd1A 126.8(6)
C17 Pd10 Pd17 Pd1A 131.6(3)
Pd15 Pd10 Pd17 Pd1A -154.69(13)
Pd13 Pd10 Pd17 Pd1A -10.34(12)
Pd16 Pd10 Pd17 Pd1A -170.91(13)
Tl2 Pd10 Pd17 Pd1A -67.33(12)
Pd12 Pd10 Pd17 Pd1A -118.76(13)
Pd11 Pd10 Pd17 Pd1A -63.11(12)
C11 Pd11 Pd17 C18 97.0(5)
C12 Pd11 Pd17 C18 -6.0(6)
Pd13 Pd11 Pd17 C18 140.8(4)
Pd14 Pd11 Pd17 C18 -73.4(4)
Pd1A Pd11 Pd17 C18 132.8(4)
Pd18 Pd11 Pd17 C18 -56.8(4)
Tl2 Pd11 Pd17 C18 -160.8(4)
Pd10 Pd11 Pd17 C18 -164.8(4)
Pd12 Pd11 Pd17 C18 -109.9(4)
C11 Pd11 Pd17 C17 -112.0(5)
C12 Pd11 Pd17 C17 145.0(6)
C18 Pd11 Pd17 C17 151.0(5)
Pd13 Pd11 Pd17 C17 -68.2(3)
Pd14 Pd11 Pd17 C17 77.6(3)
Pd1A Pd11 Pd17 C17 -76.2(3)
Pd18 Pd11 Pd17 C17 94.2(3)
Tl2 Pd11 Pd17 C17 -9.8(3)
Pd10 Pd11 Pd17 C17 -13.8(3)
Pd12 Pd11 Pd17 C17 41.1(3)
C11 Pd11 Pd17 P11 34.6(4)
C12 Pd11 Pd17 P11 -68.4(5)
C18 Pd11 Pd17 P11 -62.4(4)
Pd13 Pd11 Pd17 P11 78.36(11)
Pd14 Pd11 Pd17 P11 -135.82(11)
Pd1A Pd11 Pd17 P11 70.39(16)
Pd18 Pd11 Pd17 P11 -119.18(11)
Tl2 Pd11 Pd17 P11 136.83(11)
Pd10 Pd11 Pd17 P11 132.77(11)
Pd12 Pd11 Pd17 P11 -172.32(11)
C11 Pd11 Pd17 Pd10 -98.1(4)
C12 Pd11 Pd17 Pd10 158.8(5)
C18 Pd11 Pd17 Pd10 164.8(4)
Pd13 Pd11 Pd17 Pd10 -54.41(3)
Pd14 Pd11 Pd17 Pd10 91.41(5)
Pd1A Pd11 Pd17 Pd10 -62.38(12)
Pd18 Pd11 Pd17 Pd10 108.05(3)
Tl2 Pd11 Pd17 Pd10 4.06(3)
Pd12 Pd11 Pd17 Pd10 54.91(3)
C11 Pd11 Pd17 Pd16 -153.5(4)
C12 Pd11 Pd17 Pd16 103.5(5)
C18 Pd11 Pd17 Pd16 109.5(4)
Pd13 Pd11 Pd17 Pd16 -109.77(4)
Pd14 Pd11 Pd17 Pd16 36.04(6)
Pd1A Pd11 Pd17 Pd16 -117.75(13)
Pd18 Pd11 Pd17 Pd16 52.69(3)
Tl2 Pd11 Pd17 Pd16 -51.30(4)
Pd10 Pd11 Pd17 Pd16 -55.36(3)
Pd12 Pd11 Pd17 Pd16 -0.45(3)
C11 Pd11 Pd17 Pd18 153.8(4)
C12 Pd11 Pd17 Pd18 50.8(5)
C18 Pd11 Pd17 Pd18 56.8(4)
Pd13 Pd11 Pd17 Pd18 -162.46(4)
Pd14 Pd11 Pd17 Pd18 -16.64(5)
Pd1A Pd11 Pd17 Pd18 -170.43(13)
Tl2 Pd11 Pd17 Pd18 -103.99(4)
Pd10 Pd11 Pd17 Pd18 -108.05(3)
Pd12 Pd11 Pd17 Pd18 -53.14(3)
C11 Pd11 Pd17 Pd1A -35.8(4)
C12 Pd11 Pd17 Pd1A -138.8(5)
C18 Pd11 Pd17 Pd1A -132.8(4)
Pd13 Pd11 Pd17 Pd1A 7.97(12)
Pd14 Pd11 Pd17 Pd1A 153.79(14)
Pd18 Pd11 Pd17 Pd1A 170.43(13)
Tl2 Pd11 Pd17 Pd1A 66.45(13)
Pd10 Pd11 Pd17 Pd1A 62.38(12)
Pd12 Pd11 Pd17 Pd1A 117.29(13)
C17 Pd16 Pd17 C18 -175.7(5)
C16 Pd16 Pd17 C18 2.5(4)
P10 Pd16 Pd17 C18 -118.8(3)
Pd12 Pd16 Pd17 C18 55.7(3)
Pd10 Pd16 Pd17 C18 116.4(3)
Pd18 Pd16 Pd17 C18 3.5(3)
C16 Pd16 Pd17 C17 178.2(5)
P10 Pd16 Pd17 C17 56.8(4)
Pd12 Pd16 Pd17 C17 -128.6(4)
Pd10 Pd16 Pd17 C17 -67.9(4)
Pd18 Pd16 Pd17 C17 179.2(4)
C17 Pd16 Pd17 P11 -59.1(4)
C16 Pd16 Pd17 P11 119.1(3)
P10 Pd16 Pd17 P11 -2.27(16)
Pd12 Pd16 Pd17 P11 172.23(11)
Pd10 Pd16 Pd17 P11 -127.05(11)
Pd18 Pd16 Pd17 P11 120.06(11)
C17 Pd16 Pd17 Pd10 67.9(4)
C16 Pd16 Pd17 Pd10 -113.9(3)
P10 Pd16 Pd17 Pd10 124.78(10)
Pd12 Pd16 Pd17 Pd10 -60.72(3)
Pd18 Pd16 Pd17 Pd10 -112.89(3)
C17 Pd16 Pd17 Pd11 129.2(4)
C16 Pd16 Pd17 Pd11 -52.7(3)
P10 Pd16 Pd17 Pd11 -174.00(10)
Pd12 Pd16 Pd17 Pd11 0.51(3)
Pd10 Pd16 Pd17 Pd11 61.23(3)
Pd18 Pd16 Pd17 Pd11 -51.66(3)
C17 Pd16 Pd17 Pd18 -179.2(4)
C16 Pd16 Pd17 Pd18 -1.0(3)
P10 Pd16 Pd17 Pd18 -122.34(10)
Pd12 Pd16 Pd17 Pd18 52.17(3)
Pd10 Pd16 Pd17 Pd18 112.89(3)
C17 Pd16 Pd17 Pd1A 76.1(4)
C16 Pd16 Pd17 Pd1A -105.7(3)
P10 Pd16 Pd17 Pd1A 132.93(14)
Pd12 Pd16 Pd17 Pd1A -52.57(11)
Pd10 Pd16 Pd17 Pd1A 8.15(10)
Pd18 Pd16 Pd17 Pd1A -104.74(10)
C10 Pd1A Pd17 C18 -165.1(5)
C11 Pd1A Pd17 C18 -4.6(5)
P1A Pd1A Pd17 C18 122.6(13)
Pd10 Pd1A Pd17 C18 -122.3(3)
Pd11 Pd1A Pd17 C18 -38.0(3)
C10 Pd1A Pd17 C17 -5.0(5)
C11 Pd1A Pd17 C17 155.5(5)
P1A Pd1A Pd17 C17 -77.3(13)
Pd10 Pd1A Pd17 C17 37.8(3)
Pd11 Pd1A Pd17 C17 122.1(3)
C10 Pd1A Pd17 P11 97.5(4)
C11 Pd1A Pd17 P11 -102.0(4)
P1A Pd1A Pd17 P11 25.3(13)
Pd10 Pd1A Pd17 P11 140.35(11)
Pd11 Pd1A Pd17 P11 -135.42(11)
C10 Pd1A Pd17 Pd10 -42.8(4)
C11 Pd1A Pd17 Pd10 117.6(4)
P1A Pd1A Pd17 Pd10 -115.1(13)
Pd11 Pd1A Pd17 Pd10 84.23(13)
C10 Pd1A Pd17 Pd11 -127.0(5)
C11 Pd1A Pd17 Pd11 33.4(4)
P1A Pd1A Pd17 Pd11 160.7(13)
Pd10 Pd1A Pd17 Pd11 -84.23(13)
C10 Pd1A Pd17 Pd16 -51.4(4)
C11 Pd1A Pd17 Pd16 109.0(4)
P1A Pd1A Pd17 Pd16 -123.7(13)
Pd10 Pd1A Pd17 Pd16 -8.59(11)
Pd11 Pd1A Pd17 Pd16 75.63(7)
C10 Pd1A Pd17 Pd18 -118.1(4)
C11 Pd1A Pd17 Pd18 42.4(4)
P1A Pd1A Pd17 Pd18 169.6(13)
Pd10 Pd1A Pd17 Pd18 -75.27(8)
Pd11 Pd1A Pd17 Pd18 8.95(11)
C11 Pd11 Pd18 C18 -7.7(10)
C12 Pd11 Pd18 C18 -89.6(5)
Pd13 Pd11 Pd18 C18 85.2(4)
Pd14 Pd11 Pd18 C18 -135.9(4)
Pd1A Pd11 Pd18 C18 68.4(4)
Pd17 Pd11 Pd18 C18 57.1(4)
Tl2 Pd11 Pd18 C18 161.8(4)
Pd10 Pd11 Pd18 C18 109.1(4)
Pd12 Pd11 Pd18 C18 163.7(4)
C11 Pd11 Pd18 C16 -158.9(9)
C12 Pd11 Pd18 C16 119.3(5)
C18 Pd11 Pd18 C16 -151.1(5)
Pd13 Pd11 Pd18 C16 -65.9(3)
Pd14 Pd11 Pd18 C16 72.9(3)
Pd1A Pd11 Pd18 C16 -82.7(4)
Pd17 Pd11 Pd18 C16 -94.0(3)
Tl2 Pd11 Pd18 C16 10.7(3)
Pd10 Pd11 Pd18 C16 -42.0(3)
Pd12 Pd11 Pd18 C16 12.6(3)
C11 Pd11 Pd18 P12 56.5(9)
C12 Pd11 Pd18 P12 -25.4(4)
C18 Pd11 Pd18 P12 64.2(4)
Pd13 Pd11 Pd18 P12 149.39(13)
Pd14 Pd11 Pd18 P12 -71.75(13)
Pd1A Pd11 Pd18 P12 132.6(2)
Pd17 Pd11 Pd18 P12 121.30(13)
Tl2 Pd11 Pd18 P12 -133.96(12)
Pd10 Pd11 Pd18 P12 173.32(13)
Pd12 Pd11 Pd18 P12 -132.07(13)
C11 Pd11 Pd18 Pd12 -171.5(9)
C12 Pd11 Pd18 Pd12 106.7(4)
C18 Pd11 Pd18 Pd12 -163.7(4)
Pd13 Pd11 Pd18 Pd12 -78.55(7)
Pd14 Pd11 Pd18 Pd12 60.32(3)
Pd1A Pd11 Pd18 Pd12 -95.29(18)
Pd17 Pd11 Pd18 Pd12 -106.64(3)
Tl2 Pd11 Pd18 Pd12 -1.90(3)
Pd10 Pd11 Pd18 Pd12 -54.62(3)
C11 Pd11 Pd18 Pd17 -64.8(9)
C12 Pd11 Pd18 Pd17 -146.7(4)
C18 Pd11 Pd18 Pd17 -57.1(4)
Pd13 Pd11 Pd18 Pd17 28.09(6)
Pd14 Pd11 Pd18 Pd17 166.95(4)
Pd1A Pd11 Pd18 Pd17 11.34(18)
Tl2 Pd11 Pd18 Pd17 104.74(4)
Pd10 Pd11 Pd18 Pd17 52.02(3)
Pd12 Pd11 Pd18 Pd17 106.64(3)
C11 Pd11 Pd18 Pd16 -117.0(9)
C12 Pd11 Pd18 Pd16 161.1(4)
C18 Pd11 Pd18 Pd16 -109.3(4)
Pd13 Pd11 Pd18 Pd16 -24.09(7)
Pd14 Pd11 Pd18 Pd16 114.77(3)
Pd1A Pd11 Pd18 Pd16 -40.84(18)
Pd17 Pd11 Pd18 Pd16 -52.18(3)
Tl2 Pd11 Pd18 Pd16 52.56(4)
Pd10 Pd11 Pd18 Pd16 -0.16(3)
Pd12 Pd11 Pd18 Pd16 54.45(3)
C11 Pd11 Pd18 Pd14 128.2(9)
C12 Pd11 Pd18 Pd14 46.3(4)
C18 Pd11 Pd18 Pd14 135.9(4)
Pd13 Pd11 Pd18 Pd14 -138.86(8)
Pd1A Pd11 Pd18 Pd14 -155.61(19)
Pd17 Pd11 Pd18 Pd14 -166.95(4)
Tl2 Pd11 Pd18 Pd14 -62.22(3)
Pd10 Pd11 Pd18 Pd14 -114.93(4)
Pd12 Pd11 Pd18 Pd14 -60.32(3)
C13 Pd12 Pd18 C18 -115.9(5)
C14 Pd12 Pd18 C18 145.7(5)
C16 Pd12 Pd18 C18 150.4(5)
Pd14 Pd12 Pd18 C18 -76.6(4)
Pd15 Pd12 Pd18 C18 73.8(4)
Pd16 Pd12 Pd18 C18 92.1(4)
Tl2 Pd12 Pd18 C18 -14.0(4)
Pd10 Pd12 Pd18 C18 38.8(4)
Pd11 Pd12 Pd18 C18 -16.0(4)
C13 Pd12 Pd18 C16 93.7(5)
C14 Pd12 Pd18 C16 -4.7(5)
Pd14 Pd12 Pd18 C16 133.0(3)
Pd15 Pd12 Pd18 C16 -76.6(3)
Pd16 Pd12 Pd18 C16 -58.3(3)
Tl2 Pd12 Pd18 C16 -164.5(3)
Pd10 Pd12 Pd18 C16 -111.6(3)
Pd11 Pd12 Pd18 C16 -166.5(3)
C13 Pd12 Pd18 P12 40.5(3)
C14 Pd12 Pd18 P12 -57.9(4)
C16 Pd12 Pd18 P12 -53.2(3)
Pd14 Pd12 Pd18 P12 79.84(11)
Pd15 Pd12 Pd18 P12 -129.77(11)
Pd16 Pd12 Pd18 P12 -111.50(11)
Tl2 Pd12 Pd18 P12 142.37(10)
Pd10 Pd12 Pd18 P12 -164.77(10)
Pd11 Pd12 Pd18 P12 140.38(11)
C13 Pd12 Pd18 Pd11 -99.8(3)
C14 Pd12 Pd18 Pd11 161.7(4)
C16 Pd12 Pd18 Pd11 166.5(3)
Pd14 Pd12 Pd18 Pd11 -60.54(3)
Pd15 Pd12 Pd18 Pd11 89.85(5)
Pd16 Pd12 Pd18 Pd11 108.12(3)
Tl2 Pd12 Pd18 Pd11 1.99(3)
Pd10 Pd12 Pd18 Pd11 54.85(3)
C13 Pd12 Pd18 Pd17 -155.7(3)
C14 Pd12 Pd18 Pd17 105.9(4)
C16 Pd12 Pd18 Pd17 110.6(3)
Pd14 Pd12 Pd18 Pd17 -116.44(3)
Pd15 Pd12 Pd18 Pd17 33.95(5)
Pd16 Pd12 Pd18 Pd17 52.22(3)
Tl2 Pd12 Pd18 Pd17 -53.90(4)
Pd10 Pd12 Pd18 Pd17 -1.04(3)
Pd11 Pd12 Pd18 Pd17 -55.90(3)
C13 Pd12 Pd18 Pd16 152.0(3)
C14 Pd12 Pd18 Pd16 53.6(4)
C16 Pd12 Pd18 Pd16 58.3(3)
Pd14 Pd12 Pd18 Pd16 -168.66(4)
Pd15 Pd12 Pd18 Pd16 -18.27(5)
Tl2 Pd12 Pd18 Pd16 -106.13(3)
Pd10 Pd12 Pd18 Pd16 -53.27(3)
Pd11 Pd12 Pd18 Pd16 -108.12(3)
C13 Pd12 Pd18 Pd14 -39.3(3)
C14 Pd12 Pd18 Pd14 -137.7(4)
C16 Pd12 Pd18 Pd14 -133.0(3)
Pd15 Pd12 Pd18 Pd14 150.39(6)
Pd16 Pd12 Pd18 Pd14 168.66(4)
Tl2 Pd12 Pd18 Pd14 62.53(3)
Pd10 Pd12 Pd18 Pd14 115.39(3)
Pd11 Pd12 Pd18 Pd14 60.54(3)
C17 Pd17 Pd18 C18 174.8(5)
P11 Pd17 Pd18 C18 51.2(4)
Pd10 Pd17 Pd18 C18 -131.8(4)
Pd11 Pd17 Pd18 C18 -70.7(4)
Pd16 Pd17 Pd18 C18 175.4(4)
Pd1A Pd17 Pd18 C18 -79.3(4)
C18 Pd17 Pd18 C16 -174.5(5)
C17 Pd17 Pd18 C16 0.3(4)
P11 Pd17 Pd18 C16 -123.3(3)
Pd10 Pd17 Pd18 C16 53.7(3)
Pd11 Pd17 Pd18 C16 114.8(3)
Pd16 Pd17 Pd18 C16 1.0(3)
Pd1A Pd17 Pd18 C16 106.2(3)
C18 Pd17 Pd18 P12 -63.0(4)
C17 Pd17 Pd18 P12 111.8(3)
P11 Pd17 Pd18 P12 -11.85(15)
Pd10 Pd17 Pd18 P12 165.15(10)
Pd11 Pd17 Pd18 P12 -133.78(11)
Pd16 Pd17 Pd18 P12 112.40(11)
Pd1A Pd17 Pd18 P12 -142.40(14)
C18 Pd17 Pd18 Pd11 70.7(4)
C17 Pd17 Pd18 Pd11 -114.5(3)
P11 Pd17 Pd18 Pd11 121.93(11)
Pd10 Pd17 Pd18 Pd11 -61.07(3)
Pd16 Pd17 Pd18 Pd11 -113.82(3)
Pd1A Pd17 Pd18 Pd11 -8.61(10)
C18 Pd17 Pd18 Pd12 133.0(4)
C17 Pd17 Pd18 Pd12 -52.2(3)
P11 Pd17 Pd18 Pd12 -175.85(10)
Pd10 Pd17 Pd18 Pd12 1.16(3)
Pd11 Pd17 Pd18 Pd12 62.22(3)
Pd16 Pd17 Pd18 Pd12 -51.59(3)
Pd1A Pd17 Pd18 Pd12 53.61(11)
C18 Pd17 Pd18 Pd16 -175.4(4)
C17 Pd17 Pd18 Pd16 -0.6(3)
P11 Pd17 Pd18 Pd16 -124.25(10)
Pd10 Pd17 Pd18 Pd16 52.75(3)
Pd11 Pd17 Pd18 Pd16 113.82(3)
Pd1A Pd17 Pd18 Pd16 105.20(11)
C18 Pd17 Pd18 Pd14 82.0(4)
C17 Pd17 Pd18 Pd14 -103.1(3)
P11 Pd17 Pd18 Pd14 133.24(10)
Pd10 Pd17 Pd18 Pd14 -49.76(4)
Pd11 Pd17 Pd18 Pd14 11.31(3)
Pd16 Pd17 Pd18 Pd14 -102.51(4)
Pd1A Pd17 Pd18 Pd14 2.70(11)
C17 Pd16 Pd18 C18 -2.9(4)
C16 Pd16 Pd18 C18 175.2(5)
P10 Pd16 Pd18 C18 120.1(3)
Pd12 Pd16 Pd18 C18 -117.2(3)
Pd10 Pd16 Pd18 C18 -55.6(3)
Pd17 Pd16 Pd18 C18 -3.5(3)
C17 Pd16 Pd18 C16 -178.1(5)
P10 Pd16 Pd18 C16 -55.1(4)
Pd12 Pd16 Pd18 C16 67.6(4)
Pd10 Pd16 Pd18 C16 129.2(4)
Pd17 Pd16 Pd18 C16 -178.7(4)
C17 Pd16 Pd18 P12 -122.1(3)
C16 Pd16 Pd18 P12 56.0(4)
P10 Pd16 Pd18 P12 0.91(14)
Pd12 Pd16 Pd18 P12 123.60(10)
Pd10 Pd16 Pd18 P12 -174.81(10)
Pd17 Pd16 Pd18 P12 -122.71(10)
C17 Pd16 Pd18 Pd11 52.9(3)
C16 Pd16 Pd18 Pd11 -129.0(4)
P10 Pd16 Pd18 Pd11 175.90(10)
Pd12 Pd16 Pd18 Pd11 -61.41(3)
Pd10 Pd16 Pd18 Pd11 0.18(3)
Pd17 Pd16 Pd18 Pd11 52.28(3)
C17 Pd16 Pd18 Pd12 114.3(3)
C16 Pd16 Pd18 Pd12 -67.6(4)
P10 Pd16 Pd18 Pd12 -122.70(10)
Pd10 Pd16 Pd18 Pd12 61.59(3)
Pd17 Pd16 Pd18 Pd12 113.68(3)
C17 Pd16 Pd18 Pd17 0.6(3)
C16 Pd16 Pd18 Pd17 178.7(4)
P10 Pd16 Pd18 Pd17 123.62(10)
Pd12 Pd16 Pd18 Pd17 -113.68(3)
Pd10 Pd16 Pd18 Pd17 -52.10(3)
C17 Pd16 Pd18 Pd14 104.6(3)
C16 Pd16 Pd18 Pd14 -77.3(4)
P10 Pd16 Pd18 Pd14 -132.45(10)
Pd12 Pd16 Pd18 Pd14 -9.76(3)
Pd10 Pd16 Pd18 Pd14 51.83(4)
Pd17 Pd16 Pd18 Pd14 103.93(4)
C13 Pd14 Pd18 C18 163.3(4)
C12 Pd14 Pd18 C18 -13.7(5)
P8 Pd14 Pd18 C18 -94.4(4)
Pd12 Pd14 Pd18 C18 123.3(3)
Pd11 Pd14 Pd18 C18 36.1(3)
Tl2 Pd14 Pd18 C18 80.9(3)
C13 Pd14 Pd18 C16 3.6(4)
C12 Pd14 Pd18 C16 -173.4(5)
P8 Pd14 Pd18 C16 105.9(3)
Pd12 Pd14 Pd18 C16 -36.4(3)
Pd11 Pd14 Pd18 C16 -123.7(3)
Tl2 Pd14 Pd18 C16 -78.8(3)
C13 Pd14 Pd18 P12 -91.3(3)
C12 Pd14 Pd18 P12 91.7(5)
P8 Pd14 Pd18 P12 11.0(2)
Pd12 Pd14 Pd18 P12 -131.27(8)
Pd11 Pd14 Pd18 P12 141.47(8)
Tl2 Pd14 Pd18 P12 -173.64(8)
C13 Pd14 Pd18 Pd11 127.2(3)
C12 Pd14 Pd18 Pd11 -49.7(5)
P8 Pd14 Pd18 Pd11 -130.47(19)
Pd12 Pd14 Pd18 Pd11 87.26(4)
Tl2 Pd14 Pd18 Pd11 44.89(3)
C13 Pd14 Pd18 Pd12 40.0(3)
C12 Pd14 Pd18 Pd12 -137.0(5)
P8 Pd14 Pd18 Pd12 142.27(19)
Pd11 Pd14 Pd18 Pd12 -87.26(4)
Tl2 Pd14 Pd18 Pd12 -42.37(2)
C13 Pd14 Pd18 Pd17 115.1(3)
C12 Pd14 Pd18 Pd17 -61.9(5)
P8 Pd14 Pd18 Pd17 -142.63(18)
Pd12 Pd14 Pd18 Pd17 75.11(4)
Pd11 Pd14 Pd18 Pd17 -12.15(4)
Tl2 Pd14 Pd18 Pd17 32.74(4)
C13 Pd14 Pd18 Pd16 50.4(3)
C12 Pd14 Pd18 Pd16 -126.6(5)
P8 Pd14 Pd18 Pd16 152.67(18)
Pd12 Pd14 Pd18 Pd16 10.40(3)
Pd11 Pd14 Pd18 Pd16 -76.86(4)
Tl2 Pd14 Pd18 Pd16 -31.97(3)
C5 Pd4 P1 C26 -76.2(4)
C6 Pd4 P1 C26 90.4(4)
Pd3 Pd4 P1 C26 -96.8(3)
Pd1 Pd4 P1 C26 115.0(3)
Tl1 Pd4 P1 C26 -173.2(3)
C5 Pd4 P1 C32 48.5(4)
C6 Pd4 P1 C32 -144.9(4)
Pd3 Pd4 P1 C32 27.9(4)
Pd1 Pd4 P1 C32 -120.3(3)
Tl1 Pd4 P1 C32 -48.5(3)
C5 Pd4 P1 C20 167.0(4)
C6 Pd4 P1 C20 -26.4(4)
Pd3 Pd4 P1 C20 146.4(3)
Pd1 Pd4 P1 C20 -1.8(3)
Tl1 Pd4 P1 C20 70.0(3)
C1 Pd5 P2 C50 -61.3(4)
C2 Pd5 P2 C50 101.5(4)
Pd1 Pd5 P2 C50 -83.5(3)
Pd2 Pd5 P2 C50 128.9(2)
Tl1 Pd5 P2 C50 -159.0(2)
C1 Pd5 P2 C38 58.9(4)
C2 Pd5 P2 C38 -138.3(4)
Pd1 Pd5 P2 C38 36.7(4)
Pd2 Pd5 P2 C38 -110.9(3)
Tl1 Pd5 P2 C38 -38.9(3)
C1 Pd5 P2 C44 179.0(4)
C2 Pd5 P2 C44 -18.2(4)
Pd1 Pd5 P2 C44 156.8(3)
Pd2 Pd5 P2 C44 9.3(3)
Tl1 Pd5 P2 C44 81.3(3)
C4 Pd6 P3 C62 34.9(4)
C3 Pd6 P3 C62 -135.5(4)
Pd2 Pd6 P3 C62 -155.6(3)
Pd3 Pd6 P3 C62 69.9(3)
Tl1 Pd6 P3 C62 137.9(3)
C4 Pd6 P3 C56 155.7(4)
C3 Pd6 P3 C56 -14.8(4)
Pd2 Pd6 P3 C56 -34.9(3)
Pd3 Pd6 P3 C56 -169.3(2)
Tl1 Pd6 P3 C56 -101.3(3)
C4 Pd6 P3 C68 -85.0(4)
C3 Pd6 P3 C68 104.6(4)
Pd2 Pd6 P3 C68 84.5(3)
Pd3 Pd6 P3 C68 -50.0(3)
Tl1 Pd6 P3 C68 18.0(3)
C7 Pd7 P4 C80 5.8(4)
C9 Pd7 P4 C80 -156.5(4)
Pd2 Pd7 P4 C80 152.1(3)
Pd8 Pd7 P4 C80 -35.5(3)
Pd3 Pd7 P4 C80 58.1(3)
Pd9 Pd7 P4 C80 -127.1(3)
C7 Pd7 P4 C86 -114.1(4)
C9 Pd7 P4 C86 83.6(4)
Pd2 Pd7 P4 C86 32.2(3)
Pd8 Pd7 P4 C86 -155.4(2)
Pd3 Pd7 P4 C86 -61.8(3)
Pd9 Pd7 P4 C86 113.0(3)
C7 Pd7 P4 C74 130.4(4)
C9 Pd7 P4 C74 -31.8(4)
Pd2 Pd7 P4 C74 -83.2(3)
Pd8 Pd7 P4 C74 89.2(3)
Pd3 Pd7 P4 C74 -177.3(2)
Pd9 Pd7 P4 C74 -2.4(3)
C8 Pd8 P5 C104 -18.0(5)
C7 Pd8 P5 C104 176.2(5)
Pd3 Pd8 P5 C104 136.1(4)
Pd1 Pd8 P5 C104 22.3(4)
Pd7 Pd8 P5 C104 -141.9(4)
Pd9 Pd8 P5 C104 -63.9(4)
C8 Pd8 P5 C92 105.7(4)
C7 Pd8 P5 C92 -60.1(4)
Pd3 Pd8 P5 C92 -100.2(3)
Pd1 Pd8 P5 C92 146.0(3)
Pd7 Pd8 P5 C92 -18.2(3)
Pd9 Pd8 P5 C92 59.8(3)
C8 Pd8 P5 C98 -135.7(4)
C7 Pd8 P5 C98 58.5(4)
Pd3 Pd8 P5 C98 18.4(4)
Pd1 Pd8 P5 C98 -95.4(3)
Pd7 Pd8 P5 C98 100.4(3)
Pd9 Pd8 P5 C98 178.4(3)
C9 Pd9 P6 C116 -53.7(4)
C8 Pd9 P6 C116 147.0(4)
Pd2 Pd9 P6 C116 0.9(3)
Pd1 Pd9 P6 C116 106.0(3)
Pd8 Pd9 P6 C116 -176.3(3)
Pd7 Pd9 P6 C116 -96.0(3)
C9 Pd9 P6 C122 -170.7(4)
C8 Pd9 P6 C122 30.0(4)
Pd2 Pd9 P6 C122 -116.1(3)
Pd1 Pd9 P6 C122 -11.0(3)
Pd8 Pd9 P6 C122 66.7(3)
Pd7 Pd9 P6 C122 147.0(3)
C9 Pd9 P6 C110 71.1(4)
C8 Pd9 P6 C110 -88.2(4)
Pd2 Pd9 P6 C110 125.7(3)
Pd1 Pd9 P6 C110 -129.2(3)
Pd8 Pd9 P6 C110 -51.5(3)
Pd7 Pd9 P6 C110 28.8(3)
C13 Pd14 P8 C218 -3.6(5)
C12 Pd14 P8 C218 -177.8(6)
Pd12 Pd14 P8 C218 13.7(5)
Pd11 Pd14 P8 C218 153.7(3)
Pd18 Pd14 P8 C218 -102.9(4)
Tl2 Pd14 P8 C218 82.5(4)
C13 Pd14 P8 C30B -125.8(6)
C12 Pd14 P8 C30B 60.0(7)
Pd12 Pd14 P8 C30B -108.5(5)
Pd11 Pd14 P8 C30B 31.5(6)
Pd18 Pd14 P8 C30B 134.9(5)
Tl2 Pd14 P8 C30B -39.8(6)
C13 Pd14 P8 C30A -110.1(14)
C12 Pd14 P8 C30A 75.6(14)
Pd12 Pd14 P8 C30A -92.9(13)
Pd11 Pd14 P8 C30A 47.1(14)
Pd18 Pd14 P8 C30A 150.5(13)
Tl2 Pd14 P8 C30A -24.1(13)
C13 Pd14 P8 C224 118.3(6)
C12 Pd14 P8 C224 -56.0(7)
Pd12 Pd14 P8 C224 135.5(5)
Pd11 Pd14 P8 C224 -84.5(5)
Pd18 Pd14 P8 C224 18.9(6)
Tl2 Pd14 P8 C224 -155.7(5)
C15 Pd15 P9 C236 -116.8(5)
C14 Pd15 P9 C236 68.3(5)
Pd12 Pd15 P9 C236 41.0(4)
Pd10 Pd15 P9 C236 -99.8(3)
Tl2 Pd15 P9 C236 -28.4(3)
C15 Pd15 P9 C248 123.6(5)
C14 Pd15 P9 C248 -51.3(4)
Pd12 Pd15 P9 C248 -78.6(4)
Pd10 Pd15 P9 C248 140.7(3)
Tl2 Pd15 P9 C248 -148.0(3)
C15 Pd15 P9 C242 0.5(5)
C14 Pd15 P9 C242 -174.5(4)
Pd12 Pd15 P9 C242 158.3(3)
Pd10 Pd15 P9 C242 17.5(4)
Tl2 Pd15 P9 C242 88.9(3)
C17 Pd16 P10 C260 -173.8(4)
C16 Pd16 P10 C260 21.3(4)
Pd12 Pd16 P10 C260 -25.9(3)
Pd10 Pd16 P10 C260 -126.4(2)
Pd17 Pd16 P10 C260 146.5(2)
Pd18 Pd16 P10 C260 59.7(3)
C17 Pd16 P10 C254 63.4(4)
C16 Pd16 P10 C254 -101.4(4)
Pd12 Pd16 P10 C254 -148.7(3)
Pd10 Pd16 P10 C254 110.8(3)
Pd17 Pd16 P10 C254 23.8(3)
Pd18 Pd16 P10 C254 -63.1(3)
C17 Pd16 P10 C266 -58.0(4)
C16 Pd16 P10 C266 137.1(4)
Pd12 Pd16 P10 C266 89.9(3)
Pd10 Pd16 P10 C266 -10.6(3)
Pd17 Pd16 P10 C266 -97.7(3)
Pd18 Pd16 P10 C266 175.5(3)
C18 Pd17 P11 C84B 49.4(17)
C17 Pd17 P11 C84B -112.1(17)
Pd10 Pd17 P11 C84B -161.5(17)
Pd11 Pd17 P11 C84B 97.0(17)
Pd16 Pd17 P11 C84B -71.7(17)
Pd18 Pd17 P11 C84B 14.2(17)
Pd1A Pd17 P11 C84B 149.2(17)
C18 Pd17 P11 C84A 53.9(5)
C17 Pd17 P11 C84A -107.6(5)
Pd10 Pd17 P11 C84A -157.0(4)
Pd11 Pd17 P11 C84A 101.5(4)
Pd16 Pd17 P11 C84A -67.1(5)
Pd18 Pd17 P11 C84A 18.7(5)
Pd1A Pd17 P11 C84A 153.7(4)
C18 Pd17 P11 C42B -58.6(13)
C17 Pd17 P11 C42B 140.0(13)
Pd10 Pd17 P11 C42B 90.6(13)
Pd11 Pd17 P11 C42B -10.9(13)
Pd16 Pd17 P11 C42B -179.6(12)
Pd18 Pd17 P11 C42B -93.8(13)
Pd1A Pd17 P11 C42B 41.3(13)
C18 Pd17 P11 C42A -64.6(7)
C17 Pd17 P11 C42A 134.0(7)
Pd10 Pd17 P11 C42A 84.6(7)
Pd11 Pd17 P11 C42A -16.9(7)
Pd16 Pd17 P11 C42A 174.4(7)
Pd18 Pd17 P11 C42A -99.7(7)
Pd1A Pd17 P11 C42A 35.3(7)
C18 Pd17 P11 C278 173.8(5)
C17 Pd17 P11 C278 12.3(5)
Pd10 Pd17 P11 C278 -37.1(4)
Pd11 Pd17 P11 C278 -138.6(4)
Pd16 Pd17 P11 C278 52.8(4)
Pd18 Pd17 P11 C278 138.6(4)
Pd1A Pd17 P11 C278 -86.4(4)
C18 Pd18 P12 C302 7.8(4)
C16 Pd18 P12 C302 167.7(4)
Pd11 Pd18 P12 C302 -42.4(3)
Pd12 Pd18 P12 C302 -151.9(3)
Pd17 Pd18 P12 C302 50.3(3)
Pd16 Pd18 P12 C302 129.5(3)
Pd14 Pd18 P12 C302 -95.8(3)
C18 Pd18 P12 C290 126.7(5)
C16 Pd18 P12 C290 -73.3(4)
Pd11 Pd18 P12 C290 76.5(4)
Pd12 Pd18 P12 C290 -33.0(4)
Pd17 Pd18 P12 C290 169.3(3)
Pd16 Pd18 P12 C290 -111.5(3)
Pd14 Pd18 P12 C290 23.1(4)
C18 Pd18 P12 C296 -115.2(4)
C16 Pd18 P12 C296 44.7(4)
Pd11 Pd18 P12 C296 -165.4(3)
Pd12 Pd18 P12 C296 85.1(3)
Pd17 Pd18 P12 C296 -72.7(3)
Pd16 Pd18 P12 C296 6.5(3)
Pd14 Pd18 P12 C296 141.2(3)
C2 Pd5 C1 O1 -111.9(17)
P2 Pd5 C1 O1 22.3(18)
Pd1 Pd5 C1 O1 -170.4(19)
Pd2 Pd5 C1 O1 -165.9(15)
Tl1 Pd5 C1 O1 142.6(17)
C2 Pd5 C1 Pd1 58.5(11)
P2 Pd5 C1 Pd1 -167.36(19)
Pd2 Pd5 C1 Pd1 4.5(4)
Tl1 Pd5 C1 Pd1 -47.0(2)
C6 Pd1 C1 O1 -26.5(12)
C8 Pd1 C1 O1 61.9(12)
Pd5 Pd1 C1 O1 172.8(14)
Pd4 Pd1 C1 O1 -61.5(13)
Pd8 Pd1 C1 O1 65.7(14)
Pd9 Pd1 C1 O1 112.1(12)
Tl1 Pd1 C1 O1 -133.1(12)
Pd3 Pd1 C1 O1 -143.2(9)
Pd2 Pd1 C1 O1 169.2(11)
C6 Pd1 C1 Pd5 160.8(4)
C8 Pd1 C1 Pd5 -110.9(4)
Pd4 Pd1 C1 Pd5 125.7(2)
Pd8 Pd1 C1 Pd5 -107.0(5)
Pd9 Pd1 C1 Pd5 -60.7(3)
Tl1 Pd1 C1 Pd5 54.2(3)
Pd3 Pd1 C1 Pd5 44.0(8)
Pd2 Pd1 C1 Pd5 -3.6(3)
C1 Pd5 C2 O2 103.5(15)
P2 Pd5 C2 O2 -32.2(13)
Pd1 Pd5 C2 O2 150.3(12)
Pd2 Pd5 C2 O2 173.0(15)
Tl1 Pd5 C2 O2 -152.4(12)
C1 Pd5 C2 Pd2 -69.5(10)
P2 Pd5 C2 Pd2 154.8(2)
Pd1 Pd5 C2 Pd2 -22.7(3)
Tl1 Pd5 C2 Pd2 34.7(3)
C3 Pd2 C2 O2 55.0(11)
C9 Pd2 C2 O2 -52.4(11)
Pd6 Pd2 C2 O2 69.7(12)
Pd7 Pd2 C2 O2 -55.2(13)
Pd5 Pd2 C2 O2 -173.9(13)
Pd9 Pd2 C2 O2 -99.8(11)
Tl1 Pd2 C2 O2 145.7(10)
Pd3 Pd2 C2 O2 -177.3(6)
Pd1 Pd2 C2 O2 -155.1(11)
C3 Pd2 C2 Pd5 -131.1(4)
C9 Pd2 C2 Pd5 121.4(3)
Pd6 Pd2 C2 Pd5 -116.4(3)
Pd7 Pd2 C2 Pd5 118.7(3)
Pd9 Pd2 C2 Pd5 74.1(2)
Tl1 Pd2 C2 Pd5 -40.4(3)
Pd3 Pd2 C2 Pd5 -3.4(9)
Pd1 Pd2 C2 Pd5 18.8(3)
C4 Pd6 C3 O3 -133.0(14)
P3 Pd6 C3 O3 20.0(15)
Pd2 Pd6 C3 O3 -174.6(16)
Pd3 Pd6 C3 O3 -178.1(13)
Tl1 Pd6 C3 O3 133.7(15)
C4 Pd6 C3 Pd2 41.6(12)
P3 Pd6 C3 Pd2 -165.4(2)
Pd3 Pd6 C3 Pd2 -3.4(4)
Tl1 Pd6 C3 Pd2 -51.7(2)
C2 Pd2 C3 O3 -18.5(12)
C9 Pd2 C3 O3 67.8(12)
Pd6 Pd2 C3 O3 175.7(13)
Pd7 Pd2 C3 O3 118.0(11)
Pd5 Pd2 C3 O3 -57.7(12)
Pd9 Pd2 C3 O3 57.9(15)
Tl1 Pd2 C3 O3 -123.9(11)
Pd3 Pd2 C3 O3 178.5(11)
Pd1 Pd2 C3 O3 -126.6(10)
C2 Pd2 C3 Pd6 165.9(4)
C9 Pd2 C3 Pd6 -107.8(3)
Pd7 Pd2 C3 Pd6 -57.6(3)
Pd5 Pd2 C3 Pd6 126.6(2)
Pd9 Pd2 C3 Pd6 -117.8(5)
Tl1 Pd2 C3 Pd6 60.5(2)
Pd3 Pd2 C3 Pd6 2.9(3)
Pd1 Pd2 C3 Pd6 57.8(6)
C3 Pd6 C4 O4 111.9(15)
P3 Pd6 C4 O4 -41.0(13)
Pd2 Pd6 C4 O4 145.4(12)
Pd3 Pd6 C4 O4 168.0(15)
Tl1 Pd6 C4 O4 -157.5(12)
C3 Pd6 C4 Pd3 -56.1(11)
P3 Pd6 C4 Pd3 151.03(19)
Pd2 Pd6 C4 Pd3 -22.6(3)
Tl1 Pd6 C4 Pd3 34.5(2)
C5 Pd3 C4 O4 51.6(10)
C7 Pd3 C4 O4 -49.6(10)
Pd4 Pd3 C4 O4 71.0(11)
Pd6 Pd3 C4 O4 -169.9(12)
Pd8 Pd3 C4 O4 -55.4(11)
Pd7 Pd3 C4 O4 -96.7(10)
Tl1 Pd3 C4 O4 150.0(10)
Pd1 Pd3 C4 O4 -176.6(5)
Pd2 Pd3 C4 O4 -151.1(10)
C5 Pd3 C4 Pd6 -138.5(4)
C7 Pd3 C4 Pd6 120.3(3)
Pd4 Pd3 C4 Pd6 -119.1(2)
Pd8 Pd3 C4 Pd6 114.5(3)
Pd7 Pd3 C4 Pd6 73.2(2)
Tl1 Pd3 C4 Pd6 -40.1(3)
Pd1 Pd3 C4 Pd6 -6.6(9)
Pd2 Pd3 C4 Pd6 18.8(3)
C6 Pd4 C5 O5 -120.4(14)
P1 Pd4 C5 O5 21.6(15)
Pd3 Pd4 C5 O5 -170.7(16)
Pd1 Pd4 C5 O5 -166.9(13)
Tl1 Pd4 C5 O5 143.8(14)
C6 Pd4 C5 Pd3 50.3(12)
P1 Pd4 C5 Pd3 -167.69(19)
Pd1 Pd4 C5 Pd3 3.8(4)
Tl1 Pd4 C5 Pd3 -45.6(2)
C4 Pd3 C5 O5 -26.8(12)
C7 Pd3 C5 O5 61.6(12)
Pd4 Pd3 C5 O5 172.2(14)
Pd6 Pd3 C5 O5 -62.9(12)
Pd8 Pd3 C5 O5 110.6(11)
Pd7 Pd3 C5 O5 60.4(14)
Tl1 Pd3 C5 O5 -132.6(11)
Pd1 Pd3 C5 O5 169.0(11)
Pd2 Pd3 C5 O5 -144.2(8)
C4 Pd3 C5 Pd4 161.0(4)
C7 Pd3 C5 Pd4 -110.6(3)
Pd6 Pd3 C5 Pd4 125.0(2)
Pd8 Pd3 C5 Pd4 -61.5(3)
Pd7 Pd3 C5 Pd4 -111.7(4)
Tl1 Pd3 C5 Pd4 55.2(3)
Pd1 Pd3 C5 Pd4 -3.1(3)
Pd2 Pd3 C5 Pd4 43.7(8)
C5 Pd4 C6 O6 110.8(15)
P1 Pd4 C6 O6 -32.6(15)
Pd3 Pd4 C6 O6 151.1(14)
Pd1 Pd4 C6 O6 169.4(17)
Tl1 Pd4 C6 O6 -154.4(15)
C5 Pd4 C6 Pd1 -58.6(12)
P1 Pd4 C6 Pd1 158.0(3)
Pd3 Pd4 C6 Pd1 -18.3(4)
Tl1 Pd4 C6 Pd1 36.2(3)
C1 Pd1 C6 O6 48.7(13)
C8 Pd1 C6 O6 -51.2(13)
Pd5 Pd1 C6 O6 68.0(14)
Pd4 Pd1 C6 O6 -171.0(15)
Pd8 Pd1 C6 O6 -99.2(12)
Pd9 Pd1 C6 O6 -53.0(14)
Tl1 Pd1 C6 O6 144.0(12)
Pd3 Pd1 C6 O6 -155.6(12)
Pd2 Pd1 C6 O6 178.2(7)
C1 Pd1 C6 Pd4 -140.4(4)
C8 Pd1 C6 Pd4 119.7(4)
Pd5 Pd1 C6 Pd4 -121.1(3)
Pd8 Pd1 C6 Pd4 71.8(3)
Pd9 Pd1 C6 Pd4 118.0(3)
Tl1 Pd1 C6 Pd4 -45.1(3)
Pd3 Pd1 C6 Pd4 15.3(3)
Pd2 Pd1 C6 Pd4 -10.9(11)
C9 Pd7 C7 O7 143.8(11)
P4 Pd7 C7 O7 7.7(12)
Pd2 Pd7 C7 O7 -142.9(10)
Pd8 Pd7 C7 O7 152.9(13)
Pd3 Pd7 C7 O7 -128.4(13)
Pd9 Pd7 C7 O7 153.6(11)
C9 Pd7 C7 Pd8 -9.1(10)
P4 Pd7 C7 Pd8 -145.2(2)
Pd2 Pd7 C7 Pd8 64.2(3)
Pd3 Pd7 C7 Pd8 78.7(3)
Pd9 Pd7 C7 Pd8 0.7(3)
C9 Pd7 C7 Pd3 -87.8(9)
P4 Pd7 C7 Pd3 136.05(17)
Pd2 Pd7 C7 Pd3 -14.5(3)
Pd8 Pd7 C7 Pd3 -78.7(3)
Pd9 Pd7 C7 Pd3 -78.0(2)
C8 Pd8 C7 O7 -159.1(10)
P5 Pd8 C7 O7 -23.4(10)
Pd3 Pd8 C7 O7 124.1(11)
Pd1 Pd8 C7 O7 138.3(9)
Pd7 Pd8 C7 O7 -155.3(12)
Pd9 Pd8 C7 O7 -156.1(9)
C8 Pd8 C7 Pd7 -3.8(12)
P5 Pd8 C7 Pd7 131.9(2)
Pd3 Pd8 C7 Pd7 -80.6(3)
Pd1 Pd8 C7 Pd7 -66.3(3)
Pd9 Pd8 C7 Pd7 -0.7(3)
C8 Pd8 C7 Pd3 76.8(11)
P5 Pd8 C7 Pd3 -147.51(18)
Pd1 Pd8 C7 Pd3 14.2(3)
Pd7 Pd8 C7 Pd3 80.6(3)
Pd9 Pd8 C7 Pd3 79.8(2)
C4 Pd3 C7 O7 51.8(8)
C5 Pd3 C7 O7 -38.1(9)
Pd4 Pd3 C7 O7 -86.3(8)
Pd6 Pd3 C7 O7 94.8(8)
Pd8 Pd3 C7 O7 -133.6(9)
Pd7 Pd3 C7 O7 141.1(10)
Tl1 Pd3 C7 O7 178.8(4)
Pd1 Pd3 C7 O7 -145.3(8)
Pd2 Pd3 C7 O7 152.8(8)
C4 Pd3 C7 Pd7 -89.3(3)
C5 Pd3 C7 Pd7 -179.2(3)
Pd4 Pd3 C7 Pd7 132.63(17)
Pd6 Pd3 C7 Pd7 -46.3(3)
Pd8 Pd3 C7 Pd7 85.3(3)
Tl1 Pd3 C7 Pd7 37.7(7)
Pd1 Pd3 C7 Pd7 73.6(2)
Pd2 Pd3 C7 Pd7 11.7(3)
C4 Pd3 C7 Pd8 -174.6(3)
C5 Pd3 C7 Pd8 95.5(3)
Pd4 Pd3 C7 Pd8 47.3(3)
Pd6 Pd3 C7 Pd8 -131.62(16)
Pd7 Pd3 C7 Pd8 -85.3(3)
Tl1 Pd3 C7 Pd8 -47.6(7)
Pd1 Pd3 C7 Pd8 -11.7(3)
Pd2 Pd3 C7 Pd8 -73.6(2)
C7 Pd8 C8 O8 159.2(10)
P5 Pd8 C8 O8 23.9(11)
Pd3 Pd8 C8 O8 -136.3(10)
Pd1 Pd8 C8 O8 -125.9(11)
Pd7 Pd8 C8 O8 156.1(9)
Pd9 Pd8 C8 O8 155.4(12)
C7 Pd8 C8 Pd9 3.8(12)
P5 Pd8 C8 Pd9 -131.4(2)
Pd3 Pd8 C8 Pd9 68.3(3)
Pd1 Pd8 C8 Pd9 78.7(3)
Pd7 Pd8 C8 Pd9 0.8(3)
C7 Pd8 C8 Pd1 -74.9(11)
P5 Pd8 C8 Pd1 149.86(17)
Pd3 Pd8 C8 Pd1 -10.4(3)
Pd7 Pd8 C8 Pd1 -77.9(2)
Pd9 Pd8 C8 Pd1 -78.7(3)
C9 Pd9 C8 O8 -145.7(10)
P6 Pd9 C8 O8 -15.4(11)
Pd2 Pd9 C8 O8 142.4(10)
Pd1 Pd9 C8 O8 125.5(12)
Pd8 Pd9 C8 O8 -154.6(13)
Pd7 Pd9 C8 O8 -155.4(11)
C9 Pd9 C8 Pd8 8.9(10)
P6 Pd9 C8 Pd8 139.2(2)
Pd2 Pd9 C8 Pd8 -63.0(3)
Pd1 Pd9 C8 Pd8 -79.9(3)
Pd7 Pd9 C8 Pd8 -0.7(3)
C9 Pd9 C8 Pd1 88.8(9)
P6 Pd9 C8 Pd1 -140.9(2)
Pd2 Pd9 C8 Pd1 16.9(3)
Pd8 Pd9 C8 Pd1 79.9(3)
Pd7 Pd9 C8 Pd1 79.2(2)
C6 Pd1 C8 O8 43.2(9)
C1 Pd1 C8 O8 -45.6(9)
Pd5 Pd1 C8 O8 -93.2(8)
Pd4 Pd1 C8 O8 86.9(8)
Pd8 Pd1 C8 O8 137.2(9)
Pd9 Pd1 C8 O8 -138.4(10)
Tl1 Pd1 C8 O8 179.4(4)
Pd3 Pd1 C8 O8 145.8(8)
Pd2 Pd1 C8 O8 -152.2(8)
C6 Pd1 C8 Pd8 -94.0(4)
C1 Pd1 C8 Pd8 177.2(3)
Pd5 Pd1 C8 Pd8 129.60(17)
Pd4 Pd1 C8 Pd8 -50.3(3)
Pd9 Pd1 C8 Pd8 84.4(3)
Tl1 Pd1 C8 Pd8 42.2(8)
Pd3 Pd1 C8 Pd8 8.6(3)
Pd2 Pd1 C8 Pd8 70.6(2)
C6 Pd1 C8 Pd9 -178.4(4)
C1 Pd1 C8 Pd9 92.8(4)
Pd5 Pd1 C8 Pd9 45.2(3)
Pd4 Pd1 C8 Pd9 -134.74(16)
Pd8 Pd1 C8 Pd9 -84.4(3)
Tl1 Pd1 C8 Pd9 -42.2(8)
Pd3 Pd1 C8 Pd9 -75.8(2)
Pd2 Pd1 C8 Pd9 -13.9(3)
C8 Pd9 C9 O9 148.1(10)
P6 Pd9 C9 O9 20.2(12)
Pd2 Pd9 C9 O9 -124.4(12)
Pd1 Pd9 C9 O9 -141.5(10)
Pd8 Pd9 C9 O9 154.9(11)
Pd7 Pd9 C9 O9 160.7(14)
C8 Pd9 C9 Pd7 -12.6(10)
P6 Pd9 C9 Pd7 -140.5(2)
Pd2 Pd9 C9 Pd7 74.9(3)
Pd1 Pd9 C9 Pd7 57.8(4)
Pd8 Pd9 C9 Pd7 -5.8(3)
C8 Pd9 C9 Pd2 -87.5(8)
P6 Pd9 C9 Pd2 144.61(14)
Pd1 Pd9 C9 Pd2 -17.1(3)
Pd8 Pd9 C9 Pd2 -80.6(2)
Pd7 Pd9 C9 Pd2 -74.9(3)
C7 Pd7 C9 O9 -148.6(10)
P4 Pd7 C9 O9 -10.9(11)
Pd2 Pd7 C9 O9 122.7(12)
Pd8 Pd7 C9 O9 -155.7(10)
Pd3 Pd7 C9 O9 141.1(10)
Pd9 Pd7 C9 O9 -161.4(13)
C7 Pd7 C9 Pd9 12.8(11)
P4 Pd7 C9 Pd9 150.5(3)
Pd2 Pd7 C9 Pd9 -75.9(3)
Pd8 Pd7 C9 Pd9 5.8(4)
Pd3 Pd7 C9 Pd9 -57.4(4)
C7 Pd7 C9 Pd2 88.7(9)
P4 Pd7 C9 Pd2 -133.60(17)
Pd8 Pd7 C9 Pd2 81.7(2)
Pd3 Pd7 C9 Pd2 18.5(3)
Pd9 Pd7 C9 Pd2 75.9(3)
C2 Pd2 C9 O9 49.5(9)
C3 Pd2 C9 O9 -37.6(9)
Pd6 Pd2 C9 O9 -88.8(9)
Pd7 Pd2 C9 O9 -133.1(10)
Pd5 Pd2 C9 O9 92.1(8)
Pd9 Pd2 C9 O9 136.5(10)
Tl1 Pd2 C9 O9 175.5(4)
Pd3 Pd2 C9 O9 -148.2(8)
Pd1 Pd2 C9 O9 150.0(8)
C2 Pd2 C9 Pd9 -87.1(4)
C3 Pd2 C9 Pd9 -174.1(3)
Pd6 Pd2 C9 Pd9 134.68(16)
Pd7 Pd2 C9 Pd9 90.3(3)
Pd5 Pd2 C9 Pd9 -44.4(3)
Tl1 Pd2 C9 Pd9 39.0(8)
Pd3 Pd2 C9 Pd9 75.3(2)
Pd1 Pd2 C9 Pd9 13.5(3)
C2 Pd2 C9 Pd7 -177.4(4)
C3 Pd2 C9 Pd7 95.6(4)
Pd6 Pd2 C9 Pd7 44.3(3)
Pd5 Pd2 C9 Pd7 -134.76(16)
Pd9 Pd2 C9 Pd7 -90.3(3)
Tl1 Pd2 C9 Pd7 -51.4(7)
Pd3 Pd2 C9 Pd7 -15.1(3)
Pd1 Pd2 C9 Pd7 -76.9(2)
C11 Pd1A C10 O10 166.1(16)
P1A Pd1A C10 O10 37.8(15)
Pd10 Pd1A C10 O10 -153.6(15)
Pd11 Pd1A C10 O10 -154.6(11)
Pd17 Pd1A C10 O10 -106.0(13)
C11 Pd1A C10 Pd10 -40(2)
P1A Pd1A C10 Pd10 -168.6(9)
Pd11 Pd1A C10 Pd10 -1.0(6)
Pd17 Pd1A C10 Pd10 47.6(3)
C11 Pd1A C10 Pd13 38.4(18)
P1A Pd1A C10 Pd13 -89.9(9)
Pd10 Pd1A C10 Pd13 78.7(4)
Pd11 Pd1A C10 Pd13 77.7(4)
Pd17 Pd1A C10 Pd13 126.3(2)
C15 Pd10 C10 O10 -54.5(14)
C17 Pd10 C10 O10 46.4(14)
Pd1A Pd10 C10 O10 151.7(17)
Pd15 Pd10 C10 O10 -72.4(15)
Pd17 Pd10 C10 O10 95.5(14)
Pd13 Pd10 C10 O10 174.0(17)
Pd16 Pd10 C10 O10 52.5(17)
Tl2 Pd10 C10 O10 -147.6(13)
Pd12 Pd10 C10 O10 -174.6(8)
Pd11 Pd10 C10 O10 152.5(13)
C15 Pd10 C10 Pd1A 153.8(6)
C17 Pd10 C10 Pd1A -105.3(5)
Pd15 Pd10 C10 Pd1A 135.9(4)
Pd17 Pd10 C10 Pd1A -56.2(5)
Pd13 Pd10 C10 Pd1A 22.3(3)
Pd16 Pd10 C10 Pd1A -99.2(7)
Tl2 Pd10 C10 Pd1A 60.7(5)
Pd12 Pd10 C10 Pd1A 33.7(11)
Pd11 Pd10 C10 Pd1A 0.8(5)
C15 Pd10 C10 Pd13 131.5(4)
C17 Pd10 C10 Pd13 -127.6(4)
Pd1A Pd10 C10 Pd13 -22.3(3)
Pd15 Pd10 C10 Pd13 113.6(4)
Pd17 Pd10 C10 Pd13 -78.5(3)
Pd16 Pd10 C10 Pd13 -121.5(4)
Tl2 Pd10 C10 Pd13 38.4(4)
Pd12 Pd10 C10 Pd13 11.4(11)
Pd11 Pd10 C10 Pd13 -21.5(4)
C11 Pd13 C10 O10 -98.4(17)
P7 Pd13 C10 O10 38.0(16)
Pd11 Pd13 C10 O10 -147.0(15)
Pd10 Pd13 C10 O10 -173.2(19)
Tl2 Pd13 C10 O10 151.2(16)
C11 Pd13 C10 Pd1A -24.6(10)
P7 Pd13 C10 Pd1A 111.9(3)
Pd11 Pd13 C10 Pd1A -73.1(4)
Pd10 Pd13 C10 Pd1A -99.3(4)
Tl2 Pd13 C10 Pd1A -135.0(3)
C11 Pd13 C10 Pd10 74.7(10)
P7 Pd13 C10 Pd10 -148.8(3)
Pd11 Pd13 C10 Pd10 26.2(4)
Tl2 Pd13 C10 Pd10 -35.6(3)
C10 Pd13 C11 O11 107(2)
P7 Pd13 C11 O11 -28(2)
Pd11 Pd13 C11 O11 172(2)
Pd10 Pd13 C11 O11 161.6(18)
Tl2 Pd13 C11 O11 -141(2)
C10 Pd13 C11 Pd11 -65.1(10)
P7 Pd13 C11 Pd11 159.6(3)
Pd10 Pd13 C11 Pd11 -10.8(5)
Tl2 Pd13 C11 Pd11 46.4(4)
C10 Pd13 C11 Pd1A 21.8(9)
P7 Pd13 C11 Pd1A -113.5(3)
Pd11 Pd13 C11 Pd1A 86.9(4)
Pd10 Pd13 C11 Pd1A 76.1(3)
Tl2 Pd13 C11 Pd1A 133.3(2)
C12 Pd11 C11 O11 29.8(17)
C18 Pd11 C11 O11 -57.4(18)
Pd13 Pd11 C11 O11 -173(2)
Pd14 Pd11 C11 O11 64.8(18)
Pd1A Pd11 C11 O11 -151(2)
Pd18 Pd11 C11 O11 -52(2)
Pd17 Pd11 C11 O11 -106.6(17)
Tl2 Pd11 C11 O11 138.1(17)
Pd10 Pd11 C11 O11 -164.5(16)
Pd12 Pd11 C11 O11 143.3(13)
C12 Pd11 C11 Pd13 -156.8(6)
C18 Pd11 C11 Pd13 116.0(4)
Pd14 Pd11 C11 Pd13 -121.8(3)
Pd1A Pd11 C11 Pd13 22.2(3)
Pd18 Pd11 C11 Pd13 121.8(7)
Pd17 Pd11 C11 Pd13 66.8(4)
Tl2 Pd11 C11 Pd13 -48.5(4)
Pd10 Pd11 C11 Pd13 8.9(5)
Pd12 Pd11 C11 Pd13 -43.3(11)
C12 Pd11 C11 Pd1A -179.0(6)
C18 Pd11 C11 Pd1A 93.8(5)
Pd13 Pd11 C11 Pd1A -22.2(3)
Pd14 Pd11 C11 Pd1A -144.0(3)
Pd18 Pd11 C11 Pd1A 99.6(8)
Pd17 Pd11 C11 Pd1A 44.6(5)
Tl2 Pd11 C11 Pd1A -70.7(4)
Pd10 Pd11 C11 Pd1A -13.3(5)
Pd12 Pd11 C11 Pd1A -65.5(10)
C10 Pd1A C11 O11 -160.5(18)
P1A Pd1A C11 O11 -36(2)
Pd10 Pd1A C11 O11 166.7(15)
Pd11 Pd1A C11 O11 150.7(19)
Pd17 Pd1A C11 O11 112.9(16)
C10 Pd1A C11 Pd13 -41.0(19)
P1A Pd1A C11 Pd13 83.6(10)
Pd10 Pd1A C11 Pd13 -73.8(4)
Pd11 Pd1A C11 Pd13 -89.7(4)
Pd17 Pd1A C11 Pd13 -127.6(2)
C10 Pd1A C11 Pd11 49(2)
P1A Pd1A C11 Pd11 173.3(9)
Pd10 Pd1A C11 Pd11 15.9(6)
Pd17 Pd1A C11 Pd11 -37.9(4)
C13 Pd14 C12 O12 -130(2)
P8 Pd14 C12 O12 30(2)
Pd12 Pd14 C12 O12 -157(2)
Pd11 Pd14 C12 O12 -174(3)
Pd18 Pd14 C12 O12 -119(2)
Tl2 Pd14 C12 O12 151(2)
C13 Pd14 C12 Pd11 44(2)
P8 Pd14 C12 Pd11 -156.4(4)
Pd12 Pd14 C12 Pd11 16.5(6)
Pd18 Pd14 C12 Pd11 55.0(3)
Tl2 Pd14 C12 Pd11 -35.2(4)
C11 Pd11 C12 O12 -45(2)
C18 Pd11 C12 O12 59(2)
Pd13 Pd11 C12 O12 -69(2)
Pd14 Pd11 C12 O12 175(2)
Pd1A Pd11 C12 O12 -47(2)
Pd18 Pd11 C12 O12 107(2)
Pd17 Pd11 C12 O12 64(2)
Tl2 Pd11 C12 O12 -140.6(19)
Pd10 Pd11 C12 O12 -179.6(11)
Pd12 Pd11 C12 O12 161.5(19)
C11 Pd11 C12 Pd14 139.8(6)
C18 Pd11 C12 Pd14 -115.4(5)
Pd13 Pd11 C12 Pd14 116.4(4)
Pd1A Pd11 C12 Pd14 138.6(4)
Pd18 Pd11 C12 Pd14 -68.1(4)
Pd17 Pd11 C12 Pd14 -111.0(5)
Tl2 Pd11 C12 Pd14 44.6(5)
Pd10 Pd11 C12 Pd14 5.5(17)
Pd12 Pd11 C12 Pd14 -13.3(5)
C12 Pd14 C13 O13 138(2)
P8 Pd14 C13 O13 -21.1(17)
Pd12 Pd14 C13 O13 171.5(19)
Pd11 Pd14 C13 O13 175.1(15)
Pd18 Pd14 C13 O13 127.8(17)
Tl2 Pd14 C13 O13 -140.5(17)
C12 Pd14 C13 Pd12 -33(2)
P8 Pd14 C13 Pd12 167.4(3)
Pd11 Pd14 C13 Pd12 3.7(5)
Pd18 Pd14 C13 Pd12 -43.7(3)
Tl2 Pd14 C13 Pd12 48.0(3)
C14 Pd12 C13 O13 20.5(14)
C16 Pd12 C13 O13 -69.2(14)
Pd14 Pd12 C13 O13 -173.0(16)
Pd15 Pd12 C13 O13 52.9(15)
Pd16 Pd12 C13 O13 -67.9(16)
Pd18 Pd12 C13 O13 -118.6(13)
Tl2 Pd12 C13 O13 124.7(13)
Pd10 Pd12 C13 O13 137.2(10)
Pd11 Pd12 C13 O13 -175.9(13)
C14 Pd12 C13 Pd14 -166.5(4)
C16 Pd12 C13 Pd14 103.8(4)
Pd15 Pd12 C13 Pd14 -134.1(2)
Pd16 Pd12 C13 Pd14 105.1(5)
Pd18 Pd12 C13 Pd14 54.4(3)
Tl2 Pd12 C13 Pd14 -62.3(3)
Pd10 Pd12 C13 Pd14 -49.8(9)
Pd11 Pd12 C13 Pd14 -2.9(4)
C15 Pd15 C14 O14 -133.7(18)
P9 Pd15 C14 O14 27.5(15)
Pd12 Pd15 C14 O14 -174.8(17)
Pd10 Pd15 C14 O14 -159.8(14)
Tl2 Pd15 C14 O14 146.8(15)
C15 Pd15 C14 Pd12 41.0(19)
P9 Pd15 C14 Pd12 -157.7(2)
Pd10 Pd15 C14 Pd12 15.0(4)
Tl2 Pd15 C14 Pd12 -38.5(3)
C13 Pd12 C14 O14 -40.6(13)
C16 Pd12 C14 O14 58.5(13)
Pd14 Pd12 C14 O14 -54.5(14)
Pd15 Pd12 C14 O14 175.6(15)
Pd16 Pd12 C14 O14 107.2(12)
Pd18 Pd12 C14 O14 62.0(14)
Tl2 Pd12 C14 O14 -136.9(12)
Pd10 Pd12 C14 O14 163.2(12)
Pd11 Pd12 C14 O14 -167.3(7)
C13 Pd12 C14 Pd15 143.9(4)
C16 Pd12 C14 Pd15 -117.1(4)
Pd14 Pd12 C14 Pd15 129.9(2)
Pd16 Pd12 C14 Pd15 -68.4(3)
Pd18 Pd12 C14 Pd15 -113.5(3)
Tl2 Pd12 C14 Pd15 47.6(3)
Pd10 Pd12 C14 Pd15 -12.4(3)
Pd11 Pd12 C14 Pd15 17.1(10)
C14 Pd15 C15 O15 144.5(17)
P9 Pd15 C15 O15 -16.6(19)
Pd12 Pd15 C15 O15 179.1(17)
Pd10 Pd15 C15 O15 175(2)
Tl2 Pd15 C15 O15 -134.8(18)
C14 Pd15 C15 Pd10 -31.0(19)
P9 Pd15 C15 Pd10 167.9(3)
Pd12 Pd15 C15 Pd10 3.6(5)
Tl2 Pd15 C15 Pd10 49.7(3)
C10 Pd10 C15 O15 21.4(14)
C17 Pd10 C15 O15 -72.5(14)
Pd1A Pd10 C15 O15 43.5(16)
Pd15 Pd10 C15 O15 -176.4(17)
Pd17 Pd10 C15 O15 -68.8(16)
Pd13 Pd10 C15 O15 61.2(15)
Pd16 Pd10 C15 O15 -121.5(14)
Tl2 Pd10 C15 O15 123.9(14)
Pd12 Pd10 C15 O15 -179.4(13)
Pd11 Pd10 C15 O15 129.2(12)
C10 Pd10 C15 Pd15 -162.2(5)
C17 Pd10 C15 Pd15 103.9(4)
Pd1A Pd10 C15 Pd15 -140.1(3)
Pd17 Pd10 C15 Pd15 107.6(5)
Pd13 Pd10 C15 Pd15 -122.4(3)
Pd16 Pd10 C15 Pd15 54.9(4)
Tl2 Pd10 C15 Pd15 -59.6(3)
Pd12 Pd10 C15 Pd15 -3.0(4)
Pd11 Pd10 C15 Pd15 -54.4(8)
C17 Pd16 C16 O16 -150.4(11)
P10 Pd16 C16 O16 -12.5(12)
Pd12 Pd16 C16 O16 126.5(13)
Pd10 Pd16 C16 O16 141.9(10)
Pd17 Pd16 C16 O16 -153.9(11)
Pd18 Pd16 C16 O16 -155.1(13)
C17 Pd16 C16 Pd18 4.7(11)
P10 Pd16 C16 Pd18 142.6(2)
Pd12 Pd16 C16 Pd18 -78.5(3)
Pd10 Pd16 C16 Pd18 -63.0(3)
Pd17 Pd16 C16 Pd18 1.1(3)
C17 Pd16 C16 Pd12 83.2(10)
P10 Pd16 C16 Pd12 -138.93(19)
Pd10 Pd16 C16 Pd12 15.5(4)
Pd17 Pd16 C16 Pd12 79.6(2)
Pd18 Pd16 C16 Pd12 78.5(3)
C18 Pd18 C16 O16 145.7(11)
P12 Pd18 C16 O16 19.1(11)
Pd11 Pd18 C16 O16 -139.7(9)
Pd12 Pd18 C16 O16 -125.3(12)
Pd17 Pd18 C16 O16 155.6(10)
Pd16 Pd18 C16 O16 156.7(12)
Pd14 Pd18 C16 O16 -89.2(10)
C18 Pd18 C16 Pd16 -11.0(11)
P12 Pd18 C16 Pd16 -137.6(2)
Pd11 Pd18 C16 Pd16 63.6(3)
Pd12 Pd18 C16 Pd16 78.0(3)
Pd17 Pd18 C16 Pd16 -1.1(3)
Pd14 Pd18 C16 Pd16 114.1(2)
C18 Pd18 C16 Pd12 -89.0(10)
P12 Pd18 C16 Pd12 144.4(2)
Pd11 Pd18 C16 Pd12 -14.4(3)
Pd17 Pd18 C16 Pd12 -79.2(2)
Pd16 Pd18 C16 Pd12 -78.0(3)
Pd14 Pd18 C16 Pd12 36.1(2)
C13 Pd12 C16 O16 40.0(9)
C14 Pd12 C16 O16 -48.3(9)
Pd14 Pd12 C16 O16 88.5(9)
Pd15 Pd12 C16 O16 -92.7(9)
Pd16 Pd12 C16 O16 -139.1(10)
Pd18 Pd12 C16 O16 134.9(10)
Tl2 Pd12 C16 O16 177.9(4)
Pd10 Pd12 C16 O16 -151.7(8)
Pd11 Pd12 C16 O16 146.4(8)
C13 Pd12 C16 Pd16 179.1(4)
C14 Pd12 C16 Pd16 90.8(4)
Pd14 Pd12 C16 Pd16 -132.44(18)
Pd15 Pd12 C16 Pd16 46.3(3)
Pd18 Pd12 C16 Pd16 -86.1(3)
Tl2 Pd12 C16 Pd16 -43.0(8)
Pd10 Pd12 C16 Pd16 -12.6(3)
Pd11 Pd12 C16 Pd16 -74.5(2)
C13 Pd12 C16 Pd18 -94.8(4)
C14 Pd12 C16 Pd18 176.9(3)
Pd14 Pd12 C16 Pd18 -46.3(3)
Pd15 Pd12 C16 Pd18 132.39(17)
Pd16 Pd12 C16 Pd18 86.1(3)
Tl2 Pd12 C16 Pd18 43.1(8)
Pd10 Pd12 C16 Pd18 73.5(2)
Pd11 Pd12 C16 Pd18 11.6(3)
C16 Pd16 C17 O17 151.8(10)
P10 Pd16 C17 O17 14.0(12)
Pd12 Pd16 C17 O17 -139.5(10)
Pd10 Pd16 C17 O17 -126.3(12)
Pd17 Pd16 C17 O17 156.2(13)
Pd18 Pd16 C17 O17 155.5(11)
C16 Pd16 C17 Pd17 -4.4(11)
P10 Pd16 C17 Pd17 -142.2(2)
Pd12 Pd16 C17 Pd17 64.3(3)
Pd10 Pd16 C17 Pd17 77.4(3)
Pd18 Pd16 C17 Pd17 -0.7(3)
C16 Pd16 C17 Pd10 -81.9(10)
P10 Pd16 C17 Pd10 140.38(19)
Pd12 Pd16 C17 Pd10 -13.1(4)
Pd17 Pd16 C17 Pd10 -77.4(3)
Pd18 Pd16 C17 Pd10 -78.2(2)
C18 Pd17 C17 O17 -146.2(11)
P11 Pd17 C17 O17 -15.1(12)
Pd10 Pd17 C17 O17 125.0(12)
Pd11 Pd17 C17 O17 140.7(10)
Pd16 Pd17 C17 O17 -156.1(13)
Pd18 Pd17 C17 O17 -155.3(11)
Pd1A Pd17 C17 O17 87.0(11)
C18 Pd17 C17 Pd16 9.8(11)
P11 Pd17 C17 Pd16 141.0(2)
Pd10 Pd17 C17 Pd16 -78.9(3)
Pd11 Pd17 C17 Pd16 -63.3(3)
Pd18 Pd17 C17 Pd16 0.7(3)
Pd1A Pd17 C17 Pd16 -116.9(3)
C18 Pd17 C17 Pd10 88.8(10)
P11 Pd17 C17 Pd10 -140.10(17)
Pd11 Pd17 C17 Pd10 15.6(3)
Pd16 Pd17 C17 Pd10 78.9(3)
Pd18 Pd17 C17 Pd10 79.7(2)
Pd1A Pd17 C17 Pd10 -38.0(2)
C10 Pd10 C17 O17 -47.8(10)
C15 Pd10 C17 O17 40.9(10)
Pd1A Pd10 C17 O17 -90.8(9)
Pd15 Pd10 C17 O17 89.7(9)
Pd17 Pd10 C17 O17 -136.7(10)
Pd13 Pd10 C17 O17 -91.6(9)
Pd16 Pd10 C17 O17 137.3(11)
Tl2 Pd10 C17 O17 171.6(5)
Pd12 Pd10 C17 O17 147.8(8)
Pd11 Pd10 C17 O17 -149.5(8)
C10 Pd10 C17 Pd16 174.9(4)
C15 Pd10 C17 Pd16 -96.4(4)
Pd1A Pd10 C17 Pd16 131.9(2)
Pd15 Pd10 C17 Pd16 -47.6(3)
Pd17 Pd10 C17 Pd16 86.0(3)
Pd13 Pd10 C17 Pd16 131.17(18)
Tl2 Pd10 C17 Pd16 34.4(8)
Pd12 Pd10 C17 Pd16 10.6(3)
Pd11 Pd10 C17 Pd16 73.2(3)
C10 Pd10 C17 Pd17 88.9(4)
C15 Pd10 C17 Pd17 177.6(3)
Pd1A Pd10 C17 Pd17 45.9(3)
Pd15 Pd10 C17 Pd17 -133.62(17)
Pd13 Pd10 C17 Pd17 45.1(3)
Pd16 Pd10 C17 Pd17 -86.0(3)
Tl2 Pd10 C17 Pd17 -51.7(8)
Pd12 Pd10 C17 Pd17 -75.5(2)
Pd11 Pd10 C17 Pd17 -12.8(3)
C16 Pd18 C18 O18 -143.8(12)
P12 Pd18 C18 O18 -18.8(14)
Pd11 Pd18 C18 O18 126.2(15)
Pd12 Pd18 C18 O18 143.9(12)
Pd17 Pd18 C18 O18 -156.5(16)
Pd16 Pd18 C18 O18 -152.4(13)
Pd14 Pd18 C18 O18 91.7(14)
C16 Pd18 C18 Pd17 12.7(11)
P12 Pd18 C18 Pd17 137.7(2)
Pd11 Pd18 C18 Pd17 -77.3(3)
Pd12 Pd18 C18 Pd17 -59.5(4)
Pd16 Pd18 C18 Pd17 4.1(4)
Pd14 Pd18 C18 Pd17 -111.8(3)
C16 Pd18 C18 Pd11 90.0(10)
P12 Pd18 C18 Pd11 -144.98(17)
Pd12 Pd18 C18 Pd11 17.7(4)
Pd17 Pd18 C18 Pd11 77.3(3)
Pd16 Pd18 C18 Pd11 81.4(2)
Pd14 Pd18 C18 Pd11 -34.5(2)
C17 Pd17 C18 O18 146.1(11)
P11 Pd17 C18 O18 14.0(13)
Pd10 Pd17 C18 O18 -141.6(11)
Pd11 Pd17 C18 O18 -125.3(14)
Pd16 Pd17 C18 O18 153.7(12)
Pd18 Pd17 C18 O18 157.9(15)
Pd1A Pd17 C18 O18 -87.5(13)
C17 Pd17 C18 Pd18 -11.8(12)
P11 Pd17 C18 Pd18 -143.8(3)
Pd10 Pd17 C18 Pd18 60.5(4)
Pd11 Pd17 C18 Pd18 76.9(3)
Pd16 Pd17 C18 Pd18 -4.1(4)
Pd1A Pd17 C18 Pd18 114.6(3)
C17 Pd17 C18 Pd11 -88.7(10)
P11 Pd17 C18 Pd11 139.28(19)
Pd10 Pd17 C18 Pd11 -16.3(4)
Pd16 Pd17 C18 Pd11 -81.0(2)
Pd18 Pd17 C18 Pd11 -76.9(3)
Pd1A Pd17 C18 Pd11 37.7(3)
C11 Pd11 C18 O18 38.2(11)
C12 Pd11 C18 O18 -50.0(10)
Pd13 Pd11 C18 O18 88.4(10)
Pd14 Pd11 C18 O18 -94.3(9)
Pd1A Pd11 C18 O18 90.2(9)
Pd18 Pd11 C18 O18 -138.0(11)
Pd17 Pd11 C18 O18 134.3(11)
Tl2 Pd11 C18 O18 179.6(6)
Pd10 Pd11 C18 O18 147.1(9)
Pd12 Pd11 C18 O18 -151.8(9)
C11 Pd11 C18 Pd18 176.2(5)
C12 Pd11 C18 Pd18 88.0(4)
Pd13 Pd11 C18 Pd18 -133.63(18)
Pd14 Pd11 C18 Pd18 43.7(3)
Pd1A Pd11 C18 Pd18 -131.8(2)
Pd17 Pd11 C18 Pd18 -87.7(3)
Tl2 Pd11 C18 Pd18 -42.4(7)
Pd10 Pd11 C18 Pd18 -74.9(3)
Pd12 Pd11 C18 Pd18 -13.8(3)
C11 Pd11 C18 Pd17 -96.0(5)
C12 Pd11 C18 Pd17 175.8(4)
Pd13 Pd11 C18 Pd17 -45.9(4)
Pd14 Pd11 C18 Pd17 131.4(2)
Pd1A Pd11 C18 Pd17 -44.1(3)
Pd18 Pd11 C18 Pd17 87.7(3)
Tl2 Pd11 C18 Pd17 45.3(7)
Pd10 Pd11 C18 Pd17 12.8(3)
Pd12 Pd11 C18 Pd17 73.9(3)
C26 P1 C20 C21 -174.1(4)
C32 P1 C20 C21 76.7(5)
Pd4 P1 C20 C21 -52.2(5)
C26 P1 C20 C25 4.0(6)
C32 P1 C20 C25 -105.2(5)
Pd4 P1 C20 C25 125.9(4)
C25 C20 C21 C22 0.0
P1 C20 C21 C22 178.2(6)
C20 C21 C22 C23 0.0
C21 C22 C23 C24 0.0
C22 C23 C24 C25 0.0
C23 C24 C25 C20 0.0
C21 C20 C25 C24 0.0
P1 C20 C25 C24 -178.1(6)
C32 P1 C26 C27 2.0(7)
C20 P1 C26 C27 -104.3(6)
Pd4 P1 C26 C27 134.2(5)
C32 P1 C26 C31 -177.3(5)
C20 P1 C26 C31 76.4(6)
Pd4 P1 C26 C31 -45.1(5)
C31 C26 C27 C28 0.0
P1 C26 C27 C28 -179.3(7)
C26 C27 C28 C29 0.0
C27 C28 C29 C30 0.0
C28 C29 C30 C31 0.0
C29 C30 C31 C26 0.0
C27 C26 C31 C30 0.0
P1 C26 C31 C30 179.3(6)
C26 P1 C32 C33 -67.5(5)
C20 P1 C32 C33 40.7(5)
Pd4 P1 C32 C33 164.5(3)
C26 P1 C32 C37 114.7(5)
C20 P1 C32 C37 -137.0(4)
Pd4 P1 C32 C37 -13.3(5)
C37 C32 C33 C34 0.0
P1 C32 C33 C34 -177.8(6)
C32 C33 C34 C35 0.0
C33 C34 C35 C36 0.0
C34 C35 C36 C37 0.0
C35 C36 C37 C32 0.0
C33 C32 C37 C36 0.0
P1 C32 C37 C36 177.8(5)
C50 P2 C38 C39 116.6(4)
C44 P2 C38 C39 -130.3(4)
Pd5 P2 C38 C39 -4.2(5)
C50 P2 C38 C43 -62.9(5)
C44 P2 C38 C43 50.2(5)
Pd5 P2 C38 C43 176.4(3)
C43 C38 C39 C40 0.0
P2 C38 C39 C40 -179.4(5)
C38 C39 C40 C41 0.0
C39 C40 C41 C42 0.0
C40 C41 C42 C43 0.0
C41 C42 C43 C38 0.0
C39 C38 C43 C42 0.0
P2 C38 C43 C42 179.4(5)
C50 P2 C44 C45 -171.3(4)
C38 P2 C44 C45 77.5(4)
Pd5 P2 C44 C45 -52.4(4)
C50 P2 C44 C49 3.7(6)
C38 P2 C44 C49 -107.5(5)
Pd5 P2 C44 C49 122.6(4)
C49 C44 C45 C46 0.0
P2 C44 C45 C46 175.2(5)
C44 C45 C46 C47 0.0
C45 C46 C47 C48 0.0
C46 C47 C48 C49 0.0
C47 C48 C49 C44 0.0
C45 C44 C49 C48 0.0
P2 C44 C49 C48 -174.7(6)
C38 P2 C50 C51 -27.8(5)
C44 P2 C50 C51 -136.1(5)
Pd5 P2 C50 C51 100.8(4)
C38 P2 C50 C55 165.1(4)
C44 P2 C50 C55 56.9(5)
Pd5 P2 C50 C55 -66.2(4)
C55 C50 C51 C52 0.0
P2 C50 C51 C52 -166.8(6)
C50 C51 C52 C53 0.0
C51 C52 C53 C54 0.0
C52 C53 C54 C55 0.0
C53 C54 C55 C50 0.0
C51 C50 C55 C54 0.0
P2 C50 C55 C54 167.1(6)
C62 P3 C56 C57 -164.7(4)
C68 P3 C56 C57 -56.6(5)
Pd6 P3 C56 C57 66.6(4)
C62 P3 C56 C61 21.9(5)
C68 P3 C56 C61 130.0(4)
Pd6 P3 C56 C61 -106.8(4)
C61 C56 C57 C58 0.0
P3 C56 C57 C58 -173.5(5)
C56 C57 C58 C59 0.0
C57 C58 C59 C60 0.0
C58 C59 C60 C61 0.0
C59 C60 C61 C56 0.0
C57 C56 C61 C60 0.0
P3 C56 C61 C60 173.3(5)
C56 P3 C62 C63 77.9(5)
C68 P3 C62 C63 -30.8(5)
Pd6 P3 C62 C63 -154.7(3)
C56 P3 C62 C67 -99.3(4)
C68 P3 C62 C67 152.0(4)
Pd6 P3 C62 C67 28.1(5)
C67 C62 C63 C64 0.0
P3 C62 C63 C64 -177.1(5)
C62 C63 C64 C65 0.0
C63 C64 C65 C66 0.0
C64 C65 C66 C67 0.0
C65 C66 C67 C62 0.0
C63 C62 C67 C66 0.0
P3 C62 C67 C66 177.2(5)
C62 P3 C68 C69 90.3(5)
C56 P3 C68 C69 -16.6(6)
Pd6 P3 C68 C69 -142.1(4)
C62 P3 C68 C73 -90.7(5)
C56 P3 C68 C73 162.4(4)
Pd6 P3 C68 C73 36.9(5)
C73 C68 C69 C70 0.0
P3 C68 C69 C70 179.0(6)
C68 C69 C70 C71 0.0
C69 C70 C71 C72 0.0
C70 C71 C72 C73 0.0
C71 C72 C73 C68 0.0
C69 C68 C73 C72 0.0
P3 C68 C73 C72 -179.0(6)
C80 P4 C74 C75 -88.2(5)
C86 P4 C74 C75 16.5(5)
Pd7 P4 C74 C75 137.6(3)
C80 P4 C74 C79 87.3(4)
C86 P4 C74 C79 -168.0(4)
Pd7 P4 C74 C79 -46.9(4)
C79 C74 C75 C76 0.0
P4 C74 C75 C76 175.4(5)
C74 C75 C76 C77 0.0
C75 C76 C77 C78 0.0
C76 C77 C78 C79 0.0
C77 C78 C79 C74 0.0
C75 C74 C79 C78 0.0
P4 C74 C79 C78 -175.6(5)
C86 P4 C80 C81 72.6(4)
C74 P4 C80 C81 177.3(4)
Pd7 P4 C80 C81 -52.1(4)
C86 P4 C80 C85 -105.8(4)
C74 P4 C80 C85 -1.0(5)
Pd7 P4 C80 C85 129.5(3)
C85 C80 C81 C82 0.0
P4 C80 C81 C82 -178.4(5)
C80 C81 C82 C83 0.0
C81 C82 C83 C84 0.0
C82 C83 C84 C85 0.0
C83 C84 C85 C80 0.0
C81 C80 C85 C84 0.0
P4 C80 C85 C84 178.3(5)
C80 P4 C86 C87 10.3(5)
C74 P4 C86 C87 -95.0(4)
Pd7 P4 C86 C87 141.3(3)
C80 P4 C86 C91 -172.2(4)
C74 P4 C86 C91 82.5(4)
Pd7 P4 C86 C91 -41.2(4)
C91 C86 C87 C88 0.0
P4 C86 C87 C88 177.5(5)
C86 C87 C88 C89 0.0
C87 C88 C89 C90 0.0
C88 C89 C90 C91 0.0
C89 C90 C91 C86 0.0
C87 C86 C91 C90 0.0
P4 C86 C91 C90 -177.6(5)
C104 P5 C92 C93 153.1(5)
C98 P5 C92 C93 -98.0(5)
Pd8 P5 C92 C93 24.2(5)
C104 P5 C92 C97 -29.6(6)
C98 P5 C92 C97 79.3(6)
Pd8 P5 C92 C97 -158.5(4)
C97 C92 C93 C94 0.0
P5 C92 C93 C94 177.4(6)
C92 C93 C94 C95 0.0
C93 C94 C95 C96 0.0
C94 C95 C96 C97 0.0
C95 C96 C97 C92 0.0
C93 C92 C97 C96 0.0
P5 C92 C97 C96 -177.2(6)
C104 P5 C98 C99 -98.7(6)
C92 P5 C98 C99 152.8(6)
Pd8 P5 C98 C99 25.2(6)
C104 P5 C98 C103 80.2(6)
C92 P5 C98 C103 -28.3(6)
Pd8 P5 C98 C103 -155.9(5)
C103 C98 C99 C100 0.0
P5 C98 C99 C100 178.9(7)
C98 C99 C100 C101 0.0
C99 C100 C101 C102 0.0
C100 C101 C102 C103 0.0
C101 C102 C103 C98 0.0
C99 C98 C103 C102 0.0
P5 C98 C103 C102 -178.9(7)
C92 P5 C104 C105 143.9(5)
C98 P5 C104 C105 35.9(6)
Pd8 P5 C104 C105 -85.0(6)
C92 P5 C104 C109 -45.5(7)
C98 P5 C104 C109 -153.4(6)
Pd8 P5 C104 C109 85.7(6)
C109 C104 C105 C106 0.0
P5 C104 C105 C106 170.6(7)
C104 C105 C106 C107 0.0
C105 C106 C107 C108 0.0
C106 C107 C108 C109 0.0
C107 C108 C109 C104 0.0
C105 C104 C109 C108 0.0
P5 C104 C109 C108 -170.6(7)
C116 P6 C110 C111 -23.7(5)
C122 P6 C110 C111 80.5(5)
Pd9 P6 C110 C111 -156.7(4)
C116 P6 C110 C115 158.9(4)
C122 P6 C110 C115 -96.8(4)
Pd9 P6 C110 C115 26.0(4)
C115 C110 C111 C112 0.0
P6 C110 C111 C112 -177.2(6)
C110 C111 C112 C113 0.0
C111 C112 C113 C114 0.0
C112 C113 C114 C115 0.0
C113 C114 C115 C110 0.0
C111 C110 C115 C114 0.0
P6 C110 C115 C114 177.4(5)
C122 P6 C116 C117 -38.5(5)
C110 P6 C116 C117 69.2(5)
Pd9 P6 C116 C117 -161.8(3)
C122 P6 C116 C121 141.0(4)
C110 P6 C116 C121 -111.3(4)
Pd9 P6 C116 C121 17.8(5)
C121 C116 C117 C118 0.0
P6 C116 C117 C118 179.5(5)
C116 C117 C118 C119 0.0
C117 C118 C119 C120 0.0
C118 C119 C120 C121 0.0
C119 C120 C121 C116 0.0
C117 C116 C121 C120 0.0
P6 C116 C121 C120 -179.5(5)
C116 P6 C122 C123 -57.1(4)
C110 P6 C122 C123 -164.8(4)
Pd9 P6 C122 C123 71.7(4)
C116 P6 C122 C127 122.8(5)
C110 P6 C122 C127 15.1(5)
Pd9 P6 C122 C127 -108.5(4)
C127 C122 C123 C124 0.0
P6 C122 C123 C124 179.9(5)
C122 C123 C124 C125 0.0
C123 C124 C125 C126 0.0
C124 C125 C126 C127 0.0
C125 C126 C127 C122 0.0
C123 C122 C127 C126 0.0
P6 C122 C127 C126 -179.8(6)
C30B P8 C218 C219 60.3(7)
C30A P8 C218 C219 52.0(11)
C224 P8 C218 C219 167.3(6)
Pd14 P8 C218 C219 -66.7(5)
C30B P8 C218 C223 -129.9(7)
C30A P8 C218 C223 -138.1(11)
C224 P8 C218 C223 -22.8(7)
Pd14 P8 C218 C223 103.1(5)
C223 C218 C219 C220 0.0
P8 C218 C219 C220 170.1(6)
C218 C219 C220 C221 0.0
C219 C220 C221 C222 0.0
C220 C221 C222 C223 0.0
C221 C222 C223 C218 0.0
C219 C218 C223 C222 0.0
P8 C218 C223 C222 -169.5(6)
C218 P8 C224 C225 -69.4(8)
C30B P8 C224 C225 41.5(9)
C30A P8 C224 C225 33.1(18)
Pd14 P8 C224 C225 165.6(6)
C218 P8 C224 C229 114.0(7)
C30B P8 C224 C229 -135.1(8)
C30A P8 C224 C229 -143.5(16)
Pd14 P8 C224 C229 -11.0(8)
C229 C224 C225 C226 0.0
P8 C224 C225 C226 -176.5(11)
C224 C225 C226 C227 0.0
C225 C226 C227 C228 0.0
C226 C227 C228 C229 0.0
C227 C228 C229 C224 0.0
C225 C224 C229 C228 0.0
P8 C224 C229 C228 176.7(10)
C218 P8 C30A C31A -132.1(15)
C30B P8 C30A C31A 82(6)
C224 P8 C30A C31A 117.6(14)
Pd14 P8 C30A C31A -15(2)
C218 P8 C30A C35A 48.8(18)
C30B P8 C30A C35A -97(6)
C224 P8 C30A C35A -61(2)
Pd14 P8 C30A C35A 166.2(14)
C35A C30A C31A C32A 0.0
P8 C30A C31A C32A -179(3)
C30A C31A C32A C33A 0.0
C31A C32A C33A C34A 0.0
C32A C33A C34A C35A 0.0
C33A C34A C35A C30A 0.0
C31A C30A C35A C34A 0.0
P8 C30A C35A C34A 179(3)
C218 P8 C30B C31B -133.4(6)
C30A P8 C30B C31B -98(6)
C224 P8 C30B C31B 115.5(7)
Pd14 P8 C30B C31B -7.9(8)
C218 P8 C30B C35B 41.6(10)
C30A P8 C30B C35B 77(6)
C224 P8 C30B C35B -69.5(10)
Pd14 P8 C30B C35B 167.1(7)
C35B C30B C31B C32B 0.0
P8 C30B C31B C32B 175.2(10)
C30B C31B C32B C33B 0.0
C31B C32B C33B C34B 0.0
C32B C33B C34B C35B 0.0
C33B C34B C35B C30B 0.0
C31B C30B C35B C34B 0.0
P8 C30B C35B C34B -174.8(11)
C248 P9 C236 C237 -68.0(6)
C242 P9 C236 C237 43.9(6)
Pd15 P9 C236 C237 166.7(4)
C248 P9 C236 C241 109.3(6)
C242 P9 C236 C241 -138.7(6)
Pd15 P9 C236 C241 -15.9(6)
C241 C236 C237 C238 0.0
P9 C236 C237 C238 177.3(7)
C236 C237 C238 C239 0.0
C237 C238 C239 C240 0.0
C238 C239 C240 C241 0.0
C239 C240 C241 C236 0.0
C237 C236 C241 C240 0.0
P9 C236 C241 C240 -177.4(7)
C236 P9 C242 C243 57.9(5)
C248 P9 C242 C243 168.3(5)
Pd15 P9 C242 C243 -64.3(5)
C236 P9 C242 C247 -130.0(5)
C248 P9 C242 C247 -19.6(6)
Pd15 P9 C242 C247 107.7(5)
C247 C242 C243 C244 0.0
P9 C242 C243 C244 172.3(6)
C242 C243 C244 C245 0.0
C243 C244 C245 C246 0.0
C244 C245 C246 C247 0.0
C245 C246 C247 C242 0.0
C243 C242 C247 C246 0.0
P9 C242 C247 C246 -171.8(7)
C236 P9 C248 C249 -4.7(6)
C242 P9 C248 C249 -114.4(6)
Pd15 P9 C248 C249 119.1(5)
C236 P9 C248 C253 179.0(5)
C242 P9 C248 C253 69.3(6)
Pd15 P9 C248 C253 -57.2(6)
C253 C248 C249 C250 0.0
P9 C248 C249 C250 -176.3(7)
C248 C249 C250 C251 0.0
C249 C250 C251 C252 0.0
C250 C251 C252 C253 0.0
C251 C252 C253 C248 0.0
C249 C248 C253 C252 0.0
P9 C248 C253 C252 176.4(7)
C260 P10 C254 C255 -152.7(5)
C266 P10 C254 C255 101.4(5)
Pd16 P10 C254 C255 -26.1(5)
C260 P10 C254 C259 27.2(6)
C266 P10 C254 C259 -78.7(6)
Pd16 P10 C254 C259 153.8(4)
C259 C254 C255 C256 0.0
P10 C254 C255 C256 179.9(6)
C254 C255 C256 C257 0.0
C255 C256 C257 C258 0.0
C256 C257 C258 C259 0.0
C257 C258 C259 C254 0.0
C255 C254 C259 C258 0.0
P10 C254 C259 C258 -179.9(7)
C254 P10 C260 C261 40.2(5)
C266 P10 C260 C261 146.8(4)
Pd16 P10 C260 C261 -89.7(4)
C254 P10 C260 C265 -146.0(4)
C266 P10 C260 C265 -39.4(5)
Pd16 P10 C260 C265 84.1(4)
C265 C260 C261 C262 0.0
P10 C260 C261 C262 173.7(5)
C260 C261 C262 C263 0.0
C261 C262 C263 C264 0.0
C262 C263 C264 C265 0.0
C263 C264 C265 C260 0.0
C261 C260 C265 C264 0.0
P10 C260 C265 C264 -173.9(5)
C260 P10 C266 C267 122.8(4)
C254 P10 C266 C267 -128.7(4)
Pd16 P10 C266 C267 0.8(5)
C260 P10 C266 C271 -52.1(5)
C254 P10 C266 C271 56.4(5)
Pd16 P10 C266 C271 -174.0(3)
C271 C266 C267 C268 0.0
P10 C266 C267 C268 -175.0(5)
C266 C267 C268 C269 0.0
C267 C268 C269 C270 0.0
C268 C269 C270 C271 0.0
C269 C270 C271 C266 0.0
C267 C266 C271 C270 0.0
P10 C266 C271 C270 174.8(6)
C84B P11 C42A C43A -107.2(17)
C84A P11 C42A C43A -105.9(10)
C42B P11 C42A C43A -103(13)
C278 P11 C42A C43A 146.3(9)
Pd17 P11 C42A C43A 18.1(11)
C84B P11 C42A C47A 66.2(17)
C84A P11 C42A C47A 67.4(10)
C42B P11 C42A C47A 71(13)
C278 P11 C42A C47A -40.3(11)
Pd17 P11 C42A C47A -168.5(7)
C47A C42A C43A C44A 0.0
P11 C42A C43A C44A 173.3(14)
C42A C43A C44A C45A 0.0
C43A C44A C45A C46A 0.0
C44A C45A C46A C47A 0.0
C45A C46A C47A C42A 0.0
C43A C42A C47A C46A 0.0
P11 C42A C47A C46A -173.4(14)
C84B P11 C42B C43B -133(2)
C84A P11 C42B C43B -131.8(16)
C42A P11 C42B C43B 51(13)
C278 P11 C42B C43B 122.0(15)
Pd17 P11 C42B C43B -10(2)
C84B P11 C42B C47B 42(2)
C84A P11 C42B C47B 43(2)
C42A P11 C42B C47B -134(14)
C278 P11 C42B C47B -63(2)
Pd17 P11 C42B C47B 164.6(15)
C47B C42B C43B C44B 0.0
P11 C42B C43B C44B 175(2)
C42B C43B C44B C45B 0.0
C43B C44B C45B C46B 0.0
C44B C45B C46B C47B 0.0
C45B C46B C47B C42B 0.0
C43B C42B C47B C46B 0.0
P11 C42B C47B C46B -175(3)
C84B P11 C278 C279 -175.3(11)
C84A P11 C278 C279 178.7(6)
C42B P11 C278 C279 -80.0(13)
C42A P11 C278 C279 -74.0(9)
Pd17 P11 C278 C279 53.6(7)
C84B P11 C278 C283 6.6(12)
C84A P11 C278 C283 0.5(8)
C42B P11 C278 C283 101.9(13)
C42A P11 C278 C283 107.9(9)
Pd17 P11 C278 C283 -124.5(6)
C283 C278 C279 C280 0.0
P11 C278 C279 C280 -178.2(8)
C278 C279 C280 C281 0.0
C279 C280 C281 C282 0.0
C280 C281 C282 C283 0.0
C281 C282 C283 C278 0.0
C279 C278 C283 C282 0.0
P11 C278 C283 C282 178.0(8)
C84B P11 C84A C85A 16(16)
C42B P11 C84A C85A 3.6(13)
C42A P11 C84A C85A 3.9(10)
C278 P11 C84A C85A 111.7(8)
Pd17 P11 C84A C85A -121.4(7)
C84B P11 C84A C89A -164(17)
C42B P11 C84A C89A -176.8(12)
C42A P11 C84A C89A -176.4(9)
C278 P11 C84A C89A -68.6(9)
Pd17 P11 C84A C89A 58.3(8)
C89A C84A C85A C86A 0.0
P11 C84A C85A C86A 179.7(10)
C84A C85A C86A C87A 0.0
C85A C86A C87A C88A 0.0
C86A C87A C88A C89A 0.0
C87A C88A C89A C84A 0.0
C85A C84A C89A C88A 0.0
P11 C84A C89A C88A -179.7(9)
C84A P11 C84B C85B -30(16)
C42B P11 C84B C85B 138(2)
C42A P11 C84B C85B 138.4(18)
C278 P11 C84B C85B -115.5(17)
Pd17 P11 C84B C85B 15(2)
C84A P11 C84B C89B 142(19)
C42B P11 C84B C89B -51(3)
C42A P11 C84B C89B -50(3)
C278 P11 C84B C89B 56(3)
Pd17 P11 C84B C89B -174(2)
C89B C84B C85B C86B 0.0
P11 C84B C85B C86B 172(4)
C84B C85B C86B C87B 0.0
C85B C86B C87B C88B 0.0
C86B C87B C88B C89B 0.0
C87B C88B C89B C84B 0.0
C85B C84B C89B C88B 0.0
P11 C84B C89B C88B -171(4)
C302 P12 C290 C291 -28.8(6)
C296 P12 C290 C291 78.9(6)
Pd18 P12 C290 C291 -157.2(4)
C302 P12 C290 C295 149.3(5)
C296 P12 C290 C295 -102.9(6)
Pd18 P12 C290 C295 21.0(6)
C295 C290 C291 C292 0.0
P12 C290 C291 C292 178.2(7)
C290 C291 C292 C293 0.0
C291 C292 C293 C294 0.0
C292 C293 C294 C295 0.0
C293 C294 C295 C290 0.0
C291 C290 C295 C294 0.0
P12 C290 C295 C294 -178.2(7)
C302 P12 C296 C297 103.8(5)
C290 P12 C296 C297 0.5(6)
Pd18 P12 C296 C297 -126.4(4)
C302 P12 C296 C301 -77.3(5)
C290 P12 C296 C301 179.3(5)
Pd18 P12 C296 C301 52.5(5)
C301 C296 C297 C298 0.0
P12 C296 C297 C298 178.8(7)
C296 C297 C298 C299 0.0
C297 C298 C299 C300 0.0
C298 C299 C300 C301 0.0
C299 C300 C301 C296 0.0
C297 C296 C301 C300 0.0
P12 C296 C301 C300 -178.9(6)
C290 P12 C302 C303 -70.9(5)
C296 P12 C302 C303 -175.9(4)
Pd18 P12 C302 C303 57.2(5)
C290 P12 C302 C307 104.1(5)
C296 P12 C302 C307 -0.9(6)
Pd18 P12 C302 C307 -127.8(4)
C307 C302 C303 C304 0.0
P12 C302 C303 C304 175.2(6)
C302 C303 C304 C305 0.0
C303 C304 C305 C306 0.0
C304 C305 C306 C307 0.0
C305 C306 C307 C302 0.0
C303 C302 C307 C306 0.0
P12 C302 C307 C306 -174.8(6)
O501 Tl1 O500 C501 -6.0(10)
Pd2 Tl1 O500 C501 -78.4(17)
Pd1 Tl1 O500 C501 -149.1(10)
Pd3 Tl1 O500 C501 138.0(10)
Pd5 Tl1 O500 C501 -90.0(11)
Pd6 Tl1 O500 C501 67.1(11)
Pd4 Tl1 O500 C501 167.9(11)
O500 Tl1 O501 C503 4.0(10)
Pd2 Tl1 O501 C503 173.8(10)
Pd1 Tl1 O501 C503 114.4(9)
Pd3 Tl1 O501 C503 -126.2(9)
Pd5 Tl1 O501 C503 120.1(10)
Pd6 Tl1 O501 C503 -133.6(10)
Pd4 Tl1 O501 C503 -11.8(14)
Tl1 O500 C501 C502 5.6(19)
Tl1 O500 C501 C500 -173.7(9)
O500 C501 C502 C503 0(2)
C500 C501 C502 C503 179.0(13)
Tl1 O501 C503 C502 -1.7(19)
Tl1 O501 C503 C504 179.4(9)
C501 C502 C503 O501 -2(2)
C501 C502 C503 C504 177.2(14)
O61A Tl2 O60A C61A 16.3(12)
Pd12 Tl2 O60A C61A 120.0(12)
Pd10 Tl2 O60A C61A -173.4(12)
Pd11 Tl2 O60A C61A -115.3(12)
Pd13 Tl2 O60A C61A -116.7(12)
Pd15 Tl2 O60A C61A 136.3(12)
Pd14 Tl2 O60A C61A 25.5(16)
O60A Tl2 O61A C63A -20.6(18)
Pd12 Tl2 O61A C63A -154.5(18)
Pd10 Tl2 O61A C63A -109(2)
Pd11 Tl2 O61A C63A 134.0(18)
Pd13 Tl2 O61A C63A 66(2)
Pd15 Tl2 O61A C63A -97.2(18)
Pd14 Tl2 O61A C63A 163.4(19)
Tl2 O60A C61A C62A -9(3)
Tl2 O60A C61A C60A 177.1(13)
O60A C61A C62A C63A -5(4)
C60A C61A C62A C63A 169(2)
Tl2 O61A C63A C62A 17(4)
Tl2 O61A C63A C64B -170.0(12)
Tl2 O61A C63A C64A -153(3)
C61A C62A C63A O61A 1(4)
C61A C62A C63A C64B -171.9(18)
C61A C62A C63A C64A 171(3)
C704 O700 C701 C702 -20.7
O700 C701 C702 C703 11.4
C701 C702 C703 C704 1.9
C701 O700 C704 C703 20.1
C702 C703 C704 O700 -14.2
